data_7202839
loop_
_publ_author_name
'Faccini, Francesco'
'Fric, Helmut'
'Schubert, Ulrich'
'Wendel, Eric'
'Tsetsgee, Otgontuul'
'M\"uller, Klaus'
'Bertagnolli, Helmut'
'Venzo, Alfonso'
'Gross, Silvia'

_publ_section_title
;
 \w-Mercapto-functionalized hafnium- and zirconium-oxoclusters as
 nanosized building blocks for inorganic--organic hybrid materials:
 synthesis, characterization and photothiol-ene polymerization
;
_journal_issue 31
_journal_name_full 'Journal of Materials Chemistry'
_journal_page_first 3297
_journal_paper_doi 10.1039/b702714a
_journal_volume 17
_journal_year 2007
_chemical_formula_moiety 'C72 H120 Hf12 O64 S24, 5(C3 H6 O2 S1)'
_chemical_formula_sum 'C87 H158 Hf12 O74 S29'
_chemical_formula_weight 5459.75
_chemical_name_systematic
;
?
;
_space_group_IT_number 14
_symmetry_cell_setting monoclinic
_symmetry_space_group_name_Hall '-P 2ybc'
_symmetry_space_group_name_H-M 'P 1 21/c 1'
_atom_sites_solution_hydrogens geom
_atom_sites_solution_primary direct
_atom_sites_solution_secondary difmap
_audit_creation_method SHELXL-97
_cell_angle_alpha 90.00
_cell_angle_beta 108.4860(10)
_cell_angle_gamma 90.00
_cell_formula_units_Z 4
_cell_length_a 27.4220(12)
_cell_length_b 26.4804(11)
_cell_length_c 25.5136(11)
_cell_measurement_reflns_used 8781
_cell_measurement_temperature 173(2)
_cell_measurement_theta_max 28.187
_cell_measurement_theta_min 2.496
_cell_volume 17570.6(13)
_computing_cell_refinement 'Bruker-AXS SAINT Software'
_computing_data_collection 'Bruker-AXS SMART Software'
_computing_data_reduction 'Bruker-AXS SAINT Software'
_computing_molecular_graphics 'Bruker-AXS SHELXTL Software'
_computing_publication_material 'Bruker-AXS SHELXTL Software'
_computing_structure_refinement 'SHELXL-97 (Sheldrick, 1997)'
_computing_structure_solution 'SHELXS-97 (Sheldrick, 1990)'
_diffrn_ambient_temperature 173(2)
_diffrn_measured_fraction_theta_full 0.997
_diffrn_measured_fraction_theta_max 0.997
_diffrn_radiation_monochromator graphite
_diffrn_radiation_source 'fine-focus sealed tube'
_diffrn_radiation_type MoK\a
_diffrn_radiation_wavelength 0.71073
_diffrn_reflns_av_R_equivalents 0.0420
_diffrn_reflns_av_sigmaI/netI 0.0303
_diffrn_reflns_limit_h_max 32
_diffrn_reflns_limit_h_min -32
_diffrn_reflns_limit_k_max 31
_diffrn_reflns_limit_k_min -31
_diffrn_reflns_limit_l_max 30
_diffrn_reflns_limit_l_min -30
_diffrn_reflns_number 181413
_diffrn_reflns_theta_full 25.00
_diffrn_reflns_theta_max 25.00
_diffrn_reflns_theta_min 2.03
_diffrn_standards_interval_time 20
_exptl_absorpt_coefficient_mu 7.479
_exptl_absorpt_correction_T_max 0.7541
_exptl_absorpt_correction_T_min 0.5525
_exptl_absorpt_correction_type SADABS
_exptl_crystal_colour colorless
_exptl_crystal_density_diffrn 2.064
_exptl_crystal_density_method 'not measured'
_exptl_crystal_description prism
_exptl_crystal_F_000 10400
_exptl_crystal_size_max 0.09
_exptl_crystal_size_mid 0.05
_exptl_crystal_size_min 0.04
_refine_diff_density_max 7.624
_refine_diff_density_min -2.687
_refine_diff_density_rms 0.295
_refine_ls_extinction_method none
_refine_ls_goodness_of_fit_ref 1.024
_refine_ls_hydrogen_treatment mixed
_refine_ls_matrix_type full
_refine_ls_number_parameters 1819
_refine_ls_number_reflns 30854
_refine_ls_number_restraints 1908
_refine_ls_restrained_S_all 1.003
_refine_ls_R_factor_all 0.0798
_refine_ls_R_factor_gt 0.0647
_refine_ls_shift/su_max 457.745
_refine_ls_shift/su_mean 0.441
_refine_ls_structure_factor_coef Fsqd
_refine_ls_weighting_details 'calc w=1/[\s^2^(Fo^2^)+(0.0738P)^2^+682.6996P] where P=(Fo^2^+2Fc^2^)/3'
_refine_ls_weighting_scheme calc
_refine_ls_wR_factor_gt 0.1719
_refine_ls_wR_factor_ref 0.1803
_reflns_number_gt 25088
_reflns_number_total 30854
_reflns_threshold_expression >2sigma(I)
_cod_data_source_file b702714a.txt
_cod_data_source_block hf130
_cod_original_sg_symbol_H-M P2(1)/c
_cod_database_code 7202839

loop_
_symmetry_equiv_pos_as_xyz
'x, y, z'
'-x, y+1/2, -z+1/2'
'-x, -y, -z'
'x, -y-1/2, z-1/2'

loop_
_atom_site_label
_atom_site_type_symbol
_atom_site_fract_x
_atom_site_fract_y
_atom_site_fract_z
_atom_site_U_iso_or_equiv
_atom_site_adp_type
_atom_site_occupancy
_atom_site_symmetry_multiplicity
_atom_site_calc_flag
_atom_site_refinement_flags
_atom_site_disorder_assembly
_atom_site_disorder_group
Hf1 Hf 0.49188(2) 0.607756(19) 0.40048(2) 0.02043(12) Uani 1 1 d U . .
Hf2 Hf 0.535269(19) 0.635839(19) 0.54137(2) 0.02021(12) Uani 1 1 d U . .
Hf3 Hf 0.56093(2) 0.71784(2) 0.44688(2) 0.02617(13) Uani 1 1 d U . .
Hf4 Hf 0.96159(2) 0.36714(2) -0.05065(2) 0.02393(13) Uani 1 1 d U . .
Hf5 Hf 1.01119(2) 0.38555(2) 0.09186(2) 0.02673(13) Uani 1 1 d U . .
Hf6 Hf 0.93812(2) 0.27835(2) 0.03875(3) 0.03477(15) Uani 1 1 d U . .
Hf7 Hf 0.61669(2) 0.61857(2) 0.39549(2) 0.02472(13) Uani 1 1 d U . .
Hf8 Hf 0.65987(2) 0.64694(2) 0.53713(2) 0.02484(13) Uani 1 1 d U . .
Hf9 Hf 0.594888(19) 0.536056(19) 0.49051(2) 0.01921(12) Uani 1 1 d U . .
Hf10 Hf 0.90734(2) 0.462825(19) 0.01292(2) 0.02163(13) Uani 1 1 d U . .
Hf11 Hf 0.88790(2) 0.37300(2) 0.10209(3) 0.03296(15) Uani 1 1 d U . .
Hf12 Hf 0.83894(2) 0.35555(2) -0.04132(3) 0.02928(14) Uani 1 1 d U . .
O1 O 0.6016(3) 0.5998(3) 0.5379(3) 0.0218(18) Uani 1 1 d U . .
O2 O 0.5193(3) 0.6596(3) 0.4616(3) 0.0220(18) Uani 1 1 d U . .
O3 O 0.8981(3) 0.4028(3) -0.0407(4) 0.0248(19) Uani 1 1 d U . .
O4 O 0.9792(3) 0.4246(3) -0.1032(4) 0.0257(19) Uani 1 1 d U . .
O5 O 0.9392(4) 0.4169(3) 0.0800(4) 0.0254(19) Uani 1 1 d U . .
O6 O 0.4489(3) 0.5384(3) 0.3769(3) 0.0207(18) Uani 1 1 d U . .
O7 O 0.6685(3) 0.5138(4) 0.5500(4) 0.028(2) Uani 1 1 d U . .
O8 O 0.4228(3) 0.6143(3) 0.4268(4) 0.0245(19) Uani 1 1 d U . .
O9 O 0.5419(3) 0.4742(3) 0.4522(3) 0.0220(18) Uani 1 1 d U . .
O10 O 0.6264(3) 0.6740(3) 0.4566(4) 0.0254(19) Uani 1 1 d U . .
O11 O 0.5078(4) 0.7106(3) 0.5566(4) 0.027(2) Uani 1 1 d U . .
O12 O 0.5644(3) 0.5763(3) 0.4184(3) 0.0215(18) Uani 1 1 d U . .
O13 O 0.5744(3) 0.4959(3) 0.5560(4) 0.0230(18) Uani 1 1 d U . .
O14 O 0.9622(3) 0.5215(3) 0.0550(4) 0.0234(19) Uani 1 1 d U . .
O15 O 0.7099(3) 0.5854(4) 0.5837(4) 0.028(2) Uani 1 1 d U . .
O16 O 0.6656(3) 0.6576(4) 0.6245(4) 0.030(2) Uani 1 1 d U . .
O17 O 0.4510(3) 0.6331(3) 0.5167(4) 0.0253(19) Uani 1 1 d U . .
O18 O 0.6595(3) 0.5870(3) 0.4773(4) 0.0215(18) Uani 1 1 d U . .
O19 O 0.5152(3) 0.5677(3) 0.4838(3) 0.0200(17) Uani 1 1 d U . .
O20 O 1.0457(4) 0.3694(3) -0.0297(4) 0.029(2) Uani 1 1 d U . .
O21 O 0.4896(4) 0.5906(3) 0.3155(4) 0.028(2) Uani 1 1 d U . .
O22 O 0.8441(4) 0.4107(3) 0.0249(4) 0.028(2) Uani 1 1 d U . .
O23 O 1.0569(4) 0.4530(4) 0.1195(4) 0.030(2) Uani 1 1 d U . .
O24 O 0.6345(3) 0.4929(4) 0.4421(4) 0.027(2) Uani 1 1 d U . .
O25 O 0.9806(3) 0.3374(3) 0.0271(4) 0.0247(19) Uani 1 1 d U . .
O26 O 0.5158(3) 0.5812(3) 0.5946(3) 0.0241(19) Uani 1 1 d U . .
O27 O 0.5844(4) 0.6521(3) 0.6256(4) 0.027(2) Uani 1 1 d U . .
O28 O 0.9090(3) 0.3561(4) -0.1350(4) 0.032(2) Uani 1 1 d U . .
O29 O 0.9265(3) 0.5081(3) -0.0500(4) 0.0245(19) Uani 1 1 d U . .
O30 O 0.8053(4) 0.3571(4) 0.0981(5) 0.043(3) Uani 1 1 d U . .
O31 O 0.5474(3) 0.6651(3) 0.3760(4) 0.027(2) Uani 1 1 d U . .
O32 O 1.0782(3) 0.3805(4) 0.0615(4) 0.029(2) Uani 1 1 d U . .
O33 O 0.9869(4) 0.2947(4) -0.0740(4) 0.034(2) Uani 1 1 d U . .
O34 O 0.7896(4) 0.4202(4) -0.0808(4) 0.033(2) Uani 1 1 d U . .
O35 O 0.8705(3) 0.5017(4) 0.0678(4) 0.030(2) Uani 1 1 d U . .
O36 O 0.8328(4) 0.4896(4) -0.0428(4) 0.029(2) Uani 1 1 d U . .
O37 O 0.5954(3) 0.6972(3) 0.5344(4) 0.027(2) Uani 1 1 d U . .
O38 O 0.6465(4) 0.5461(4) 0.3789(4) 0.030(2) Uani 1 1 d U . .
O39 O 0.6994(4) 0.6375(4) 0.4017(4) 0.040(3) Uani 1 1 d U . .
O40 O 0.5197(4) 0.7623(4) 0.4924(4) 0.033(2) Uani 1 1 d U . .
O41 O 0.9010(4) 0.3061(4) -0.0460(4) 0.033(2) Uani 1 1 d U . .
O42 O 0.5699(4) 0.5981(4) 0.3115(4) 0.032(2) Uani 1 1 d U . .
O43 O 0.9850(3) 0.4315(3) 0.0117(3) 0.0224(18) Uani 1 1 d U . .
O44 O 0.4868(4) 0.7412(4) 0.3856(4) 0.033(2) Uani 1 1 d U . .
O45 O 0.8292(4) 0.3509(4) -0.1292(5) 0.040(2) Uani 1 1 d U . .
O46 O 0.8745(4) 0.3229(4) 0.0360(4) 0.033(2) Uani 1 1 d U . .
O47 O 0.8621(4) 0.4443(4) 0.1285(4) 0.036(2) Uani 1 1 d U . .
O48 O 0.7382(4) 0.6630(4) 0.5262(5) 0.042(3) Uani 1 1 d U . .
O49 O 0.5867(4) 0.7652(4) 0.3876(4) 0.041(3) Uani 1 1 d U . .
O50 O 0.9549(4) 0.3248(4) 0.1138(5) 0.040(2) Uani 1 1 d U . .
O51 O 0.6374(4) 0.6769(4) 0.3416(5) 0.044(3) Uani 1 1 d U . .
O52 O 0.7028(5) 0.7213(4) 0.5613(5) 0.053(3) Uani 1 1 d U . .
O53 O 1.0171(4) 0.3960(4) 0.1787(4) 0.039(2) Uani 1 1 d U . .
O54 O 0.6113(5) 0.7862(4) 0.4734(5) 0.045(3) Uani 1 1 d U . .
O55 O 0.4446(4) 0.6686(4) 0.3532(4) 0.029(2) Uani 1 1 d U . .
O56 O 0.7949(4) 0.2818(4) -0.0656(6) 0.053(3) Uani 1 1 d U . .
O57 O 1.0564(4) 0.3212(4) 0.1318(4) 0.041(3) Uani 1 1 d U . .
O58 O 0.9385(5) 0.3871(4) 0.1870(4) 0.042(3) Uani 1 1 d U . .
O59 O 0.9760(4) 0.2381(4) -0.0129(5) 0.041(3) Uani 1 1 d U . .
O60 O 0.7634(4) 0.3393(4) -0.0282(5) 0.045(3) Uani 1 1 d U . .
O61 O 1.0131(4) 0.2505(4) 0.0942(5) 0.047(3) Uani 1 1 d U . .
O62 O 0.8663(4) 0.3127(5) 0.1514(5) 0.051(3) Uani 1 1 d U . .
O63 O 0.8855(5) 0.2130(4) 0.0053(7) 0.062(4) Uani 1 1 d U . .
O64 O 0.9157(5) 0.2235(5) 0.0933(6) 0.065(4) Uani 1 1 d U . .
O65 O 0.7501(4) 0.4535(4) 0.0295(5) 0.047(3) Uani 1 1 d U . .
O66 O 0.6969(5) 0.3877(5) 0.0106(6) 0.054(3) Uani 1 1 d U . .
O67 O -0.0108(5) 0.2729(5) 0.2151(5) 0.057(3) Uani 1 1 d U . .
O68 O -0.0842(5) 0.2497(6) 0.2294(6) 0.070(4) Uani 1 1 d U . .
O69 O 0.5149(4) 0.7860(4) 0.7731(5) 0.044(3) Uani 1 1 d U . .
O70 O 0.5885(5) 0.7617(6) 0.7616(6) 0.065(4) Uani 1 1 d U . .
O71 O 0.8827(6) 0.2364(6) 0.8702(7) 0.070(4) Uani 1 1 d U . .
O72 O 0.8139(10) 0.1966(10) 0.8817(11) 0.148(9) Uani 1 1 d U . .
O73 O 0.7520(5) 0.5429(5) 0.4834(5) 0.060(4) Uani 1 1 d U . .
O74 O 0.8041(5) 0.6093(7) 0.4932(8) 0.081(5) Uani 1 1 d U . .
C31 C 0.5191(4) 0.4511(5) 0.4080(5) 0.020(2) Uani 1 1 d U . .
C19 C 0.7072(5) 0.5386(5) 0.5795(5) 0.027(3) Uani 1 1 d U . .
C34 C 0.5806(5) 0.4895(5) 0.6067(5) 0.022(3) Uani 1 1 d U . .
C22 C 0.6325(5) 0.6583(5) 0.6480(5) 0.025(3) Uani 1 1 d U . .
C70 C 0.9177(5) 0.5159(5) -0.1008(5) 0.023(3) Uani 1 1 d U . .
C13 C 0.5217(6) 0.5924(5) 0.2894(6) 0.034(3) Uani 1 1 d U . .
C55 C 0.7918(5) 0.4670(5) -0.0716(6) 0.028(3) Uani 1 1 d U . .
C32 C 0.5359(5) 0.4586(5) 0.3573(5) 0.026(3) Uani 1 1 d U . .
H32A H 0.5412 0.4951 0.3528 0.031 Uiso 1 1 calc R . .
H32B H 0.5694 0.4415 0.3635 0.031 Uiso 1 1 calc R . .
C64 C 1.0821(5) 0.3736(5) 0.0142(6) 0.030(3) Uani 1 1 d U . .
C28 C 0.4161(5) 0.6238(5) 0.4718(6) 0.025(3) Uani 1 1 d U . .
C56 C 0.7452(5) 0.4999(5) -0.0948(6) 0.032(3) Uani 1 1 d U . .
H56A H 0.7516 0.5235 -0.1220 0.038 Uiso 1 1 calc R . .
H56B H 0.7400 0.5203 -0.0645 0.038 Uiso 1 1 calc R . .
C35 C 0.6222(6) 0.5163(6) 0.6505(6) 0.034(3) Uani 1 1 d U . .
H35A H 0.6118 0.5519 0.6522 0.041 Uiso 1 1 calc R . .
H35B H 0.6539 0.5163 0.6398 0.041 Uiso 1 1 calc R . .
C16 C 0.6514(5) 0.5039(6) 0.4028(6) 0.033(3) Uani 1 1 d U . .
C25 C 0.5022(6) 0.7522(5) 0.5319(6) 0.033(3) Uani 1 1 d U . .
C4 C 0.6851(6) 0.6720(7) 0.3660(7) 0.043(4) Uani 1 1 d U . .
C17 C 0.6793(6) 0.4621(6) 0.3819(7) 0.038(3) Uani 1 1 d U . .
H17A H 0.6576 0.4522 0.3444 0.046 Uiso 1 1 calc R . .
H17B H 0.7116 0.4764 0.3785 0.046 Uiso 1 1 calc R . .
C49 C 0.9910(5) 0.2515(6) -0.0527(7) 0.036(3) Uani 1 1 d U . .
C67 C 1.0130(5) 0.4579(5) -0.1001(5) 0.026(3) Uani 1 1 d U . .
C29 C 0.3620(5) 0.6216(6) 0.4758(7) 0.037(3) Uani 1 1 d U . .
H29A H 0.3592 0.5910 0.4968 0.044 Uiso 1 1 calc R . .
H29B H 0.3572 0.6512 0.4974 0.044 Uiso 1 1 calc R . .
C57 C 0.6961(6) 0.4701(6) -0.1229(7) 0.042(4) Uani 1 1 d U . .
H57A H 0.6893 0.4466 -0.0958 0.050 Uiso 1 1 calc R . .
H57B H 0.7010 0.4498 -0.1534 0.050 Uiso 1 1 calc R . .
C26 C 0.4745(6) 0.7930(6) 0.5509(7) 0.040(3) Uani 1 1 d U . .
H26A H 0.4998 0.8169 0.5744 0.048 Uiso 1 1 calc R . .
H26B H 0.4549 0.7780 0.5737 0.048 Uiso 1 1 calc R . .
C10 C 0.4495(5) 0.7169(5) 0.3535(6) 0.030(3) Uani 1 1 d U . .
C52 C 0.8613(6) 0.3505(6) -0.1562(7) 0.042(4) Uani 1 1 d U . .
C23 C 0.6497(6) 0.6679(8) 0.7094(6) 0.045(4) Uani 1 1 d U . .
H23A H 0.6329 0.6992 0.7161 0.054 Uiso 1 1 calc R . .
H23B H 0.6372 0.6399 0.7273 0.054 Uiso 1 1 calc R . .
C43 C 0.8180(7) 0.3224(6) 0.1330(7) 0.042(4) Uani 1 1 d U . .
C20 C 0.7533(5) 0.5067(6) 0.6105(7) 0.038(3) Uani 1 1 d U . .
H20A H 0.7625 0.4845 0.5839 0.045 Uiso 1 1 calc R . .
H20B H 0.7436 0.4848 0.6371 0.045 Uiso 1 1 calc R . .
C68 C 1.0245(6) 0.4714(6) -0.1519(5) 0.033(3) Uani 1 1 d U . .
H68A H 1.0523 0.4490 -0.1552 0.040 Uiso 1 1 calc R . .
H68B H 1.0377 0.5065 -0.1483 0.040 Uiso 1 1 calc R . .
C33 C 0.4981(6) 0.4386(6) 0.3046(6) 0.034(3) Uani 1 1 d U . .
H33A H 0.4672 0.4605 0.2935 0.041 Uiso 1 1 calc R . .
H33B H 0.4871 0.4042 0.3111 0.041 Uiso 1 1 calc R . .
C58 C 0.8566(5) 0.4873(6) 0.1075(6) 0.034(3) Uani 1 1 d U . .
C71 C 0.8757(5) 0.4874(6) -0.1440(6) 0.032(3) Uani 1 1 d U . .
H71A H 0.8584 0.4640 -0.1253 0.039 Uiso 1 1 calc R . .
H71B H 0.8912 0.4672 -0.1672 0.039 Uiso 1 1 calc R . .
C36 C 0.6346(6) 0.4928(6) 0.7087(6) 0.039(4) Uani 1 1 d U . .
H36A H 0.6022 0.4896 0.7177 0.046 Uiso 1 1 calc R . .
H36B H 0.6572 0.5164 0.7358 0.046 Uiso 1 1 calc R . .
C7 C 0.7408(8) 0.7072(7) 0.5464(8) 0.055(4) Uani 1 1 d U . .
C61 C 0.9865(8) 0.3922(6) 0.2069(7) 0.049(4) Uani 1 1 d U . .
C11 C 0.4074(6) 0.7456(6) 0.3116(6) 0.038(3) Uani 1 1 d U . .
H11A H 0.3746 0.7395 0.3191 0.046 Uiso 1 1 calc R . .
H11B H 0.4036 0.7317 0.2744 0.046 Uiso 1 1 calc R . .
C14 C 0.5012(7) 0.5887(8) 0.2256(6) 0.050(4) Uani 1 1 d U . .
H14A H 0.5224 0.6107 0.2100 0.060 Uiso 1 1 calc R . .
H14B H 0.5054 0.5535 0.2145 0.060 Uiso 1 1 calc R . .
C21 C 0.8002(6) 0.5380(7) 0.6419(8) 0.050(4) Uani 1 1 d U . .
H21A H 0.7922 0.5574 0.6713 0.060 Uiso 1 1 calc R . .
H21B H 0.8078 0.5624 0.6162 0.060 Uiso 1 1 calc R . .
C79 C 0.7106(7) 0.4340(8) 0.0285(8) 0.054(4) Uani 1 1 d U . .
C77 C 0.5124(7) 0.7237(7) 0.7029(7) 0.049(4) Uani 1 1 d U . .
H77A H 0.5265 0.7288 0.6721 0.059 Uiso 1 1 calc R . .
H77B H 0.5211 0.6889 0.7170 0.059 Uiso 1 1 calc R . .
C85 C -0.0339(7) 0.2472(7) 0.2382(7) 0.050(4) Uani 1 1 d U . .
C40 C 0.7600(6) 0.2953(7) -0.0474(9) 0.052(4) Uani 1 1 d U . .
C50 C 1.0165(9) 0.2100(7) -0.0763(10) 0.066(5) Uani 1 1 d U . .
H50A H 0.9914 0.1977 -0.1111 0.079 Uiso 1 1 calc R . .
H50B H 1.0457 0.2250 -0.0858 0.079 Uiso 1 1 calc R . .
C30 C 0.3188(6) 0.6210(7) 0.4216(7) 0.050(4) Uani 1 1 d U . .
H30A H 0.2862 0.6146 0.4293 0.060 Uiso 1 1 calc R . .
H30B H 0.3245 0.5925 0.3991 0.060 Uiso 1 1 calc R . .
C44 C 0.7801(7) 0.2936(7) 0.1519(8) 0.050(4) Uani 1 1 d U . .
H44A H 0.7964 0.2837 0.1910 0.059 Uiso 1 1 calc R . .
H44B H 0.7708 0.2623 0.1298 0.059 Uiso 1 1 calc R . .
C78 C 0.4556(6) 0.7290(6) 0.6816(6) 0.042(4) Uani 1 1 d U . .
H78A H 0.4469 0.7618 0.6622 0.051 Uiso 1 1 calc R . .
H78B H 0.4420 0.7295 0.7132 0.051 Uiso 1 1 calc R . .
C72 C 0.8354(6) 0.5241(7) -0.1812(7) 0.047(4) Uani 1 1 d U . .
H72A H 0.8518 0.5450 -0.2030 0.056 Uiso 1 1 calc R . .
H72B H 0.8225 0.5469 -0.1578 0.056 Uiso 1 1 calc R . .
C18 C 0.6922(8) 0.4166(7) 0.4161(10) 0.061(5) Uani 1 1 d U . .
H18A H 0.6599 0.3990 0.4147 0.073 Uiso 1 1 calc R . .
H18B H 0.7096 0.4266 0.4549 0.073 Uiso 1 1 calc R . .
C76 C 0.5379(6) 0.7612(6) 0.7491(6) 0.040(4) Uani 1 1 d U . .
C46 C 1.0510(7) 0.2738(6) 0.1272(7) 0.043(4) Uani 1 1 d U . .
C53 C 0.8403(6) 0.3446(8) -0.2191(7) 0.052(4) Uani 1 1 d U . .
H53A H 0.8522 0.3736 -0.2363 0.063 Uiso 1 1 calc R . .
H53B H 0.8551 0.3136 -0.2296 0.063 Uiso 1 1 calc R . .
C27 C 0.4369(9) 0.8221(9) 0.5015(9) 0.073(7) Uani 1 1 d U . .
H23A' H 0.4561 0.8359 0.4778 0.088 Uiso 1 1 calc R . .
H23B' H 0.4216 0.8508 0.5157 0.088 Uiso 1 1 calc R . .
C1 C 0.6122(7) 0.7939(6) 0.4254(7) 0.048(4) Uani 1 1 d U . .
C87 C 0.0484(7) 0.2161(9) 0.3035(9) 0.065(6) Uani 1 1 d U . .
H87A H 0.0564 0.2500 0.3205 0.078 Uiso 1 1 calc R . .
H87B H 0.0624 0.2144 0.2722 0.078 Uiso 1 1 calc R . .
C59 C 0.8321(7) 0.5272(7) 0.1342(8) 0.049(4) Uani 1 1 d U . .
H59A H 0.8018 0.5120 0.1414 0.058 Uiso 1 1 calc R . .
H59B H 0.8570 0.5366 0.1703 0.058 Uiso 1 1 calc R . .
C66 C 1.1788(7) 0.3780(7) 0.0583(8) 0.056(5) Uani 1 1 d U . .
H66A H 1.1728 0.4061 0.0811 0.067 Uiso 1 1 calc R . .
H66B H 1.2097 0.3867 0.0479 0.067 Uiso 1 1 calc R . .
C65 C 1.1362(7) 0.3755(9) 0.0092(8) 0.062(5) Uani 1 1 d U . .
H65A H 1.1406 0.3452 -0.0116 0.074 Uiso 1 1 calc R . .
H65B H 1.1379 0.4052 -0.0137 0.074 Uiso 1 1 calc R . .
C80 C 0.6699(9) 0.4577(9) 0.0502(10) 0.069(6) Uani 1 1 d U . .
H80A H 0.6362 0.4555 0.0209 0.082 Uiso 1 1 calc R . .
H80B H 0.6676 0.4375 0.0819 0.082 Uiso 1 1 calc R . .
C12 C 0.4159(8) 0.8017(7) 0.3105(8) 0.056(5) Uani 1 1 d U . .
H12A H 0.4493 0.8084 0.3045 0.067 Uiso 1 1 calc R . .
H12B H 0.4172 0.8165 0.3465 0.067 Uiso 1 1 calc R . .
C62 C 1.0127(11) 0.3947(9) 0.2698(8) 0.073(6) Uani 1 1 d U . .
H62A H 1.0378 0.4227 0.2778 0.088 Uiso 1 1 calc R . .
H62B H 1.0323 0.3630 0.2816 0.088 Uiso 1 1 calc R . .
C54 C 0.7833(7) 0.3415(10) -0.2423(8) 0.070(6) Uani 1 1 d U . .
H54A H 0.7730 0.3504 -0.2820 0.084 Uiso 1 1 calc R . .
H54B H 0.7683 0.3672 -0.2236 0.084 Uiso 1 1 calc R . .
C86 C -0.0076(8) 0.2094(9) 0.2825(8) 0.062(5) Uani 1 1 d U . .
H86A H -0.0216 0.2127 0.3136 0.075 Uiso 1 1 calc R . .
H86B H -0.0153 0.1749 0.2672 0.075 Uiso 1 1 calc R . .
C81 C 0.6793(10) 0.5110(9) 0.0679(10) 0.074(6) Uani 1 1 d U . .
H81A H 0.7124 0.5131 0.0982 0.088 Uiso 1 1 calc R . .
H81B H 0.6518 0.5220 0.0829 0.088 Uiso 1 1 calc R . .
C8 C 0.7845(8) 0.7401(10) 0.5530(11) 0.080(7) Uani 1 1 d U . .
H8A H 0.7829 0.7529 0.5160 0.096 Uiso 1 1 calc R . .
H8B H 0.7808 0.7696 0.5753 0.096 Uiso 1 1 calc R . .
C47 C 1.0939(7) 0.2409(7) 0.1651(8) 0.056(5) Uani 1 1 d U . .
H47A H 1.0781 0.2115 0.1774 0.067 Uiso 1 1 calc R . .
H47B H 1.1154 0.2280 0.1434 0.067 Uiso 1 1 calc R . .
C15 C 0.4472(9) 0.6032(10) 0.2015(8) 0.076(7) Uani 1 1 d U . .
H15A H 0.4414 0.6361 0.2170 0.091 Uiso 1 1 calc R . .
H15B H 0.4251 0.5777 0.2114 0.091 Uiso 1 1 calc R . .
C48 C 1.1273(9) 0.2673(10) 0.2143(10) 0.076(6) Uani 1 1 d U . .
H48A H 1.1053 0.2792 0.2359 0.091 Uiso 1 1 calc R . .
H48B H 1.1412 0.2977 0.2013 0.091 Uiso 1 1 calc R . .
C41 C 0.7140(8) 0.2634(8) -0.0498(13) 0.077(6) Uani 1 1 d U . .
H41A H 0.7180 0.2298 -0.0651 0.093 Uiso 1 1 calc R . .
H41B H 0.7127 0.2583 -0.0119 0.093 Uiso 1 1 calc R . .
C69 C 0.9798(8) 0.4677(10) -0.2047(8) 0.067(6) Uani 1 1 d U . .
H69A H 0.9915 0.4857 -0.2326 0.081 Uiso 1 1 calc R . .
H69B H 0.9527 0.4891 -0.1983 0.081 Uiso 1 1 calc R . .
C60 C 0.8156(11) 0.5733(9) 0.1014(12) 0.085(7) Uani 1 1 d U . .
H60A H 0.7938 0.5636 0.0638 0.102 Uiso 1 1 calc R . .
H60B H 0.8464 0.5906 0.0979 0.102 Uiso 1 1 calc R . .
C5 C 0.7228(8) 0.7083(9) 0.3548(11) 0.078(7) Uani 1 1 d U . .
H5A H 0.7221 0.7402 0.3748 0.094 Uiso 1 1 calc R . .
H5B H 0.7115 0.7161 0.3148 0.094 Uiso 1 1 calc R . .
C45 C 0.7319(8) 0.3229(9) 0.1470(9) 0.071(6) Uani 1 1 d U . .
H45A H 0.7082 0.3013 0.1595 0.085 Uiso 1 1 calc R . .
H45B H 0.7146 0.3312 0.1076 0.085 Uiso 1 1 calc R . .
C2 C 0.6470(11) 0.8329(10) 0.4139(9) 0.090(8) Uani 1 1 d U . .
H2A H 0.6391 0.8656 0.4282 0.108 Uiso 1 1 calc R . .
H2B H 0.6828 0.8240 0.4357 0.108 Uiso 1 1 calc R . .
C3 C 0.6454(10) 0.8409(9) 0.3554(9) 0.075(7) Uani 1 1 d U . .
H3A H 0.6483 0.8082 0.3378 0.090 Uiso 1 1 calc R . .
H3B H 0.6742 0.8628 0.3540 0.090 Uiso 1 1 calc R . .
C24 C 0.7062(8) 0.6731(10) 0.7368(8) 0.071(6) Uani 1 1 d U . .
H24A H 0.7124 0.6900 0.7729 0.085 Uiso 1 1 calc R . .
H24B H 0.7206 0.6949 0.7137 0.085 Uiso 1 1 calc R . .
C82 C 0.8548(11) 0.2011(10) 0.8601(13) 0.095(8) Uani 1 1 d U . .
C42 C 0.6672(9) 0.2851(10) -0.0825(13) 0.091(8) Uani 1 1 d U . .
H42A H 0.6607 0.3158 -0.0637 0.109 Uiso 1 1 calc R . .
H42B H 0.6390 0.2610 -0.0848 0.109 Uiso 1 1 calc R . .
C6 C 0.7781(10) 0.6887(13) 0.3718(15) 0.113(10) Uani 1 1 d U . .
H6A H 0.7892 0.6812 0.4119 0.136 Uiso 1 1 calc R . .
H6B H 0.8004 0.7161 0.3660 0.136 Uiso 1 1 calc R . .
C9 C 0.8333(14) 0.7192(17) 0.5777(17) 0.159(16) Uani 1 1 d U . .
H9A H 0.8589 0.7467 0.5829 0.191 Uiso 1 1 calc R . .
H9B H 0.8399 0.6949 0.5512 0.191 Uiso 1 1 calc R . .
C51 C 1.0350(12) 0.1681(10) -0.0417(13) 0.102(9) Uani 1 1 d U . .
H51A H 1.0469 0.1423 -0.0629 0.122 Uiso 1 1 calc R . .
H51B H 1.0059 0.1532 -0.0318 0.122 Uiso 1 1 calc R . .
C83 C 0.8524(13) 0.1641(10) 0.8174(14) 0.104(9) Uani 1 1 d U . .
H83A H 0.8829 0.1675 0.8049 0.125 Uiso 1 1 calc R . .
H83B H 0.8213 0.1702 0.7852 0.125 Uiso 1 1 calc R . .
C63 C 0.9765(14) 0.4022(10) 0.3064(17) 0.135(12) Uani 1 1 d DU . .
H63A H 0.9977 0.4026 0.3458 0.162 Uiso 1 1 calc R . .
H63B H 0.9527 0.3732 0.3007 0.162 Uiso 1 1 calc R . .
C73 C 0.7922(8) 0.5613(12) 0.4816(9) 0.075(6) Uani 1 1 d U . .
C84 C 0.8505(18) 0.1120(13) 0.8391(19) 0.151(14) Uani 1 1 d U . .
H84A H 0.8539 0.0874 0.8112 0.181 Uiso 1 1 calc R . .
H84B H 0.8163 0.1067 0.8437 0.181 Uiso 1 1 calc R . .
C74 C 0.8296(12) 0.5210(19) 0.4652(16) 0.156(12) Uani 1 1 d DU . .
H74A H 0.8096 0.4979 0.4356 0.187 Uiso 1 1 calc R . .
H74B H 0.8558 0.5385 0.4527 0.187 Uiso 1 1 calc R . .
C75 C 0.8541(14) 0.4927(15) 0.5181(15) 0.234(19) Uani 1 1 d DU . .
H75A H 0.8667 0.4596 0.5099 0.281 Uiso 1 1 calc R . .
H75B H 0.8284 0.4867 0.5373 0.281 Uiso 1 1 calc R . .
S1 S 0.64175(16) 0.51140(18) -0.1498(2) 0.0500(11) Uani 1 1 d U . .
S2 S 0.5270(3) 0.4368(3) 0.2495(2) 0.083(2) Uani 1 1 d U . .
S3 S 0.42442(18) 0.67925(17) 0.63513(18) 0.0466(10) Uani 1 1 d U . .
S4 S 0.6651(2) 0.4322(2) 0.7169(2) 0.0653(15) Uani 1 1 d U . .
S5 S 0.85658(19) 0.4990(2) 0.6727(3) 0.0696(16) Uani 1 1 d U . .
S6 S 0.78236(19) 0.4892(3) -0.2273(2) 0.0767(18) Uani 1 1 d U . .
S7 S 0.3121(2) 0.6779(2) 0.3818(3) 0.0802(19) Uani 1 1 d U . .
S8 S 0.7323(4) 0.3740(3) 0.3952(5) 0.131(4) Uani 1 1 d U . .
S9 S 0.3646(3) 0.8311(2) 0.2558(3) 0.0795(18) Uani 1 1 d U . .
S10 S 0.4292(3) 0.6082(3) 0.1269(2) 0.101(3) Uani 1 1 d U . .
S11 S 0.7559(2) 0.2801(3) -0.2353(3) 0.094(2) Uani 1 1 d U . .
S12 S 0.6812(4) 0.5536(3) 0.0140(3) 0.112(3) Uani 1 1 d U . .
S13 S 0.3858(3) 0.7809(5) 0.4605(3) 0.128(4) Uani 1 1 d U . .
S14 S 0.9486(4) 0.4167(4) -0.2379(4) 0.117(3) Uani 1 1 d U . .
S15 S 0.7801(4) 0.6175(3) 0.1296(6) 0.143(4) Uani 1 1 d U . .
S16 S 1.1818(4) 0.2329(4) 0.2616(4) 0.126(3) Uani 1 1 d U . .
S17 S 1.1931(4) 0.3230(4) 0.1002(5) 0.148(4) Uani 1 1 d U . .
S18 S 0.0794(2) 0.1681(3) 0.3546(2) 0.0737(17) Uani 1 1 d U . .
S19 S 0.5834(3) 0.8710(3) 0.3194(3) 0.0861(19) Uani 1 1 d U . .
S20 S 0.7430(3) 0.3812(3) 0.1869(4) 0.097(2) Uani 1 1 d U . .
S21 S 0.6648(3) 0.3017(5) -0.1512(3) 0.118(3) Uani 1 1 d U . .
S22 S 1.0856(5) 0.1804(6) 0.0201(4) 0.200(8) Uani 1 1 d U . .
S23 S 0.7382(4) 0.6149(4) 0.7471(4) 0.153(5) Uani 1 1 d U . .
S24 S 0.7884(5) 0.6366(6) 0.3383(6) 0.171(5) Uani 1 1 d U . .
S25 S 0.8441(8) 0.6900(9) 0.6376(8) 0.382(16) Uani 1 1 d U . .
S26 S 0.9405(7) 0.4583(5) 0.2910(6) 0.187(6) Uani 1 1 d DU . .
S27 S 0.8987(12) 0.0990(7) 0.9031(9) 0.301(14) Uani 1 1 d U . .
S29 S 0.9059(8) 0.5284(9) 0.5608(10) 0.258(10) Uani 1 1 d DU . .
C37 C 0.8877(10) 0.1974(9) 0.0520(12) 0.086(7) Uani 1 1 d DU . .
C38 C 0.876(3) 0.1449(11) 0.076(2) 0.232(17) Uani 1 1 d DU . .
H38A H 0.8893 0.1189 0.0565 0.279 Uiso 1 1 calc R . .
H38C H 0.8383 0.1417 0.0630 0.279 Uiso 1 1 calc R . .
C39 C 0.8933(12) 0.1251(8) 0.141(2) 0.169(15) Uani 1 1 d DU . .
H39A H 0.9237 0.1420 0.1663 0.203 Uiso 1 1 calc R . .
H39B H 0.8941 0.0880 0.1454 0.203 Uiso 1 1 calc R . .
S28 S 0.8323(6) 0.1548(6) 0.1329(6) 0.178(5) Uani 1 1 d DU . .

loop_
_atom_site_aniso_label
_atom_site_aniso_U_11
_atom_site_aniso_U_22
_atom_site_aniso_U_33
_atom_site_aniso_U_23
_atom_site_aniso_U_13
_atom_site_aniso_U_12
Hf1 0.0209(3) 0.0203(3) 0.0186(3) 0.00173(19) 0.0041(2) -0.0010(2)
Hf2 0.0200(3) 0.0189(3) 0.0206(3) -0.00207(19) 0.0049(2) -0.00228(19)
Hf3 0.0302(3) 0.0191(3) 0.0287(3) 0.0015(2) 0.0086(2) -0.0043(2)
Hf4 0.0215(3) 0.0207(3) 0.0294(3) -0.0033(2) 0.0079(2) 0.0006(2)
Hf5 0.0293(3) 0.0245(3) 0.0263(3) 0.0061(2) 0.0086(2) 0.0027(2)
Hf6 0.0342(3) 0.0204(3) 0.0539(4) 0.0060(3) 0.0198(3) 0.0008(2)
Hf7 0.0233(3) 0.0272(3) 0.0250(3) 0.0017(2) 0.0096(2) -0.0042(2)
Hf8 0.0207(3) 0.0262(3) 0.0265(3) -0.0032(2) 0.0059(2) -0.0066(2)
Hf9 0.0175(3) 0.0193(3) 0.0203(3) -0.00045(19) 0.0051(2) -0.00141(19)
Hf10 0.0212(3) 0.0194(3) 0.0244(3) -0.0006(2) 0.0075(2) 0.0002(2)
Hf11 0.0361(3) 0.0296(3) 0.0396(3) 0.0071(3) 0.0210(3) 0.0005(2)
Hf12 0.0231(3) 0.0228(3) 0.0428(3) -0.0067(2) 0.0115(2) -0.0024(2)
O1 0.018(4) 0.025(5) 0.022(4) 0.000(4) 0.005(3) -0.002(3)
O2 0.023(4) 0.021(4) 0.021(4) 0.003(3) 0.006(4) -0.005(4)
O3 0.026(5) 0.021(4) 0.028(5) -0.003(4) 0.009(4) 0.000(4)
O4 0.024(5) 0.027(5) 0.023(5) -0.008(4) 0.003(4) -0.004(4)
O5 0.031(5) 0.022(5) 0.026(5) 0.001(4) 0.015(4) 0.000(4)
O6 0.019(4) 0.023(4) 0.016(4) -0.001(3) 0.000(3) -0.005(3)
O7 0.020(4) 0.030(5) 0.029(5) 0.003(4) 0.003(4) -0.004(4)
O8 0.021(4) 0.026(5) 0.025(5) 0.005(4) 0.006(4) 0.004(4)
O9 0.025(4) 0.020(4) 0.018(4) -0.008(3) 0.002(4) -0.005(4)
O10 0.026(5) 0.023(5) 0.027(5) 0.002(4) 0.010(4) -0.003(4)
O11 0.033(5) 0.021(5) 0.031(5) -0.004(4) 0.013(4) -0.001(4)
O12 0.018(4) 0.024(4) 0.020(4) 0.005(4) 0.002(3) 0.003(3)
O13 0.026(5) 0.019(4) 0.027(5) -0.003(4) 0.012(4) -0.004(4)
O14 0.023(5) 0.024(5) 0.024(5) -0.002(4) 0.009(4) -0.002(4)
O15 0.017(4) 0.033(5) 0.029(5) -0.002(4) 0.000(4) -0.001(4)
O16 0.019(4) 0.035(5) 0.030(5) -0.004(4) 0.000(4) -0.004(4)
O17 0.021(4) 0.024(5) 0.031(5) 0.000(4) 0.008(4) -0.001(4)
O18 0.017(4) 0.023(4) 0.024(4) -0.002(4) 0.006(4) -0.001(3)
O19 0.019(4) 0.020(4) 0.020(4) 0.001(3) 0.007(3) -0.002(3)
O20 0.027(5) 0.027(5) 0.034(5) 0.001(4) 0.012(4) 0.005(4)
O21 0.039(5) 0.027(5) 0.020(4) 0.001(4) 0.013(4) -0.004(4)
O22 0.028(5) 0.026(5) 0.036(5) 0.001(4) 0.017(4) 0.000(4)
O23 0.039(5) 0.031(5) 0.018(4) 0.001(4) 0.008(4) -0.001(4)
O24 0.022(5) 0.030(5) 0.035(5) -0.001(4) 0.015(4) 0.001(4)
O25 0.023(5) 0.025(5) 0.027(5) 0.002(4) 0.009(4) 0.002(4)
O26 0.024(5) 0.027(5) 0.021(4) -0.003(4) 0.006(4) -0.003(4)
O27 0.027(5) 0.029(5) 0.024(5) -0.006(4) 0.005(4) -0.005(4)
O28 0.021(5) 0.038(5) 0.030(5) -0.011(4) 0.000(4) -0.003(4)
O29 0.022(4) 0.022(5) 0.027(5) 0.010(4) 0.004(4) 0.005(4)
O30 0.041(6) 0.042(6) 0.053(7) 0.012(5) 0.027(5) -0.001(5)
O31 0.026(5) 0.027(5) 0.023(5) 0.005(4) 0.002(4) -0.004(4)
O32 0.025(5) 0.032(5) 0.028(5) 0.008(4) 0.006(4) 0.007(4)
O33 0.031(5) 0.024(5) 0.049(6) -0.006(4) 0.013(5) -0.001(4)
O34 0.032(5) 0.027(5) 0.040(6) -0.009(4) 0.013(4) -0.001(4)
O35 0.022(5) 0.031(5) 0.038(5) -0.005(4) 0.013(4) -0.002(4)
O36 0.026(5) 0.028(5) 0.033(5) 0.001(4) 0.008(4) 0.003(4)
O37 0.030(5) 0.019(4) 0.030(5) -0.002(4) 0.008(4) -0.005(4)
O38 0.030(5) 0.033(5) 0.031(5) 0.000(4) 0.015(4) 0.002(4)
O39 0.028(5) 0.052(7) 0.041(6) 0.014(5) 0.010(5) -0.004(5)
O40 0.045(6) 0.027(5) 0.030(5) 0.001(4) 0.015(5) 0.002(4)
O41 0.029(5) 0.028(5) 0.042(6) -0.007(4) 0.013(4) 0.000(4)
O42 0.037(6) 0.040(6) 0.021(5) 0.004(4) 0.011(4) -0.001(4)
O43 0.026(5) 0.021(4) 0.020(4) 0.005(3) 0.007(4) 0.005(4)
O44 0.029(5) 0.026(5) 0.038(5) 0.007(4) 0.003(4) -0.001(4)
O45 0.032(6) 0.039(6) 0.047(6) -0.017(5) 0.011(5) 0.001(5)
O46 0.035(5) 0.026(5) 0.045(6) 0.001(4) 0.020(5) 0.000(4)
O47 0.029(5) 0.042(6) 0.041(6) -0.002(5) 0.016(5) -0.007(5)
O48 0.031(5) 0.051(7) 0.047(6) 0.003(5) 0.014(5) -0.003(5)
O49 0.054(7) 0.029(5) 0.042(6) 0.003(5) 0.015(5) -0.018(5)
O50 0.036(6) 0.040(6) 0.046(6) 0.010(5) 0.018(5) 0.003(5)
O51 0.037(6) 0.045(6) 0.051(7) 0.018(5) 0.017(5) -0.008(5)
O52 0.051(7) 0.045(7) 0.071(8) -0.018(6) 0.033(6) -0.030(6)
O53 0.044(6) 0.041(6) 0.034(6) 0.010(5) 0.015(5) -0.002(5)
O54 0.055(7) 0.033(6) 0.052(7) -0.010(5) 0.023(6) -0.016(5)
O55 0.026(5) 0.028(5) 0.032(5) 0.005(4) 0.007(4) -0.002(4)
O56 0.031(6) 0.035(6) 0.099(10) -0.025(6) 0.031(6) -0.011(5)
O57 0.044(6) 0.037(6) 0.040(6) 0.021(5) 0.010(5) 0.008(5)
O58 0.051(7) 0.053(7) 0.029(5) 0.011(5) 0.022(5) 0.005(5)
O59 0.036(6) 0.024(5) 0.064(7) -0.005(5) 0.019(5) 0.005(4)
O60 0.032(6) 0.029(6) 0.082(8) -0.011(5) 0.028(6) -0.008(4)
O61 0.045(7) 0.029(6) 0.068(8) 0.019(5) 0.018(6) 0.007(5)
O62 0.043(7) 0.050(7) 0.068(8) 0.029(6) 0.027(6) 0.005(5)
O63 0.053(8) 0.027(6) 0.099(11) -0.005(6) 0.014(7) -0.011(5)
O64 0.058(8) 0.054(8) 0.075(9) 0.026(7) 0.009(7) -0.019(6)
O65 0.041(7) 0.039(6) 0.070(8) -0.004(6) 0.031(6) 0.004(5)
O66 0.040(6) 0.045(7) 0.081(9) -0.008(6) 0.024(6) -0.003(5)
O67 0.047(7) 0.058(8) 0.063(8) 0.030(6) 0.014(6) -0.002(6)
O68 0.045(7) 0.087(10) 0.071(9) 0.037(8) 0.008(7) -0.012(7)
O69 0.046(6) 0.046(6) 0.043(6) -0.022(5) 0.018(5) 0.007(5)
O70 0.051(8) 0.088(10) 0.060(8) -0.041(7) 0.023(6) 0.006(7)
O71 0.061(9) 0.060(9) 0.090(11) -0.020(8) 0.025(8) -0.004(7)
O72 0.15(2) 0.144(19) 0.17(2) -0.088(17) 0.082(17) -0.081(16)
O73 0.040(7) 0.076(9) 0.058(8) -0.016(7) 0.006(6) 0.015(6)
O74 0.034(7) 0.098(13) 0.119(13) 0.003(11) 0.034(8) -0.011(8)
C31 0.014(6) 0.023(6) 0.019(6) 0.000(5) -0.001(5) -0.003(5)
C19 0.017(6) 0.039(8) 0.021(6) 0.000(5) 0.001(5) 0.002(5)
C34 0.018(6) 0.023(6) 0.019(6) -0.001(5) 0.000(5) 0.005(5)
C22 0.025(7) 0.025(6) 0.027(6) 0.002(5) 0.011(5) 0.001(5)
C70 0.024(6) 0.025(6) 0.020(6) -0.001(5) 0.007(5) -0.001(5)
C13 0.041(8) 0.031(7) 0.026(7) 0.008(6) 0.004(6) 0.002(6)
C55 0.026(7) 0.031(7) 0.032(7) -0.001(6) 0.016(6) -0.003(5)
C32 0.025(7) 0.031(7) 0.020(6) -0.006(5) 0.006(5) -0.004(5)
C64 0.029(7) 0.031(7) 0.030(7) 0.006(6) 0.007(6) 0.013(6)
C28 0.023(6) 0.019(6) 0.031(7) 0.004(5) 0.005(5) 0.000(5)
C56 0.028(7) 0.027(7) 0.037(8) 0.000(6) 0.005(6) 0.006(6)
C35 0.033(7) 0.040(8) 0.024(7) 0.002(6) 0.002(6) -0.005(6)
C16 0.022(7) 0.037(8) 0.041(8) -0.003(6) 0.010(6) -0.003(6)
C25 0.035(7) 0.025(7) 0.036(7) -0.007(6) 0.004(6) -0.003(6)
C4 0.036(8) 0.048(9) 0.051(9) 0.011(8) 0.021(7) 0.000(7)
C17 0.030(8) 0.039(8) 0.052(9) -0.008(7) 0.022(7) 0.002(6)
C49 0.024(7) 0.041(8) 0.045(8) -0.011(7) 0.016(6) -0.001(6)
C67 0.028(7) 0.027(7) 0.024(7) -0.003(5) 0.010(5) 0.006(6)
C29 0.019(7) 0.042(8) 0.048(9) -0.002(7) 0.010(6) 0.006(6)
C57 0.033(8) 0.033(8) 0.058(10) 0.000(7) 0.011(7) 0.001(6)
C26 0.043(8) 0.031(8) 0.052(9) -0.010(7) 0.023(7) 0.004(7)
C10 0.030(7) 0.031(7) 0.030(7) 0.006(6) 0.012(6) 0.006(6)
C52 0.032(8) 0.041(8) 0.046(9) -0.014(7) 0.004(7) -0.005(6)
C23 0.031(8) 0.079(12) 0.017(7) -0.004(7) -0.006(6) -0.002(8)
C43 0.048(9) 0.038(8) 0.040(8) 0.004(7) 0.015(7) -0.007(7)
C20 0.025(7) 0.036(8) 0.046(9) 0.000(7) 0.002(6) 0.002(6)
C68 0.031(7) 0.048(8) 0.019(6) 0.000(6) 0.005(6) -0.007(6)
C33 0.033(8) 0.048(9) 0.023(7) -0.010(6) 0.009(6) -0.008(7)
C58 0.026(7) 0.044(8) 0.037(8) -0.005(6) 0.017(6) -0.004(6)
C71 0.022(7) 0.049(8) 0.021(6) 0.000(6) 0.001(5) 0.002(6)
C36 0.039(8) 0.046(9) 0.025(7) -0.002(6) 0.002(6) -0.003(7)
C7 0.059(11) 0.049(10) 0.056(10) -0.001(8) 0.017(8) -0.021(8)
C61 0.068(11) 0.035(8) 0.047(9) 0.011(7) 0.026(8) 0.002(8)
C11 0.039(8) 0.043(8) 0.030(7) 0.014(6) 0.006(6) 0.002(7)
C14 0.056(10) 0.067(11) 0.023(7) -0.002(7) 0.008(7) -0.012(9)
C21 0.032(8) 0.044(9) 0.062(11) 0.008(8) 0.000(8) 0.006(7)
C79 0.046(10) 0.063(11) 0.055(10) 0.008(9) 0.021(8) 0.021(9)
C77 0.060(10) 0.042(9) 0.051(9) -0.014(7) 0.024(8) 0.014(8)
C85 0.051(10) 0.056(11) 0.041(9) 0.016(8) 0.011(8) -0.014(8)
C40 0.027(8) 0.042(9) 0.087(12) -0.003(8) 0.019(8) -0.007(7)
C50 0.082(13) 0.035(9) 0.098(14) -0.018(9) 0.053(11) 0.016(9)
C30 0.034(8) 0.058(11) 0.049(10) -0.018(8) -0.001(7) 0.006(8)
C44 0.040(9) 0.056(10) 0.051(10) 0.011(8) 0.013(8) -0.011(8)
C78 0.054(10) 0.042(9) 0.034(8) -0.015(7) 0.019(7) 0.004(7)
C72 0.028(8) 0.074(12) 0.029(8) 0.004(8) -0.004(6) 0.001(8)
C18 0.057(12) 0.048(10) 0.091(14) -0.002(10) 0.042(11) 0.014(9)
C76 0.037(8) 0.047(9) 0.034(8) -0.011(7) 0.009(7) 0.007(7)
C46 0.050(9) 0.036(8) 0.044(8) 0.022(7) 0.016(7) 0.018(7)
C53 0.028(8) 0.075(12) 0.045(9) -0.014(9) 0.000(7) -0.001(8)
C27 0.096(15) 0.069(13) 0.071(13) 0.021(11) 0.049(12) 0.052(12)
C1 0.057(10) 0.039(8) 0.041(8) 0.001(7) 0.004(7) -0.021(7)
C87 0.042(10) 0.090(14) 0.061(12) 0.040(11) 0.015(9) -0.003(10)
C59 0.046(9) 0.049(9) 0.061(11) -0.008(8) 0.032(8) 0.003(8)
C66 0.045(10) 0.055(11) 0.061(11) 0.002(9) 0.009(8) 0.008(8)
C65 0.044(10) 0.086(13) 0.055(10) -0.001(10) 0.015(8) 0.015(9)
C80 0.063(12) 0.071(13) 0.078(13) -0.012(11) 0.031(10) 0.022(10)
C12 0.068(12) 0.048(10) 0.046(10) 0.013(8) 0.010(9) 0.016(9)
C62 0.136(18) 0.061(12) 0.039(9) 0.016(9) 0.050(11) 0.004(12)
C54 0.042(10) 0.112(17) 0.042(10) -0.021(11) -0.006(8) -0.020(11)
C86 0.050(10) 0.075(12) 0.051(11) 0.019(10) 0.003(9) -0.002(9)
C81 0.073(14) 0.084(15) 0.070(14) 0.008(12) 0.030(11) 0.035(12)
C8 0.045(11) 0.091(16) 0.103(15) -0.006(13) 0.021(11) -0.036(11)
C47 0.054(10) 0.053(10) 0.058(10) 0.027(9) 0.012(9) 0.018(9)
C15 0.085(15) 0.084(15) 0.034(10) 0.005(10) -0.013(10) -0.032(12)
C48 0.059(13) 0.092(16) 0.076(14) 0.034(12) 0.018(11) 0.017(12)
C41 0.056(11) 0.040(10) 0.138(18) -0.019(12) 0.034(12) -0.015(9)
C69 0.060(12) 0.109(16) 0.033(9) -0.017(10) 0.015(9) -0.034(11)
C60 0.105(17) 0.066(14) 0.106(17) -0.010(13) 0.066(15) 0.029(13)
C5 0.056(11) 0.080(14) 0.098(15) 0.028(12) 0.025(11) -0.022(10)
C45 0.051(11) 0.088(15) 0.066(12) 0.025(11) 0.010(9) -0.023(11)
C2 0.102(16) 0.074(13) 0.064(12) 0.008(11) -0.014(12) -0.061(12)
C3 0.101(17) 0.069(14) 0.053(12) 0.016(10) 0.020(12) -0.017(13)
C24 0.058(12) 0.113(17) 0.031(9) 0.002(10) 0.000(8) -0.006(12)
C82 0.097(17) 0.078(15) 0.116(19) -0.057(14) 0.042(15) -0.046(13)
C42 0.059(13) 0.079(16) 0.14(2) -0.022(15) 0.034(14) -0.030(12)
C6 0.046(13) 0.13(2) 0.16(2) 0.071(19) 0.029(15) -0.005(14)
C9 0.10(2) 0.16(3) 0.15(2) 0.04(2) -0.061(19) -0.07(2)
C51 0.14(2) 0.067(15) 0.13(2) 0.008(14) 0.091(18) 0.046(15)
C83 0.13(2) 0.059(13) 0.12(2) -0.042(14) 0.036(17) -0.021(14)
C63 0.16(3) 0.10(2) 0.13(2) 0.02(2) 0.04(2) 0.01(2)
C73 0.031(10) 0.138(19) 0.057(12) 0.010(13) 0.014(9) 0.022(11)
C84 0.19(3) 0.09(2) 0.17(3) 0.00(2) 0.04(3) -0.01(2)
C74 0.067(16) 0.28(3) 0.12(2) 0.02(2) 0.033(15) 0.03(2)
C75 0.13(3) 0.37(4) 0.17(3) -0.02(3) 0.01(3) 0.12(3)
S1 0.034(2) 0.052(3) 0.056(3) 0.003(2) 0.0036(19) 0.0109(19)
S2 0.106(5) 0.117(5) 0.039(3) -0.018(3) 0.040(3) -0.021(4)
S3 0.051(2) 0.043(2) 0.046(2) -0.0132(19) 0.016(2) -0.0028(19)
S4 0.055(3) 0.052(3) 0.060(3) -0.002(2) -0.022(2) 0.014(2)
S5 0.035(2) 0.071(3) 0.079(4) 0.001(3) -0.016(2) 0.017(2)
S6 0.035(3) 0.121(5) 0.055(3) 0.013(3) -0.014(2) -0.016(3)
S7 0.073(4) 0.070(4) 0.071(4) 0.005(3) -0.016(3) 0.025(3)
S8 0.170(9) 0.067(4) 0.215(10) 0.029(5) 0.144(9) 0.051(5)
S9 0.097(5) 0.069(4) 0.073(4) 0.034(3) 0.026(3) 0.044(3)
S10 0.110(5) 0.137(6) 0.031(3) 0.026(3) -0.015(3) -0.054(5)
S11 0.056(3) 0.136(6) 0.090(4) -0.070(5) 0.024(3) -0.030(4)
S12 0.174(9) 0.083(5) 0.098(5) 0.024(4) 0.071(6) 0.060(5)
S13 0.071(4) 0.224(11) 0.065(4) -0.030(5) -0.013(3) 0.063(6)
S14 0.132(8) 0.113(7) 0.106(6) -0.011(5) 0.036(6) -0.007(6)
S15 0.163(9) 0.075(5) 0.250(13) -0.018(6) 0.147(10) 0.026(5)
S16 0.094(6) 0.148(9) 0.118(7) 0.043(6) 0.007(5) 0.019(6)
S17 0.083(6) 0.162(9) 0.175(10) 0.090(8) 0.008(6) 0.037(6)
S18 0.052(3) 0.102(5) 0.063(3) 0.043(3) 0.013(2) 0.006(3)
S19 0.102(5) 0.081(4) 0.072(4) 0.011(3) 0.023(4) 0.000(4)
S20 0.103(5) 0.097(5) 0.116(6) 0.011(4) 0.069(5) 0.023(4)
S21 0.068(4) 0.200(10) 0.080(5) -0.027(6) 0.016(4) -0.018(5)
S22 0.174(10) 0.330(18) 0.098(6) 0.039(9) 0.048(7) 0.198(12)
S23 0.152(9) 0.154(9) 0.105(6) -0.025(6) -0.027(6) 0.098(8)
S24 0.154(9) 0.211(13) 0.206(12) 0.054(10) 0.139(9) 0.060(9)
S25 0.300(18) 0.39(2) 0.254(17) 0.204(16) -0.199(15) -0.249(18)
S26 0.266(17) 0.155(11) 0.177(12) -0.024(9) 0.124(12) 0.031(11)
S27 0.48(4) 0.162(15) 0.211(18) 0.043(13) 0.03(2) 0.083(19)
S29 0.205(18) 0.30(2) 0.26(2) 0.065(19) 0.062(16) 0.053(17)
C37 0.082(13) 0.063(12) 0.102(15) 0.039(12) 0.013(12) -0.019(11)
C38 0.26(3) 0.11(2) 0.36(3) 0.01(3) 0.14(3) -0.01(3)
C39 0.22(3) 0.026(11) 0.37(4) 0.00(2) 0.25(3) -0.029(18)
S28 0.176(13) 0.196(13) 0.162(11) 0.006(10) 0.054(10) -0.011(11)

loop_
_atom_type_symbol
_atom_type_description
_atom_type_scat_dispersion_real
_atom_type_scat_dispersion_imag
_atom_type_scat_source
C C 0.0033 0.0016 'International Tables Vol C Tables 4.2.6.8 and 6.1.1.4'
H H 0.0000 0.0000 'International Tables Vol C Tables 4.2.6.8 and 6.1.1.4'
O O 0.0106 0.0060 'International Tables Vol C Tables 4.2.6.8 and 6.1.1.4'
S S 0.1246 0.1234 'International Tables Vol C Tables 4.2.6.8 and 6.1.1.4'
Hf Hf -0.5830 6.1852 'International Tables Vol C Tables 4.2.6.8 and 6.1.1.4'

loop_
_geom_angle_atom_site_label_1
_geom_angle_atom_site_label_2
_geom_angle_atom_site_label_3
_geom_angle
_geom_angle_site_symmetry_1
_geom_angle_site_symmetry_3
_geom_angle_publ_flag
O2 Hf1 O12 90.3(3) . . ?
O2 Hf1 O6 145.4(3) . . ?
O12 Hf1 O6 96.9(3) . . ?
O2 Hf1 O55 86.4(3) . . ?
O12 Hf1 O55 141.5(3) . . ?
O6 Hf1 O55 107.3(3) . . ?
O2 Hf1 O21 141.6(3) . . ?
O12 Hf1 O21 81.9(3) . . ?
O6 Hf1 O21 73.0(3) . . ?
O55 Hf1 O21 77.3(4) . . ?
O2 Hf1 O8 81.9(3) . . ?
O12 Hf1 O8 145.2(3) . . ?
O6 Hf1 O8 73.0(3) . . ?
O55 Hf1 O8 72.1(3) . . ?
O21 Hf1 O8 123.9(3) . . ?
O2 Hf1 O19 70.9(3) . . ?
O12 Hf1 O19 68.9(3) . . ?
O6 Hf1 O19 80.3(3) . . ?
O55 Hf1 O19 143.4(3) . . ?
O21 Hf1 O19 137.4(3) . . ?
O8 Hf1 O19 76.5(3) . . ?
O2 Hf1 O31 69.9(3) . . ?
O12 Hf1 O31 70.4(3) . . ?
O6 Hf1 O31 144.1(3) . . ?
O55 Hf1 O31 72.5(3) . . ?
O21 Hf1 O31 72.0(3) . . ?
O8 Hf1 O31 135.6(3) . . ?
O19 Hf1 O31 122.0(3) . . ?
O2 Hf1 Hf3 31.0(2) . . ?
O12 Hf1 Hf3 83.2(2) . . ?
O6 Hf1 Hf3 176.4(2) . . ?
O55 Hf1 Hf3 74.5(2) . . ?
O21 Hf1 Hf3 110.6(2) . . ?
O8 Hf1 Hf3 104.9(2) . . ?
O19 Hf1 Hf3 96.4(2) . . ?
O31 Hf1 Hf3 39.2(2) . . ?
O2 Hf1 Hf7 81.0(2) . . ?
O12 Hf1 Hf7 32.1(2) . . ?
O6 Hf1 Hf7 121.0(2) . . ?
O55 Hf1 Hf7 109.8(2) . . ?
O21 Hf1 Hf7 72.6(3) . . ?
O8 Hf1 Hf7 162.5(2) . . ?
O19 Hf1 Hf7 94.8(2) . . ?
O31 Hf1 Hf7 38.3(2) . . ?
Hf3 Hf1 Hf7 60.445(16) . . ?
O2 Hf1 Hf2 31.1(2) . . ?
O12 Hf1 Hf2 82.4(2) . . ?
O6 Hf1 Hf2 116.5(2) . . ?
O55 Hf1 Hf2 111.2(3) . . ?
O21 Hf1 Hf2 162.6(3) . . ?
O8 Hf1 Hf2 73.4(2) . . ?
O19 Hf1 Hf2 40.1(2) . . ?
O31 Hf1 Hf2 95.6(2) . . ?
Hf3 Hf1 Hf2 59.938(15) . . ?
Hf7 Hf1 Hf2 90.120(17) . . ?
O2 Hf1 Hf9 80.8(2) . . ?
O12 Hf1 Hf9 30.1(2) . . ?
O6 Hf1 Hf9 88.7(2) . . ?
O55 Hf1 Hf9 163.9(2) . . ?
O21 Hf1 Hf9 107.1(3) . . ?
O8 Hf1 Hf9 115.2(2) . . ?
O19 Hf1 Hf9 38.9(2) . . ?
O31 Hf1 Hf9 93.9(2) . . ?
Hf3 Hf1 Hf9 89.565(17) . . ?
Hf7 Hf1 Hf9 58.680(15) . . ?
Hf2 Hf1 Hf9 60.577(14) . . ?
O2 Hf2 O1 90.7(3) . . ?
O2 Hf2 O26 144.6(3) . . ?
O1 Hf2 O26 96.5(3) . . ?
O2 Hf2 O27 142.2(3) . . ?
O1 Hf2 O27 81.8(3) . . ?
O26 Hf2 O27 73.3(3) . . ?
O2 Hf2 O17 81.5(3) . . ?
O1 Hf2 O17 145.9(3) . . ?
O26 Hf2 O17 73.2(3) . . ?
O27 Hf2 O17 123.6(3) . . ?
O2 Hf2 O11 85.5(3) . . ?
O1 Hf2 O11 140.7(3) . . ?
O26 Hf2 O11 108.9(3) . . ?
O27 Hf2 O11 77.7(3) . . ?
O17 Hf2 O11 72.0(3) . . ?
O2 Hf2 O19 70.7(3) . . ?
O1 Hf2 O19 69.3(3) . . ?
O26 Hf2 O19 79.6(3) . . ?
O27 Hf2 O19 137.4(3) . . ?
O17 Hf2 O19 76.9(3) . . ?
O11 Hf2 O19 143.2(3) . . ?
O2 Hf2 O37 69.3(3) . . ?
O1 Hf2 O37 70.8(3) . . ?
O26 Hf2 O37 145.5(3) . . ?
O27 Hf2 O37 73.2(3) . . ?
O17 Hf2 O37 134.2(3) . . ?
O11 Hf2 O37 71.3(3) . . ?
O19 Hf2 O37 121.9(3) . . ?
O2 Hf2 Hf8 81.0(2) . . ?
O1 Hf2 Hf8 32.1(2) . . ?
O26 Hf2 Hf8 121.2(2) . . ?
O27 Hf2 Hf8 73.0(2) . . ?
O17 Hf2 Hf8 162.3(2) . . ?
O11 Hf2 Hf8 109.0(2) . . ?
O19 Hf2 Hf8 94.9(2) . . ?
O37 Hf2 Hf8 38.8(2) . . ?
O2 Hf2 Hf3 31.0(2) . . ?
O1 Hf2 Hf3 83.4(2) . . ?
O26 Hf2 Hf3 175.5(2) . . ?
O27 Hf2 Hf3 111.2(2) . . ?
O17 Hf2 Hf3 104.4(2) . . ?
O11 Hf2 Hf3 73.5(2) . . ?
O19 Hf2 Hf3 96.2(2) . . ?
O37 Hf2 Hf3 38.6(2) . . ?
Hf8 Hf2 Hf3 60.472(16) . . ?
O2 Hf2 Hf1 31.0(2) . . ?
O1 Hf2 Hf1 82.9(2) . . ?
O26 Hf2 Hf1 115.7(2) . . ?
O27 Hf2 Hf1 163.1(2) . . ?
O17 Hf2 Hf1 73.4(2) . . ?
O11 Hf2 Hf1 110.5(2) . . ?
O19 Hf2 Hf1 40.0(2) . . ?
O37 Hf2 Hf1 95.0(2) . . ?
Hf8 Hf2 Hf1 90.195(17) . . ?
Hf3 Hf2 Hf1 59.795(15) . . ?
O2 Hf2 Hf9 80.9(2) . . ?
O1 Hf2 Hf9 30.2(2) . . ?
O26 Hf2 Hf9 88.1(2) . . ?
O27 Hf2 Hf9 107.0(2) . . ?
O17 Hf2 Hf9 115.7(2) . . ?
O11 Hf2 Hf9 162.9(2) . . ?
O19 Hf2 Hf9 39.0(2) . . ?
O37 Hf2 Hf9 94.1(2) . . ?
Hf8 Hf2 Hf9 58.700(15) . . ?
Hf3 Hf2 Hf9 89.628(17) . . ?
Hf1 Hf2 Hf9 60.827(14) . . ?
O2 Hf3 O10 93.9(3) . . ?
O2 Hf3 O37 73.0(3) . . ?
O10 Hf3 O37 70.4(3) . . ?
O2 Hf3 O40 84.0(4) . . ?
O10 Hf3 O40 143.3(4) . . ?
O37 Hf3 O40 74.0(4) . . ?
O2 Hf3 O31 73.3(3) . . ?
O10 Hf3 O31 70.3(3) . . ?
O37 Hf3 O31 125.3(3) . . ?
O40 Hf3 O31 141.7(4) . . ?
O2 Hf3 O44 84.2(3) . . ?
O10 Hf3 O44 143.1(4) . . ?
O37 Hf3 O44 141.7(4) . . ?
O40 Hf3 O44 73.4(4) . . ?
O31 Hf3 O44 73.9(4) . . ?
O2 Hf3 O49 150.2(4) . . ?
O10 Hf3 O49 87.0(4) . . ?
O37 Hf3 O49 134.2(4) . . ?
O40 Hf3 O49 112.4(4) . . ?
O31 Hf3 O49 79.0(4) . . ?
O44 Hf3 O49 77.6(4) . . ?
O2 Hf3 O54 152.6(4) . . ?
O10 Hf3 O54 89.4(4) . . ?
O37 Hf3 O54 82.5(4) . . ?
O40 Hf3 O54 77.3(4) . . ?
O31 Hf3 O54 132.8(4) . . ?
O44 Hf3 O54 109.0(4) . . ?
O49 Hf3 O54 57.1(4) . . ?
O2 Hf3 Hf1 31.2(2) . . ?
O10 Hf3 Hf1 85.9(2) . . ?
O37 Hf3 Hf1 98.6(2) . . ?
O40 Hf3 Hf1 108.2(3) . . ?
O31 Hf3 Hf1 42.5(2) . . ?
O44 Hf3 Hf1 73.5(2) . . ?
O49 Hf3 Hf1 119.6(3) . . ?
O54 Hf3 Hf1 174.4(3) . . ?
O2 Hf3 Hf2 31.3(2) . . ?
O10 Hf3 Hf2 85.7(2) . . ?
O37 Hf3 Hf2 42.0(2) . . ?
O40 Hf3 Hf2 73.6(3) . . ?
O31 Hf3 Hf2 98.8(2) . . ?
O44 Hf3 Hf2 108.6(3) . . ?
O49 Hf3 Hf2 172.8(3) . . ?
O54 Hf3 Hf2 122.3(3) . . ?
Hf1 Hf3 Hf2 60.268(15) . . ?
O2 Hf3 Hf8 80.4(2) . . ?
O10 Hf3 Hf8 33.3(2) . . ?
O37 Hf3 Hf8 37.3(2) . . ?
O40 Hf3 Hf8 111.2(3) . . ?
O31 Hf3 Hf8 95.4(2) . . ?
O44 Hf3 Hf8 163.3(2) . . ?
O49 Hf3 Hf8 113.5(3) . . ?
O54 Hf3 Hf8 87.7(3) . . ?
Hf1 Hf3 Hf8 89.952(17) . . ?
Hf2 Hf3 Hf8 59.578(15) . . ?
O2 Hf3 Hf7 80.5(3) . . ?
O10 Hf3 Hf7 33.3(2) . . ?
O37 Hf3 Hf7 95.5(2) . . ?
O40 Hf3 Hf7 163.4(3) . . ?
O31 Hf3 Hf7 37.1(2) . . ?
O44 Hf3 Hf7 110.9(3) . . ?
O49 Hf3 Hf7 84.2(3) . . ?
O54 Hf3 Hf7 114.7(3) . . ?
Hf1 Hf3 Hf7 59.829(15) . . ?
Hf2 Hf3 Hf7 89.956(17) . . ?
Hf8 Hf3 Hf7 60.218(16) . . ?
O25 Hf4 O3 91.3(4) . . ?
O25 Hf4 O4 145.9(3) . . ?
O3 Hf4 O4 96.7(3) . . ?
O25 Hf4 O33 85.5(4) . . ?
O3 Hf4 O33 141.9(4) . . ?
O4 Hf4 O33 107.1(4) . . ?
O25 Hf4 O20 81.4(3) . . ?
O3 Hf4 O20 144.9(3) . . ?
O4 Hf4 O20 73.1(3) . . ?
O33 Hf4 O20 72.0(4) . . ?
O25 Hf4 O28 141.8(4) . . ?
O3 Hf4 O28 82.2(4) . . ?
O4 Hf4 O28 72.3(3) . . ?
O33 Hf4 O28 77.5(4) . . ?
O20 Hf4 O28 123.6(4) . . ?
O25 Hf4 O43 71.5(3) . . ?
O3 Hf4 O43 68.6(3) . . ?
O4 Hf4 O43 80.7(3) . . ?
O33 Hf4 O43 143.4(3) . . ?
O20 Hf4 O43 76.6(3) . . ?
O28 Hf4 O43 137.3(3) . . ?
O25 Hf4 O41 69.6(3) . . ?
O3 Hf4 O41 70.8(3) . . ?
O4 Hf4 O41 144.1(3) . . ?
O33 Hf4 O41 72.6(3) . . ?
O20 Hf4 O41 135.4(3) . . ?
O28 Hf4 O41 72.7(4) . . ?
O43 Hf4 O41 121.8(3) . . ?
O25 Hf4 Hf12 81.5(2) . . ?
O3 Hf4 Hf12 32.5(2) . . ?
O4 Hf4 Hf12 120.9(2) . . ?
O33 Hf4 Hf12 109.9(3) . . ?
O20 Hf4 Hf12 162.6(2) . . ?
O28 Hf4 Hf12 72.9(3) . . ?
O43 Hf4 Hf12 94.8(2) . . ?
O41 Hf4 Hf12 38.4(2) . . ?
O25 Hf4 Hf6 31.2(3) . . ?
O3 Hf4 Hf6 83.7(2) . . ?
O4 Hf4 Hf6 177.1(2) . . ?
O33 Hf4 Hf6 74.1(3) . . ?
O20 Hf4 Hf6 104.9(2) . . ?
O28 Hf4 Hf6 110.6(3) . . ?
O43 Hf4 Hf6 96.8(2) . . ?
O41 Hf4 Hf6 38.7(2) . . ?
Hf12 Hf4 Hf6 60.554(17) . . ?
O25 Hf4 Hf5 31.4(3) . . ?
O3 Hf4 Hf5 82.7(2) . . ?
O4 Hf4 Hf5 117.0(2) . . ?
O33 Hf4 Hf5 110.7(3) . . ?
O20 Hf4 Hf5 73.2(2) . . ?
O28 Hf4 Hf5 163.2(3) . . ?
O43 Hf4 Hf5 40.4(2) . . ?
O41 Hf4 Hf5 95.3(2) . . ?
Hf12 Hf4 Hf5 90.401(19) . . ?
Hf6 Hf4 Hf5 60.178(17) . . ?
O25 Hf4 Hf10 81.2(2) . . ?
O3 Hf4 Hf10 29.8(2) . . ?
O4 Hf4 Hf10 89.4(2) . . ?
O33 Hf4 Hf10 163.5(3) . . ?
O20 Hf4 Hf10 115.2(2) . . ?
O28 Hf4 Hf10 107.5(3) . . ?
O43 Hf4 Hf10 38.7(2) . . ?
O41 Hf4 Hf10 93.5(2) . . ?
Hf12 Hf4 Hf10 58.569(15) . . ?
Hf6 Hf4 Hf10 89.510(18) . . ?
Hf5 Hf4 Hf10 60.607(15) . . ?
O25 Hf5 O5 90.2(4) . . ?
O25 Hf5 O57 85.2(4) . . ?
O5 Hf5 O57 139.6(4) . . ?
O25 Hf5 O23 145.5(3) . . ?
O5 Hf5 O23 98.2(4) . . ?
O57 Hf5 O23 108.1(4) . . ?
O25 Hf5 O53 141.0(4) . . ?
O5 Hf5 O53 81.9(4) . . ?
O57 Hf5 O53 77.0(4) . . ?
O23 Hf5 O53 73.5(4) . . ?
O25 Hf5 O32 81.6(4) . . ?
O5 Hf5 O32 146.2(3) . . ?
O57 Hf5 O32 72.7(4) . . ?
O23 Hf5 O32 72.8(4) . . ?
O53 Hf5 O32 124.0(4) . . ?
O25 Hf5 O43 71.2(3) . . ?
O5 Hf5 O43 69.0(3) . . ?
O57 Hf5 O43 144.1(4) . . ?
O23 Hf5 O43 80.6(3) . . ?
O53 Hf5 O43 137.6(4) . . ?
O32 Hf5 O43 77.2(3) . . ?
O25 Hf5 O50 69.1(4) . . ?
O5 Hf5 O50 69.6(3) . . ?
O57 Hf5 O50 71.3(4) . . ?
O23 Hf5 O50 145.1(4) . . ?
O53 Hf5 O50 72.4(4) . . ?
O32 Hf5 O50 134.7(4) . . ?
O43 Hf5 O50 121.2(3) . . ?
O25 Hf5 Hf11 80.9(2) . . ?
O5 Hf5 Hf11 31.7(2) . . ?
O57 Hf5 Hf11 108.3(3) . . ?
O23 Hf5 Hf11 121.9(3) . . ?
O53 Hf5 Hf11 72.5(3) . . ?
O32 Hf5 Hf11 162.3(3) . . ?
O43 Hf5 Hf11 94.6(2) . . ?
O50 Hf5 Hf11 38.1(2) . . ?
O25 Hf5 Hf4 31.4(2) . . ?
O5 Hf5 Hf4 82.3(2) . . ?
O57 Hf5 Hf4 110.9(3) . . ?
O23 Hf5 Hf4 116.6(2) . . ?
O53 Hf5 Hf4 162.3(3) . . ?
O32 Hf5 Hf4 73.7(2) . . ?
O43 Hf5 Hf4 40.2(2) . . ?
O50 Hf5 Hf4 94.7(3) . . ?
Hf11 Hf5 Hf4 89.875(19) . . ?
O25 Hf5 Hf6 30.8(2) . . ?
O5 Hf5 Hf6 82.3(2) . . ?
O57 Hf5 Hf6 73.4(3) . . ?
O23 Hf5 Hf6 176.2(2) . . ?
O53 Hf5 Hf6 110.2(3) . . ?
O32 Hf5 Hf6 104.7(3) . . ?
O43 Hf5 Hf6 96.1(2) . . ?
O50 Hf5 Hf6 38.6(3) . . ?
Hf11 Hf5 Hf6 60.059(17) . . ?
Hf4 Hf5 Hf6 59.716(17) . . ?
O25 Hf5 Hf10 81.5(2) . . ?
O5 Hf5 Hf10 30.1(2) . . ?
O57 Hf5 Hf10 162.6(3) . . ?
O23 Hf5 Hf10 89.2(3) . . ?
O53 Hf5 Hf10 106.8(3) . . ?
O32 Hf5 Hf10 116.1(2) . . ?
O43 Hf5 Hf10 39.0(2) . . ?
O50 Hf5 Hf10 93.3(3) . . ?
Hf11 Hf5 Hf10 58.505(16) . . ?
Hf4 Hf5 Hf10 60.919(15) . . ?
Hf6 Hf5 Hf10 89.430(19) . . ?
O25 Hf6 O46 94.1(4) . . ?
O25 Hf6 O59 83.3(4) . . ?
O46 Hf6 O59 143.5(4) . . ?
O25 Hf6 O50 74.0(4) . . ?
O46 Hf6 O50 69.8(4) . . ?
O59 Hf6 O50 141.8(4) . . ?
O25 Hf6 O41 73.0(4) . . ?
O46 Hf6 O41 70.0(4) . . ?
O59 Hf6 O41 74.5(4) . . ?
O50 Hf6 O41 124.9(4) . . ?
O25 Hf6 O61 83.7(4) . . ?
O46 Hf6 O61 143.5(4) . . ?
O59 Hf6 O61 72.6(4) . . ?
O50 Hf6 O61 74.6(4) . . ?
O41 Hf6 O61 141.5(4) . . ?
O25 Hf6 O64 151.5(5) . . ?
O46 Hf6 O64 89.8(5) . . ?
O59 Hf6 O64 109.6(5) . . ?
O50 Hf6 O64 81.0(5) . . ?
O41 Hf6 O64 134.2(4) . . ?
O61 Hf6 O64 76.6(5) . . ?
O25 Hf6 O63 150.5(5) . . ?
O46 Hf6 O63 89.6(4) . . ?
O59 Hf6 O63 76.5(5) . . ?
O50 Hf6 O63 134.1(5) . . ?
O41 Hf6 O63 81.0(5) . . ?
O61 Hf6 O63 109.9(5) . . ?
O64 Hf6 O63 57.5(6) . . ?
O25 Hf6 Hf4 31.5(3) . . ?
O46 Hf6 Hf4 85.6(3) . . ?
O59 Hf6 Hf4 73.4(3) . . ?
O50 Hf6 Hf4 99.3(3) . . ?
O41 Hf6 Hf4 41.8(2) . . ?
O61 Hf6 Hf4 108.4(3) . . ?
O64 Hf6 Hf4 174.9(4) . . ?
O63 Hf6 Hf4 120.2(4) . . ?
O25 Hf6 Hf5 31.1(3) . . ?
O46 Hf6 Hf5 85.7(3) . . ?
O59 Hf6 Hf5 107.8(3) . . ?
O50 Hf6 Hf5 43.2(3) . . ?
O41 Hf6 Hf5 98.0(2) . . ?
O61 Hf6 Hf5 73.8(3) . . ?
O64 Hf6 Hf5 121.7(4) . . ?
O63 Hf6 Hf5 175.2(4) . . ?
Hf4 Hf6 Hf5 60.107(16) . . ?
O25 Hf6 Hf11 81.0(3) . . ?
O46 Hf6 Hf11 33.2(3) . . ?
O59 Hf6 Hf11 163.2(3) . . ?
O50 Hf6 Hf11 36.9(3) . . ?
O41 Hf6 Hf11 95.0(2) . . ?
O61 Hf6 Hf11 111.4(3) . . ?
O64 Hf6 Hf11 87.2(4) . . ?
O63 Hf6 Hf11 115.4(4) . . ?
Hf4 Hf6 Hf11 90.027(19) . . ?
Hf5 Hf6 Hf11 59.932(17) . . ?
O25 Hf6 Hf12 80.8(2) . . ?
O46 Hf6 Hf12 33.2(3) . . ?
O59 Hf6 Hf12 111.2(3) . . ?
O50 Hf6 Hf12 95.2(3) . . ?
O41 Hf6 Hf12 36.9(2) . . ?
O61 Hf6 Hf12 163.4(3) . . ?
O64 Hf6 Hf12 115.4(4) . . ?
O63 Hf6 Hf12 86.6(4) . . ?
Hf4 Hf6 Hf12 59.510(17) . . ?
Hf5 Hf6 Hf12 89.759(19) . . ?
Hf11 Hf6 Hf12 60.205(18) . . ?
O12 Hf7 O10 96.1(3) . . ?
O12 Hf7 O38 85.1(3) . . ?
O10 Hf7 O38 142.5(4) . . ?
O12 Hf7 O31 74.7(3) . . ?
O10 Hf7 O31 70.8(3) . . ?
O38 Hf7 O31 143.6(3) . . ?
O12 Hf7 O42 84.1(3) . . ?
O10 Hf7 O42 143.1(4) . . ?
O38 Hf7 O42 74.4(4) . . ?
O31 Hf7 O42 73.7(4) . . ?
O12 Hf7 O18 74.5(3) . . ?
O10 Hf7 O18 69.9(3) . . ?
O38 Hf7 O18 74.4(3) . . ?
O31 Hf7 O18 126.2(3) . . ?
O42 Hf7 O18 143.4(3) . . ?
O12 Hf7 O51 152.0(4) . . ?
O10 Hf7 O51 88.7(4) . . ?
O38 Hf7 O51 107.6(4) . . ?
O31 Hf7 O51 81.0(4) . . ?
O42 Hf7 O51 75.8(4) . . ?
O18 Hf7 O51 132.4(4) . . ?
O12 Hf7 O39 150.8(3) . . ?
O10 Hf7 O39 84.6(4) . . ?
O38 Hf7 O39 77.3(4) . . ?
O31 Hf7 O39 131.8(4) . . ?
O42 Hf7 O39 112.6(4) . . ?
O18 Hf7 O39 78.4(3) . . ?
O51 Hf7 O39 57.0(4) . . ?
O12 Hf7 Hf9 32.9(2) . . ?
O10 Hf7 Hf9 86.0(2) . . ?
O38 Hf7 Hf9 74.8(2) . . ?
O31 Hf7 Hf9 100.6(2) . . ?
O42 Hf7 Hf9 110.6(3) . . ?
O18 Hf7 Hf9 41.9(2) . . ?
O51 Hf7 Hf9 173.5(3) . . ?
O39 Hf7 Hf9 118.7(3) . . ?
O12 Hf7 Hf1 32.5(2) . . ?
O10 Hf7 Hf1 85.7(2) . . ?
O38 Hf7 Hf1 111.7(3) . . ?
O31 Hf7 Hf1 42.3(2) . . ?
O42 Hf7 Hf1 74.8(3) . . ?
O18 Hf7 Hf1 99.7(2) . . ?
O51 Hf7 Hf1 121.3(3) . . ?
O39 Hf7 Hf1 170.1(3) . . ?
Hf9 Hf7 Hf1 62.008(15) . . ?
O12 Hf7 Hf3 82.8(2) . . ?
O10 Hf7 Hf3 33.1(2) . . ?
O38 Hf7 Hf3 165.9(2) . . ?
O31 Hf7 Hf3 37.8(2) . . ?
O42 Hf7 Hf3 111.3(3) . . ?
O18 Hf7 Hf3 95.4(2) . . ?
O51 Hf7 Hf3 86.5(3) . . ?
O39 Hf7 Hf3 110.6(3) . . ?
Hf9 Hf7 Hf3 91.073(18) . . ?
Hf1 Hf7 Hf3 59.726(15) . . ?
O12 Hf7 Hf8 82.0(2) . . ?
O10 Hf7 Hf8 33.0(2) . . ?
O38 Hf7 Hf8 111.3(3) . . ?
O31 Hf7 Hf8 95.7(2) . . ?
O42 Hf7 Hf8 164.4(3) . . ?
O18 Hf7 Hf8 37.1(2) . . ?
O51 Hf7 Hf8 114.4(3) . . ?
O39 Hf7 Hf8 83.0(3) . . ?
Hf9 Hf7 Hf8 59.303(15) . . ?
Hf1 Hf7 Hf8 89.688(17) . . ?
Hf3 Hf7 Hf8 59.865(16) . . ?
O1 Hf8 O10 96.8(3) . . ?
O1 Hf8 O37 75.2(3) . . ?
O10 Hf8 O37 70.4(3) . . ?
O1 Hf8 O18 74.5(3) . . ?
O10 Hf8 O18 70.2(3) . . ?
O37 Hf8 O18 126.0(3) . . ?
O1 Hf8 O16 82.7(3) . . ?
O10 Hf8 O16 144.9(4) . . ?
O37 Hf8 O16 75.6(3) . . ?
O18 Hf8 O16 141.1(3) . . ?
O1 Hf8 O15 84.1(3) . . ?
O10 Hf8 O15 141.4(3) . . ?
O37 Hf8 O15 144.8(3) . . ?
O18 Hf8 O15 73.0(3) . . ?
O16 Hf8 O15 73.6(4) . . ?
O1 Hf8 O52 150.3(4) . . ?
O10 Hf8 O52 89.9(4) . . ?
O37 Hf8 O52 80.0(4) . . ?
O18 Hf8 O52 134.5(4) . . ?
O16 Hf8 O52 75.5(4) . . ?
O15 Hf8 O52 108.2(4) . . ?
O1 Hf8 O48 152.3(4) . . ?
O10 Hf8 O48 87.3(4) . . ?
O37 Hf8 O48 131.3(4) . . ?
O18 Hf8 O48 81.2(4) . . ?
O16 Hf8 O48 109.3(4) . . ?
O15 Hf8 O48 75.9(4) . . ?
O52 Hf8 O48 56.6(4) . . ?
O1 Hf8 Hf9 32.6(2) . . ?
O10 Hf8 Hf9 86.3(2) . . ?
O37 Hf8 Hf9 100.5(2) . . ?
O18 Hf8 Hf9 42.0(2) . . ?
O16 Hf8 Hf9 108.8(2) . . ?
O15 Hf8 Hf9 73.9(2) . . ?
O52 Hf8 Hf9 175.7(3) . . ?
O48 Hf8 Hf9 121.2(3) . . ?
O1 Hf8 Hf2 33.0(2) . . ?
O10 Hf8 Hf2 86.0(2) . . ?
O37 Hf8 Hf2 42.3(2) . . ?
O18 Hf8 Hf2 99.9(2) . . ?
O16 Hf8 Hf2 74.6(2) . . ?
O15 Hf8 Hf2 111.7(2) . . ?
O52 Hf8 Hf2 119.7(3) . . ?
O48 Hf8 Hf2 172.3(3) . . ?
Hf9 Hf8 Hf2 62.045(15) . . ?
O1 Hf8 Hf3 83.6(2) . . ?
O10 Hf8 Hf3 33.2(2) . . ?
O37 Hf8 Hf3 37.4(2) . . ?
O18 Hf8 Hf3 95.6(2) . . ?
O16 Hf8 Hf3 112.9(2) . . ?
O15 Hf8 Hf3 165.1(2) . . ?
O52 Hf8 Hf3 86.6(4) . . ?
O48 Hf8 Hf3 112.5(3) . . ?
Hf9 Hf8 Hf3 91.254(17) . . ?
Hf2 Hf8 Hf3 59.949(15) . . ?
O1 Hf8 Hf7 82.5(2) . . ?
O10 Hf8 Hf7 33.1(2) . . ?
O37 Hf8 Hf7 95.3(2) . . ?
O18 Hf8 Hf7 37.3(2) . . ?
O16 Hf8 Hf7 164.2(2) . . ?
O15 Hf8 Hf7 110.1(2) . . ?
O52 Hf8 Hf7 116.2(3) . . ?
O48 Hf8 Hf7 86.4(3) . . ?
Hf9 Hf8 Hf7 59.554(15) . . ?
Hf2 Hf8 Hf7 89.996(17) . . ?
Hf3 Hf8 Hf7 59.918(16) . . ?
O1 Hf9 O12 92.1(3) . . ?
O1 Hf9 O7 85.5(3) . . ?
O12 Hf9 O7 141.6(3) . . ?
O1 Hf9 O13 87.0(3) . . ?
O12 Hf9 O13 143.1(3) . . ?
O7 Hf9 O13 75.2(3) . . ?
O1 Hf9 O9 142.9(3) . . ?
O12 Hf9 O9 88.0(3) . . ?
O7 Hf9 O9 116.2(3) . . ?
O13 Hf9 O9 71.7(3) . . ?
O1 Hf9 O24 142.1(3) . . ?
O12 Hf9 O24 84.3(3) . . ?
O7 Hf9 O24 74.9(4) . . ?
O13 Hf9 O24 117.7(3) . . ?
O9 Hf9 O24 74.8(3) . . ?
O1 Hf9 O19 69.5(3) . . ?
O12 Hf9 O19 68.7(3) . . ?
O7 Hf9 O19 142.9(3) . . ?
O13 Hf9 O19 76.5(3) . . ?
O9 Hf9 O19 76.1(3) . . ?
O24 Hf9 O19 140.7(3) . . ?
O1 Hf9 O18 71.2(3) . . ?
O12 Hf9 O18 71.6(3) . . ?
O7 Hf9 O18 71.4(3) . . ?
O13 Hf9 O18 141.1(3) . . ?
O9 Hf9 O18 142.2(3) . . ?
O24 Hf9 O18 71.8(3) . . ?
O19 Hf9 O18 121.7(3) . . ?
O1 Hf9 Hf8 32.3(2) . . ?
O12 Hf9 Hf8 83.5(2) . . ?
O7 Hf9 Hf8 74.2(2) . . ?
O13 Hf9 Hf8 112.3(2) . . ?
O9 Hf9 Hf8 169.6(2) . . ?
O24 Hf9 Hf8 110.0(2) . . ?
O19 Hf9 Hf8 95.2(2) . . ?
O18 Hf9 Hf8 39.1(2) . . ?
O1 Hf9 Hf7 83.7(2) . . ?
O12 Hf9 Hf7 32.6(2) . . ?
O7 Hf9 Hf7 109.3(2) . . ?
O13 Hf9 Hf7 169.3(2) . . ?
O9 Hf9 Hf7 113.3(2) . . ?
O24 Hf9 Hf7 73.1(2) . . ?
O19 Hf9 Hf7 95.1(2) . . ?
O18 Hf9 Hf7 39.2(2) . . ?
Hf8 Hf9 Hf7 61.143(16) . . ?
O1 Hf9 Hf2 30.7(2) . . ?
O12 Hf9 Hf2 80.7(2) . . ?
O7 Hf9 Hf2 112.1(3) . . ?
O13 Hf9 Hf2 79.9(2) . . ?
O9 Hf9 Hf2 113.6(2) . . ?
O24 Hf9 Hf2 162.4(2) . . ?
O19 Hf9 Hf2 38.8(2) . . ?
O18 Hf9 Hf2 94.6(2) . . ?
Hf8 Hf9 Hf2 59.255(15) . . ?
Hf7 Hf9 Hf2 89.314(17) . . ?
O1 Hf9 Hf1 81.2(2) . . ?
O12 Hf9 Hf1 30.2(2) . . ?
O7 Hf9 Hf1 163.3(2) . . ?
O13 Hf9 Hf1 113.9(2) . . ?
O9 Hf9 Hf1 80.4(2) . . ?
O24 Hf9 Hf1 110.2(2) . . ?
O19 Hf9 Hf1 38.5(2) . . ?
O18 Hf9 Hf1 94.7(2) . . ?
Hf8 Hf9 Hf1 89.195(17) . . ?
Hf7 Hf9 Hf1 59.311(15) . . ?
Hf2 Hf9 Hf1 58.596(14) . . ?
O5 Hf10 O3 91.6(4) . . ?
O5 Hf10 O14 88.1(3) . . ?
O3 Hf10 O14 142.5(3) . . ?
O5 Hf10 O29 142.6(3) . . ?
O3 Hf10 O29 86.7(3) . . ?
O14 Hf10 O29 71.6(3) . . ?
O5 Hf10 O36 142.2(4) . . ?
O3 Hf10 O36 85.8(3) . . ?
O14 Hf10 O36 116.0(3) . . ?
O29 Hf10 O36 75.0(3) . . ?
O5 Hf10 O35 84.7(4) . . ?
O3 Hf10 O35 142.3(3) . . ?
O14 Hf10 O35 75.0(3) . . ?
O29 Hf10 O35 118.0(3) . . ?
O36 Hf10 O35 75.1(3) . . ?
O5 Hf10 O43 69.3(3) . . ?
O3 Hf10 O43 68.4(3) . . ?
O14 Hf10 O43 76.6(3) . . ?
O29 Hf10 O43 75.4(3) . . ?
O36 Hf10 O43 141.5(3) . . ?
O35 Hf10 O43 141.7(3) . . ?
O5 Hf10 O22 71.0(3) . . ?
O3 Hf10 O22 71.8(3) . . ?
O14 Hf10 O22 141.7(3) . . ?
O29 Hf10 O22 141.8(3) . . ?
O36 Hf10 O22 72.3(3) . . ?
O35 Hf10 O22 71.5(3) . . ?
O43 Hf10 O22 121.7(3) . . ?
O5 Hf10 Hf12 83.1(3) . . ?
O3 Hf10 Hf12 32.8(2) . . ?
O14 Hf10 Hf12 169.5(2) . . ?
O29 Hf10 Hf12 112.5(2) . . ?
O36 Hf10 Hf12 74.4(2) . . ?
O35 Hf10 Hf12 109.7(2) . . ?
O43 Hf10 Hf12 94.9(2) . . ?
O22 Hf10 Hf12 39.2(2) . . ?
O5 Hf10 Hf11 32.4(3) . . ?
O3 Hf10 Hf11 83.9(3) . . ?
O14 Hf10 Hf11 113.0(2) . . ?
O29 Hf10 Hf11 169.0(2) . . ?
O36 Hf10 Hf11 110.0(2) . . ?
O35 Hf10 Hf11 73.0(3) . . ?
O43 Hf10 Hf11 95.6(2) . . ?
O22 Hf10 Hf11 38.8(2) . . ?
Hf12 Hf10 Hf11 61.152(18) . . ?
O5 Hf10 Hf5 30.4(2) . . ?
O3 Hf10 Hf5 80.8(2) . . ?
O14 Hf10 Hf5 80.2(2) . . ?
O29 Hf10 Hf5 113.1(2) . . ?
O36 Hf10 Hf5 163.8(2) . . ?
O35 Hf10 Hf5 110.6(3) . . ?
O43 Hf10 Hf5 38.9(2) . . ?
O22 Hf10 Hf5 94.6(2) . . ?
Hf12 Hf10 Hf5 89.387(18) . . ?
Hf11 Hf10 Hf5 59.625(16) . . ?
O5 Hf10 Hf4 80.2(2) . . ?
O3 Hf10 Hf4 29.9(2) . . ?
O14 Hf10 Hf4 113.9(2) . . ?
O29 Hf10 Hf4 79.9(2) . . ?
O36 Hf10 Hf4 111.7(2) . . ?
O35 Hf10 Hf4 162.1(3) . . ?
O43 Hf10 Hf4 38.4(2) . . ?
O22 Hf10 Hf4 94.3(2) . . ?
Hf12 Hf10 Hf4 59.018(15) . . ?
Hf11 Hf10 Hf4 89.085(18) . . ?
Hf5 Hf10 Hf4 58.474(15) . . ?
O5 Hf11 O46 95.7(4) . . ?
O5 Hf11 O50 75.3(4) . . ?
O46 Hf11 O50 70.3(4) . . ?
O5 Hf11 O22 73.8(3) . . ?
O46 Hf11 O22 70.0(4) . . ?
O50 Hf11 O22 126.0(4) . . ?
O5 Hf11 O47 85.0(4) . . ?
O46 Hf11 O47 143.5(4) . . ?
O50 Hf11 O47 143.2(4) . . ?
O22 Hf11 O47 75.3(4) . . ?
O5 Hf11 O58 84.3(4) . . ?
O46 Hf11 O58 142.9(4) . . ?
O50 Hf11 O58 73.9(4) . . ?
O22 Hf11 O58 143.1(4) . . ?
O47 Hf11 O58 73.5(4) . . ?
O5 Hf11 O62 153.7(4) . . ?
O46 Hf11 O62 89.4(4) . . ?
O50 Hf11 O62 82.3(4) . . ?
O22 Hf11 O62 131.7(4) . . ?
O47 Hf11 O62 105.9(4) . . ?
O58 Hf11 O62 76.3(5) . . ?
O5 Hf11 O30 149.1(4) . . ?
O46 Hf11 O30 85.8(4) . . ?
O50 Hf11 O30 133.1(4) . . ?
O22 Hf11 O30 77.9(4) . . ?
O47 Hf11 O30 76.1(4) . . ?
O58 Hf11 O30 112.6(4) . . ?
O62 Hf11 O30 56.9(4) . . ?
O5 Hf11 Hf10 32.7(3) . . ?
O46 Hf11 Hf10 86.0(3) . . ?
O50 Hf11 Hf10 101.2(3) . . ?
O22 Hf11 Hf10 41.3(2) . . ?
O47 Hf11 Hf10 75.0(3) . . ?
O58 Hf11 Hf10 110.6(3) . . ?
O62 Hf11 Hf10 172.9(3) . . ?
O30 Hf11 Hf10 117.3(3) . . ?
O5 Hf11 Hf5 32.3(3) . . ?
O46 Hf11 Hf5 85.8(3) . . ?
O50 Hf11 Hf5 43.2(3) . . ?
O22 Hf11 Hf5 99.0(2) . . ?
O47 Hf11 Hf5 110.8(3) . . ?
O58 Hf11 Hf5 74.6(3) . . ?
O62 Hf11 Hf5 123.2(3) . . ?
O30 Hf11 Hf5 171.7(3) . . ?
Hf10 Hf11 Hf5 61.870(16) . . ?
O5 Hf11 Hf6 82.7(2) . . ?
O46 Hf11 Hf6 33.2(3) . . ?
O50 Hf11 Hf6 37.3(3) . . ?
O22 Hf11 Hf6 95.5(2) . . ?
O47 Hf11 Hf6 166.3(3) . . ?
O58 Hf11 Hf6 111.0(3) . . ?
O62 Hf11 Hf6 87.8(3) . . ?
O30 Hf11 Hf6 112.3(3) . . ?
Hf10 Hf11 Hf6 91.351(19) . . ?
Hf5 Hf11 Hf6 60.009(17) . . ?
O5 Hf11 Hf12 81.7(3) . . ?
O46 Hf11 Hf12 33.0(3) . . ?
O50 Hf11 Hf12 95.4(3) . . ?
O22 Hf11 Hf12 37.3(2) . . ?
O47 Hf11 Hf12 112.3(3) . . ?
O58 Hf11 Hf12 164.2(3) . . ?
O62 Hf11 Hf12 114.4(4) . . ?
O30 Hf11 Hf12 83.2(3) . . ?
Hf10 Hf11 Hf12 59.363(16) . . ?
Hf5 Hf11 Hf12 89.655(19) . . ?
Hf6 Hf11 Hf12 59.947(18) . . ?
O3 Hf12 O46 96.6(4) . . ?
O3 Hf12 O45 83.1(4) . . ?
O46 Hf12 O45 144.8(4) . . ?
O3 Hf12 O41 74.7(4) . . ?
O46 Hf12 O41 70.4(4) . . ?
O45 Hf12 O41 75.6(4) . . ?
O3 Hf12 O22 74.4(3) . . ?
O46 Hf12 O22 69.7(4) . . ?
O45 Hf12 O22 141.7(4) . . ?
O41 Hf12 O22 125.3(4) . . ?
O3 Hf12 O34 84.2(4) . . ?
O46 Hf12 O34 141.6(4) . . ?
O45 Hf12 O34 73.6(4) . . ?
O41 Hf12 O34 144.4(4) . . ?
O22 Hf12 O34 73.6(3) . . ?
O3 Hf12 O60 152.1(4) . . ?
O46 Hf12 O60 87.5(4) . . ?
O45 Hf12 O60 109.0(4) . . ?
O41 Hf12 O60 131.9(4) . . ?
O22 Hf12 O60 81.4(4) . . ?
O34 Hf12 O60 75.9(4) . . ?
O3 Hf12 O56 151.4(4) . . ?
O46 Hf12 O56 87.1(5) . . ?
O45 Hf12 O56 77.9(5) . . ?
O41 Hf12 O56 80.0(4) . . ?
O22 Hf12 O56 132.6(4) . . ?
O34 Hf12 O56 110.2(4) . . ?
O60 Hf12 O56 56.0(4) . . ?
O3 Hf12 Hf10 33.1(2) . . ?
O46 Hf12 Hf10 86.0(3) . . ?
O45 Hf12 Hf10 109.5(3) . . ?
O41 Hf12 Hf10 100.5(3) . . ?
O22 Hf12 Hf10 41.5(2) . . ?
O34 Hf12 Hf10 73.8(2) . . ?
O60 Hf12 Hf10 120.6(3) . . ?
O56 Hf12 Hf10 172.5(4) . . ?
O3 Hf12 Hf4 32.9(2) . . ?
O46 Hf12 Hf4 85.9(3) . . ?
O45 Hf12 Hf4 74.8(3) . . ?
O41 Hf12 Hf4 42.0(3) . . ?
O22 Hf12 Hf4 99.6(2) . . ?
O34 Hf12 Hf4 111.5(3) . . ?
O60 Hf12 Hf4 172.5(3) . . ?
O56 Hf12 Hf4 120.0(3) . . ?
Hf10 Hf12 Hf4 62.413(16) . . ?
O3 Hf12 Hf6 83.4(2) . . ?
O46 Hf12 Hf6 33.2(3) . . ?
O45 Hf12 Hf6 112.8(3) . . ?
O41 Hf12 Hf6 37.3(3) . . ?
O22 Hf12 Hf6 95.2(2) . . ?
O34 Hf12 Hf6 165.2(2) . . ?
O60 Hf12 Hf6 112.6(3) . . ?
O56 Hf12 Hf6 84.5(3) . . ?
Hf10 Hf12 Hf6 91.365(19) . . ?
Hf4 Hf12 Hf6 59.936(16) . . ?
O3 Hf12 Hf11 82.6(2) . . ?
O46 Hf12 Hf11 32.9(3) . . ?
O45 Hf12 Hf11 164.6(3) . . ?
O41 Hf12 Hf11 95.1(3) . . ?
O22 Hf12 Hf11 37.1(2) . . ?
O34 Hf12 Hf11 110.4(2) . . ?
O60 Hf12 Hf11 86.3(3) . . ?
O56 Hf12 Hf11 113.1(4) . . ?
Hf10 Hf12 Hf11 59.485(16) . . ?
Hf4 Hf12 Hf11 90.066(19) . . ?
Hf6 Hf12 Hf11 59.849(18) . . ?
Hf8 O1 Hf9 115.1(4) . . ?
Hf8 O1 Hf2 114.8(4) . . ?
Hf9 O1 Hf2 119.0(4) . . ?
Hf3 O2 Hf1 117.8(4) . . ?
Hf3 O2 Hf2 117.7(4) . . ?
Hf1 O2 Hf2 117.9(4) . . ?
Hf12 O3 Hf10 114.1(4) . . ?
Hf12 O3 Hf4 114.6(4) . . ?
Hf10 O3 Hf4 120.2(4) . . ?
C67 O4 Hf4 138.6(8) . . ?
Hf11 O5 Hf10 114.8(4) . . ?
Hf11 O5 Hf5 116.1(4) . . ?
Hf10 O5 Hf5 119.5(4) . . ?
C34 O6 Hf1 138.9(8) 3_666 . ?
C19 O7 Hf9 133.2(9) . . ?
C28 O8 Hf1 133.5(8) . . ?
C31 O9 Hf9 146.0(8) . . ?
Hf3 O10 Hf8 113.6(4) . . ?
Hf3 O10 Hf7 113.6(4) . . ?
Hf8 O10 Hf7 113.8(4) . . ?
C25 O11 Hf2 134.3(9) . . ?
Hf7 O12 Hf9 114.5(4) . . ?
Hf7 O12 Hf1 115.4(4) . . ?
Hf9 O12 Hf1 119.7(4) . . ?
C34 O13 Hf9 149.3(8) . . ?
C67 O14 Hf10 147.3(9) 3_765 . ?
C19 O15 Hf8 132.5(8) . . ?
C22 O16 Hf8 131.7(9) . . ?
C28 O17 Hf2 133.8(9) . . ?
Hf8 O18 Hf7 105.5(4) . . ?
Hf8 O18 Hf9 98.9(3) . . ?
Hf7 O18 Hf9 98.9(3) . . ?
Hf1 O19 Hf2 99.9(3) . . ?
Hf1 O19 Hf9 102.6(3) . . ?
Hf2 O19 Hf9 102.2(3) . . ?
C64 O20 Hf4 134.3(9) . . ?
C13 O21 Hf1 135.1(9) . . ?
Hf11 O22 Hf12 105.6(4) . . ?
Hf11 O22 Hf10 99.8(4) . . ?
Hf12 O22 Hf10 99.3(3) . . ?
C70 O23 Hf5 138.1(8) 3_765 . ?
C16 O24 Hf9 134.0(9) . . ?
Hf6 O25 Hf4 117.3(4) . . ?
Hf6 O25 Hf5 118.1(4) . . ?
Hf4 O25 Hf5 117.2(4) . . ?
C31 O26 Hf2 138.5(8) 3_666 . ?
C22 O27 Hf2 134.1(9) . . ?
C52 O28 Hf4 135.1(10) . . ?
C70 O29 Hf10 146.1(9) . . ?
C43 O30 Hf11 93.2(10) . . ?
Hf7 O31 Hf3 105.1(4) . . ?
Hf7 O31 Hf1 99.4(3) . . ?
Hf3 O31 Hf1 98.3(3) . . ?
C64 O32 Hf5 132.5(9) . . ?
C49 O33 Hf4 132.4(10) . . ?
C55 O34 Hf12 133.6(9) . . ?
C58 O35 Hf10 133.4(10) . . ?
C55 O36 Hf10 133.2(9) . . ?
Hf8 O37 Hf3 105.3(4) . . ?
Hf8 O37 Hf2 98.9(3) . . ?
Hf3 O37 Hf2 99.3(3) . . ?
C16 O38 Hf7 132.6(9) . . ?
C4 O39 Hf7 91.9(9) . . ?
C25 O40 Hf3 133.6(9) . . ?
Hf12 O41 Hf6 105.8(4) . . ?
Hf12 O41 Hf4 99.6(4) . . ?
Hf6 O41 Hf4 99.5(4) . . ?
C13 O42 Hf7 131.9(9) . . ?
Hf4 O43 Hf5 99.5(3) . . ?
Hf4 O43 Hf10 102.8(3) . . ?
Hf5 O43 Hf10 102.1(3) . . ?
C10 O44 Hf3 133.4(9) . . ?
C52 O45 Hf12 132.5(10) . . ?
Hf11 O46 Hf6 113.6(5) . . ?
Hf11 O46 Hf12 114.2(4) . . ?
Hf6 O46 Hf12 113.6(5) . . ?
C58 O47 Hf11 131.3(9) . . ?
C7 O48 Hf8 93.1(11) . . ?
C1 O49 Hf3 92.2(10) . . ?
Hf11 O50 Hf6 105.9(5) . . ?
Hf11 O50 Hf5 98.7(4) . . ?
Hf6 O50 Hf5 98.3(4) . . ?
C4 O51 Hf7 92.8(9) . . ?
C7 O52 Hf8 93.9(10) . . ?
C61 O53 Hf5 135.5(12) . . ?
C1 O54 Hf3 92.2(9) . . ?
C10 O55 Hf1 133.6(9) . . ?
C40 O56 Hf12 93.3(10) . . ?
C46 O57 Hf5 134.8(11) . . ?
C61 O58 Hf11 131.9(11) . . ?
C49 O59 Hf6 133.0(10) . . ?
C40 O60 Hf12 94.5(9) . . ?
C46 O61 Hf6 131.1(10) . . ?
C43 O62 Hf11 94.4(9) . . ?
C37 O63 Hf6 93.5(14) . . ?
C37 O64 Hf6 92.8(13) . . ?
O9 C31 O26 121.9(11) . 3_666 ?
O9 C31 C32 120.0(11) . . ?
O26 C31 C32 118.0(11) 3_666 . ?
O15 C19 O7 125.5(12) . . ?
O15 C19 C20 119.5(12) . . ?
O7 C19 C20 114.9(13) . . ?
O13 C34 O6 121.9(11) . 3_666 ?
O13 C34 C35 121.7(12) . . ?
O6 C34 C35 116.4(11) 3_666 . ?
O16 C22 O27 126.6(12) . . ?
O16 C22 C23 118.1(12) . . ?
O27 C22 C23 115.4(12) . . ?
O29 C70 O23 123.1(12) . 3_765 ?
O29 C70 C71 121.4(12) . . ?
O23 C70 C71 115.5(11) 3_765 . ?
O21 C13 O42 124.8(13) . . ?
O21 C13 C14 118.2(14) . . ?
O42 C13 C14 117.0(14) . . ?
O34 C55 O36 123.3(13) . . ?
O34 C55 C56 120.8(12) . . ?
O36 C55 C56 115.9(12) . . ?
C33 C32 C31 113.8(11) . . ?
C33 C32 H32A 108.9 . . ?
C31 C32 H32A 108.7 . . ?
C33 C32 H32B 108.8 . . ?
C31 C32 H32B 108.8 . . ?
H32A C32 H32B 107.6 . . ?
O20 C64 O32 126.2(13) . . ?
O20 C64 C65 116.5(13) . . ?
O32 C64 C65 117.1(13) . . ?
O8 C28 O17 125.9(12) . . ?
O8 C28 C29 119.1(12) . . ?
O17 C28 C29 114.9(12) . . ?
C55 C56 C57 113.4(12) . . ?
C55 C56 H56A 108.8 . . ?
C57 C56 H56A 108.8 . . ?
C55 C56 H56B 109.1 . . ?
C57 C56 H56B 108.8 . . ?
H56A C56 H56B 107.7 . . ?
C34 C35 C36 114.2(12) . . ?
C34 C35 H35A 108.5 . . ?
C36 C35 H35A 108.6 . . ?
C34 C35 H35B 108.8 . . ?
C36 C35 H35B 108.9 . . ?
H35A C35 H35B 107.6 . . ?
O38 C16 O24 125.2(13) . . ?
O38 C16 C17 117.5(13) . . ?
O24 C16 C17 117.3(13) . . ?
O11 C25 O40 124.4(13) . . ?
O11 C25 C26 118.0(14) . . ?
O40 C25 C26 117.6(13) . . ?
O39 C4 O51 117.9(14) . . ?
O39 C4 C5 121.7(16) . . ?
O51 C4 C5 120.4(16) . . ?
C18 C17 C16 116.1(14) . . ?
C18 C17 H17A 108.2 . . ?
C16 C17 H17A 107.9 . . ?
C18 C17 H17B 108.4 . . ?
C16 C17 H17B 108.4 . . ?
H17A C17 H17B 107.5 . . ?
O33 C49 O59 126.7(14) . . ?
O33 C49 C50 118.4(15) . . ?
O59 C49 C50 114.9(15) . . ?
O14 C67 O4 122.1(12) 3_765 . ?
O14 C67 C68 120.0(12) 3_765 . ?
O4 C67 C68 117.9(12) . . ?
C30 C29 C28 116.0(14) . . ?
C30 C29 H29A 108.3 . . ?
C28 C29 H29A 108.2 . . ?
C30 C29 H29B 108.3 . . ?
C28 C29 H29B 108.4 . . ?
H29A C29 H29B 107.4 . . ?
C56 C57 S1 111.4(11) . . ?
C56 C57 H57A 109.3 . . ?
S1 C57 H57A 109.4 . . ?
C56 C57 H57B 109.3 . . ?
S1 C57 H57B 109.4 . . ?
H57A C57 H57B 108.0 . . ?
C25 C26 C27 111.8(14) . . ?
C25 C26 H26A 109.2 . . ?
C27 C26 H26A 109.1 . . ?
C25 C26 H26B 109.3 . . ?
C27 C26 H26B 109.4 . . ?
H26A C26 H26B 107.9 . . ?
O44 C10 O55 124.8(13) . . ?
O44 C10 C11 119.0(13) . . ?
O55 C10 C11 116.1(13) . . ?
O28 C52 O45 124.6(15) . . ?
O28 C52 C53 117.2(15) . . ?
O45 C52 C53 118.1(14) . . ?
C24 C23 C22 116.1(14) . . ?
C24 C23 H23A 108.2 . . ?
C22 C23 H23A 108.3 . . ?
C24 C23 H23B 108.2 . . ?
C22 C23 H23B 108.3 . . ?
H23A C23 H23B 107.4 . . ?
O30 C43 O62 115.6(14) . . ?
O30 C43 C44 122.9(16) . . ?
O62 C43 C44 121.5(15) . . ?
C19 C20 C21 113.3(13) . . ?
C19 C20 H20A 108.8 . . ?
C21 C20 H20A 108.7 . . ?
C19 C20 H20B 109.0 . . ?
C21 C20 H20B 109.3 . . ?
H20A C20 H20B 107.7 . . ?
C67 C68 C69 115.8(13) . . ?
C67 C68 H68A 108.4 . . ?
C69 C68 H68A 108.5 . . ?
C67 C68 H68B 108.3 . . ?
C69 C68 H68B 108.2 . . ?
H68A C68 H68B 107.4 . . ?
C32 C33 S2 110.6(10) . . ?
C32 C33 H33A 109.5 . . ?
S2 C33 H33A 109.3 . . ?
C32 C33 H33B 109.7 . . ?
S2 C33 H33B 109.6 . . ?
H33A C33 H33B 108.1 . . ?
O47 C58 O35 126.9(14) . . ?
O47 C58 C59 116.7(13) . . ?
O35 C58 C59 116.3(14) . . ?
C70 C71 C72 111.4(13) . . ?
C70 C71 H71A 109.3 . . ?
C72 C71 H71A 109.2 . . ?
C70 C71 H71B 109.6 . . ?
C72 C71 H71B 109.3 . . ?
H71A C71 H71B 108.0 . . ?
C35 C36 S4 115.2(11) . . ?
C35 C36 H36A 108.8 . . ?
S4 C36 H36A 108.5 . . ?
C35 C36 H36B 108.2 . . ?
S4 C36 H36B 108.4 . . ?
H36A C36 H36B 107.5 . . ?
O52 C7 O48 116.4(15) . . ?
O52 C7 C8 121.0(19) . . ?
O48 C7 C8 123(2) . . ?
O58 C61 O53 125.0(16) . . ?
O58 C61 C62 120.6(17) . . ?
O53 C61 C62 114.4(18) . . ?
C10 C11 C12 114.9(14) . . ?
C10 C11 H11A 108.4 . . ?
C12 C11 H11A 108.4 . . ?
C10 C11 H11B 108.8 . . ?
C12 C11 H11B 108.7 . . ?
H11A C11 H11B 107.5 . . ?
C15 C14 C13 114.0(16) . . ?
C15 C14 H14A 108.7 . . ?
C13 C14 H14A 108.8 . . ?
C15 C14 H14B 108.9 . . ?
C13 C14 H14B 108.5 . . ?
H14A C14 H14B 107.7 . . ?
C20 C21 S5 112.2(12) . . ?
C20 C21 H21A 108.9 . . ?
S5 C21 H21A 108.9 . . ?
C20 C21 H21B 109.5 . . ?
S5 C21 H21B 109.3 . . ?
H21A C21 H21B 107.9 . . ?
O65 C79 O66 124.4(16) . . ?
O65 C79 C80 125.3(19) . . ?
O66 C79 C80 110.2(17) . . ?
C78 C77 C76 112.9(13) . . ?
C78 C77 H77A 109.1 . . ?
C76 C77 H77A 109.1 . . ?
C78 C77 H77B 108.9 . . ?
C76 C77 H77B 108.9 . . ?
H77A C77 H77B 107.8 . . ?
O67 C85 O68 124.8(17) . . ?
O67 C85 C86 122.6(18) . . ?
O68 C85 C86 112.6(15) . . ?
O56 C40 O60 116.1(14) . . ?
O56 C40 C41 124.1(17) . . ?
O60 C40 C41 119.8(16) . . ?
C51 C50 C49 116.0(19) . . ?
C51 C50 H50A 108.2 . . ?
C49 C50 H50A 108.3 . . ?
C51 C50 H50B 108.3 . . ?
C49 C50 H50B 108.3 . . ?
H50A C50 H50B 107.4 . . ?
C29 C30 S7 114.8(13) . . ?
C29 C30 H30A 108.5 . . ?
S7 C30 H30A 108.6 . . ?
C29 C30 H30B 108.7 . . ?
S7 C30 H30B 108.5 . . ?
H30A C30 H30B 107.6 . . ?
C43 C44 C45 113.2(16) . . ?
C43 C44 H44A 109.1 . . ?
C45 C44 H44A 109.3 . . ?
C43 C44 H44B 108.8 . . ?
C45 C44 H44B 108.7 . . ?
H44A C44 H44B 107.7 . . ?
C77 C78 S3 113.3(11) . . ?
C77 C78 H78A 108.8 . . ?
S3 C78 H78A 108.9 . . ?
C77 C78 H78B 109.0 . . ?
S3 C78 H78B 108.9 . . ?
H78A C78 H78B 107.7 . . ?
C71 C72 S6 110.4(13) . . ?
C71 C72 H72A 109.5 . . ?
S6 C72 H72A 109.5 . . ?
C71 C72 H72B 109.6 . . ?
S6 C72 H72B 109.6 . . ?
H72A C72 H72B 108.2 . . ?
C17 C18 S8 113.6(14) . . ?
C17 C18 H18A 108.9 . . ?
S8 C18 H18A 108.8 . . ?
C17 C18 H18B 108.7 . . ?
S8 C18 H18B 109.0 . . ?
H18A C18 H18B 107.7 . . ?
O69 C76 O70 123.4(15) . . ?
O69 C76 C77 124.2(15) . . ?
O70 C76 C77 112.3(13) . . ?
O57 C46 O61 126.2(14) . . ?
O57 C46 C47 117.4(16) . . ?
O61 C46 C47 116.4(15) . . ?
C54 C53 C52 114.8(16) . . ?
C54 C53 H53A 108.6 . . ?
C52 C53 H53A 108.6 . . ?
C54 C53 H53B 108.5 . . ?
C52 C53 H53B 108.6 . . ?
H53A C53 H53B 107.6 . . ?
C26 C27 S13 111.1(15) . . ?
C26 C27 H23A 109.6 . . ?
S13 C27 H23A 109.5 . . ?
C26 C27 H23B 109.3 . . ?
S13 C27 H23B 109.3 . . ?
H23A C27 H23B 108.0 . . ?
O49 C1 O54 118.4(14) . . ?
O49 C1 C2 120.2(17) . . ?
O54 C1 C2 121.0(16) . . ?
C86 C87 S18 111.8(14) . . ?
C86 C87 H87A 109.3 . . ?
S18 C87 H87A 109.2 . . ?
C86 C87 H87B 109.2 . . ?
S18 C87 H87B 109.3 . . ?
H87A C87 H87B 108.0 . . ?
C60 C59 C58 114.9(16) . . ?
C60 C59 H59A 108.6 . . ?
C58 C59 H59A 108.7 . . ?
C60 C59 H59B 108.4 . . ?
C58 C59 H59B 108.5 . . ?
H59A C59 H59B 107.5 . . ?
C65 C66 S17 117.2(16) . . ?
C65 C66 H66A 107.8 . . ?
S17 C66 H66A 108.0 . . ?
C65 C66 H66B 108.1 . . ?
S17 C66 H66B 108.0 . . ?
H66A C66 H66B 107.3 . . ?
C66 C65 C64 118.4(17) . . ?
C66 C65 H65A 107.5 . . ?
C64 C65 H65A 107.5 . . ?
C66 C65 H65B 107.8 . . ?
C64 C65 H65B 108.0 . . ?
H65A C65 H65B 107.1 . . ?
C81 C80 C79 115(2) . . ?
C81 C80 H80A 108.6 . . ?
C79 C80 H80A 108.3 . . ?
C81 C80 H80B 108.3 . . ?
C79 C80 H80B 108.6 . . ?
H80A C80 H80B 107.6 . . ?
C11 C12 S9 110.6(13) . . ?
C11 C12 H12A 109.4 . . ?
S9 C12 H12A 109.6 . . ?
C11 C12 H12B 109.7 . . ?
S9 C12 H12B 109.5 . . ?
H12A C12 H12B 108.1 . . ?
C61 C62 C63 117(2) . . ?
C61 C62 H62A 108.4 . . ?
C63 C62 H62A 108.1 . . ?
C61 C62 H62B 107.9 . . ?
C63 C62 H62B 108.0 . . ?
H62A C62 H62B 107.4 . . ?
C53 C54 S11 115.1(18) . . ?
C53 C54 H54A 108.6 . . ?
S11 C54 H54A 108.5 . . ?
C53 C54 H54B 108.5 . . ?
S11 C54 H54B 108.4 . . ?
H54A C54 H54B 107.5 . . ?
C87 C86 C85 112.9(17) . . ?
C87 C86 H86A 108.9 . . ?
C85 C86 H86A 109.1 . . ?
C87 C86 H86B 109.0 . . ?
C85 C86 H86B 109.0 . . ?
H86A C86 H86B 107.8 . . ?
C80 C81 S12 114.3(17) . . ?
C80 C81 H81A 108.6 . . ?
S12 C81 H81A 108.5 . . ?
C80 C81 H81B 108.9 . . ?
S12 C81 H81B 108.8 . . ?
H81A C81 H81B 107.6 . . ?
C9 C8 C7 117(3) . . ?
C9 C8 H8A 108.5 . . ?
C7 C8 H8A 107.9 . . ?
C9 C8 H8B 107.5 . . ?
C7 C8 H8B 108.3 . . ?
H8A C8 H8B 107.3 . . ?
C48 C47 C46 114.4(17) . . ?
C48 C47 H47A 108.7 . . ?
C46 C47 H47A 108.7 . . ?
C48 C47 H47B 108.6 . . ?
C46 C47 H47B 108.7 . . ?
H47A C47 H47B 107.6 . . ?
C14 C15 S10 111.2(17) . . ?
C14 C15 H15A 109.5 . . ?
S10 C15 H15A 109.6 . . ?
C14 C15 H15B 109.3 . . ?
S10 C15 H15B 109.3 . . ?
H15A C15 H15B 108.0 . . ?
C47 C48 S16 118.8(17) . . ?
C47 C48 H48A 107.6 . . ?
S16 C48 H48A 107.4 . . ?
C47 C48 H48B 107.7 . . ?
S16 C48 H48B 107.7 . . ?
H48A C48 H48B 107.1 . . ?
C42 C41 C40 113(2) . . ?
C42 C41 H41A 108.7 . . ?
C40 C41 H41A 109.1 . . ?
C42 C41 H41B 109.1 . . ?
C40 C41 H41B 109.2 . . ?
H41A C41 H41B 107.8 . . ?
C68 C69 S14 130.1(19) . . ?
C68 C69 H69A 104.7 . . ?
S14 C69 H69A 104.7 . . ?
C68 C69 H69B 104.8 . . ?
S14 C69 H69B 104.8 . . ?
H69A C69 H69B 105.7 . . ?
C59 C60 S15 114.8(17) . . ?
C59 C60 H60A 108.4 . . ?
S15 C60 H60A 108.7 . . ?
C59 C60 H60B 108.7 . . ?
S15 C60 H60B 108.6 . . ?
H60A C60 H60B 107.5 . . ?
C4 C5 C6 114.1(19) . . ?
C4 C5 H5A 108.9 . . ?
C6 C5 H5A 108.9 . . ?
C4 C5 H5B 108.5 . . ?
C6 C5 H5B 108.6 . . ?
H5A C5 H5B 107.6 . . ?
C44 C45 S20 113.8(14) . . ?
C44 C45 H45A 108.6 . . ?
S20 C45 H45A 108.5 . . ?
C44 C45 H45B 109.2 . . ?
S20 C45 H45B 108.9 . . ?
H45A C45 H45B 107.7 . . ?
C3 C2 C1 118.3(18) . . ?
C3 C2 H2A 107.5 . . ?
C1 C2 H2A 107.6 . . ?
C3 C2 H2B 108.0 . . ?
C1 C2 H2B 107.8 . . ?
H2A C2 H2B 107.1 . . ?
C2 C3 S19 107(2) . . ?
C2 C3 H3A 110.4 . . ?
S19 C3 H3A 110.5 . . ?
C2 C3 H3B 110.3 . . ?
S19 C3 H3B 110.3 . . ?
H3A C3 H3B 108.7 . . ?
C23 C24 S23 112.7(18) . . ?
C23 C24 H24A 109.1 . . ?
S23 C24 H24A 109.3 . . ?
C23 C24 H24B 109.0 . . ?
S23 C24 H24B 108.8 . . ?
H24A C24 H24B 107.8 . . ?
O71 C82 O72 122(2) . . ?
O71 C82 C83 125(3) . . ?
O72 C82 C83 113(2) . . ?
C41 C42 S21 115(2) . . ?
C41 C42 H42A 108.2 . . ?
S21 C42 H42A 108.5 . . ?
C41 C42 H42B 108.8 . . ?
S21 C42 H42B 108.6 . . ?
H42A C42 H42B 107.5 . . ?
C5 C6 S24 116(2) . . ?
C5 C6 H6A 108.2 . . ?
S24 C6 H6A 108.2 . . ?
C5 C6 H6B 108.2 . . ?
S24 C6 H6B 108.3 . . ?
H6A C6 H6B 107.4 . . ?
C8 C9 S25 118(4) . . ?
C8 C9 H9A 108.2 . . ?
S25 C9 H9A 108.3 . . ?
C8 C9 H9B 107.5 . . ?
S25 C9 H9B 107.3 . . ?
H9A C9 H9B 107.3 . . ?
C50 C51 S22 116(2) . . ?
C50 C51 H51A 108.3 . . ?
S22 C51 H51A 108.3 . . ?
C50 C51 H51B 108.3 . . ?
S22 C51 H51B 108.3 . . ?
H51A C51 H51B 107.4 . . ?
C82 C83 C84 110(3) . . ?
C82 C83 H83A 109.5 . . ?
C84 C83 H83A 108.8 . . ?
C82 C83 H83B 110.0 . . ?
C84 C83 H83B 110.2 . . ?
H83A C83 H83B 108.2 . . ?
C62 C63 S26 113(2) . . ?
C62 C63 H63A 109.4 . . ?
S26 C63 H63A 109.1 . . ?
C62 C63 H63B 108.7 . . ?
S26 C63 H63B 108.9 . . ?
H63A C63 H63B 107.7 . . ?
O73 C73 O74 123(2) . . ?
O73 C73 C74 114(3) . . ?
O74 C73 C74 124(2) . . ?
C83 C84 S27 115(3) . . ?
C83 C84 H84A 109.2 . . ?
S27 C84 H84A 108.8 . . ?
C83 C84 H84B 108.0 . . ?
S27 C84 H84B 108.4 . . ?
H84A C84 H84B 107.7 . . ?
C75 C74 C73 104(3) . . ?
C75 C74 H74A 110.8 . . ?
C73 C74 H74A 110.4 . . ?
C75 C74 H74B 111.6 . . ?
C73 C74 H74B 111.3 . . ?
H74A C74 H74B 109.2 . . ?
C74 C75 S29 109(3) . . ?
C74 C75 H75A 109.8 . . ?
S29 C75 H75A 109.7 . . ?
C74 C75 H75B 109.7 . . ?
S29 C75 H75B 110.1 . . ?
H75A C75 H75B 108.1 . . ?
O63 C37 O64 116.2(19) . . ?
O63 C37 C38 135(3) . . ?
O64 C37 C38 107(3) . . ?
C37 C38 C39 130(4) . . ?
C37 C38 H38A 87.2 . . ?
C39 C38 H38A 84.5 . . ?
C37 C38 H38C 110.6 . . ?
C39 C38 H38C 119.2 . . ?
H38A C38 H38C 106.4 . . ?
C38 C39 S28 78(3) . . ?
C38 C39 H39A 128.3 . . ?
S28 C39 H39A 119.2 . . ?
C38 C39 H39B 109.6 . . ?
S28 C39 H39B 110.1 . . ?
H39A C39 H39B 108.3 . . ?

loop_
_geom_bond_atom_site_label_1
_geom_bond_atom_site_label_2
_geom_bond_distance
_geom_bond_site_symmetry_2
_geom_bond_publ_flag
Hf1 O2 2.033(9) . ?
Hf1 O12 2.069(8) . ?
Hf1 O6 2.162(8) . ?
Hf1 O55 2.177(9) . ?
Hf1 O21 2.197(9) . ?
Hf1 O8 2.209(9) . ?
Hf1 O19 2.279(8) . ?
Hf1 O31 2.370(9) . ?
Hf1 Hf3 3.4732(7) . ?
Hf1 Hf7 3.4769(8) . ?
Hf1 Hf2 3.4898(7) . ?
Hf1 Hf9 3.5701(7) . ?
Hf2 O2 2.041(8) . ?
Hf2 O1 2.081(8) . ?
Hf2 O26 2.164(9) . ?
Hf2 O27 2.187(9) . ?
Hf2 O17 2.194(9) . ?
Hf2 O11 2.195(9) . ?
Hf2 O19 2.282(8) . ?
Hf2 O37 2.360(9) . ?
Hf2 Hf8 3.4652(7) . ?
Hf2 Hf3 3.4783(7) . ?
Hf2 Hf9 3.5614(7) . ?
Hf3 O2 2.023(8) . ?
Hf3 O10 2.086(9) . ?
Hf3 O37 2.201(9) . ?
Hf3 O40 2.201(10) . ?
Hf3 O31 2.221(9) . ?
Hf3 O44 2.223(9) . ?
Hf3 O49 2.245(10) . ?
Hf3 O54 2.248(10) . ?
Hf3 Hf8 3.4965(8) . ?
Hf3 Hf7 3.4984(8) . ?
Hf4 O25 2.043(9) . ?
Hf4 O3 2.066(9) . ?
Hf4 O4 2.180(9) . ?
Hf4 O33 2.186(10) . ?
Hf4 O20 2.198(9) . ?
Hf4 O28 2.199(9) . ?
Hf4 O43 2.281(9) . ?
Hf4 O41 2.347(10) . ?
Hf4 Hf12 3.4598(8) . ?
Hf4 Hf6 3.4749(8) . ?
Hf4 Hf5 3.4886(8) . ?
Hf4 Hf10 3.5767(7) . ?
Hf5 O25 2.045(9) . ?
Hf5 O5 2.074(9) . ?
Hf5 O57 2.164(10) . ?
Hf5 O23 2.168(10) . ?
Hf5 O53 2.186(11) . ?
Hf5 O32 2.214(9) . ?
Hf5 O43 2.291(8) . ?
Hf5 O50 2.414(10) . ?
Hf5 Hf11 3.4884(8) . ?
Hf5 Hf6 3.4911(8) . ?
Hf5 Hf10 3.5658(8) . ?
Hf6 O25 2.026(9) . ?
Hf6 O46 2.088(10) . ?
Hf6 O59 2.196(11) . ?
Hf6 O50 2.199(11) . ?
Hf6 O41 2.204(10) . ?
Hf6 O61 2.221(11) . ?
Hf6 O64 2.228(12) . ?
Hf6 O63 2.242(12) . ?
Hf6 Hf11 3.4929(9) . ?
Hf6 Hf12 3.4963(9) . ?
Hf7 O12 2.045(9) . ?
Hf7 O10 2.096(9) . ?
Hf7 O38 2.179(10) . ?
Hf7 O31 2.186(9) . ?
Hf7 O42 2.188(10) . ?
Hf7 O18 2.209(9) . ?
Hf7 O51 2.257(10) . ?
Hf7 O39 2.278(10) . ?
Hf7 Hf9 3.4539(7) . ?
Hf7 Hf8 3.5089(8) . ?
Hf8 O1 2.032(8) . ?
Hf8 O10 2.092(9) . ?
Hf8 O37 2.197(9) . ?
Hf8 O18 2.199(9) . ?
Hf8 O16 2.203(10) . ?
Hf8 O15 2.217(9) . ?
Hf8 O52 2.276(10) . ?
Hf8 O48 2.293(10) . ?
Hf8 Hf9 3.4450(7) . ?
Hf9 O1 2.052(9) . ?
Hf9 O12 2.061(8) . ?
Hf9 O7 2.187(9) . ?
Hf9 O13 2.198(8) . ?
Hf9 O9 2.203(8) . ?
Hf9 O24 2.206(9) . ?
Hf9 O19 2.295(8) . ?
Hf9 O18 2.334(8) . ?
Hf10 O5 2.054(9) . ?
Hf10 O3 2.059(9) . ?
Hf10 O14 2.192(9) . ?
Hf10 O29 2.198(9) . ?
Hf10 O36 2.205(9) . ?
Hf10 O35 2.221(9) . ?
Hf10 O43 2.295(9) . ?
Hf10 O22 2.311(9) . ?
Hf10 Hf12 3.4434(8) . ?
Hf10 Hf11 3.4478(8) . ?
Hf11 O5 2.038(9) . ?
Hf11 O46 2.085(10) . ?
Hf11 O50 2.178(11) . ?
Hf11 O22 2.194(10) . ?
Hf11 O47 2.196(11) . ?
Hf11 O58 2.204(11) . ?
Hf11 O62 2.227(11) . ?
Hf11 O30 2.275(11) . ?
Hf11 Hf12 3.5054(9) . ?
Hf12 O3 2.045(9) . ?
Hf12 O46 2.090(10) . ?
Hf12 O45 2.177(11) . ?
Hf12 O41 2.180(9) . ?
Hf12 O22 2.205(9) . ?
Hf12 O34 2.217(10) . ?
Hf12 O60 2.241(10) . ?
Hf12 O56 2.276(11) . ?
O4 C67 1.264(17) . ?
O6 C34 1.262(15) 3_666 ?
O7 C19 1.272(16) . ?
O8 C28 1.243(16) . ?
O9 C31 1.259(14) . ?
O11 C25 1.254(17) . ?
O13 C34 1.261(15) . ?
O14 C67 1.260(16) 3_765 ?
O15 C19 1.243(17) . ?
O16 C22 1.236(16) . ?
O17 C28 1.264(16) . ?
O20 C64 1.247(17) . ?
O21 C13 1.260(18) . ?
O23 C70 1.266(16) 3_765 ?
O24 C16 1.266(17) . ?
O26 C31 1.269(15) 3_666 ?
O27 C22 1.271(16) . ?
O28 C52 1.255(18) . ?
O29 C70 1.256(15) . ?
O30 C43 1.249(19) . ?
O32 C64 1.256(17) . ?
O33 C49 1.256(19) . ?
O34 C55 1.258(17) . ?
O35 C58 1.250(17) . ?
O36 C55 1.280(17) . ?
O38 C16 1.260(18) . ?
O39 C4 1.262(19) . ?
O40 C25 1.275(18) . ?
O42 C13 1.273(18) . ?
O44 C10 1.264(17) . ?
O45 C52 1.28(2) . ?
O47 C58 1.249(19) . ?
O48 C7 1.27(2) . ?
O49 C1 1.251(19) . ?
O51 C4 1.27(2) . ?
O52 C7 1.27(2) . ?
O53 C61 1.27(2) . ?
O54 C1 1.25(2) . ?
O55 C10 1.287(17) . ?
O56 C40 1.24(2) . ?
O57 C46 1.26(2) . ?
O58 C61 1.26(2) . ?
O59 C49 1.262(19) . ?
O60 C40 1.26(2) . ?
O61 C46 1.27(2) . ?
O62 C43 1.29(2) . ?
O63 C37 1.24(3) . ?
O64 C37 1.29(3) . ?
O65 C79 1.19(2) . ?
O66 C79 1.32(2) . ?
O67 C85 1.20(2) . ?
O68 C85 1.33(2) . ?
O69 C76 1.202(18) . ?
O70 C76 1.32(2) . ?
O71 C82 1.18(3) . ?
O72 C82 1.40(3) . ?
O73 C73 1.22(3) . ?
O74 C73 1.32(3) . ?
C31 O26 1.269(15) 3_666 ?
C31 C32 1.518(17) . ?
C19 C20 1.517(19) . ?
C34 O6 1.262(15) 3_666 ?
C34 C35 1.500(18) . ?
C22 C23 1.506(19) . ?
C70 O23 1.266(16) 3_765 ?
C70 C71 1.518(18) . ?
C13 C14 1.55(2) . ?
C55 C56 1.505(19) . ?
C32 C33 1.510(18) . ?
C32 H32A 0.9900 . ?
C32 H32B 0.9900 . ?
C64 C65 1.53(2) . ?
C28 C29 1.520(19) . ?
C56 C57 1.53(2) . ?
C56 H56A 0.9900 . ?
C56 H56B 0.9900 . ?
C35 C36 1.54(2) . ?
C35 H35A 0.9900 . ?
C35 H35B 0.9900 . ?
C16 C17 1.53(2) . ?
C25 C26 1.49(2) . ?
C4 C5 1.50(2) . ?
C17 C18 1.46(3) . ?
C17 H17A 0.9900 . ?
C17 H17B 0.9900 . ?
C49 C50 1.53(2) . ?
C67 O14 1.260(16) 3_765 ?
C67 C68 1.496(19) . ?
C29 C30 1.51(2) . ?
C29 H29A 0.9900 . ?
C29 H29B 0.9900 . ?
C57 S1 1.800(16) . ?
C57 H57A 0.9900 . ?
C57 H57B 0.9900 . ?
C26 C27 1.56(3) . ?
C26 H26A 0.9900 . ?
C26 H26B 0.9900 . ?
C10 C11 1.507(19) . ?
C52 C53 1.53(2) . ?
C23 C24 1.49(2) . ?
C23 H23A 0.9900 . ?
C23 H23B 0.9900 . ?
C43 C44 1.49(2) . ?
C20 C21 1.53(2) . ?
C20 H20A 0.9900 . ?
C20 H20B 0.9900 . ?
C68 C69 1.51(2) . ?
C68 H68A 0.9900 . ?
C68 H68B 0.9900 . ?
C33 S2 1.823(14) . ?
C33 H33A 0.9900 . ?
C33 H33B 0.9900 . ?
C58 C59 1.52(2) . ?
C71 C72 1.55(2) . ?
C71 H71A 0.9900 . ?
C71 H71B 0.9900 . ?
C36 S4 1.791(17) . ?
C36 H36A 0.9900 . ?
C36 H36B 0.9900 . ?
C7 C8 1.45(3) . ?
C61 C62 1.54(3) . ?
C11 C12 1.51(2) . ?
C11 H11A 0.9900 . ?
C11 H11B 0.9900 . ?
C14 C15 1.46(3) . ?
C14 H14A 0.9900 . ?
C14 H14B 0.9900 . ?
C21 S5 1.819(16) . ?
C21 H21A 0.9900 . ?
C21 H21B 0.9900 . ?
C79 C80 1.53(2) . ?
C77 C78 1.49(2) . ?
C77 C76 1.53(2) . ?
C77 H77A 0.9900 . ?
C77 H77B 0.9900 . ?
C85 C86 1.51(2) . ?
C40 C41 1.50(2) . ?
C50 C51 1.41(3) . ?
C50 H50A 0.9900 . ?
C50 H50B 0.9900 . ?
C30 S7 1.79(2) . ?
C30 H30A 0.9900 . ?
C30 H30B 0.9900 . ?
C44 C45 1.50(3) . ?
C44 H44A 0.9900 . ?
C44 H44B 0.9900 . ?
C78 S3 1.798(16) . ?
C78 H78A 0.9900 . ?
C78 H78B 0.9900 . ?
C72 S6 1.809(17) . ?
C72 H72A 0.9900 . ?
C72 H72B 0.9900 . ?
C18 S8 1.771(18) . ?
C18 H18A 0.9900 . ?
C18 H18B 0.9900 . ?
C46 C47 1.53(2) . ?
C53 C54 1.49(2) . ?
C53 H53A 0.9900 . ?
C53 H53B 0.9900 . ?
C27 S13 1.82(3) . ?
C27 H23A 0.9900 . ?
C27 H23B 0.9900 . ?
C1 C2 1.50(3) . ?
C87 C86 1.47(3) . ?
C87 S18 1.829(19) . ?
C87 H87A 0.9900 . ?
C87 H87B 0.9900 . ?
C59 C60 1.47(3) . ?
C59 H59A 0.9900 . ?
C59 H59B 0.9900 . ?
C66 C65 1.42(3) . ?
C66 S17 1.78(2) . ?
C66 H66A 0.9900 . ?
C66 H66B 0.9900 . ?
C65 H65A 0.9900 . ?
C65 H65B 0.9900 . ?
C80 C81 1.48(3) . ?
C80 H80A 0.9900 . ?
C80 H80B 0.9900 . ?
C12 S9 1.813(18) . ?
C12 H12A 0.9900 . ?
C12 H12B 0.9900 . ?
C62 C63 1.57(4) . ?
C62 H62A 0.9900 . ?
C62 H62B 0.9900 . ?
C54 S11 1.82(2) . ?
C54 H54A 0.9900 . ?
C54 H54B 0.9900 . ?
C86 H86A 0.9900 . ?
C86 H86B 0.9900 . ?
C81 S12 1.79(2) . ?
C81 H81A 0.9900 . ?
C81 H81B 0.9900 . ?
C8 C9 1.40(5) . ?
C8 H8A 0.9900 . ?
C8 H8B 0.9900 . ?
C47 C48 1.47(3) . ?
C47 H47A 0.9900 . ?
C47 H47B 0.9900 . ?
C15 S10 1.81(2) . ?
C15 H15A 0.9900 . ?
C15 H15B 0.9900 . ?
C48 S16 1.84(2) . ?
C48 H48A 0.9900 . ?
C48 H48B 0.9900 . ?
C41 C42 1.41(3) . ?
C41 H41A 0.9900 . ?
C41 H41B 0.9900 . ?
C69 S14 1.68(2) . ?
C69 H69A 0.9900 . ?
C69 H69B 0.9900 . ?
C60 S15 1.81(2) . ?
C60 H60A 0.9900 . ?
C60 H60B 0.9900 . ?
C5 C6 1.53(3) . ?
C5 H5A 0.9900 . ?
C5 H5B 0.9900 . ?
C45 S20 1.82(3) . ?
C45 H45A 0.9900 . ?
C45 H45B 0.9900 . ?
C2 C3 1.49(3) . ?
C2 H2A 0.9900 . ?
C2 H2B 0.9900 . ?
C3 S19 1.84(3) . ?
C3 H3A 0.9900 . ?
C3 H3B 0.9900 . ?
C24 S23 1.75(3) . ?
C24 H24A 0.9900 . ?
C24 H24B 0.9900 . ?
C82 C83 1.45(3) . ?
C42 S21 1.79(3) . ?
C42 H42A 0.9900 . ?
C42 H42B 0.9900 . ?
C6 S24 1.69(4) . ?
C6 H6A 0.9900 . ?
C6 H6B 0.9900 . ?
C9 S25 1.66(4) . ?
C9 H9A 0.9900 . ?
C9 H9B 0.9900 . ?
C51 S22 1.77(4) . ?
C51 H51A 0.9900 . ?
C51 H51B 0.9900 . ?
C83 C84 1.49(4) . ?
C83 H83A 0.9900 . ?
C83 H83B 0.9900 . ?
C63 S26 1.757(10) . ?
C63 H63A 0.9900 . ?
C63 H63B 0.9900 . ?
C73 C74 1.62(4) . ?
C84 S27 1.78(5) . ?
C84 H84A 0.9900 . ?
C84 H84B 0.9900 . ?
C74 C75 1.502(10) . ?
C74 H74A 0.9900 . ?
C74 H74B 0.9900 . ?
C75 S29 1.766(10) . ?
C75 H75A 0.9900 . ?
C75 H75B 0.9900 . ?
C37 C38 1.60(3) . ?
C38 C39 1.64(3) . ?
C38 H38A 0.9900 . ?
C38 H38C 0.9900 . ?
C39 S28 1.801(15) . ?
C39 H39A 0.9900 . ?
C39 H39B 0.9900 . ?

loop_
_geom_torsion_atom_site_label_1
_geom_torsion_atom_site_label_2
_geom_torsion_atom_site_label_3
_geom_torsion_atom_site_label_4
_geom_torsion
_geom_torsion_site_symmetry_1
_geom_torsion_site_symmetry_2
_geom_torsion_site_symmetry_3
_geom_torsion_site_symmetry_4
_geom_torsion_publ_flag
O12 Hf1 Hf2 O2 103.4(5) . . . . ?
O6 Hf1 Hf2 O2 -162.7(5) . . . . ?
O55 Hf1 Hf2 O2 -39.3(5) . . . . ?
O21 Hf1 Hf2 O2 77.5(9) . . . . ?
O8 Hf1 Hf2 O2 -102.0(5) . . . . ?
O19 Hf1 Hf2 O2 169.5(6) . . . . ?
O31 Hf1 Hf2 O2 34.1(5) . . . . ?
Hf3 Hf1 Hf2 O2 16.9(5) . . . . ?
Hf7 Hf1 Hf2 O2 72.1(5) . . . . ?
Hf9 Hf1 Hf2 O2 125.4(5) . . . . ?
O2 Hf1 Hf2 O1 -103.4(5) . . . . ?
O12 Hf1 Hf2 O1 0.0(3) . . . . ?
O6 Hf1 Hf2 O1 93.9(3) . . . . ?
O55 Hf1 Hf2 O1 -142.7(4) . . . . ?
O21 Hf1 Hf2 O1 -25.9(8) . . . . ?
O8 Hf1 Hf2 O1 154.6(3) . . . . ?
O19 Hf1 Hf2 O1 66.1(4) . . . . ?
O31 Hf1 Hf2 O1 -69.3(3) . . . . ?
Hf3 Hf1 Hf2 O1 -86.5(2) . . . . ?
Hf7 Hf1 Hf2 O1 -31.3(2) . . . . ?
Hf9 Hf1 Hf2 O1 22.0(2) . . . . ?
O2 Hf1 Hf2 O26 162.7(5) . . . . ?
O12 Hf1 Hf2 O26 -93.9(4) . . . . ?
O6 Hf1 Hf2 O26 0.1(4) . . . . ?
O55 Hf1 Hf2 O26 123.5(4) . . . . ?
O21 Hf1 Hf2 O26 -119.7(8) . . . . ?
O8 Hf1 Hf2 O26 60.8(4) . . . . ?
O19 Hf1 Hf2 O26 -27.8(4) . . . . ?
O31 Hf1 Hf2 O26 -163.2(3) . . . . ?
Hf3 Hf1 Hf2 O26 179.7(3) . . . . ?
Hf7 Hf1 Hf2 O26 -125.2(3) . . . . ?
Hf9 Hf1 Hf2 O26 -71.9(3) . . . . ?
O2 Hf1 Hf2 O27 -78.4(10) . . . . ?
O12 Hf1 Hf2 O27 25.0(9) . . . . ?
O6 Hf1 Hf2 O27 119.0(9) . . . . ?
O55 Hf1 Hf2 O27 -117.6(9) . . . . ?
O21 Hf1 Hf2 O27 -0.8(12) . . . . ?
O8 Hf1 Hf2 O27 179.7(9) . . . . ?
O19 Hf1 Hf2 O27 91.1(9) . . . . ?
O31 Hf1 Hf2 O27 -44.3(9) . . . . ?
Hf3 Hf1 Hf2 O27 -61.4(8) . . . . ?
Hf7 Hf1 Hf2 O27 -6.3(8) . . . . ?
Hf9 Hf1 Hf2 O27 47.0(8) . . . . ?
O2 Hf1 Hf2 O17 101.3(5) . . . . ?
O12 Hf1 Hf2 O17 -155.3(3) . . . . ?
O6 Hf1 Hf2 O17 -61.4(4) . . . . ?
O55 Hf1 Hf2 O17 62.0(4) . . . . ?
O21 Hf1 Hf2 O17 178.8(8) . . . . ?
O8 Hf1 Hf2 O17 -0.6(3) . . . . ?
O19 Hf1 Hf2 O17 -89.2(4) . . . . ?
O31 Hf1 Hf2 O17 135.4(3) . . . . ?
Hf3 Hf1 Hf2 O17 118.2(2) . . . . ?
Hf7 Hf1 Hf2 O17 173.4(2) . . . . ?
Hf9 Hf1 Hf2 O17 -133.3(2) . . . . ?
O2 Hf1 Hf2 O11 38.4(5) . . . . ?
O12 Hf1 Hf2 O11 141.8(4) . . . . ?
O6 Hf1 Hf2 O11 -124.3(4) . . . . ?
O55 Hf1 Hf2 O11 -0.9(4) . . . . ?
O21 Hf1 Hf2 O11 115.9(8) . . . . ?
O8 Hf1 Hf2 O11 -63.6(4) . . . . ?
O19 Hf1 Hf2 O11 -152.1(4) . . . . ?
O31 Hf1 Hf2 O11 72.5(3) . . . . ?
Hf3 Hf1 Hf2 O11 55.3(3) . . . . ?
Hf7 Hf1 Hf2 O11 110.5(3) . . . . ?
Hf9 Hf1 Hf2 O11 163.8(3) . . . . ?
O2 Hf1 Hf2 O19 -169.5(6) . . . . ?
O12 Hf1 Hf2 O19 -66.1(4) . . . . ?
O6 Hf1 Hf2 O19 27.9(4) . . . . ?
O55 Hf1 Hf2 O19 151.3(4) . . . . ?
O21 Hf1 Hf2 O19 -91.9(9) . . . . ?
O8 Hf1 Hf2 O19 88.6(4) . . . . ?
O31 Hf1 Hf2 O19 -135.4(4) . . . . ?
Hf3 Hf1 Hf2 O19 -152.5(3) . . . . ?
Hf7 Hf1 Hf2 O19 -97.4(3) . . . . ?
Hf9 Hf1 Hf2 O19 -44.1(3) . . . . ?
O2 Hf1 Hf2 O37 -33.5(5) . . . . ?
O12 Hf1 Hf2 O37 69.9(3) . . . . ?
O6 Hf1 Hf2 O37 163.8(3) . . . . ?
O55 Hf1 Hf2 O37 -72.8(3) . . . . ?
O21 Hf1 Hf2 O37 44.0(8) . . . . ?
O8 Hf1 Hf2 O37 -135.4(3) . . . . ?
O19 Hf1 Hf2 O37 136.0(4) . . . . ?
O31 Hf1 Hf2 O37 0.6(3) . . . . ?
Hf3 Hf1 Hf2 O37 -16.6(2) . . . . ?
Hf7 Hf1 Hf2 O37 38.6(2) . . . . ?
Hf9 Hf1 Hf2 O37 91.9(2) . . . . ?
O2 Hf1 Hf2 Hf8 -72.0(5) . . . . ?
O12 Hf1 Hf2 Hf8 31.3(2) . . . . ?
O6 Hf1 Hf2 Hf8 125.3(3) . . . . ?
O55 Hf1 Hf2 Hf8 -111.3(3) . . . . ?
O21 Hf1 Hf2 Hf8 5.5(8) . . . . ?
O8 Hf1 Hf2 Hf8 -174.0(2) . . . . ?
O19 Hf1 Hf2 Hf8 97.4(3) . . . . ?
O31 Hf1 Hf2 Hf8 -37.9(2) . . . . ?
Hf3 Hf1 Hf2 Hf8 -55.093(17) . . . . ?
Hf7 Hf1 Hf2 Hf8 0.077(17) . . . . ?
Hf9 Hf1 Hf2 Hf8 53.352(15) . . . . ?
O2 Hf1 Hf2 Hf3 -16.9(5) . . . . ?
O12 Hf1 Hf2 Hf3 86.4(2) . . . . ?
O6 Hf1 Hf2 Hf3 -179.6(3) . . . . ?
O55 Hf1 Hf2 Hf3 -56.2(3) . . . . ?
O21 Hf1 Hf2 Hf3 60.6(8) . . . . ?
O8 Hf1 Hf2 Hf3 -118.9(2) . . . . ?
O19 Hf1 Hf2 Hf3 152.5(3) . . . . ?
O31 Hf1 Hf2 Hf3 17.2(2) . . . . ?
Hf7 Hf1 Hf2 Hf3 55.169(17) . . . . ?
Hf9 Hf1 Hf2 Hf3 108.445(18) . . . . ?
O2 Hf1 Hf2 Hf9 -125.4(5) . . . . ?
O12 Hf1 Hf2 Hf9 -22.0(2) . . . . ?
O6 Hf1 Hf2 Hf9 71.9(3) . . . . ?
O55 Hf1 Hf2 Hf9 -164.7(3) . . . . ?
O21 Hf1 Hf2 Hf9 -47.8(8) . . . . ?
O8 Hf1 Hf2 Hf9 132.7(2) . . . . ?
O19 Hf1 Hf2 Hf9 44.1(3) . . . . ?
O31 Hf1 Hf2 Hf9 -91.3(2) . . . . ?
Hf3 Hf1 Hf2 Hf9 -108.445(18) . . . . ?
Hf7 Hf1 Hf2 Hf9 -53.275(15) . . . . ?
O12 Hf1 Hf3 O2 -102.2(5) . . . . ?
O6 Hf1 Hf3 O2 -11(4) . . . . ?
O55 Hf1 Hf3 O2 109.5(5) . . . . ?
O21 Hf1 Hf3 O2 179.2(5) . . . . ?
O8 Hf1 Hf3 O2 43.3(5) . . . . ?
O19 Hf1 Hf3 O2 -34.4(5) . . . . ?
O31 Hf1 Hf3 O2 -169.3(6) . . . . ?
Hf7 Hf1 Hf3 O2 -126.3(5) . . . . ?
Hf2 Hf1 Hf3 O2 -17.0(5) . . . . ?
Hf9 Hf1 Hf3 O2 -72.7(5) . . . . ?
O2 Hf1 Hf3 O10 104.4(5) . . . . ?
O12 Hf1 Hf3 O10 2.2(3) . . . . ?
O6 Hf1 Hf3 O10 93(4) . . . . ?
O55 Hf1 Hf3 O10 -146.1(4) . . . . ?
O21 Hf1 Hf3 O10 -76.5(4) . . . . ?
O8 Hf1 Hf3 O10 147.7(3) . . . . ?
O19 Hf1 Hf3 O10 70.0(3) . . . . ?
O31 Hf1 Hf3 O10 -65.0(4) . . . . ?
Hf7 Hf1 Hf3 O10 -21.9(2) . . . . ?
Hf2 Hf1 Hf3 O10 87.4(2) . . . . ?
Hf9 Hf1 Hf3 O10 31.7(2) . . . . ?
O2 Hf1 Hf3 O37 34.9(5) . . . . ?
O12 Hf1 Hf3 O37 -67.3(3) . . . . ?
O6 Hf1 Hf3 O37 23(4) . . . . ?
O55 Hf1 Hf3 O37 144.4(4) . . . . ?
O21 Hf1 Hf3 O37 -145.9(4) . . . . ?
O8 Hf1 Hf3 O37 78.2(3) . . . . ?
O19 Hf1 Hf3 O37 0.5(3) . . . . ?
O31 Hf1 Hf3 O37 -134.4(4) . . . . ?
Hf7 Hf1 Hf3 O37 -91.4(2) . . . . ?
Hf2 Hf1 Hf3 O37 17.9(2) . . . . ?
Hf9 Hf1 Hf3 O37 -37.8(2) . . . . ?
O2 Hf1 Hf3 O40 -41.0(5) . . . . ?
O12 Hf1 Hf3 O40 -143.2(4) . . . . ?
O6 Hf1 Hf3 O40 -52(4) . . . . ?
O55 Hf1 Hf3 O40 68.5(4) . . . . ?
O21 Hf1 Hf3 O40 138.2(4) . . . . ?
O8 Hf1 Hf3 O40 2.3(4) . . . . ?
O19 Hf1 Hf3 O40 -75.4(3) . . . . ?
O31 Hf1 Hf3 O40 149.7(4) . . . . ?
Hf7 Hf1 Hf3 O40 -167.3(3) . . . . ?
Hf2 Hf1 Hf3 O40 -58.0(3) . . . . ?
Hf9 Hf1 Hf3 O40 -113.7(3) . . . . ?
O2 Hf1 Hf3 O31 169.3(6) . . . . ?
O12 Hf1 Hf3 O31 67.1(4) . . . . ?
O6 Hf1 Hf3 O31 158(4) . . . . ?
O55 Hf1 Hf3 O31 -81.2(4) . . . . ?
O21 Hf1 Hf3 O31 -11.5(4) . . . . ?
O8 Hf1 Hf3 O31 -147.3(4) . . . . ?
O19 Hf1 Hf3 O31 135.0(4) . . . . ?
Hf7 Hf1 Hf3 O31 43.0(3) . . . . ?
Hf2 Hf1 Hf3 O31 152.4(3) . . . . ?
Hf9 Hf1 Hf3 O31 96.6(3) . . . . ?
O2 Hf1 Hf3 O44 -106.6(5) . . . . ?
O12 Hf1 Hf3 O44 151.2(4) . . . . ?
O6 Hf1 Hf3 O44 -118(4) . . . . ?
O55 Hf1 Hf3 O44 2.9(4) . . . . ?
O21 Hf1 Hf3 O44 72.5(4) . . . . ?
O8 Hf1 Hf3 O44 -63.3(4) . . . . ?
O19 Hf1 Hf3 O44 -141.0(3) . . . . ?
O31 Hf1 Hf3 O44 84.0(4) . . . . ?
Hf7 Hf1 Hf3 O44 127.1(3) . . . . ?
Hf2 Hf1 Hf3 O44 -123.6(3) . . . . ?
Hf9 Hf1 Hf3 O44 -179.3(3) . . . . ?
O2 Hf1 Hf3 O49 -171.4(6) . . . . ?
O12 Hf1 Hf3 O49 86.4(4) . . . . ?
O6 Hf1 Hf3 O49 177(29) . . . . ?
O55 Hf1 Hf3 O49 -61.9(4) . . . . ?
O21 Hf1 Hf3 O49 7.8(4) . . . . ?
O8 Hf1 Hf3 O49 -128.0(4) . . . . ?
O19 Hf1 Hf3 O49 154.3(4) . . . . ?
O31 Hf1 Hf3 O49 19.3(5) . . . . ?
Hf7 Hf1 Hf3 O49 62.3(4) . . . . ?
Hf2 Hf1 Hf3 O49 171.7(4) . . . . ?
Hf9 Hf1 Hf3 O49 115.9(4) . . . . ?
O2 Hf1 Hf3 O54 136(3) . . . . ?
O12 Hf1 Hf3 O54 34(3) . . . . ?
O6 Hf1 Hf3 O54 125(5) . . . . ?
O55 Hf1 Hf3 O54 -114(3) . . . . ?
O21 Hf1 Hf3 O54 -45(3) . . . . ?
O8 Hf1 Hf3 O54 179(100) . . . . ?
O19 Hf1 Hf3 O54 102(3) . . . . ?
O31 Hf1 Hf3 O54 -33(3) . . . . ?
Hf7 Hf1 Hf3 O54 10(3) . . . . ?
Hf2 Hf1 Hf3 O54 119(3) . . . . ?
Hf9 Hf1 Hf3 O54 63(3) . . . . ?
O2 Hf1 Hf3 Hf2 17.0(5) . . . . ?
O12 Hf1 Hf3 Hf2 -85.2(2) . . . . ?
O6 Hf1 Hf3 Hf2 6(4) . . . . ?
O55 Hf1 Hf3 Hf2 126.5(3) . . . . ?
O21 Hf1 Hf3 Hf2 -163.9(3) . . . . ?
O8 Hf1 Hf3 Hf2 60.3(2) . . . . ?
O19 Hf1 Hf3 Hf2 -17.4(2) . . . . ?
O31 Hf1 Hf3 Hf2 -152.4(3) . . . . ?
Hf7 Hf1 Hf3 Hf2 -109.330(18) . . . . ?
Hf9 Hf1 Hf3 Hf2 -55.720(15) . . . . ?
O2 Hf1 Hf3 Hf8 71.4(5) . . . . ?
O12 Hf1 Hf3 Hf8 -30.8(2) . . . . ?
O6 Hf1 Hf3 Hf8 60(4) . . . . ?
O55 Hf1 Hf3 Hf8 -179.2(3) . . . . ?
O21 Hf1 Hf3 Hf8 -109.5(3) . . . . ?
O8 Hf1 Hf3 Hf8 114.7(2) . . . . ?
O19 Hf1 Hf3 Hf8 37.0(2) . . . . ?
O31 Hf1 Hf3 Hf8 -98.0(3) . . . . ?
Hf7 Hf1 Hf3 Hf8 -54.967(17) . . . . ?
Hf2 Hf1 Hf3 Hf8 54.363(16) . . . . ?
Hf9 Hf1 Hf3 Hf8 -1.357(17) . . . . ?
O2 Hf1 Hf3 Hf7 126.3(5) . . . . ?
O12 Hf1 Hf3 Hf7 24.1(2) . . . . ?
O6 Hf1 Hf3 Hf7 115(4) . . . . ?
O55 Hf1 Hf3 Hf7 -124.2(3) . . . . ?
O21 Hf1 Hf3 Hf7 -54.5(3) . . . . ?
O8 Hf1 Hf3 Hf7 169.6(2) . . . . ?
O19 Hf1 Hf3 Hf7 91.9(2) . . . . ?
O31 Hf1 Hf3 Hf7 -43.0(3) . . . . ?
Hf2 Hf1 Hf3 Hf7 109.330(18) . . . . ?
Hf9 Hf1 Hf3 Hf7 53.610(16) . . . . ?
O1 Hf2 Hf3 O2 102.5(5) . . . . ?
O26 Hf2 Hf3 O2 13(3) . . . . ?
O27 Hf2 Hf3 O2 -179.0(5) . . . . ?
O17 Hf2 Hf3 O2 -43.7(5) . . . . ?
O11 Hf2 Hf3 O2 -109.6(5) . . . . ?
O19 Hf2 Hf3 O2 34.3(5) . . . . ?
O37 Hf2 Hf3 O2 169.9(6) . . . . ?
Hf8 Hf2 Hf3 O2 126.5(5) . . . . ?
Hf1 Hf2 Hf3 O2 16.9(5) . . . . ?
Hf9 Hf2 Hf3 O2 72.9(5) . . . . ?
O2 Hf2 Hf3 O10 -104.7(5) . . . . ?
O1 Hf2 Hf3 O10 -2.1(3) . . . . ?
O26 Hf2 Hf3 O10 -91(3) . . . . ?
O27 Hf2 Hf3 O10 76.3(4) . . . . ?
O17 Hf2 Hf3 O10 -148.3(3) . . . . ?
O11 Hf2 Hf3 O10 145.7(4) . . . . ?
O19 Hf2 Hf3 O10 -70.4(3) . . . . ?
O37 Hf2 Hf3 O10 65.2(4) . . . . ?
Hf8 Hf2 Hf3 O10 21.8(2) . . . . ?
Hf1 Hf2 Hf3 O10 -87.7(2) . . . . ?
Hf9 Hf2 Hf3 O10 -31.8(2) . . . . ?
O2 Hf2 Hf3 O37 -169.9(6) . . . . ?
O1 Hf2 Hf3 O37 -67.4(4) . . . . ?
O26 Hf2 Hf3 O37 -157(3) . . . . ?
O27 Hf2 Hf3 O37 11.1(4) . . . . ?
O17 Hf2 Hf3 O37 146.4(4) . . . . ?
O11 Hf2 Hf3 O37 80.5(4) . . . . ?
O19 Hf2 Hf3 O37 -135.6(4) . . . . ?
Hf8 Hf2 Hf3 O37 -43.4(4) . . . . ?
Hf1 Hf2 Hf3 O37 -153.0(4) . . . . ?
Hf9 Hf2 Hf3 O37 -97.0(4) . . . . ?
O2 Hf2 Hf3 O40 106.0(6) . . . . ?
O1 Hf2 Hf3 O40 -151.5(4) . . . . ?
O26 Hf2 Hf3 O40 119(3) . . . . ?
O27 Hf2 Hf3 O40 -73.0(4) . . . . ?
O17 Hf2 Hf3 O40 62.3(4) . . . . ?
O11 Hf2 Hf3 O40 -3.6(4) . . . . ?
O19 Hf2 Hf3 O40 140.3(3) . . . . ?
O37 Hf2 Hf3 O40 -84.1(5) . . . . ?
Hf8 Hf2 Hf3 O40 -127.5(3) . . . . ?
Hf1 Hf2 Hf3 O40 122.9(3) . . . . ?
Hf9 Hf2 Hf3 O40 178.9(3) . . . . ?
O2 Hf2 Hf3 O31 -35.4(5) . . . . ?
O1 Hf2 Hf3 O31 67.1(3) . . . . ?
O26 Hf2 Hf3 O31 -22(3) . . . . ?
O27 Hf2 Hf3 O31 145.6(4) . . . . ?
O17 Hf2 Hf3 O31 -79.1(3) . . . . ?
O11 Hf2 Hf3 O31 -145.0(4) . . . . ?
O19 Hf2 Hf3 O31 -1.1(3) . . . . ?
O37 Hf2 Hf3 O31 134.5(4) . . . . ?
Hf8 Hf2 Hf3 O31 91.0(2) . . . . ?
Hf1 Hf2 Hf3 O31 -18.5(2) . . . . ?
Hf9 Hf2 Hf3 O31 37.4(2) . . . . ?
O2 Hf2 Hf3 O44 40.5(6) . . . . ?
O1 Hf2 Hf3 O44 143.0(4) . . . . ?
O26 Hf2 Hf3 O44 54(3) . . . . ?
O27 Hf2 Hf3 O44 -138.5(4) . . . . ?
O17 Hf2 Hf3 O44 -3.2(4) . . . . ?
O11 Hf2 Hf3 O44 -69.1(4) . . . . ?
O19 Hf2 Hf3 O44 74.8(3) . . . . ?
O37 Hf2 Hf3 O44 -149.6(4) . . . . ?
Hf8 Hf2 Hf3 O44 166.9(3) . . . . ?
Hf1 Hf2 Hf3 O44 57.4(3) . . . . ?
Hf9 Hf2 Hf3 O44 113.3(3) . . . . ?
O2 Hf2 Hf3 O49 -108(2) . . . . ?
O1 Hf2 Hf3 O49 -5(2) . . . . ?
O26 Hf2 Hf3 O49 -95(4) . . . . ?
O27 Hf2 Hf3 O49 73(2) . . . . ?
O17 Hf2 Hf3 O49 -151(2) . . . . ?
O11 Hf2 Hf3 O49 143(2) . . . . ?
O19 Hf2 Hf3 O49 -74(2) . . . . ?
O37 Hf2 Hf3 O49 62(2) . . . . ?
Hf8 Hf2 Hf3 O49 19(2) . . . . ?
Hf1 Hf2 Hf3 O49 -91(2) . . . . ?
Hf9 Hf2 Hf3 O49 -35(2) . . . . ?
O2 Hf2 Hf3 O54 168.8(6) . . . . ?
O1 Hf2 Hf3 O54 -88.7(4) . . . . ?
O26 Hf2 Hf3 O54 -178(29) . . . . ?
O27 Hf2 Hf3 O54 -10.2(5) . . . . ?
O17 Hf2 Hf3 O54 125.1(4) . . . . ?
O11 Hf2 Hf3 O54 59.2(5) . . . . ?
O19 Hf2 Hf3 O54 -156.9(4) . . . . ?
O37 Hf2 Hf3 O54 -21.3(5) . . . . ?
Hf8 Hf2 Hf3 O54 -64.7(4) . . . . ?
Hf1 Hf2 Hf3 O54 -174.2(4) . . . . ?
Hf9 Hf2 Hf3 O54 -118.3(4) . . . . ?
O2 Hf2 Hf3 Hf1 -16.9(5) . . . . ?
O1 Hf2 Hf3 Hf1 85.6(2) . . . . ?
O26 Hf2 Hf3 Hf1 -4(3) . . . . ?
O27 Hf2 Hf3 Hf1 164.1(3) . . . . ?
O17 Hf2 Hf3 Hf1 -60.6(2) . . . . ?
O11 Hf2 Hf3 Hf1 -126.5(3) . . . . ?
O19 Hf2 Hf3 Hf1 17.4(2) . . . . ?
O37 Hf2 Hf3 Hf1 153.0(4) . . . . ?
Hf8 Hf2 Hf3 Hf1 109.527(18) . . . . ?
Hf9 Hf2 Hf3 Hf1 55.926(15) . . . . ?
O2 Hf2 Hf3 Hf8 -126.5(5) . . . . ?
O1 Hf2 Hf3 Hf8 -23.9(2) . . . . ?
O26 Hf2 Hf3 Hf8 -113(3) . . . . ?
O27 Hf2 Hf3 Hf8 54.5(3) . . . . ?
O17 Hf2 Hf3 Hf8 -170.1(2) . . . . ?
O11 Hf2 Hf3 Hf8 123.9(3) . . . . ?
O19 Hf2 Hf3 Hf8 -92.2(2) . . . . ?
O37 Hf2 Hf3 Hf8 43.4(4) . . . . ?
Hf1 Hf2 Hf3 Hf8 -109.527(19) . . . . ?
Hf9 Hf2 Hf3 Hf8 -53.601(15) . . . . ?
O2 Hf2 Hf3 Hf7 -71.6(5) . . . . ?
O1 Hf2 Hf3 Hf7 30.9(2) . . . . ?
O26 Hf2 Hf3 Hf7 -58(3) . . . . ?
O27 Hf2 Hf3 Hf7 109.4(3) . . . . ?
O17 Hf2 Hf3 Hf7 -115.3(2) . . . . ?
O11 Hf2 Hf3 Hf7 178.8(3) . . . . ?
O19 Hf2 Hf3 Hf7 -37.3(2) . . . . ?
O37 Hf2 Hf3 Hf7 98.3(4) . . . . ?
Hf8 Hf2 Hf3 Hf7 54.861(16) . . . . ?
Hf1 Hf2 Hf3 Hf7 -54.666(16) . . . . ?
Hf9 Hf2 Hf3 Hf7 1.260(17) . . . . ?
O3 Hf4 Hf5 O25 104.6(5) . . . . ?
O4 Hf4 Hf5 O25 -161.6(5) . . . . ?
O33 Hf4 Hf5 O25 -38.6(5) . . . . ?
O20 Hf4 Hf5 O25 -101.2(5) . . . . ?
O28 Hf4 Hf5 O25 78.1(10) . . . . ?
O43 Hf4 Hf5 O25 169.8(6) . . . . ?
O41 Hf4 Hf5 O25 34.8(5) . . . . ?
Hf12 Hf4 Hf5 O25 72.9(5) . . . . ?
Hf6 Hf4 Hf5 O25 17.7(5) . . . . ?
Hf10 Hf4 Hf5 O25 125.9(5) . . . . ?
O25 Hf4 Hf5 O5 -103.3(5) . . . . ?
O3 Hf4 Hf5 O5 1.3(3) . . . . ?
O4 Hf4 Hf5 O5 95.1(4) . . . . ?
O33 Hf4 Hf5 O5 -141.9(4) . . . . ?
O20 Hf4 Hf5 O5 155.5(3) . . . . ?
O28 Hf4 Hf5 O5 -25.2(9) . . . . ?
O43 Hf4 Hf5 O5 66.5(4) . . . . ?
O41 Hf4 Hf5 O5 -68.5(3) . . . . ?
Hf12 Hf4 Hf5 O5 -30.4(2) . . . . ?
Hf6 Hf4 Hf5 O5 -85.6(2) . . . . ?
Hf10 Hf4 Hf5 O5 22.6(2) . . . . ?
O25 Hf4 Hf5 O57 37.1(6) . . . . ?
O3 Hf4 Hf5 O57 141.7(4) . . . . ?
O4 Hf4 Hf5 O57 -124.5(4) . . . . ?
O33 Hf4 Hf5 O57 -1.5(4) . . . . ?
O20 Hf4 Hf5 O57 -64.1(4) . . . . ?
O28 Hf4 Hf5 O57 115.3(10) . . . . ?
O43 Hf4 Hf5 O57 -153.1(5) . . . . ?
O41 Hf4 Hf5 O57 71.9(4) . . . . ?
Hf12 Hf4 Hf5 O57 110.0(3) . . . . ?
Hf6 Hf4 Hf5 O57 54.8(3) . . . . ?
Hf10 Hf4 Hf5 O57 163.0(3) . . . . ?
O25 Hf4 Hf5 O23 161.3(6) . . . . ?
O3 Hf4 Hf5 O23 -94.1(4) . . . . ?
O4 Hf4 Hf5 O23 -0.3(4) . . . . ?
O33 Hf4 Hf5 O23 122.8(4) . . . . ?
O20 Hf4 Hf5 O23 60.2(4) . . . . ?
O28 Hf4 Hf5 O23 -120.5(10) . . . . ?
O43 Hf4 Hf5 O23 -28.8(4) . . . . ?
O41 Hf4 Hf5 O23 -163.9(4) . . . . ?
Hf12 Hf4 Hf5 O23 -125.8(3) . . . . ?
Hf6 Hf4 Hf5 O23 179.0(3) . . . . ?
Hf10 Hf4 Hf5 O23 -72.8(3) . . . . ?
O25 Hf4 Hf5 O53 -76.8(10) . . . . ?
O3 Hf4 Hf5 O53 27.8(10) . . . . ?
O4 Hf4 Hf5 O53 121.6(10) . . . . ?
O33 Hf4 Hf5 O53 -115.4(10) . . . . ?
O20 Hf4 Hf5 O53 -178.0(10) . . . . ?
O28 Hf4 Hf5 O53 1.3(13) . . . . ?
O43 Hf4 Hf5 O53 93.0(10) . . . . ?
O41 Hf4 Hf5 O53 -42.0(10) . . . . ?
Hf12 Hf4 Hf5 O53 -3.9(9) . . . . ?
Hf6 Hf4 Hf5 O53 -59.1(9) . . . . ?
Hf10 Hf4 Hf5 O53 49.0(9) . . . . ?
O25 Hf4 Hf5 O32 100.7(5) . . . . ?
O3 Hf4 Hf5 O32 -154.7(4) . . . . ?
O4 Hf4 Hf5 O32 -60.8(4) . . . . ?
O33 Hf4 Hf5 O32 62.2(4) . . . . ?
O20 Hf4 Hf5 O32 -0.4(4) . . . . ?
O28 Hf4 Hf5 O32 178.9(9) . . . . ?
O43 Hf4 Hf5 O32 -89.4(4) . . . . ?
O41 Hf4 Hf5 O32 135.5(3) . . . . ?
Hf12 Hf4 Hf5 O32 173.7(3) . . . . ?
Hf6 Hf4 Hf5 O32 118.5(3) . . . . ?
Hf10 Hf4 Hf5 O32 -133.4(3) . . . . ?
O25 Hf4 Hf5 O43 -169.8(6) . . . . ?
O3 Hf4 Hf5 O43 -65.3(4) . . . . ?
O4 Hf4 Hf5 O43 28.6(4) . . . . ?
O33 Hf4 Hf5 O43 151.6(4) . . . . ?
O20 Hf4 Hf5 O43 89.0(4) . . . . ?
O28 Hf4 Hf5 O43 -91.7(10) . . . . ?
O41 Hf4 Hf5 O43 -135.1(4) . . . . ?
Hf12 Hf4 Hf5 O43 -96.9(3) . . . . ?
Hf6 Hf4 Hf5 O43 -152.1(3) . . . . ?
Hf10 Hf4 Hf5 O43 -44.0(3) . . . . ?
O25 Hf4 Hf5 O50 -34.6(5) . . . . ?
O3 Hf4 Hf5 O50 69.9(4) . . . . ?
O4 Hf4 Hf5 O50 163.8(4) . . . . ?
O33 Hf4 Hf5 O50 -73.2(4) . . . . ?
O20 Hf4 Hf5 O50 -135.8(4) . . . . ?
O28 Hf4 Hf5 O50 43.5(9) . . . . ?
O43 Hf4 Hf5 O50 135.2(4) . . . . ?
O41 Hf4 Hf5 O50 0.1(3) . . . . ?
Hf12 Hf4 Hf5 O50 38.3(3) . . . . ?
Hf6 Hf4 Hf5 O50 -16.9(3) . . . . ?
Hf10 Hf4 Hf5 O50 91.2(3) . . . . ?
O25 Hf4 Hf5 Hf11 -72.5(5) . . . . ?
O3 Hf4 Hf5 Hf11 32.1(2) . . . . ?
O4 Hf4 Hf5 Hf11 125.9(3) . . . . ?
O33 Hf4 Hf5 Hf11 -111.1(3) . . . . ?
O20 Hf4 Hf5 Hf11 -173.7(3) . . . . ?
O28 Hf4 Hf5 Hf11 5.7(9) . . . . ?
O43 Hf4 Hf5 Hf11 97.3(3) . . . . ?
O41 Hf4 Hf5 Hf11 -37.7(2) . . . . ?
Hf12 Hf4 Hf5 Hf11 0.422(18) . . . . ?
Hf6 Hf4 Hf5 Hf11 -54.781(18) . . . . ?
Hf10 Hf4 Hf5 Hf11 53.375(16) . . . . ?
O25 Hf4 Hf5 Hf6 -17.7(5) . . . . ?
O3 Hf4 Hf5 Hf6 86.9(2) . . . . ?
O4 Hf4 Hf5 Hf6 -179.3(3) . . . . ?
O33 Hf4 Hf5 Hf6 -56.3(3) . . . . ?
O20 Hf4 Hf5 Hf6 -118.9(3) . . . . ?
O28 Hf4 Hf5 Hf6 60.4(9) . . . . ?
O43 Hf4 Hf5 Hf6 152.1(3) . . . . ?
O41 Hf4 Hf5 Hf6 17.1(2) . . . . ?
Hf12 Hf4 Hf5 Hf6 55.203(18) . . . . ?
Hf10 Hf4 Hf5 Hf6 108.156(19) . . . . ?
O25 Hf4 Hf5 Hf10 -125.9(5) . . . . ?
O3 Hf4 Hf5 Hf10 -21.3(2) . . . . ?
O4 Hf4 Hf5 Hf10 72.5(3) . . . . ?
O33 Hf4 Hf5 Hf10 -164.4(3) . . . . ?
O20 Hf4 Hf5 Hf10 133.0(3) . . . . ?
O28 Hf4 Hf5 Hf10 -47.7(9) . . . . ?
O43 Hf4 Hf5 Hf10 44.0(3) . . . . ?
O41 Hf4 Hf5 Hf10 -91.1(2) . . . . ?
Hf12 Hf4 Hf5 Hf10 -52.953(16) . . . . ?
Hf6 Hf4 Hf5 Hf10 -108.156(19) . . . . ?
O3 Hf4 Hf6 O25 -103.0(5) . . . . ?
O4 Hf4 Hf6 O25 -5(5) . . . . ?
O33 Hf4 Hf6 O25 108.2(5) . . . . ?
O20 Hf4 Hf6 O25 42.3(5) . . . . ?
O28 Hf4 Hf6 O25 177.8(5) . . . . ?
O43 Hf4 Hf6 O25 -35.6(5) . . . . ?
O41 Hf4 Hf6 O25 -170.0(6) . . . . ?
Hf12 Hf4 Hf6 O25 -127.3(5) . . . . ?
Hf5 Hf4 Hf6 O25 -17.8(5) . . . . ?
Hf10 Hf4 Hf6 O25 -73.7(5) . . . . ?
O25 Hf4 Hf6 O46 105.4(6) . . . . ?
O3 Hf4 Hf6 O46 2.4(4) . . . . ?
O4 Hf4 Hf6 O46 100(5) . . . . ?
O33 Hf4 Hf6 O46 -146.4(4) . . . . ?
O20 Hf4 Hf6 O46 147.7(4) . . . . ?
O28 Hf4 Hf6 O46 -76.8(4) . . . . ?
O43 Hf4 Hf6 O46 69.8(4) . . . . ?
O41 Hf4 Hf6 O46 -64.6(5) . . . . ?
Hf12 Hf4 Hf6 O46 -21.9(3) . . . . ?
Hf5 Hf4 Hf6 O46 87.6(3) . . . . ?
Hf10 Hf4 Hf6 O46 31.7(3) . . . . ?
O25 Hf4 Hf6 O59 -104.8(6) . . . . ?
O3 Hf4 Hf6 O59 152.2(4) . . . . ?
O4 Hf4 Hf6 O59 -110(5) . . . . ?
O33 Hf4 Hf6 O59 3.4(4) . . . . ?
O20 Hf4 Hf6 O59 -62.5(4) . . . . ?
O28 Hf4 Hf6 O59 73.0(4) . . . . ?
O43 Hf4 Hf6 O59 -140.4(4) . . . . ?
O41 Hf4 Hf6 O59 85.2(5) . . . . ?
Hf12 Hf4 Hf6 O59 127.9(3) . . . . ?
Hf5 Hf4 Hf6 O59 -122.6(3) . . . . ?
Hf10 Hf4 Hf6 O59 -178.5(3) . . . . ?
O25 Hf4 Hf6 O50 36.7(5) . . . . ?
O3 Hf4 Hf6 O50 -66.4(4) . . . . ?
O4 Hf4 Hf6 O50 31(5) . . . . ?
O33 Hf4 Hf6 O50 144.9(4) . . . . ?
O20 Hf4 Hf6 O50 79.0(4) . . . . ?
O28 Hf4 Hf6 O50 -145.6(4) . . . . ?
O43 Hf4 Hf6 O50 1.1(4) . . . . ?
O41 Hf4 Hf6 O50 -133.3(5) . . . . ?
Hf12 Hf4 Hf6 O50 -90.6(3) . . . . ?
Hf5 Hf4 Hf6 O50 18.8(3) . . . . ?
Hf10 Hf4 Hf6 O50 -37.0(3) . . . . ?
O25 Hf4 Hf6 O41 170.0(6) . . . . ?
O3 Hf4 Hf6 O41 67.0(4) . . . . ?
O4 Hf4 Hf6 O41 165(5) . . . . ?
O33 Hf4 Hf6 O41 -81.8(5) . . . . ?
O20 Hf4 Hf6 O41 -147.7(4) . . . . ?
O28 Hf4 Hf6 O41 -12.2(5) . . . . ?
O43 Hf4 Hf6 O41 134.4(4) . . . . ?
Hf12 Hf4 Hf6 O41 42.7(4) . . . . ?
Hf5 Hf4 Hf6 O41 152.2(4) . . . . ?
Hf10 Hf4 Hf6 O41 96.3(4) . . . . ?
O25 Hf4 Hf6 O61 -40.1(6) . . . . ?
O3 Hf4 Hf6 O61 -143.2(4) . . . . ?
O4 Hf4 Hf6 O61 -46(5) . . . . ?
O33 Hf4 Hf6 O61 68.0(4) . . . . ?
O20 Hf4 Hf6 O61 2.2(4) . . . . ?
O28 Hf4 Hf6 O61 137.6(4) . . . . ?
O43 Hf4 Hf6 O61 -75.7(4) . . . . ?
O41 Hf4 Hf6 O61 149.9(5) . . . . ?
Hf12 Hf4 Hf6 O61 -167.4(3) . . . . ?
Hf5 Hf4 Hf6 O61 -58.0(3) . . . . ?
Hf10 Hf4 Hf6 O61 -113.8(3) . . . . ?
O25 Hf4 Hf6 O64 130(5) . . . . ?
O3 Hf4 Hf6 O64 27(5) . . . . ?
O4 Hf4 Hf6 O64 124(7) . . . . ?
O33 Hf4 Hf6 O64 -122(5) . . . . ?
O20 Hf4 Hf6 O64 172(5) . . . . ?
O28 Hf4 Hf6 O64 -52(5) . . . . ?
O43 Hf4 Hf6 O64 94(5) . . . . ?
O41 Hf4 Hf6 O64 -40(5) . . . . ?
Hf12 Hf4 Hf6 O64 3(5) . . . . ?
Hf5 Hf4 Hf6 O64 112(5) . . . . ?
Hf10 Hf4 Hf6 O64 56(5) . . . . ?
O25 Hf4 Hf6 O63 -167.7(6) . . . . ?
O3 Hf4 Hf6 O63 89.3(5) . . . . ?
O4 Hf4 Hf6 O63 -173(5) . . . . ?
O33 Hf4 Hf6 O63 -59.5(5) . . . . ?
O20 Hf4 Hf6 O63 -125.4(5) . . . . ?
O28 Hf4 Hf6 O63 10.1(5) . . . . ?
O43 Hf4 Hf6 O63 156.7(5) . . . . ?
O41 Hf4 Hf6 O63 22.3(5) . . . . ?
Hf12 Hf4 Hf6 O63 65.0(4) . . . . ?
Hf5 Hf4 Hf6 O63 174.5(4) . . . . ?
Hf10 Hf4 Hf6 O63 118.6(4) . . . . ?
O25 Hf4 Hf6 Hf5 17.8(5) . . . . ?
O3 Hf4 Hf6 Hf5 -85.2(2) . . . . ?
O4 Hf4 Hf6 Hf5 12(5) . . . . ?
O33 Hf4 Hf6 Hf5 126.0(3) . . . . ?
O20 Hf4 Hf6 Hf5 60.2(3) . . . . ?
O28 Hf4 Hf6 Hf5 -164.4(3) . . . . ?
O43 Hf4 Hf6 Hf5 -17.8(2) . . . . ?
O41 Hf4 Hf6 Hf5 -152.2(4) . . . . ?
Hf12 Hf4 Hf6 Hf5 -109.44(2) . . . . ?
Hf10 Hf4 Hf6 Hf5 -55.886(16) . . . . ?
O25 Hf4 Hf6 Hf11 72.5(5) . . . . ?
O3 Hf4 Hf6 Hf11 -30.5(2) . . . . ?
O4 Hf4 Hf6 Hf11 67(5) . . . . ?
O33 Hf4 Hf6 Hf11 -179.3(3) . . . . ?
O20 Hf4 Hf6 Hf11 114.8(3) . . . . ?
O28 Hf4 Hf6 Hf11 -109.7(3) . . . . ?
O43 Hf4 Hf6 Hf11 36.9(2) . . . . ?
O41 Hf4 Hf6 Hf11 -97.5(4) . . . . ?
Hf12 Hf4 Hf6 Hf11 -54.766(18) . . . . ?
Hf5 Hf4 Hf6 Hf11 54.677(19) . . . . ?
Hf10 Hf4 Hf6 Hf11 -1.209(19) . . . . ?
O25 Hf4 Hf6 Hf12 127.3(5) . . . . ?
O3 Hf4 Hf6 Hf12 24.2(2) . . . . ?
O4 Hf4 Hf6 Hf12 122(5) . . . . ?
O33 Hf4 Hf6 Hf12 -124.5(3) . . . . ?
O20 Hf4 Hf6 Hf12 169.6(3) . . . . ?
O28 Hf4 Hf6 Hf12 -55.0(3) . . . . ?
O43 Hf4 Hf6 Hf12 91.7(2) . . . . ?
O41 Hf4 Hf6 Hf12 -42.7(4) . . . . ?
Hf5 Hf4 Hf6 Hf12 109.44(2) . . . . ?
Hf10 Hf4 Hf6 Hf12 53.557(16) . . . . ?
O5 Hf5 Hf6 O25 103.5(5) . . . . ?
O57 Hf5 Hf6 O25 -109.2(6) . . . . ?
O23 Hf5 Hf6 O25 5(4) . . . . ?
O53 Hf5 Hf6 O25 -178.1(6) . . . . ?
O32 Hf5 Hf6 O25 -42.7(5) . . . . ?
O43 Hf5 Hf6 O25 35.7(5) . . . . ?
O50 Hf5 Hf6 O25 170.3(6) . . . . ?
Hf11 Hf5 Hf6 O25 127.5(5) . . . . ?
Hf4 Hf5 Hf6 O25 18.0(5) . . . . ?
Hf10 Hf5 Hf6 O25 74.2(5) . . . . ?
O25 Hf5 Hf6 O46 -105.4(6) . . . . ?
O5 Hf5 Hf6 O46 -1.9(4) . . . . ?
O57 Hf5 Hf6 O46 145.4(4) . . . . ?
O23 Hf5 Hf6 O46 -101(4) . . . . ?
O53 Hf5 Hf6 O46 76.5(4) . . . . ?
O32 Hf5 Hf6 O46 -148.1(4) . . . . ?
O43 Hf5 Hf6 O46 -69.7(4) . . . . ?
O50 Hf5 Hf6 O46 64.9(5) . . . . ?
Hf11 Hf5 Hf6 O46 22.1(3) . . . . ?
Hf4 Hf5 Hf6 O46 -87.4(3) . . . . ?
Hf10 Hf5 Hf6 O46 -31.2(3) . . . . ?
O25 Hf5 Hf6 O59 39.9(6) . . . . ?
O5 Hf5 Hf6 O59 143.4(4) . . . . ?
O57 Hf5 Hf6 O59 -69.3(4) . . . . ?
O23 Hf5 Hf6 O59 45(4) . . . . ?
O53 Hf5 Hf6 O59 -138.2(4) . . . . ?
O32 Hf5 Hf6 O59 -2.8(4) . . . . ?
O43 Hf5 Hf6 O59 75.6(4) . . . . ?
O50 Hf5 Hf6 O59 -149.8(5) . . . . ?
Hf11 Hf5 Hf6 O59 167.4(3) . . . . ?
Hf4 Hf5 Hf6 O59 57.9(3) . . . . ?
Hf10 Hf5 Hf6 O59 114.1(3) . . . . ?
O25 Hf5 Hf6 O50 -170.3(6) . . . . ?
O5 Hf5 Hf6 O50 -66.8(5) . . . . ?
O57 Hf5 Hf6 O50 80.6(5) . . . . ?
O23 Hf5 Hf6 O50 -165(4) . . . . ?
O53 Hf5 Hf6 O50 11.6(5) . . . . ?
O32 Hf5 Hf6 O50 147.0(5) . . . . ?
O43 Hf5 Hf6 O50 -134.6(5) . . . . ?
Hf11 Hf5 Hf6 O50 -42.8(4) . . . . ?
Hf4 Hf5 Hf6 O50 -152.2(4) . . . . ?
Hf10 Hf5 Hf6 O50 -96.1(4) . . . . ?
O25 Hf5 Hf6 O41 -36.3(5) . . . . ?
O5 Hf5 Hf6 O41 67.2(3) . . . . ?
O57 Hf5 Hf6 O41 -145.5(4) . . . . ?
O23 Hf5 Hf6 O41 -31(4) . . . . ?
O53 Hf5 Hf6 O41 145.6(4) . . . . ?
O32 Hf5 Hf6 O41 -79.0(3) . . . . ?
O43 Hf5 Hf6 O41 -0.7(3) . . . . ?
O50 Hf5 Hf6 O41 133.9(5) . . . . ?
Hf11 Hf5 Hf6 O41 91.2(2) . . . . ?
Hf4 Hf5 Hf6 O41 -18.3(2) . . . . ?
Hf10 Hf5 Hf6 O41 37.8(2) . . . . ?
O25 Hf5 Hf6 O61 105.1(6) . . . . ?
O5 Hf5 Hf6 O61 -151.4(4) . . . . ?
O57 Hf5 Hf6 O61 -4.1(4) . . . . ?
O23 Hf5 Hf6 O61 110(4) . . . . ?
O53 Hf5 Hf6 O61 -73.0(5) . . . . ?
O32 Hf5 Hf6 O61 62.4(4) . . . . ?
O43 Hf5 Hf6 O61 140.8(4) . . . . ?
O50 Hf5 Hf6 O61 -84.6(5) . . . . ?
Hf11 Hf5 Hf6 O61 -127.4(3) . . . . ?
Hf4 Hf5 Hf6 O61 123.1(3) . . . . ?
Hf10 Hf5 Hf6 O61 179.3(3) . . . . ?
O25 Hf5 Hf6 O64 167.6(7) . . . . ?
O5 Hf5 Hf6 O64 -88.9(5) . . . . ?
O57 Hf5 Hf6 O64 58.4(5) . . . . ?
O23 Hf5 Hf6 O64 172(4) . . . . ?
O53 Hf5 Hf6 O64 -10.5(5) . . . . ?
O32 Hf5 Hf6 O64 124.9(5) . . . . ?
O43 Hf5 Hf6 O64 -156.8(5) . . . . ?
O50 Hf5 Hf6 O64 -22.2(6) . . . . ?
Hf11 Hf5 Hf6 O64 -64.9(5) . . . . ?
Hf4 Hf5 Hf6 O64 -174.4(5) . . . . ?
Hf10 Hf5 Hf6 O64 -118.3(5) . . . . ?
O25 Hf5 Hf6 O63 -113(5) . . . . ?
O5 Hf5 Hf6 O63 -10(5) . . . . ?
O57 Hf5 Hf6 O63 138(5) . . . . ?
O23 Hf5 Hf6 O63 -108(6) . . . . ?
O53 Hf5 Hf6 O63 69(5) . . . . ?
O32 Hf5 Hf6 O63 -156(5) . . . . ?
O43 Hf5 Hf6 O63 -78(5) . . . . ?
O50 Hf5 Hf6 O63 57(5) . . . . ?
Hf11 Hf5 Hf6 O63 14(5) . . . . ?
Hf4 Hf5 Hf6 O63 -95(5) . . . . ?
Hf10 Hf5 Hf6 O63 -39(5) . . . . ?
O25 Hf5 Hf6 Hf4 -18.0(5) . . . . ?
O5 Hf5 Hf6 Hf4 85.5(2) . . . . ?
O57 Hf5 Hf6 Hf4 -127.2(3) . . . . ?
O23 Hf5 Hf6 Hf4 -13(4) . . . . ?
O53 Hf5 Hf6 Hf4 163.9(3) . . . . ?
O32 Hf5 Hf6 Hf4 -60.7(2) . . . . ?
O43 Hf5 Hf6 Hf4 17.6(2) . . . . ?
O50 Hf5 Hf6 Hf4 152.2(4) . . . . ?
Hf11 Hf5 Hf6 Hf4 109.48(2) . . . . ?
Hf10 Hf5 Hf6 Hf4 56.146(16) . . . . ?
O25 Hf5 Hf6 Hf11 -127.5(5) . . . . ?
O5 Hf5 Hf6 Hf11 -24.0(2) . . . . ?
O57 Hf5 Hf6 Hf11 123.3(3) . . . . ?
O23 Hf5 Hf6 Hf11 -123(4) . . . . ?
O53 Hf5 Hf6 Hf11 54.4(3) . . . . ?
O32 Hf5 Hf6 Hf11 -170.2(2) . . . . ?
O43 Hf5 Hf6 Hf11 -91.8(2) . . . . ?
O50 Hf5 Hf6 Hf11 42.8(4) . . . . ?
Hf4 Hf5 Hf6 Hf11 -109.48(2) . . . . ?
Hf10 Hf5 Hf6 Hf11 -53.331(17) . . . . ?
O25 Hf5 Hf6 Hf12 -72.4(5) . . . . ?
O5 Hf5 Hf6 Hf12 31.1(2) . . . . ?
O57 Hf5 Hf6 Hf12 178.5(3) . . . . ?
O23 Hf5 Hf6 Hf12 -67(4) . . . . ?
O53 Hf5 Hf6 Hf12 109.5(3) . . . . ?
O32 Hf5 Hf6 Hf12 -115.1(2) . . . . ?
O43 Hf5 Hf6 Hf12 -36.7(2) . . . . ?
O50 Hf5 Hf6 Hf12 97.9(4) . . . . ?
Hf11 Hf5 Hf6 Hf12 55.128(18) . . . . ?
Hf4 Hf5 Hf6 Hf12 -54.349(17) . . . . ?
Hf10 Hf5 Hf6 Hf12 1.797(19) . . . . ?
O2 Hf1 Hf7 O12 105.4(5) . . . . ?
O6 Hf1 Hf7 O12 -46.0(5) . . . . ?
O55 Hf1 Hf7 O12 -171.8(5) . . . . ?
O21 Hf1 Hf7 O12 -102.8(5) . . . . ?
O8 Hf1 Hf7 O12 94.8(9) . . . . ?
O19 Hf1 Hf7 O12 35.6(5) . . . . ?
O31 Hf1 Hf7 O12 174.3(6) . . . . ?
Hf3 Hf1 Hf7 O12 130.2(4) . . . . ?
Hf2 Hf1 Hf7 O12 75.5(4) . . . . ?
Hf9 Hf1 Hf7 O12 20.7(4) . . . . ?
O2 Hf1 Hf7 O10 -3.0(3) . . . . ?
O12 Hf1 Hf7 O10 -108.4(5) . . . . ?
O6 Hf1 Hf7 O10 -154.3(4) . . . . ?
O55 Hf1 Hf7 O10 79.8(4) . . . . ?
O21 Hf1 Hf7 O10 148.8(3) . . . . ?
O8 Hf1 Hf7 O10 -13.6(8) . . . . ?
O19 Hf1 Hf7 O10 -72.8(3) . . . . ?
O31 Hf1 Hf7 O10 65.9(4) . . . . ?
Hf3 Hf1 Hf7 O10 21.8(2) . . . . ?
Hf2 Hf1 Hf7 O10 -32.9(2) . . . . ?
Hf9 Hf1 Hf7 O10 -87.7(2) . . . . ?
O2 Hf1 Hf7 O38 142.7(4) . . . . ?
O12 Hf1 Hf7 O38 37.3(5) . . . . ?
O6 Hf1 Hf7 O38 -8.6(4) . . . . ?
O55 Hf1 Hf7 O38 -134.5(4) . . . . ?
O21 Hf1 Hf7 O38 -65.5(4) . . . . ?
O8 Hf1 Hf7 O38 132.1(8) . . . . ?
O19 Hf1 Hf7 O38 72.9(3) . . . . ?
O31 Hf1 Hf7 O38 -148.3(4) . . . . ?
Hf3 Hf1 Hf7 O38 167.6(3) . . . . ?
Hf2 Hf1 Hf7 O38 112.8(3) . . . . ?
Hf9 Hf1 Hf7 O38 58.0(3) . . . . ?
O2 Hf1 Hf7 O31 -69.0(4) . . . . ?
O12 Hf1 Hf7 O31 -174.3(6) . . . . ?
O6 Hf1 Hf7 O31 139.7(4) . . . . ?
O55 Hf1 Hf7 O31 13.8(4) . . . . ?
O21 Hf1 Hf7 O31 82.8(4) . . . . ?
O8 Hf1 Hf7 O31 -79.5(8) . . . . ?
O19 Hf1 Hf7 O31 -138.7(4) . . . . ?
Hf3 Hf1 Hf7 O31 -44.1(4) . . . . ?
Hf2 Hf1 Hf7 O31 -98.9(4) . . . . ?
Hf9 Hf1 Hf7 O31 -153.7(4) . . . . ?
O2 Hf1 Hf7 O42 -151.4(4) . . . . ?
O12 Hf1 Hf7 O42 103.3(5) . . . . ?
O6 Hf1 Hf7 O42 57.3(4) . . . . ?
O55 Hf1 Hf7 O42 -68.6(4) . . . . ?
O21 Hf1 Hf7 O42 0.4(4) . . . . ?
O8 Hf1 Hf7 O42 -162.0(8) . . . . ?
O19 Hf1 Hf7 O42 138.9(3) . . . . ?
O31 Hf1 Hf7 O42 -82.4(4) . . . . ?
Hf3 Hf1 Hf7 O42 -126.5(3) . . . . ?
Hf2 Hf1 Hf7 O42 178.7(3) . . . . ?
Hf9 Hf1 Hf7 O42 123.9(3) . . . . ?
O2 Hf1 Hf7 O18 65.7(3) . . . . ?
O12 Hf1 Hf7 O18 -39.6(5) . . . . ?
O6 Hf1 Hf7 O18 -85.6(3) . . . . ?
O55 Hf1 Hf7 O18 148.5(4) . . . . ?
O21 Hf1 Hf7 O18 -142.4(3) . . . . ?
O8 Hf1 Hf7 O18 55.2(8) . . . . ?
O19 Hf1 Hf7 O18 -4.0(3) . . . . ?
O31 Hf1 Hf7 O18 134.7(4) . . . . ?
Hf3 Hf1 Hf7 O18 90.6(2) . . . . ?
Hf2 Hf1 Hf7 O18 35.9(2) . . . . ?
Hf9 Hf1 Hf7 O18 -18.9(2) . . . . ?
O2 Hf1 Hf7 O51 -88.9(4) . . . . ?
O12 Hf1 Hf7 O51 165.7(6) . . . . ?
O6 Hf1 Hf7 O51 119.8(4) . . . . ?
O55 Hf1 Hf7 O51 -6.1(5) . . . . ?
O21 Hf1 Hf7 O51 62.9(4) . . . . ?
O8 Hf1 Hf7 O51 -99.5(8) . . . . ?
O19 Hf1 Hf7 O51 -158.7(4) . . . . ?
O31 Hf1 Hf7 O51 -19.9(5) . . . . ?
Hf3 Hf1 Hf7 O51 -64.0(4) . . . . ?
Hf2 Hf1 Hf7 O51 -118.8(4) . . . . ?
Hf9 Hf1 Hf7 O51 -173.6(4) . . . . ?
O2 Hf1 Hf7 O39 -11.9(16) . . . . ?
O12 Hf1 Hf7 O39 -117.3(16) . . . . ?
O6 Hf1 Hf7 O39 -163.2(16) . . . . ?
O55 Hf1 Hf7 O39 70.9(16) . . . . ?
O21 Hf1 Hf7 O39 139.9(16) . . . . ?
O8 Hf1 Hf7 O39 -22.5(17) . . . . ?
O19 Hf1 Hf7 O39 -81.7(16) . . . . ?
O31 Hf1 Hf7 O39 57.0(16) . . . . ?
Hf3 Hf1 Hf7 O39 12.9(15) . . . . ?
Hf2 Hf1 Hf7 O39 -41.8(15) . . . . ?
Hf9 Hf1 Hf7 O39 -96.6(15) . . . . ?
O2 Hf1 Hf7 Hf9 84.7(2) . . . . ?
O12 Hf1 Hf7 Hf9 -20.7(4) . . . . ?
O6 Hf1 Hf7 Hf9 -66.6(3) . . . . ?
O55 Hf1 Hf7 Hf9 167.5(3) . . . . ?
O21 Hf1 Hf7 Hf9 -123.5(3) . . . . ?
O8 Hf1 Hf7 Hf9 74.1(8) . . . . ?
O19 Hf1 Hf7 Hf9 14.9(2) . . . . ?
O31 Hf1 Hf7 Hf9 153.7(4) . . . . ?
Hf3 Hf1 Hf7 Hf9 109.562(18) . . . . ?
Hf2 Hf1 Hf7 Hf9 54.807(15) . . . . ?
O2 Hf1 Hf7 Hf3 -24.9(2) . . . . ?
O12 Hf1 Hf7 Hf3 -130.2(4) . . . . ?
O6 Hf1 Hf7 Hf3 -176.2(3) . . . . ?
O55 Hf1 Hf7 Hf3 57.9(3) . . . . ?
O21 Hf1 Hf7 Hf3 126.9(3) . . . . ?
O8 Hf1 Hf7 Hf3 -35.4(8) . . . . ?
O19 Hf1 Hf7 Hf3 -94.6(2) . . . . ?
O31 Hf1 Hf7 Hf3 44.1(4) . . . . ?
Hf2 Hf1 Hf7 Hf3 -54.755(16) . . . . ?
Hf9 Hf1 Hf7 Hf3 -109.562(18) . . . . ?
O2 Hf1 Hf7 Hf8 29.8(2) . . . . ?
O12 Hf1 Hf7 Hf8 -75.6(4) . . . . ?
O6 Hf1 Hf7 Hf8 -121.5(3) . . . . ?
O55 Hf1 Hf7 Hf8 112.6(3) . . . . ?
O21 Hf1 Hf7 Hf8 -178.4(3) . . . . ?
O8 Hf1 Hf7 Hf8 19.2(8) . . . . ?
O19 Hf1 Hf7 Hf8 -40.0(2) . . . . ?
O31 Hf1 Hf7 Hf8 98.8(4) . . . . ?
Hf3 Hf1 Hf7 Hf8 54.679(16) . . . . ?
Hf2 Hf1 Hf7 Hf8 -0.076(17) . . . . ?
Hf9 Hf1 Hf7 Hf8 -54.883(16) . . . . ?
O2 Hf3 Hf7 O12 0.6(3) . . . . ?
O10 Hf3 Hf7 O12 112.8(5) . . . . ?
O37 Hf3 Hf7 O12 72.3(3) . . . . ?
O40 Hf3 Hf7 O12 22.5(10) . . . . ?
O31 Hf3 Hf7 O12 -74.2(4) . . . . ?
O44 Hf3 Hf7 O12 -79.4(4) . . . . ?
O49 Hf3 Hf7 O12 -153.7(4) . . . . ?
O54 Hf3 Hf7 O12 156.6(4) . . . . ?
Hf1 Hf3 Hf7 O12 -24.4(2) . . . . ?
Hf2 Hf3 Hf7 O12 30.6(2) . . . . ?
Hf8 Hf3 Hf7 O12 84.9(2) . . . . ?
O2 Hf3 Hf7 O10 -112.2(5) . . . . ?
O37 Hf3 Hf7 O10 -40.5(5) . . . . ?
O40 Hf3 Hf7 O10 -90.3(10) . . . . ?
O31 Hf3 Hf7 O10 172.9(6) . . . . ?
O44 Hf3 Hf7 O10 167.8(5) . . . . ?
O49 Hf3 Hf7 O10 93.5(5) . . . . ?
O54 Hf3 Hf7 O10 43.8(6) . . . . ?
Hf1 Hf3 Hf7 O10 -137.3(4) . . . . ?
Hf2 Hf3 Hf7 O10 -82.2(4) . . . . ?
Hf8 Hf3 Hf7 O10 -27.9(4) . . . . ?
O2 Hf3 Hf7 O38 -30.2(11) . . . . ?
O10 Hf3 Hf7 O38 82.0(11) . . . . ?
O37 Hf3 Hf7 O38 41.5(11) . . . . ?
O40 Hf3 Hf7 O38 -8.3(14) . . . . ?
O31 Hf3 Hf7 O38 -105.0(11) . . . . ?
O44 Hf3 Hf7 O38 -110.2(11) . . . . ?
O49 Hf3 Hf7 O38 175.5(11) . . . . ?
O54 Hf3 Hf7 O38 125.8(11) . . . . ?
Hf1 Hf3 Hf7 O38 -55.3(11) . . . . ?
Hf2 Hf3 Hf7 O38 -0.2(11) . . . . ?
Hf8 Hf3 Hf7 O38 54.1(11) . . . . ?
O2 Hf3 Hf7 O31 74.8(4) . . . . ?
O10 Hf3 Hf7 O31 -172.9(6) . . . . ?
O37 Hf3 Hf7 O31 146.5(4) . . . . ?
O40 Hf3 Hf7 O31 96.7(10) . . . . ?
O44 Hf3 Hf7 O31 -5.2(5) . . . . ?
O49 Hf3 Hf7 O31 -79.5(5) . . . . ?
O54 Hf3 Hf7 O31 -129.2(5) . . . . ?
Hf1 Hf3 Hf7 O31 49.8(4) . . . . ?
Hf2 Hf3 Hf7 O31 104.8(4) . . . . ?
Hf8 Hf3 Hf7 O31 159.1(4) . . . . ?
O2 Hf3 Hf7 O42 81.4(4) . . . . ?
O10 Hf3 Hf7 O42 -166.4(5) . . . . ?
O37 Hf3 Hf7 O42 153.1(4) . . . . ?
O40 Hf3 Hf7 O42 103.3(10) . . . . ?
O31 Hf3 Hf7 O42 6.6(5) . . . . ?
O44 Hf3 Hf7 O42 1.4(4) . . . . ?
O49 Hf3 Hf7 O42 -72.9(4) . . . . ?
O54 Hf3 Hf7 O42 -122.6(4) . . . . ?
Hf1 Hf3 Hf7 O42 56.4(3) . . . . ?
Hf2 Hf3 Hf7 O42 111.4(3) . . . . ?
Hf8 Hf3 Hf7 O42 165.7(3) . . . . ?
O2 Hf3 Hf7 O18 -73.0(3) . . . . ?
O10 Hf3 Hf7 O18 39.2(5) . . . . ?
O37 Hf3 Hf7 O18 -1.3(3) . . . . ?
O40 Hf3 Hf7 O18 -51.1(10) . . . . ?
O31 Hf3 Hf7 O18 -147.8(4) . . . . ?
O44 Hf3 Hf7 O18 -153.0(3) . . . . ?
O49 Hf3 Hf7 O18 132.7(4) . . . . ?
O54 Hf3 Hf7 O18 83.0(4) . . . . ?
Hf1 Hf3 Hf7 O18 -98.1(2) . . . . ?
Hf2 Hf3 Hf7 O18 -43.0(2) . . . . ?
Hf8 Hf3 Hf7 O18 11.3(2) . . . . ?
O2 Hf3 Hf7 O51 154.7(4) . . . . ?
O10 Hf3 Hf7 O51 -93.1(5) . . . . ?
O37 Hf3 Hf7 O51 -133.6(4) . . . . ?
O40 Hf3 Hf7 O51 176.6(10) . . . . ?
O31 Hf3 Hf7 O51 79.9(5) . . . . ?
O44 Hf3 Hf7 O51 74.7(4) . . . . ?
O49 Hf3 Hf7 O51 0.4(4) . . . . ?
O54 Hf3 Hf7 O51 -49.3(5) . . . . ?
Hf1 Hf3 Hf7 O51 129.7(3) . . . . ?
Hf2 Hf3 Hf7 O51 -175.3(3) . . . . ?
Hf8 Hf3 Hf7 O51 -121.0(3) . . . . ?
O2 Hf3 Hf7 O39 -152.6(4) . . . . ?
O10 Hf3 Hf7 O39 -40.4(5) . . . . ?
O37 Hf3 Hf7 O39 -80.9(4) . . . . ?
O40 Hf3 Hf7 O39 -130.7(10) . . . . ?
O31 Hf3 Hf7 O39 132.6(5) . . . . ?
O44 Hf3 Hf7 O39 127.4(4) . . . . ?
O49 Hf3 Hf7 O39 53.1(4) . . . . ?
O54 Hf3 Hf7 O39 3.4(4) . . . . ?
Hf1 Hf3 Hf7 O39 -177.6(3) . . . . ?
Hf2 Hf3 Hf7 O39 -122.6(3) . . . . ?
Hf8 Hf3 Hf7 O39 -68.3(3) . . . . ?
O2 Hf3 Hf7 Hf9 -31.3(2) . . . . ?
O10 Hf3 Hf7 Hf9 81.0(4) . . . . ?
O37 Hf3 Hf7 Hf9 40.4(2) . . . . ?
O40 Hf3 Hf7 Hf9 -9.4(9) . . . . ?
O31 Hf3 Hf7 Hf9 -106.1(4) . . . . ?
O44 Hf3 Hf7 Hf9 -111.3(3) . . . . ?
O49 Hf3 Hf7 Hf9 174.4(3) . . . . ?
O54 Hf3 Hf7 Hf9 124.7(3) . . . . ?
Hf1 Hf3 Hf7 Hf9 -56.324(15) . . . . ?
Hf2 Hf3 Hf7 Hf9 -1.299(17) . . . . ?
Hf8 Hf3 Hf7 Hf9 53.040(16) . . . . ?
O2 Hf3 Hf7 Hf1 25.0(2) . . . . ?
O10 Hf3 Hf7 Hf1 137.3(4) . . . . ?
O37 Hf3 Hf7 Hf1 96.8(2) . . . . ?
O40 Hf3 Hf7 Hf1 47.0(9) . . . . ?
O31 Hf3 Hf7 Hf1 -49.8(4) . . . . ?
O44 Hf3 Hf7 Hf1 -55.0(3) . . . . ?
O49 Hf3 Hf7 Hf1 -129.3(3) . . . . ?
O54 Hf3 Hf7 Hf1 -179.0(3) . . . . ?
Hf2 Hf3 Hf7 Hf1 55.025(15) . . . . ?
Hf8 Hf3 Hf7 Hf1 109.364(18) . . . . ?
O2 Hf3 Hf7 Hf8 -84.3(2) . . . . ?
O10 Hf3 Hf7 Hf8 27.9(4) . . . . ?
O37 Hf3 Hf7 Hf8 -12.6(2) . . . . ?
O40 Hf3 Hf7 Hf8 -62.4(9) . . . . ?
O31 Hf3 Hf7 Hf8 -159.1(4) . . . . ?
O44 Hf3 Hf7 Hf8 -164.3(3) . . . . ?
O49 Hf3 Hf7 Hf8 121.4(3) . . . . ?
O54 Hf3 Hf7 Hf8 71.7(3) . . . . ?
Hf1 Hf3 Hf7 Hf8 -109.364(18) . . . . ?
Hf2 Hf3 Hf7 Hf8 -54.339(16) . . . . ?
O2 Hf2 Hf8 O1 -105.9(5) . . . . ?
O26 Hf2 Hf8 O1 44.4(5) . . . . ?
O27 Hf2 Hf8 O1 101.9(5) . . . . ?
O17 Hf2 Hf8 O1 -97.7(9) . . . . ?
O11 Hf2 Hf8 O1 172.0(5) . . . . ?
O19 Hf2 Hf8 O1 -36.4(5) . . . . ?
O37 Hf2 Hf8 O1 -174.0(6) . . . . ?
Hf3 Hf2 Hf8 O1 -130.7(4) . . . . ?
Hf1 Hf2 Hf8 O1 -76.2(4) . . . . ?
Hf9 Hf2 Hf8 O1 -21.1(4) . . . . ?
O2 Hf2 Hf8 O10 3.1(3) . . . . ?
O1 Hf2 Hf8 O10 109.0(5) . . . . ?
O26 Hf2 Hf8 O10 153.4(4) . . . . ?
O27 Hf2 Hf8 O10 -149.1(4) . . . . ?
O17 Hf2 Hf8 O10 11.4(8) . . . . ?
O11 Hf2 Hf8 O10 -79.0(4) . . . . ?
O19 Hf2 Hf8 O10 72.6(3) . . . . ?
O37 Hf2 Hf8 O10 -65.0(4) . . . . ?
Hf3 Hf2 Hf8 O10 -21.7(2) . . . . ?
Hf1 Hf2 Hf8 O10 32.8(2) . . . . ?
Hf9 Hf2 Hf8 O10 87.9(2) . . . . ?
O2 Hf2 Hf8 O37 68.1(4) . . . . ?
O1 Hf2 Hf8 O37 174.0(6) . . . . ?
O26 Hf2 Hf8 O37 -141.6(4) . . . . ?
O27 Hf2 Hf8 O37 -84.1(4) . . . . ?
O17 Hf2 Hf8 O37 76.3(8) . . . . ?
O11 Hf2 Hf8 O37 -14.0(4) . . . . ?
O19 Hf2 Hf8 O37 137.6(4) . . . . ?
Hf3 Hf2 Hf8 O37 43.3(4) . . . . ?
Hf1 Hf2 Hf8 O37 97.8(4) . . . . ?
Hf9 Hf2 Hf8 O37 152.9(4) . . . . ?
O2 Hf2 Hf8 O18 -66.0(3) . . . . ?
O1 Hf2 Hf8 O18 39.9(5) . . . . ?
O26 Hf2 Hf8 O18 84.3(4) . . . . ?
O27 Hf2 Hf8 O18 141.8(3) . . . . ?
O17 Hf2 Hf8 O18 -57.7(8) . . . . ?
O11 Hf2 Hf8 O18 -148.1(3) . . . . ?
O19 Hf2 Hf8 O18 3.6(3) . . . . ?
O37 Hf2 Hf8 O18 -134.0(4) . . . . ?
Hf3 Hf2 Hf8 O18 -90.8(2) . . . . ?
Hf1 Hf2 Hf8 O18 -36.3(2) . . . . ?
Hf9 Hf2 Hf8 O18 18.8(2) . . . . ?
O2 Hf2 Hf8 O16 153.5(4) . . . . ?
O1 Hf2 Hf8 O16 -100.5(5) . . . . ?
O26 Hf2 Hf8 O16 -56.1(4) . . . . ?
O27 Hf2 Hf8 O16 1.4(4) . . . . ?
O17 Hf2 Hf8 O16 161.8(8) . . . . ?
O11 Hf2 Hf8 O16 71.5(4) . . . . ?
O19 Hf2 Hf8 O16 -136.9(3) . . . . ?
O37 Hf2 Hf8 O16 85.5(4) . . . . ?
Hf3 Hf2 Hf8 O16 128.7(3) . . . . ?
Hf1 Hf2 Hf8 O16 -176.7(3) . . . . ?
Hf9 Hf2 Hf8 O16 -121.6(3) . . . . ?
O2 Hf2 Hf8 O15 -141.5(4) . . . . ?
O1 Hf2 Hf8 O15 -35.6(5) . . . . ?
O26 Hf2 Hf8 O15 8.8(4) . . . . ?
O27 Hf2 Hf8 O15 66.3(4) . . . . ?
O17 Hf2 Hf8 O15 -133.3(8) . . . . ?
O11 Hf2 Hf8 O15 136.4(4) . . . . ?
O19 Hf2 Hf8 O15 -72.0(3) . . . . ?
O37 Hf2 Hf8 O15 150.4(4) . . . . ?
Hf3 Hf2 Hf8 O15 -166.3(3) . . . . ?
Hf1 Hf2 Hf8 O15 -111.8(3) . . . . ?
Hf9 Hf2 Hf8 O15 -56.7(3) . . . . ?
O2 Hf2 Hf8 O52 90.7(5) . . . . ?
O1 Hf2 Hf8 O52 -163.4(6) . . . . ?
O26 Hf2 Hf8 O52 -119.0(5) . . . . ?
O27 Hf2 Hf8 O52 -61.5(5) . . . . ?
O17 Hf2 Hf8 O52 99.0(9) . . . . ?
O11 Hf2 Hf8 O52 8.6(5) . . . . ?
O19 Hf2 Hf8 O52 160.2(5) . . . . ?
O37 Hf2 Hf8 O52 22.6(5) . . . . ?
Hf3 Hf2 Hf8 O52 65.9(4) . . . . ?
Hf1 Hf2 Hf8 O52 120.4(4) . . . . ?
Hf9 Hf2 Hf8 O52 175.5(4) . . . . ?
O2 Hf2 Hf8 O48 32(2) . . . . ?
O1 Hf2 Hf8 O48 138(2) . . . . ?
O26 Hf2 Hf8 O48 -178(2) . . . . ?
O27 Hf2 Hf8 O48 -120(2) . . . . ?
O17 Hf2 Hf8 O48 40(2) . . . . ?
O11 Hf2 Hf8 O48 -50(2) . . . . ?
O19 Hf2 Hf8 O48 102(2) . . . . ?
O37 Hf2 Hf8 O48 -36(2) . . . . ?
Hf3 Hf2 Hf8 O48 7(2) . . . . ?
Hf1 Hf2 Hf8 O48 62(2) . . . . ?
Hf9 Hf2 Hf8 O48 117(2) . . . . ?
O2 Hf2 Hf8 Hf9 -84.8(2) . . . . ?
O1 Hf2 Hf8 Hf9 21.1(4) . . . . ?
O26 Hf2 Hf8 Hf9 65.5(3) . . . . ?
O27 Hf2 Hf8 Hf9 123.0(3) . . . . ?
O17 Hf2 Hf8 Hf9 -76.5(8) . . . . ?
O11 Hf2 Hf8 Hf9 -166.9(3) . . . . ?
O19 Hf2 Hf8 Hf9 -15.3(2) . . . . ?
O37 Hf2 Hf8 Hf9 -152.9(4) . . . . ?
Hf3 Hf2 Hf8 Hf9 -109.613(18) . . . . ?
Hf1 Hf2 Hf8 Hf9 -55.072(15) . . . . ?
O2 Hf2 Hf8 Hf3 24.8(2) . . . . ?
O1 Hf2 Hf8 Hf3 130.7(4) . . . . ?
O26 Hf2 Hf8 Hf3 175.1(3) . . . . ?
O27 Hf2 Hf8 Hf3 -127.4(3) . . . . ?
O17 Hf2 Hf8 Hf3 33.1(8) . . . . ?
O11 Hf2 Hf8 Hf3 -57.3(3) . . . . ?
O19 Hf2 Hf8 Hf3 94.4(2) . . . . ?
O37 Hf2 Hf8 Hf3 -43.3(4) . . . . ?
Hf1 Hf2 Hf8 Hf3 54.541(16) . . . . ?
Hf9 Hf2 Hf8 Hf3 109.613(18) . . . . ?
O2 Hf2 Hf8 Hf7 -29.8(2) . . . . ?
O1 Hf2 Hf8 Hf7 76.1(4) . . . . ?
O26 Hf2 Hf8 Hf7 120.5(3) . . . . ?
O27 Hf2 Hf8 Hf7 178.0(3) . . . . ?
O17 Hf2 Hf8 Hf7 -21.5(8) . . . . ?
O11 Hf2 Hf8 Hf7 -111.9(3) . . . . ?
O19 Hf2 Hf8 Hf7 39.7(2) . . . . ?
O37 Hf2 Hf8 Hf7 -97.9(4) . . . . ?
Hf3 Hf2 Hf8 Hf7 -54.617(16) . . . . ?
Hf1 Hf2 Hf8 Hf7 -0.076(17) . . . . ?
Hf9 Hf2 Hf8 Hf7 54.996(16) . . . . ?
O2 Hf3 Hf8 O1 -0.5(3) . . . . ?
O10 Hf3 Hf8 O1 -113.0(5) . . . . ?
O37 Hf3 Hf8 O1 74.0(4) . . . . ?
O40 Hf3 Hf8 O1 79.2(4) . . . . ?
O31 Hf3 Hf8 O1 -72.6(3) . . . . ?
O44 Hf3 Hf8 O1 -23.6(10) . . . . ?
O49 Hf3 Hf8 O1 -152.9(4) . . . . ?
O54 Hf3 Hf8 O1 154.7(4) . . . . ?
Hf1 Hf3 Hf8 O1 -30.4(2) . . . . ?
Hf2 Hf3 Hf8 O1 24.5(2) . . . . ?
Hf7 Hf3 Hf8 O1 -85.0(2) . . . . ?
O2 Hf3 Hf8 O10 112.5(5) . . . . ?
O37 Hf3 Hf8 O10 -173.1(6) . . . . ?
O40 Hf3 Hf8 O10 -167.8(5) . . . . ?
O31 Hf3 Hf8 O10 40.4(5) . . . . ?
O44 Hf3 Hf8 O10 89.3(10) . . . . ?
O49 Hf3 Hf8 O10 -39.9(5) . . . . ?
O54 Hf3 Hf8 O10 -92.4(5) . . . . ?
Hf1 Hf3 Hf8 O10 82.6(4) . . . . ?
Hf2 Hf3 Hf8 O10 137.5(4) . . . . ?
Hf7 Hf3 Hf8 O10 28.0(4) . . . . ?
O2 Hf3 Hf8 O37 -74.5(4) . . . . ?
O10 Hf3 Hf8 O37 173.1(6) . . . . ?
O40 Hf3 Hf8 O37 5.2(5) . . . . ?
O31 Hf3 Hf8 O37 -146.5(4) . . . . ?
O44 Hf3 Hf8 O37 -97.6(10) . . . . ?
O49 Hf3 Hf8 O37 133.1(5) . . . . ?
O54 Hf3 Hf8 O37 80.7(5) . . . . ?
Hf1 Hf3 Hf8 O37 -104.3(4) . . . . ?
Hf2 Hf3 Hf8 O37 -49.4(4) . . . . ?
Hf7 Hf3 Hf8 O37 -159.0(4) . . . . ?
O2 Hf3 Hf8 O18 73.1(3) . . . . ?
O10 Hf3 Hf8 O18 -39.3(5) . . . . ?
O37 Hf3 Hf8 O18 147.6(4) . . . . ?
O40 Hf3 Hf8 O18 152.9(4) . . . . ?
O31 Hf3 Hf8 O18 1.1(3) . . . . ?
O44 Hf3 Hf8 O18 50.0(10) . . . . ?
O49 Hf3 Hf8 O18 -79.3(4) . . . . ?
O54 Hf3 Hf8 O18 -131.7(4) . . . . ?
Hf1 Hf3 Hf8 O18 43.3(2) . . . . ?
Hf2 Hf3 Hf8 O18 98.2(2) . . . . ?
Hf7 Hf3 Hf8 O18 -11.4(2) . . . . ?
O2 Hf3 Hf8 O16 -79.8(4) . . . . ?
O10 Hf3 Hf8 O16 167.8(5) . . . . ?
O37 Hf3 Hf8 O16 -5.3(5) . . . . ?
O40 Hf3 Hf8 O16 0.0(4) . . . . ?
O31 Hf3 Hf8 O16 -151.8(4) . . . . ?
O44 Hf3 Hf8 O16 -102.9(10) . . . . ?
O49 Hf3 Hf8 O16 127.8(4) . . . . ?
O54 Hf3 Hf8 O16 75.4(4) . . . . ?
Hf1 Hf3 Hf8 O16 -109.6(3) . . . . ?
Hf2 Hf3 Hf8 O16 -54.7(3) . . . . ?
Hf7 Hf3 Hf8 O16 -164.3(3) . . . . ?
O2 Hf3 Hf8 O15 33.8(10) . . . . ?
O10 Hf3 Hf8 O15 -78.7(11) . . . . ?
O37 Hf3 Hf8 O15 108.3(10) . . . . ?
O40 Hf3 Hf8 O15 113.5(10) . . . . ?
O31 Hf3 Hf8 O15 -38.3(10) . . . . ?
O44 Hf3 Hf8 O15 10.7(13) . . . . ?
O49 Hf3 Hf8 O15 -118.6(10) . . . . ?
O54 Hf3 Hf8 O15 -171.0(10) . . . . ?
Hf1 Hf3 Hf8 O15 3.9(10) . . . . ?
Hf2 Hf3 Hf8 O15 58.8(10) . . . . ?
Hf7 Hf3 Hf8 O15 -50.7(10) . . . . ?
O2 Hf3 Hf8 O52 -152.5(4) . . . . ?
O10 Hf3 Hf8 O52 95.1(5) . . . . ?
O37 Hf3 Hf8 O52 -78.0(5) . . . . ?
O40 Hf3 Hf8 O52 -72.7(4) . . . . ?
O31 Hf3 Hf8 O52 135.5(4) . . . . ?
O44 Hf3 Hf8 O52 -175.6(10) . . . . ?
O49 Hf3 Hf8 O52 55.1(4) . . . . ?
O54 Hf3 Hf8 O52 2.7(4) . . . . ?
Hf1 Hf3 Hf8 O52 177.7(3) . . . . ?
Hf2 Hf3 Hf8 O52 -127.4(3) . . . . ?
Hf7 Hf3 Hf8 O52 123.0(3) . . . . ?
O2 Hf3 Hf8 O48 156.0(4) . . . . ?
O10 Hf3 Hf8 O48 43.5(5) . . . . ?
O37 Hf3 Hf8 O48 -129.5(5) . . . . ?
O40 Hf3 Hf8 O48 -124.3(4) . . . . ?
O31 Hf3 Hf8 O48 83.9(4) . . . . ?
O44 Hf3 Hf8 O48 132.9(10) . . . . ?
O49 Hf3 Hf8 O48 3.6(4) . . . . ?
O54 Hf3 Hf8 O48 -48.8(4) . . . . ?
Hf1 Hf3 Hf8 O48 126.1(3) . . . . ?
Hf2 Hf3 Hf8 O48 -178.9(3) . . . . ?
Hf7 Hf3 Hf8 O48 71.5(3) . . . . ?
O2 Hf3 Hf8 Hf9 31.3(3) . . . . ?
O10 Hf3 Hf8 Hf9 -81.2(4) . . . . ?
O37 Hf3 Hf8 Hf9 105.7(4) . . . . ?
O40 Hf3 Hf8 Hf9 111.0(3) . . . . ?
O31 Hf3 Hf8 Hf9 -40.8(2) . . . . ?
O44 Hf3 Hf8 Hf9 8.2(9) . . . . ?
O49 Hf3 Hf8 Hf9 -121.1(3) . . . . ?
O54 Hf3 Hf8 Hf9 -173.6(3) . . . . ?
Hf1 Hf3 Hf8 Hf9 1.407(18) . . . . ?
Hf2 Hf3 Hf8 Hf9 56.332(16) . . . . ?
Hf7 Hf3 Hf8 Hf9 -53.243(16) . . . . ?
O2 Hf3 Hf8 Hf2 -25.1(3) . . . . ?
O10 Hf3 Hf8 Hf2 -137.5(4) . . . . ?
O37 Hf3 Hf8 Hf2 49.4(4) . . . . ?
O40 Hf3 Hf8 Hf2 54.7(3) . . . . ?
O31 Hf3 Hf8 Hf2 -97.1(2) . . . . ?
O44 Hf3 Hf8 Hf2 -48.2(9) . . . . ?
O49 Hf3 Hf8 Hf2 -177.5(3) . . . . ?
O54 Hf3 Hf8 Hf2 130.1(3) . . . . ?
Hf1 Hf3 Hf8 Hf2 -54.926(16) . . . . ?
Hf7 Hf3 Hf8 Hf2 -109.575(18) . . . . ?
O2 Hf3 Hf8 Hf7 84.5(3) . . . . ?
O10 Hf3 Hf8 Hf7 -28.0(4) . . . . ?
O37 Hf3 Hf8 Hf7 159.0(4) . . . . ?
O40 Hf3 Hf8 Hf7 164.2(3) . . . . ?
O31 Hf3 Hf8 Hf7 12.5(2) . . . . ?
O44 Hf3 Hf8 Hf7 61.4(9) . . . . ?
O49 Hf3 Hf8 Hf7 -67.9(3) . . . . ?
O54 Hf3 Hf8 Hf7 -120.3(3) . . . . ?
Hf1 Hf3 Hf8 Hf7 54.649(16) . . . . ?
Hf2 Hf3 Hf8 Hf7 109.575(18) . . . . ?
O12 Hf7 Hf8 O1 0.6(3) . . . . ?
O10 Hf7 Hf8 O1 114.9(5) . . . . ?
O38 Hf7 Hf8 O1 -80.9(4) . . . . ?
O31 Hf7 Hf8 O1 74.2(3) . . . . ?
O42 Hf7 Hf8 O1 28.1(10) . . . . ?
O18 Hf7 Hf8 O1 -74.3(4) . . . . ?
O51 Hf7 Hf8 O1 156.9(4) . . . . ?
O39 Hf7 Hf8 O1 -154.3(4) . . . . ?
Hf9 Hf7 Hf8 O1 -24.8(2) . . . . ?
Hf1 Hf7 Hf8 O1 32.3(2) . . . . ?
Hf3 Hf7 Hf8 O1 86.9(2) . . . . ?
O12 Hf7 Hf8 O10 -114.3(5) . . . . ?
O38 Hf7 Hf8 O10 164.2(5) . . . . ?
O31 Hf7 Hf8 O10 -40.7(5) . . . . ?
O42 Hf7 Hf8 O10 -86.8(11) . . . . ?
O18 Hf7 Hf8 O10 170.9(6) . . . . ?
O51 Hf7 Hf8 O10 42.0(5) . . . . ?
O39 Hf7 Hf8 O10 90.8(5) . . . . ?
Hf9 Hf7 Hf8 O10 -139.7(4) . . . . ?
Hf1 Hf7 Hf8 O10 -82.6(4) . . . . ?
Hf3 Hf7 Hf8 O10 -28.0(4) . . . . ?
O12 Hf7 Hf8 O37 -73.7(3) . . . . ?
O10 Hf7 Hf8 O37 40.6(5) . . . . ?
O38 Hf7 Hf8 O37 -155.1(4) . . . . ?
O31 Hf7 Hf8 O37 0.0(3) . . . . ?
O42 Hf7 Hf8 O37 -46.2(10) . . . . ?
O18 Hf7 Hf8 O37 -148.5(4) . . . . ?
O51 Hf7 Hf8 O37 82.6(4) . . . . ?
O39 Hf7 Hf8 O37 131.5(4) . . . . ?
Hf9 Hf7 Hf8 O37 -99.1(2) . . . . ?
Hf1 Hf7 Hf8 O37 -41.9(2) . . . . ?
Hf3 Hf7 Hf8 O37 12.6(2) . . . . ?
O12 Hf7 Hf8 O18 74.9(4) . . . . ?
O10 Hf7 Hf8 O18 -170.9(6) . . . . ?
O38 Hf7 Hf8 O18 -6.6(4) . . . . ?
O31 Hf7 Hf8 O18 148.5(4) . . . . ?
O42 Hf7 Hf8 O18 102.3(11) . . . . ?
O51 Hf7 Hf8 O18 -128.8(5) . . . . ?
O39 Hf7 Hf8 O18 -80.0(5) . . . . ?
Hf9 Hf7 Hf8 O18 49.5(4) . . . . ?
Hf1 Hf7 Hf8 O18 106.6(4) . . . . ?
Hf3 Hf7 Hf8 O18 161.2(4) . . . . ?
O12 Hf7 Hf8 O16 -19.7(10) . . . . ?
O10 Hf7 Hf8 O16 94.6(10) . . . . ?
O38 Hf7 Hf8 O16 -101.2(10) . . . . ?
O31 Hf7 Hf8 O16 53.9(10) . . . . ?
O42 Hf7 Hf8 O16 7.8(14) . . . . ?
O18 Hf7 Hf8 O16 -94.6(10) . . . . ?
O51 Hf7 Hf8 O16 136.6(10) . . . . ?
O39 Hf7 Hf8 O16 -174.6(10) . . . . ?
Hf9 Hf7 Hf8 O16 -45.1(9) . . . . ?
Hf1 Hf7 Hf8 O16 12.0(9) . . . . ?
Hf3 Hf7 Hf8 O16 66.6(9) . . . . ?
O12 Hf7 Hf8 O15 81.5(3) . . . . ?
O10 Hf7 Hf8 O15 -164.2(5) . . . . ?
O38 Hf7 Hf8 O15 0.0(4) . . . . ?
O31 Hf7 Hf8 O15 155.1(3) . . . . ?
O42 Hf7 Hf8 O15 109.0(10) . . . . ?
O18 Hf7 Hf8 O15 6.6(4) . . . . ?
O51 Hf7 Hf8 O15 -122.2(4) . . . . ?
O39 Hf7 Hf8 O15 -73.4(4) . . . . ?
Hf9 Hf7 Hf8 O15 56.1(3) . . . . ?
Hf1 Hf7 Hf8 O15 113.2(3) . . . . ?
Hf3 Hf7 Hf8 O15 167.8(3) . . . . ?
O12 Hf7 Hf8 O52 -155.1(4) . . . . ?
O10 Hf7 Hf8 O52 -40.9(6) . . . . ?
O38 Hf7 Hf8 O52 123.4(5) . . . . ?
O31 Hf7 Hf8 O52 -81.5(4) . . . . ?
O42 Hf7 Hf8 O52 -127.7(11) . . . . ?
O18 Hf7 Hf8 O52 130.0(5) . . . . ?
O51 Hf7 Hf8 O52 1.2(5) . . . . ?
O39 Hf7 Hf8 O52 50.0(5) . . . . ?
Hf9 Hf7 Hf8 O52 179.5(4) . . . . ?
Hf1 Hf7 Hf8 O52 -123.4(4) . . . . ?
Hf3 Hf7 Hf8 O52 -68.8(4) . . . . ?
O12 Hf7 Hf8 O48 155.1(4) . . . . ?
O10 Hf7 Hf8 O48 -90.6(5) . . . . ?
O38 Hf7 Hf8 O48 73.6(4) . . . . ?
O31 Hf7 Hf8 O48 -131.3(4) . . . . ?
O42 Hf7 Hf8 O48 -177.4(10) . . . . ?
O18 Hf7 Hf8 O48 80.3(5) . . . . ?
O51 Hf7 Hf8 O48 -48.6(4) . . . . ?
O39 Hf7 Hf8 O48 0.2(4) . . . . ?
Hf9 Hf7 Hf8 O48 129.7(3) . . . . ?
Hf1 Hf7 Hf8 O48 -173.2(3) . . . . ?
Hf3 Hf7 Hf8 O48 -118.6(3) . . . . ?
O12 Hf7 Hf8 Hf9 25.4(2) . . . . ?
O10 Hf7 Hf8 Hf9 139.7(4) . . . . ?
O38 Hf7 Hf8 Hf9 -56.1(3) . . . . ?
O31 Hf7 Hf8 Hf9 99.0(2) . . . . ?
O42 Hf7 Hf8 Hf9 52.9(10) . . . . ?
O18 Hf7 Hf8 Hf9 -49.5(4) . . . . ?
O51 Hf7 Hf8 Hf9 -178.3(3) . . . . ?
O39 Hf7 Hf8 Hf9 -129.5(3) . . . . ?
Hf1 Hf7 Hf8 Hf9 57.139(16) . . . . ?
Hf3 Hf7 Hf8 Hf9 111.705(19) . . . . ?
O12 Hf7 Hf8 Hf2 -31.6(2) . . . . ?
O10 Hf7 Hf8 Hf2 82.6(4) . . . . ?
O38 Hf7 Hf8 Hf2 -113.1(3) . . . . ?
O31 Hf7 Hf8 Hf2 42.0(2) . . . . ?
O42 Hf7 Hf8 Hf2 -4.2(10) . . . . ?
O18 Hf7 Hf8 Hf2 -106.5(4) . . . . ?
O51 Hf7 Hf8 Hf2 124.7(3) . . . . ?
O39 Hf7 Hf8 Hf2 173.5(3) . . . . ?
Hf9 Hf7 Hf8 Hf2 -57.062(16) . . . . ?
Hf1 Hf7 Hf8 Hf2 0.076(17) . . . . ?
Hf3 Hf7 Hf8 Hf2 54.642(16) . . . . ?
O12 Hf7 Hf8 Hf3 -86.3(2) . . . . ?
O10 Hf7 Hf8 Hf3 28.0(4) . . . . ?
O38 Hf7 Hf8 Hf3 -167.8(3) . . . . ?
O31 Hf7 Hf8 Hf3 -12.7(2) . . . . ?
O42 Hf7 Hf8 Hf3 -58.8(10) . . . . ?
O18 Hf7 Hf8 Hf3 -161.2(4) . . . . ?
O51 Hf7 Hf8 Hf3 70.0(3) . . . . ?
O39 Hf7 Hf8 Hf3 118.8(3) . . . . ?
Hf9 Hf7 Hf8 Hf3 -111.705(19) . . . . ?
Hf1 Hf7 Hf8 Hf3 -54.566(16) . . . . ?
O10 Hf8 Hf9 O1 -108.8(5) . . . . ?
O37 Hf8 Hf9 O1 -39.5(5) . . . . ?
O18 Hf8 Hf9 O1 -173.0(5) . . . . ?
O16 Hf8 Hf9 O1 38.7(5) . . . . ?
O15 Hf8 Hf9 O1 104.7(5) . . . . ?
O52 Hf8 Hf9 O1 -136(5) . . . . ?
O48 Hf8 Hf9 O1 166.6(5) . . . . ?
Hf2 Hf8 Hf9 O1 -21.4(4) . . . . ?
Hf3 Hf8 Hf9 O1 -76.0(4) . . . . ?
Hf7 Hf8 Hf9 O1 -129.5(4) . . . . ?
O1 Hf8 Hf9 O12 104.4(5) . . . . ?
O10 Hf8 Hf9 O12 -4.4(3) . . . . ?
O37 Hf8 Hf9 O12 64.9(3) . . . . ?
O18 Hf8 Hf9 O12 -68.6(4) . . . . ?
O16 Hf8 Hf9 O12 143.1(3) . . . . ?
O15 Hf8 Hf9 O12 -150.9(3) . . . . ?
O52 Hf8 Hf9 O12 -32(5) . . . . ?
O48 Hf8 Hf9 O12 -89.0(4) . . . . ?
Hf2 Hf8 Hf9 O12 83.0(2) . . . . ?
Hf3 Hf8 Hf9 O12 28.4(2) . . . . ?
Hf7 Hf8 Hf9 O12 -25.1(2) . . . . ?
O1 Hf8 Hf9 O7 -107.2(5) . . . . ?
O10 Hf8 Hf9 O7 144.0(4) . . . . ?
O37 Hf8 Hf9 O7 -146.7(4) . . . . ?
O18 Hf8 Hf9 O7 79.8(4) . . . . ?
O16 Hf8 Hf9 O7 -68.5(4) . . . . ?
O15 Hf8 Hf9 O7 -2.5(4) . . . . ?
O52 Hf8 Hf9 O7 117(5) . . . . ?
O48 Hf8 Hf9 O7 59.4(4) . . . . ?
Hf2 Hf8 Hf9 O7 -128.6(3) . . . . ?
Hf3 Hf8 Hf9 O7 176.8(3) . . . . ?
Hf7 Hf8 Hf9 O7 123.3(3) . . . . ?
O1 Hf8 Hf9 O13 -41.0(5) . . . . ?
O10 Hf8 Hf9 O13 -149.8(3) . . . . ?
O37 Hf8 Hf9 O13 -80.6(3) . . . . ?
O18 Hf8 Hf9 O13 145.9(4) . . . . ?
O16 Hf8 Hf9 O13 -2.3(4) . . . . ?
O15 Hf8 Hf9 O13 63.6(4) . . . . ?
O52 Hf8 Hf9 O13 -177(30) . . . . ?
O48 Hf8 Hf9 O13 125.6(4) . . . . ?
Hf2 Hf8 Hf9 O13 -62.4(2) . . . . ?
Hf3 Hf8 Hf9 O13 -117.0(2) . . . . ?
Hf7 Hf8 Hf9 O13 -170.6(2) . . . . ?
O1 Hf8 Hf9 O9 69.6(13) . . . . ?
O10 Hf8 Hf9 O9 -39.2(13) . . . . ?
O37 Hf8 Hf9 O9 30.1(13) . . . . ?
O18 Hf8 Hf9 O9 -103.4(13) . . . . ?
O16 Hf8 Hf9 O9 108.4(13) . . . . ?
O15 Hf8 Hf9 O9 174.3(13) . . . . ?
O52 Hf8 Hf9 O9 -66(5) . . . . ?
O48 Hf8 Hf9 O9 -123.8(13) . . . . ?
Hf2 Hf8 Hf9 O9 48.3(12) . . . . ?
Hf3 Hf8 Hf9 O9 -6.4(12) . . . . ?
Hf7 Hf8 Hf9 O9 -59.9(12) . . . . ?
O1 Hf8 Hf9 O24 -174.1(5) . . . . ?
O10 Hf8 Hf9 O24 77.1(4) . . . . ?
O37 Hf8 Hf9 O24 146.3(4) . . . . ?
O18 Hf8 Hf9 O24 12.8(4) . . . . ?
O16 Hf8 Hf9 O24 -135.4(4) . . . . ?
O15 Hf8 Hf9 O24 -69.5(4) . . . . ?
O52 Hf8 Hf9 O24 50(5) . . . . ?
O48 Hf8 Hf9 O24 -7.5(4) . . . . ?
Hf2 Hf8 Hf9 O24 164.5(3) . . . . ?
Hf3 Hf8 Hf9 O24 109.9(3) . . . . ?
Hf7 Hf8 Hf9 O24 56.3(3) . . . . ?
O1 Hf8 Hf9 O19 36.5(5) . . . . ?
O10 Hf8 Hf9 O19 -72.3(3) . . . . ?
O37 Hf8 Hf9 O19 -3.0(3) . . . . ?
O18 Hf8 Hf9 O19 -136.5(4) . . . . ?
O16 Hf8 Hf9 O19 75.3(3) . . . . ?
O15 Hf8 Hf9 O19 141.2(3) . . . . ?
O52 Hf8 Hf9 O19 -100(5) . . . . ?
O48 Hf8 Hf9 O19 -156.8(4) . . . . ?
Hf2 Hf8 Hf9 O19 15.2(2) . . . . ?
Hf3 Hf8 Hf9 O19 -39.5(2) . . . . ?
Hf7 Hf8 Hf9 O19 -93.0(2) . . . . ?
O1 Hf8 Hf9 O18 173.0(5) . . . . ?
O10 Hf8 Hf9 O18 64.2(4) . . . . ?
O37 Hf8 Hf9 O18 133.5(4) . . . . ?
O16 Hf8 Hf9 O18 -148.3(4) . . . . ?
O15 Hf8 Hf9 O18 -82.3(4) . . . . ?
O52 Hf8 Hf9 O18 37(5) . . . . ?
O48 Hf8 Hf9 O18 -20.4(5) . . . . ?
Hf2 Hf8 Hf9 O18 151.7(3) . . . . ?
Hf3 Hf8 Hf9 O18 97.0(3) . . . . ?
Hf7 Hf8 Hf9 O18 43.5(3) . . . . ?
O1 Hf8 Hf9 Hf7 129.5(4) . . . . ?
O10 Hf8 Hf9 Hf7 20.7(2) . . . . ?
O37 Hf8 Hf9 Hf7 90.0(2) . . . . ?
O18 Hf8 Hf9 Hf7 -43.5(3) . . . . ?
O16 Hf8 Hf9 Hf7 168.3(3) . . . . ?
O15 Hf8 Hf9 Hf7 -125.8(3) . . . . ?
O52 Hf8 Hf9 Hf7 -7(5) . . . . ?
O48 Hf8 Hf9 Hf7 -63.9(3) . . . . ?
Hf2 Hf8 Hf9 Hf7 108.171(18) . . . . ?
Hf3 Hf8 Hf9 Hf7 53.528(17) . . . . ?
O1 Hf8 Hf9 Hf2 21.4(4) . . . . ?
O10 Hf8 Hf9 Hf2 -87.4(2) . . . . ?
O37 Hf8 Hf9 Hf2 -18.2(2) . . . . ?
O18 Hf8 Hf9 Hf2 -151.7(3) . . . . ?
O16 Hf8 Hf9 Hf2 60.1(3) . . . . ?
O15 Hf8 Hf9 Hf2 126.0(3) . . . . ?
O52 Hf8 Hf9 Hf2 -115(5) . . . . ?
O48 Hf8 Hf9 Hf2 -172.0(3) . . . . ?
Hf3 Hf8 Hf9 Hf2 -54.643(16) . . . . ?
Hf7 Hf8 Hf9 Hf2 -108.171(18) . . . . ?
O1 Hf8 Hf9 Hf1 74.6(4) . . . . ?
O10 Hf8 Hf9 Hf1 -34.2(2) . . . . ?
O37 Hf8 Hf9 Hf1 35.1(2) . . . . ?
O18 Hf8 Hf9 Hf1 -98.4(3) . . . . ?
O16 Hf8 Hf9 Hf1 113.4(3) . . . . ?
O15 Hf8 Hf9 Hf1 179.3(3) . . . . ?
O52 Hf8 Hf9 Hf1 -61(5) . . . . ?
O48 Hf8 Hf9 Hf1 -118.8(3) . . . . ?
Hf2 Hf8 Hf9 Hf1 53.274(15) . . . . ?
Hf3 Hf8 Hf9 Hf1 -1.369(17) . . . . ?
Hf7 Hf8 Hf9 Hf1 -54.897(16) . . . . ?
O12 Hf7 Hf9 O1 -103.9(5) . . . . ?
O10 Hf7 Hf9 O1 3.8(3) . . . . ?
O38 Hf7 Hf9 O1 151.3(4) . . . . ?
O31 Hf7 Hf9 O1 -65.8(3) . . . . ?
O42 Hf7 Hf9 O1 -142.3(4) . . . . ?
O18 Hf7 Hf9 O1 67.9(4) . . . . ?
O51 Hf7 Hf9 O1 39(3) . . . . ?
O39 Hf7 Hf9 O1 85.3(4) . . . . ?
Hf1 Hf7 Hf9 O1 -83.5(2) . . . . ?
Hf3 Hf7 Hf9 O1 -29.0(2) . . . . ?
Hf8 Hf7 Hf9 O1 24.5(2) . . . . ?
O10 Hf7 Hf9 O12 107.7(5) . . . . ?
O38 Hf7 Hf9 O12 -104.8(5) . . . . ?
O31 Hf7 Hf9 O12 38.1(5) . . . . ?
O42 Hf7 Hf9 O12 -38.3(5) . . . . ?
O18 Hf7 Hf9 O12 171.8(6) . . . . ?
O51 Hf7 Hf9 O12 142(3) . . . . ?
O39 Hf7 Hf9 O12 -170.7(6) . . . . ?
Hf1 Hf7 Hf9 O12 20.5(4) . . . . ?
Hf3 Hf7 Hf9 O12 74.9(4) . . . . ?
Hf8 Hf7 Hf9 O12 128.4(4) . . . . ?
O12 Hf7 Hf9 O7 173.1(5) . . . . ?
O10 Hf7 Hf9 O7 -79.2(4) . . . . ?
O38 Hf7 Hf9 O7 68.3(4) . . . . ?
O31 Hf7 Hf9 O7 -148.8(4) . . . . ?
O42 Hf7 Hf9 O7 134.8(4) . . . . ?
O18 Hf7 Hf9 O7 -15.1(4) . . . . ?
O51 Hf7 Hf9 O7 -44(3) . . . . ?
O39 Hf7 Hf9 O7 2.4(4) . . . . ?
Hf1 Hf7 Hf9 O7 -166.4(3) . . . . ?
Hf3 Hf7 Hf9 O7 -111.9(3) . . . . ?
Hf8 Hf7 Hf9 O7 -58.5(3) . . . . ?
O12 Hf7 Hf9 O13 -73.9(13) . . . . ?
O10 Hf7 Hf9 O13 33.8(13) . . . . ?
O38 Hf7 Hf9 O13 -178.7(13) . . . . ?
O31 Hf7 Hf9 O13 -35.8(13) . . . . ?
O42 Hf7 Hf9 O13 -112.3(13) . . . . ?
O18 Hf7 Hf9 O13 97.9(13) . . . . ?
O51 Hf7 Hf9 O13 69(3) . . . . ?
O39 Hf7 Hf9 O13 115.4(13) . . . . ?
Hf1 Hf7 Hf9 O13 -53.5(12) . . . . ?
Hf3 Hf7 Hf9 O13 1.0(12) . . . . ?
Hf8 Hf7 Hf9 O13 54.5(12) . . . . ?
O12 Hf7 Hf9 O9 41.8(5) . . . . ?
O10 Hf7 Hf9 O9 149.5(3) . . . . ?
O38 Hf7 Hf9 O9 -63.0(4) . . . . ?
O31 Hf7 Hf9 O9 79.9(3) . . . . ?
O42 Hf7 Hf9 O9 3.4(4) . . . . ?
O18 Hf7 Hf9 O9 -146.4(4) . . . . ?
O51 Hf7 Hf9 O9 -176(3) . . . . ?
O39 Hf7 Hf9 O9 -128.9(4) . . . . ?
Hf1 Hf7 Hf9 O9 62.3(2) . . . . ?
Hf3 Hf7 Hf9 O9 116.7(2) . . . . ?
Hf8 Hf7 Hf9 O9 170.2(2) . . . . ?
O12 Hf7 Hf9 O24 106.4(5) . . . . ?
O10 Hf7 Hf9 O24 -145.9(3) . . . . ?
O38 Hf7 Hf9 O24 1.6(4) . . . . ?
O31 Hf7 Hf9 O24 144.5(3) . . . . ?
O42 Hf7 Hf9 O24 68.1(4) . . . . ?
O18 Hf7 Hf9 O24 -81.8(4) . . . . ?
O51 Hf7 Hf9 O24 -111(3) . . . . ?
O39 Hf7 Hf9 O24 -64.3(4) . . . . ?
Hf1 Hf7 Hf9 O24 126.9(3) . . . . ?
Hf3 Hf7 Hf9 O24 -178.6(3) . . . . ?
Hf8 Hf7 Hf9 O24 -125.2(3) . . . . ?
O12 Hf7 Hf9 O19 -35.3(5) . . . . ?
O10 Hf7 Hf9 O19 72.4(3) . . . . ?
O38 Hf7 Hf9 O19 -140.1(3) . . . . ?
O31 Hf7 Hf9 O19 2.8(3) . . . . ?
O42 Hf7 Hf9 O19 -73.6(4) . . . . ?
O18 Hf7 Hf9 O19 136.5(4) . . . . ?
O51 Hf7 Hf9 O19 107(3) . . . . ?
O39 Hf7 Hf9 O19 154.0(4) . . . . ?
Hf1 Hf7 Hf9 O19 -14.8(2) . . . . ?
Hf3 Hf7 Hf9 O19 39.7(2) . . . . ?
Hf8 Hf7 Hf9 O19 93.1(2) . . . . ?
O12 Hf7 Hf9 O18 -171.8(6) . . . . ?
O10 Hf7 Hf9 O18 -64.1(4) . . . . ?
O38 Hf7 Hf9 O18 83.4(4) . . . . ?
O31 Hf7 Hf9 O18 -133.7(4) . . . . ?
O42 Hf7 Hf9 O18 149.8(4) . . . . ?
O51 Hf7 Hf9 O18 -29(3) . . . . ?
O39 Hf7 Hf9 O18 17.5(5) . . . . ?
Hf1 Hf7 Hf9 O18 -151.4(3) . . . . ?
Hf3 Hf7 Hf9 O18 -96.9(3) . . . . ?
Hf8 Hf7 Hf9 O18 -43.4(3) . . . . ?
O12 Hf7 Hf9 Hf8 -128.4(4) . . . . ?
O10 Hf7 Hf9 Hf8 -20.7(2) . . . . ?
O38 Hf7 Hf9 Hf8 126.8(3) . . . . ?
O31 Hf7 Hf9 Hf8 -90.3(2) . . . . ?
O42 Hf7 Hf9 Hf8 -166.8(3) . . . . ?
O18 Hf7 Hf9 Hf8 43.4(3) . . . . ?
O51 Hf7 Hf9 Hf8 14(3) . . . . ?
O39 Hf7 Hf9 Hf8 60.9(3) . . . . ?
Hf1 Hf7 Hf9 Hf8 -107.962(18) . . . . ?
Hf3 Hf7 Hf9 Hf8 -53.482(17) . . . . ?
O12 Hf7 Hf9 Hf2 -73.7(4) . . . . ?
O10 Hf7 Hf9 Hf2 34.0(2) . . . . ?
O38 Hf7 Hf9 Hf2 -178.5(3) . . . . ?
O31 Hf7 Hf9 Hf2 -35.5(2) . . . . ?
O42 Hf7 Hf9 Hf2 -112.0(3) . . . . ?
O18 Hf7 Hf9 Hf2 98.2(3) . . . . ?
O51 Hf7 Hf9 Hf2 69(3) . . . . ?
O39 Hf7 Hf9 Hf2 115.6(3) . . . . ?
Hf1 Hf7 Hf9 Hf2 -53.211(15) . . . . ?
Hf3 Hf7 Hf9 Hf2 1.269(17) . . . . ?
Hf8 Hf7 Hf9 Hf2 54.751(16) . . . . ?
O12 Hf7 Hf9 Hf1 -20.5(4) . . . . ?
O10 Hf7 Hf9 Hf1 87.3(2) . . . . ?
O38 Hf7 Hf9 Hf1 -125.3(3) . . . . ?
O31 Hf7 Hf9 Hf1 17.7(2) . . . . ?
O42 Hf7 Hf9 Hf1 -58.8(3) . . . . ?
O18 Hf7 Hf9 Hf1 151.4(3) . . . . ?
O51 Hf7 Hf9 Hf1 122(3) . . . . ?
O39 Hf7 Hf9 Hf1 168.8(3) . . . . ?
Hf3 Hf7 Hf9 Hf1 54.481(16) . . . . ?
Hf8 Hf7 Hf9 Hf1 107.962(18) . . . . ?
O2 Hf2 Hf9 O1 107.3(5) . . . . ?
O26 Hf2 Hf9 O1 -106.5(5) . . . . ?
O27 Hf2 Hf9 O1 -34.6(5) . . . . ?
O17 Hf2 Hf9 O1 -176.8(5) . . . . ?
O11 Hf2 Hf9 O1 69.4(10) . . . . ?
O19 Hf2 Hf9 O1 177.8(6) . . . . ?
O37 Hf2 Hf9 O1 39.0(5) . . . . ?
Hf8 Hf2 Hf9 O1 22.4(5) . . . . ?
Hf3 Hf2 Hf9 O1 77.4(5) . . . . ?
Hf1 Hf2 Hf9 O1 132.5(5) . . . . ?
O2 Hf2 Hf9 O12 -3.0(3) . . . . ?
O1 Hf2 Hf9 O12 -110.3(5) . . . . ?
O26 Hf2 Hf9 O12 143.2(3) . . . . ?
O27 Hf2 Hf9 O12 -144.9(3) . . . . ?
O17 Hf2 Hf9 O12 72.9(4) . . . . ?
O11 Hf2 Hf9 O12 -40.9(9) . . . . ?
O19 Hf2 Hf9 O12 67.5(4) . . . . ?
O37 Hf2 Hf9 O12 -71.3(3) . . . . ?
Hf8 Hf2 Hf9 O12 -87.9(2) . . . . ?
Hf3 Hf2 Hf9 O12 -32.9(2) . . . . ?
Hf1 Hf2 Hf9 O12 22.2(2) . . . . ?
O2 Hf2 Hf9 O7 139.2(3) . . . . ?
O1 Hf2 Hf9 O7 31.9(5) . . . . ?
O26 Hf2 Hf9 O7 -74.6(3) . . . . ?
O27 Hf2 Hf9 O7 -2.7(4) . . . . ?
O17 Hf2 Hf9 O7 -144.9(4) . . . . ?
O11 Hf2 Hf9 O7 101.3(9) . . . . ?
O19 Hf2 Hf9 O7 -150.3(4) . . . . ?
O37 Hf2 Hf9 O7 70.9(3) . . . . ?
Hf8 Hf2 Hf9 O7 54.3(3) . . . . ?
Hf3 Hf2 Hf9 O7 109.3(3) . . . . ?
Hf1 Hf2 Hf9 O7 164.4(3) . . . . ?
O2 Hf2 Hf9 O13 -151.4(3) . . . . ?
O1 Hf2 Hf9 O13 101.2(5) . . . . ?
O26 Hf2 Hf9 O13 -5.3(3) . . . . ?
O27 Hf2 Hf9 O13 66.6(3) . . . . ?
O17 Hf2 Hf9 O13 -75.5(3) . . . . ?
O11 Hf2 Hf9 O13 170.6(9) . . . . ?
O19 Hf2 Hf9 O13 -81.0(4) . . . . ?
O37 Hf2 Hf9 O13 140.3(3) . . . . ?
Hf8 Hf2 Hf9 O13 123.6(2) . . . . ?
Hf3 Hf2 Hf9 O13 178.7(2) . . . . ?
Hf1 Hf2 Hf9 O13 -126.3(2) . . . . ?
O2 Hf2 Hf9 O9 -86.6(3) . . . . ?
O1 Hf2 Hf9 O9 166.1(5) . . . . ?
O26 Hf2 Hf9 O9 59.6(3) . . . . ?
O27 Hf2 Hf9 O9 131.4(4) . . . . ?
O17 Hf2 Hf9 O9 -10.7(4) . . . . ?
O11 Hf2 Hf9 O9 -124.6(9) . . . . ?
O19 Hf2 Hf9 O9 -16.2(4) . . . . ?
O37 Hf2 Hf9 O9 -154.9(3) . . . . ?
Hf8 Hf2 Hf9 O9 -171.6(2) . . . . ?
Hf3 Hf2 Hf9 O9 -116.5(2) . . . . ?
Hf1 Hf2 Hf9 O9 -61.4(2) . . . . ?
O2 Hf2 Hf9 O24 28.9(8) . . . . ?
O1 Hf2 Hf9 O24 -78.5(9) . . . . ?
O26 Hf2 Hf9 O24 175.1(8) . . . . ?
O27 Hf2 Hf9 O24 -113.1(8) . . . . ?
O17 Hf2 Hf9 O24 104.8(8) . . . . ?
O11 Hf2 Hf9 O24 -9.1(12) . . . . ?
O19 Hf2 Hf9 O24 99.3(9) . . . . ?
O37 Hf2 Hf9 O24 -39.4(8) . . . . ?
Hf8 Hf2 Hf9 O24 -56.1(8) . . . . ?
Hf3 Hf2 Hf9 O24 -1.0(8) . . . . ?
Hf1 Hf2 Hf9 O24 54.1(8) . . . . ?
O2 Hf2 Hf9 O19 -70.4(4) . . . . ?
O1 Hf2 Hf9 O19 -177.8(6) . . . . ?
O26 Hf2 Hf9 O19 75.7(4) . . . . ?
O27 Hf2 Hf9 O19 147.6(4) . . . . ?
O17 Hf2 Hf9 O19 5.4(4) . . . . ?
O11 Hf2 Hf9 O19 -108.4(9) . . . . ?
O37 Hf2 Hf9 O19 -138.8(4) . . . . ?
Hf8 Hf2 Hf9 O19 -155.4(3) . . . . ?
Hf3 Hf2 Hf9 O19 -100.3(3) . . . . ?
Hf1 Hf2 Hf9 O19 -45.3(3) . . . . ?
O2 Hf2 Hf9 O18 67.5(3) . . . . ?
O1 Hf2 Hf9 O18 -39.9(5) . . . . ?
O26 Hf2 Hf9 O18 -146.3(3) . . . . ?
O27 Hf2 Hf9 O18 -74.5(3) . . . . ?
O17 Hf2 Hf9 O18 143.4(3) . . . . ?
O11 Hf2 Hf9 O18 29.5(9) . . . . ?
O19 Hf2 Hf9 O18 137.9(4) . . . . ?
O37 Hf2 Hf9 O18 -0.8(3) . . . . ?
Hf8 Hf2 Hf9 O18 -17.5(2) . . . . ?
Hf3 Hf2 Hf9 O18 37.6(2) . . . . ?
Hf1 Hf2 Hf9 O18 92.6(2) . . . . ?
O2 Hf2 Hf9 Hf8 84.9(2) . . . . ?
O1 Hf2 Hf9 Hf8 -22.4(5) . . . . ?
O26 Hf2 Hf9 Hf8 -128.9(2) . . . . ?
O27 Hf2 Hf9 Hf8 -57.0(3) . . . . ?
O17 Hf2 Hf9 Hf8 160.8(3) . . . . ?
O11 Hf2 Hf9 Hf8 47.0(8) . . . . ?
O19 Hf2 Hf9 Hf8 155.4(3) . . . . ?
O37 Hf2 Hf9 Hf8 16.6(2) . . . . ?
Hf3 Hf2 Hf9 Hf8 55.050(16) . . . . ?
Hf1 Hf2 Hf9 Hf8 110.120(18) . . . . ?
O2 Hf2 Hf9 Hf7 28.6(2) . . . . ?
O1 Hf2 Hf9 Hf7 -78.7(5) . . . . ?
O26 Hf2 Hf9 Hf7 174.8(2) . . . . ?
O27 Hf2 Hf9 Hf7 -113.3(3) . . . . ?
O17 Hf2 Hf9 Hf7 104.5(3) . . . . ?
O11 Hf2 Hf9 Hf7 -9.4(8) . . . . ?
O19 Hf2 Hf9 Hf7 99.1(3) . . . . ?
O37 Hf2 Hf9 Hf7 -39.7(2) . . . . ?
Hf8 Hf2 Hf9 Hf7 -56.327(16) . . . . ?
Hf3 Hf2 Hf9 Hf7 -1.276(17) . . . . ?
Hf1 Hf2 Hf9 Hf7 53.794(16) . . . . ?
O2 Hf2 Hf9 Hf1 -25.2(2) . . . . ?
O1 Hf2 Hf9 Hf1 -132.5(5) . . . . ?
O26 Hf2 Hf9 Hf1 121.0(2) . . . . ?
O27 Hf2 Hf9 Hf1 -167.1(3) . . . . ?
O17 Hf2 Hf9 Hf1 50.7(3) . . . . ?
O11 Hf2 Hf9 Hf1 -63.1(8) . . . . ?
O19 Hf2 Hf9 Hf1 45.3(3) . . . . ?
O37 Hf2 Hf9 Hf1 -93.5(2) . . . . ?
Hf8 Hf2 Hf9 Hf1 -110.120(18) . . . . ?
Hf3 Hf2 Hf9 Hf1 -55.070(16) . . . . ?
O2 Hf1 Hf9 O1 2.9(3) . . . . ?
O12 Hf1 Hf9 O1 109.8(5) . . . . ?
O6 Hf1 Hf9 O1 -144.1(3) . . . . ?
O55 Hf1 Hf9 O1 40.5(9) . . . . ?
O21 Hf1 Hf9 O1 144.2(3) . . . . ?
O8 Hf1 Hf9 O1 -73.6(4) . . . . ?
O19 Hf1 Hf9 O1 -68.0(4) . . . . ?
O31 Hf1 Hf9 O1 71.8(3) . . . . ?
Hf3 Hf1 Hf9 O1 32.8(2) . . . . ?
Hf7 Hf1 Hf9 O1 87.8(2) . . . . ?
Hf2 Hf1 Hf9 O1 -22.4(2) . . . . ?
O2 Hf1 Hf9 O12 -106.9(5) . . . . ?
O6 Hf1 Hf9 O12 106.1(5) . . . . ?
O55 Hf1 Hf9 O12 -69.3(10) . . . . ?
O21 Hf1 Hf9 O12 34.4(5) . . . . ?
O8 Hf1 Hf9 O12 176.6(5) . . . . ?
O19 Hf1 Hf9 O12 -177.8(6) . . . . ?
O31 Hf1 Hf9 O12 -38.0(5) . . . . ?
Hf3 Hf1 Hf9 O12 -77.0(5) . . . . ?
Hf7 Hf1 Hf9 O12 -22.0(5) . . . . ?
Hf2 Hf1 Hf9 O12 -132.2(5) . . . . ?
O2 Hf1 Hf9 O7 -34.7(9) . . . . ?
O12 Hf1 Hf9 O7 72.3(10) . . . . ?
O6 Hf1 Hf9 O7 178.4(9) . . . . ?
O55 Hf1 Hf9 O7 2.9(13) . . . . ?
O21 Hf1 Hf9 O7 106.7(9) . . . . ?
O8 Hf1 Hf9 O7 -111.1(9) . . . . ?
O19 Hf1 Hf9 O7 -105.5(9) . . . . ?
O31 Hf1 Hf9 O7 34.3(9) . . . . ?
Hf3 Hf1 Hf9 O7 -4.8(9) . . . . ?
Hf7 Hf1 Hf9 O7 50.3(9) . . . . ?
Hf2 Hf1 Hf9 O7 -59.9(9) . . . . ?
O2 Hf1 Hf9 O13 85.6(3) . . . . ?
O12 Hf1 Hf9 O13 -167.5(5) . . . . ?
O6 Hf1 Hf9 O13 -61.3(3) . . . . ?
O55 Hf1 Hf9 O13 123.2(9) . . . . ?
O21 Hf1 Hf9 O13 -133.1(3) . . . . ?
O8 Hf1 Hf9 O13 9.2(4) . . . . ?
O19 Hf1 Hf9 O13 14.7(4) . . . . ?
O31 Hf1 Hf9 O13 154.5(3) . . . . ?
Hf3 Hf1 Hf9 O13 115.5(2) . . . . ?
Hf7 Hf1 Hf9 O13 170.6(2) . . . . ?
Hf2 Hf1 Hf9 O13 60.3(2) . . . . ?
O2 Hf1 Hf9 O9 150.6(3) . . . . ?
O12 Hf1 Hf9 O9 -102.5(5) . . . . ?
O6 Hf1 Hf9 O9 3.6(3) . . . . ?
O55 Hf1 Hf9 O9 -171.9(9) . . . . ?
O21 Hf1 Hf9 O9 -68.1(3) . . . . ?
O8 Hf1 Hf9 O9 74.1(3) . . . . ?
O19 Hf1 Hf9 O9 79.7(4) . . . . ?
O31 Hf1 Hf9 O9 -140.5(3) . . . . ?
Hf3 Hf1 Hf9 O9 -179.5(2) . . . . ?
Hf7 Hf1 Hf9 O9 -124.5(2) . . . . ?
Hf2 Hf1 Hf9 O9 125.3(2) . . . . ?
O2 Hf1 Hf9 O24 -139.6(3) . . . . ?
O12 Hf1 Hf9 O24 -32.7(5) . . . . ?
O6 Hf1 Hf9 O24 73.5(3) . . . . ?
O55 Hf1 Hf9 O24 -102.0(9) . . . . ?
O21 Hf1 Hf9 O24 1.7(4) . . . . ?
O8 Hf1 Hf9 O24 144.0(4) . . . . ?
O19 Hf1 Hf9 O24 149.5(4) . . . . ?
O31 Hf1 Hf9 O24 -70.7(3) . . . . ?
Hf3 Hf1 Hf9 O24 -109.7(3) . . . . ?
Hf7 Hf1 Hf9 O24 -54.6(3) . . . . ?
Hf2 Hf1 Hf9 O24 -164.9(3) . . . . ?
O2 Hf1 Hf9 O19 70.9(4) . . . . ?
O12 Hf1 Hf9 O19 177.8(6) . . . . ?
O6 Hf1 Hf9 O19 -76.1(4) . . . . ?
O55 Hf1 Hf9 O19 108.5(10) . . . . ?
O21 Hf1 Hf9 O19 -147.8(4) . . . . ?
O8 Hf1 Hf9 O19 -5.6(4) . . . . ?
O31 Hf1 Hf9 O19 139.8(4) . . . . ?
Hf3 Hf1 Hf9 O19 100.8(3) . . . . ?
Hf7 Hf1 Hf9 O19 155.8(3) . . . . ?
Hf2 Hf1 Hf9 O19 45.6(3) . . . . ?
O2 Hf1 Hf9 O18 -67.3(3) . . . . ?
O12 Hf1 Hf9 O18 39.6(5) . . . . ?
O6 Hf1 Hf9 O18 145.8(3) . . . . ?
O55 Hf1 Hf9 O18 -29.7(9) . . . . ?
O21 Hf1 Hf9 O18 74.0(3) . . . . ?
O8 Hf1 Hf9 O18 -143.7(3) . . . . ?
O19 Hf1 Hf9 O18 -138.2(4) . . . . ?
O31 Hf1 Hf9 O18 1.7(3) . . . . ?
Hf3 Hf1 Hf9 O18 -37.4(2) . . . . ?
Hf7 Hf1 Hf9 O18 17.7(2) . . . . ?
Hf2 Hf1 Hf9 O18 -92.6(2) . . . . ?
O2 Hf1 Hf9 Hf8 -28.5(2) . . . . ?
O12 Hf1 Hf9 Hf8 78.4(5) . . . . ?
O6 Hf1 Hf9 Hf8 -175.5(2) . . . . ?
O55 Hf1 Hf9 Hf8 9.1(9) . . . . ?
O21 Hf1 Hf9 Hf8 112.8(3) . . . . ?
O8 Hf1 Hf9 Hf8 -105.0(3) . . . . ?
O19 Hf1 Hf9 Hf8 -99.4(3) . . . . ?
O31 Hf1 Hf9 Hf8 40.4(2) . . . . ?
Hf3 Hf1 Hf9 Hf8 1.378(17) . . . . ?
Hf7 Hf1 Hf9 Hf8 56.431(16) . . . . ?
Hf2 Hf1 Hf9 Hf8 -53.812(16) . . . . ?
O2 Hf1 Hf9 Hf7 -85.0(2) . . . . ?
O12 Hf1 Hf9 Hf7 22.0(5) . . . . ?
O6 Hf1 Hf9 Hf7 128.1(2) . . . . ?
O55 Hf1 Hf9 Hf7 -47.4(9) . . . . ?
O21 Hf1 Hf9 Hf7 56.4(3) . . . . ?
O8 Hf1 Hf9 Hf7 -161.4(3) . . . . ?
O19 Hf1 Hf9 Hf7 -155.8(3) . . . . ?
O31 Hf1 Hf9 Hf7 -16.0(2) . . . . ?
Hf3 Hf1 Hf9 Hf7 -55.054(17) . . . . ?
Hf2 Hf1 Hf9 Hf7 -110.243(18) . . . . ?
O2 Hf1 Hf9 Hf2 25.3(2) . . . . ?
O12 Hf1 Hf9 Hf2 132.2(5) . . . . ?
O6 Hf1 Hf9 Hf2 -121.7(2) . . . . ?
O55 Hf1 Hf9 Hf2 62.9(9) . . . . ?
O21 Hf1 Hf9 Hf2 166.6(3) . . . . ?
O8 Hf1 Hf9 Hf2 -51.2(3) . . . . ?
O19 Hf1 Hf9 Hf2 -45.6(3) . . . . ?
O31 Hf1 Hf9 Hf2 94.2(2) . . . . ?
Hf3 Hf1 Hf9 Hf2 55.189(16) . . . . ?
Hf7 Hf1 Hf9 Hf2 110.243(18) . . . . ?
O25 Hf5 Hf10 O5 105.4(6) . . . . ?
O57 Hf5 Hf10 O5 64.8(11) . . . . ?
O23 Hf5 Hf10 O5 -108.0(6) . . . . ?
O53 Hf5 Hf10 O5 -35.4(6) . . . . ?
O32 Hf5 Hf10 O5 -178.3(6) . . . . ?
O43 Hf5 Hf10 O5 176.0(6) . . . . ?
O50 Hf5 Hf10 O5 37.2(6) . . . . ?
Hf11 Hf5 Hf10 O5 21.0(5) . . . . ?
Hf4 Hf5 Hf10 O5 130.7(5) . . . . ?
Hf6 Hf5 Hf10 O5 75.6(5) . . . . ?
O25 Hf5 Hf10 O3 -3.8(4) . . . . ?
O5 Hf5 Hf10 O3 -109.2(6) . . . . ?
O57 Hf5 Hf10 O3 -44.4(10) . . . . ?
O23 Hf5 Hf10 O3 142.8(3) . . . . ?
O53 Hf5 Hf10 O3 -144.7(4) . . . . ?
O32 Hf5 Hf10 O3 72.4(4) . . . . ?
O43 Hf5 Hf10 O3 66.8(4) . . . . ?
O50 Hf5 Hf10 O3 -72.1(4) . . . . ?
Hf11 Hf5 Hf10 O3 -88.3(3) . . . . ?
Hf4 Hf5 Hf10 O3 21.5(3) . . . . ?
Hf6 Hf5 Hf10 O3 -33.7(3) . . . . ?
O25 Hf5 Hf10 O14 -151.3(3) . . . . ?
O5 Hf5 Hf10 O14 103.2(5) . . . . ?
O57 Hf5 Hf10 O14 168.0(10) . . . . ?
O23 Hf5 Hf10 O14 -4.7(3) . . . . ?
O53 Hf5 Hf10 O14 67.8(4) . . . . ?
O32 Hf5 Hf10 O14 -75.1(4) . . . . ?
O43 Hf5 Hf10 O14 -80.7(4) . . . . ?
O50 Hf5 Hf10 O14 140.4(4) . . . . ?
Hf11 Hf5 Hf10 O14 124.2(2) . . . . ?
Hf4 Hf5 Hf10 O14 -126.1(2) . . . . ?
Hf6 Hf5 Hf10 O14 178.8(2) . . . . ?
O25 Hf5 Hf10 O29 -86.2(4) . . . . ?
O5 Hf5 Hf10 O29 168.3(6) . . . . ?
O57 Hf5 Hf10 O29 -126.9(10) . . . . ?
O23 Hf5 Hf10 O29 60.4(4) . . . . ?
O53 Hf5 Hf10 O29 132.9(4) . . . . ?
O32 Hf5 Hf10 O29 -10.0(4) . . . . ?
O43 Hf5 Hf10 O29 -15.6(4) . . . . ?
O50 Hf5 Hf10 O29 -154.5(4) . . . . ?
Hf11 Hf5 Hf10 O29 -170.7(3) . . . . ?
Hf4 Hf5 Hf10 O29 -61.0(3) . . . . ?
Hf6 Hf5 Hf10 O29 -116.1(3) . . . . ?
O25 Hf5 Hf10 O36 31.1(9) . . . . ?
O5 Hf5 Hf10 O36 -74.4(10) . . . . ?
O57 Hf5 Hf10 O36 -9.5(13) . . . . ?
O23 Hf5 Hf10 O36 177.7(9) . . . . ?
O53 Hf5 Hf10 O36 -109.8(9) . . . . ?
O32 Hf5 Hf10 O36 107.3(9) . . . . ?
O43 Hf5 Hf10 O36 101.7(9) . . . . ?
O50 Hf5 Hf10 O36 -37.2(9) . . . . ?
Hf11 Hf5 Hf10 O36 -53.4(9) . . . . ?
Hf4 Hf5 Hf10 O36 56.3(9) . . . . ?
Hf6 Hf5 Hf10 O36 1.2(9) . . . . ?
O25 Hf5 Hf10 O35 138.9(4) . . . . ?
O5 Hf5 Hf10 O35 33.5(6) . . . . ?
O57 Hf5 Hf10 O35 98.3(10) . . . . ?
O23 Hf5 Hf10 O35 -74.5(4) . . . . ?
O53 Hf5 Hf10 O35 -2.0(4) . . . . ?
O32 Hf5 Hf10 O35 -144.9(4) . . . . ?
O43 Hf5 Hf10 O35 -150.5(4) . . . . ?
O50 Hf5 Hf10 O35 70.6(4) . . . . ?
Hf11 Hf5 Hf10 O35 54.4(3) . . . . ?
Hf4 Hf5 Hf10 O35 164.2(3) . . . . ?
Hf6 Hf5 Hf10 O35 109.0(3) . . . . ?
O25 Hf5 Hf10 O43 -70.6(4) . . . . ?
O5 Hf5 Hf10 O43 -176.0(6) . . . . ?
O57 Hf5 Hf10 O43 -111.2(10) . . . . ?
O23 Hf5 Hf10 O43 76.0(4) . . . . ?
O53 Hf5 Hf10 O43 148.5(5) . . . . ?
O32 Hf5 Hf10 O43 5.6(4) . . . . ?
O50 Hf5 Hf10 O43 -138.9(4) . . . . ?
Hf11 Hf5 Hf10 O43 -155.1(4) . . . . ?
Hf4 Hf5 Hf10 O43 -45.3(3) . . . . ?
Hf6 Hf5 Hf10 O43 -100.5(3) . . . . ?
O25 Hf5 Hf10 O22 66.9(3) . . . . ?
O5 Hf5 Hf10 O22 -38.5(6) . . . . ?
O57 Hf5 Hf10 O22 26.3(10) . . . . ?
O23 Hf5 Hf10 O22 -146.5(3) . . . . ?
O53 Hf5 Hf10 O22 -73.9(4) . . . . ?
O32 Hf5 Hf10 O22 143.1(4) . . . . ?
O43 Hf5 Hf10 O22 137.5(4) . . . . ?
O50 Hf5 Hf10 O22 -1.3(4) . . . . ?
Hf11 Hf5 Hf10 O22 -17.6(2) . . . . ?
Hf4 Hf5 Hf10 O22 92.2(2) . . . . ?
Hf6 Hf5 Hf10 O22 37.0(2) . . . . ?
O25 Hf5 Hf10 Hf12 28.1(2) . . . . ?
O5 Hf5 Hf10 Hf12 -77.4(5) . . . . ?
O57 Hf5 Hf10 Hf12 -12.6(10) . . . . ?
O23 Hf5 Hf10 Hf12 174.7(2) . . . . ?
O53 Hf5 Hf10 Hf12 -112.8(3) . . . . ?
O32 Hf5 Hf10 Hf12 104.3(3) . . . . ?
O43 Hf5 Hf10 Hf12 98.7(3) . . . . ?
O50 Hf5 Hf10 Hf12 -40.2(3) . . . . ?
Hf11 Hf5 Hf10 Hf12 -56.426(18) . . . . ?
Hf4 Hf5 Hf10 Hf12 53.318(17) . . . . ?
Hf6 Hf5 Hf10 Hf12 -1.825(19) . . . . ?
O25 Hf5 Hf10 Hf11 84.5(2) . . . . ?
O5 Hf5 Hf10 Hf11 -21.0(5) . . . . ?
O57 Hf5 Hf10 Hf11 43.9(10) . . . . ?
O23 Hf5 Hf10 Hf11 -128.9(2) . . . . ?
O53 Hf5 Hf10 Hf11 -56.4(3) . . . . ?
O32 Hf5 Hf10 Hf11 160.7(3) . . . . ?
O43 Hf5 Hf10 Hf11 155.1(4) . . . . ?
O50 Hf5 Hf10 Hf11 16.2(3) . . . . ?
Hf4 Hf5 Hf10 Hf11 109.74(2) . . . . ?
Hf6 Hf5 Hf10 Hf11 54.601(19) . . . . ?
O25 Hf5 Hf10 Hf4 -25.3(2) . . . . ?
O5 Hf5 Hf10 Hf4 -130.7(5) . . . . ?
O57 Hf5 Hf10 Hf4 -65.9(10) . . . . ?
O23 Hf5 Hf10 Hf4 121.3(2) . . . . ?
O53 Hf5 Hf10 Hf4 -166.1(3) . . . . ?
O32 Hf5 Hf10 Hf4 51.0(3) . . . . ?
O43 Hf5 Hf10 Hf4 45.3(3) . . . . ?
O50 Hf5 Hf10 Hf4 -93.5(3) . . . . ?
Hf11 Hf5 Hf10 Hf4 -109.74(2) . . . . ?
Hf6 Hf5 Hf10 Hf4 -55.143(17) . . . . ?
O25 Hf4 Hf10 O5 2.4(4) . . . . ?
O3 Hf4 Hf10 O5 110.7(6) . . . . ?
O4 Hf4 Hf10 O5 -144.7(3) . . . . ?
O33 Hf4 Hf10 O5 39.0(10) . . . . ?
O20 Hf4 Hf10 O5 -73.7(4) . . . . ?
O28 Hf4 Hf10 O5 144.1(4) . . . . ?
O43 Hf4 Hf10 O5 -68.9(4) . . . . ?
O41 Hf4 Hf10 O5 71.1(4) . . . . ?
Hf12 Hf4 Hf10 O5 87.8(3) . . . . ?
Hf6 Hf4 Hf10 O5 32.6(3) . . . . ?
Hf5 Hf4 Hf10 O5 -22.9(3) . . . . ?
O25 Hf4 Hf10 O3 -108.3(6) . . . . ?
O4 Hf4 Hf10 O3 104.6(6) . . . . ?
O33 Hf4 Hf10 O3 -71.7(11) . . . . ?
O20 Hf4 Hf10 O3 175.6(6) . . . . ?
O28 Hf4 Hf10 O3 33.4(6) . . . . ?
O43 Hf4 Hf10 O3 -179.6(6) . . . . ?
O41 Hf4 Hf10 O3 -39.6(6) . . . . ?
Hf12 Hf4 Hf10 O3 -22.9(5) . . . . ?
Hf6 Hf4 Hf10 O3 -78.1(5) . . . . ?
Hf5 Hf4 Hf10 O3 -133.6(5) . . . . ?
O25 Hf4 Hf10 O14 85.9(4) . . . . ?
O3 Hf4 Hf10 O14 -165.8(6) . . . . ?
O4 Hf4 Hf10 O14 -61.2(3) . . . . ?
O33 Hf4 Hf10 O14 122.6(10) . . . . ?
O20 Hf4 Hf10 O14 9.8(4) . . . . ?
O28 Hf4 Hf10 O14 -132.4(4) . . . . ?
O43 Hf4 Hf10 O14 14.6(4) . . . . ?
O41 Hf4 Hf10 O14 154.7(4) . . . . ?
Hf12 Hf4 Hf10 O14 171.3(2) . . . . ?
Hf6 Hf4 Hf10 O14 116.1(2) . . . . ?
Hf5 Hf4 Hf10 O14 60.6(2) . . . . ?
O25 Hf4 Hf10 O29 150.5(3) . . . . ?
O3 Hf4 Hf10 O29 -101.1(6) . . . . ?
O4 Hf4 Hf10 O29 3.4(3) . . . . ?
O33 Hf4 Hf10 O29 -172.8(10) . . . . ?
O20 Hf4 Hf10 O29 74.4(4) . . . . ?
O28 Hf4 Hf10 O29 -67.8(4) . . . . ?
O43 Hf4 Hf10 O29 79.3(4) . . . . ?
O41 Hf4 Hf10 O29 -140.7(3) . . . . ?
Hf12 Hf4 Hf10 O29 -124.1(2) . . . . ?
Hf6 Hf4 Hf10 O29 -179.3(2) . . . . ?
Hf5 Hf4 Hf10 O29 125.2(2) . . . . ?
O25 Hf4 Hf10 O36 -140.2(4) . . . . ?
O3 Hf4 Hf10 O36 -31.9(6) . . . . ?
O4 Hf4 Hf10 O36 72.7(4) . . . . ?
O33 Hf4 Hf10 O36 -103.5(10) . . . . ?
O20 Hf4 Hf10 O36 143.7(4) . . . . ?
O28 Hf4 Hf10 O36 1.5(4) . . . . ?
O43 Hf4 Hf10 O36 148.5(4) . . . . ?
O41 Hf4 Hf10 O36 -71.4(4) . . . . ?
Hf12 Hf4 Hf10 O36 -54.8(3) . . . . ?
Hf6 Hf4 Hf10 O36 -110.0(3) . . . . ?
Hf5 Hf4 Hf10 O36 -165.5(3) . . . . ?
O25 Hf4 Hf10 O35 -30.8(8) . . . . ?
O3 Hf4 Hf10 O35 77.5(9) . . . . ?
O4 Hf4 Hf10 O35 -177.9(8) . . . . ?
O33 Hf4 Hf10 O35 5.8(12) . . . . ?
O20 Hf4 Hf10 O35 -106.9(8) . . . . ?
O28 Hf4 Hf10 O35 110.9(8) . . . . ?
O43 Hf4 Hf10 O35 -102.1(9) . . . . ?
O41 Hf4 Hf10 O35 38.0(8) . . . . ?
Hf12 Hf4 Hf10 O35 54.6(8) . . . . ?
Hf6 Hf4 Hf10 O35 -0.6(8) . . . . ?
Hf5 Hf4 Hf10 O35 -56.1(8) . . . . ?
O25 Hf4 Hf10 O43 71.3(4) . . . . ?
O3 Hf4 Hf10 O43 179.6(6) . . . . ?
O4 Hf4 Hf10 O43 -75.8(4) . . . . ?
O33 Hf4 Hf10 O43 107.9(10) . . . . ?
O20 Hf4 Hf10 O43 -4.8(4) . . . . ?
O28 Hf4 Hf10 O43 -147.0(4) . . . . ?
O41 Hf4 Hf10 O43 140.0(4) . . . . ?
Hf12 Hf4 Hf10 O43 156.7(3) . . . . ?
Hf6 Hf4 Hf10 O43 101.5(3) . . . . ?
Hf5 Hf4 Hf10 O43 46.0(3) . . . . ?
O25 Hf4 Hf10 O22 -67.5(3) . . . . ?
O3 Hf4 Hf10 O22 40.8(6) . . . . ?
O4 Hf4 Hf10 O22 145.4(3) . . . . ?
O33 Hf4 Hf10 O22 -30.9(10) . . . . ?
O20 Hf4 Hf10 O22 -143.6(4) . . . . ?
O28 Hf4 Hf10 O22 74.2(4) . . . . ?
O43 Hf4 Hf10 O22 -138.8(4) . . . . ?
O41 Hf4 Hf10 O22 1.2(3) . . . . ?
Hf12 Hf4 Hf10 O22 17.9(2) . . . . ?
Hf6 Hf4 Hf10 O22 -37.3(2) . . . . ?
Hf5 Hf4 Hf10 O22 -92.8(2) . . . . ?
O25 Hf4 Hf10 Hf12 -85.4(3) . . . . ?
O3 Hf4 Hf10 Hf12 22.9(5) . . . . ?
O4 Hf4 Hf10 Hf12 127.5(2) . . . . ?
O33 Hf4 Hf10 Hf12 -48.8(9) . . . . ?
O20 Hf4 Hf10 Hf12 -161.5(3) . . . . ?
O28 Hf4 Hf10 Hf12 56.3(3) . . . . ?
O43 Hf4 Hf10 Hf12 -156.7(3) . . . . ?
O41 Hf4 Hf10 Hf12 -16.6(2) . . . . ?
Hf6 Hf4 Hf10 Hf12 -55.184(19) . . . . ?
Hf5 Hf4 Hf10 Hf12 -110.71(2) . . . . ?
O25 Hf4 Hf10 Hf11 -29.0(3) . . . . ?
O3 Hf4 Hf10 Hf11 79.3(5) . . . . ?
O4 Hf4 Hf10 Hf11 -176.1(2) . . . . ?
O33 Hf4 Hf10 Hf11 7.6(9) . . . . ?
O20 Hf4 Hf10 Hf11 -105.1(3) . . . . ?
O28 Hf4 Hf10 Hf11 112.7(3) . . . . ?
O43 Hf4 Hf10 Hf11 -100.3(3) . . . . ?
O41 Hf4 Hf10 Hf11 39.8(2) . . . . ?
Hf12 Hf4 Hf10 Hf11 56.409(19) . . . . ?
Hf6 Hf4 Hf10 Hf11 1.225(19) . . . . ?
Hf5 Hf4 Hf10 Hf11 -54.303(18) . . . . ?
O25 Hf4 Hf10 Hf5 25.3(3) . . . . ?
O3 Hf4 Hf10 Hf5 133.6(5) . . . . ?
O4 Hf4 Hf10 Hf5 -121.8(2) . . . . ?
O33 Hf4 Hf10 Hf5 61.9(9) . . . . ?
O20 Hf4 Hf10 Hf5 -50.8(3) . . . . ?
O28 Hf4 Hf10 Hf5 167.0(3) . . . . ?
O43 Hf4 Hf10 Hf5 -46.0(3) . . . . ?
O41 Hf4 Hf10 Hf5 94.1(2) . . . . ?
Hf12 Hf4 Hf10 Hf5 110.71(2) . . . . ?
Hf6 Hf4 Hf10 Hf5 55.528(18) . . . . ?
O3 Hf10 Hf11 O5 102.6(5) . . . . ?
O14 Hf10 Hf11 O5 -42.6(5) . . . . ?
O29 Hf10 Hf11 O5 70.6(13) . . . . ?
O36 Hf10 Hf11 O5 -174.1(5) . . . . ?
O35 Hf10 Hf11 O5 -107.5(5) . . . . ?
O43 Hf10 Hf11 O5 35.2(5) . . . . ?
O22 Hf10 Hf11 O5 171.1(6) . . . . ?
Hf12 Hf10 Hf11 O5 127.7(5) . . . . ?
Hf5 Hf10 Hf11 O5 19.7(5) . . . . ?
Hf4 Hf10 Hf11 O5 73.1(5) . . . . ?
O5 Hf10 Hf11 O46 -107.1(5) . . . . ?
O3 Hf10 Hf11 O46 -4.5(4) . . . . ?
O14 Hf10 Hf11 O46 -149.7(4) . . . . ?
O29 Hf10 Hf11 O46 -36.5(12) . . . . ?
O36 Hf10 Hf11 O46 78.8(4) . . . . ?
O35 Hf10 Hf11 O46 145.4(4) . . . . ?
O43 Hf10 Hf11 O46 -72.0(3) . . . . ?
O22 Hf10 Hf11 O46 64.0(5) . . . . ?
Hf12 Hf10 Hf11 O46 20.6(3) . . . . ?
Hf5 Hf10 Hf11 O46 -87.4(3) . . . . ?
Hf4 Hf10 Hf11 O46 -34.0(3) . . . . ?
O5 Hf10 Hf11 O50 -38.1(5) . . . . ?
O3 Hf10 Hf11 O50 64.6(4) . . . . ?
O14 Hf10 Hf11 O50 -80.7(4) . . . . ?
O29 Hf10 Hf11 O50 32.5(12) . . . . ?
O36 Hf10 Hf11 O50 147.8(4) . . . . ?
O35 Hf10 Hf11 O50 -145.6(4) . . . . ?
O43 Hf10 Hf11 O50 -2.9(4) . . . . ?
O22 Hf10 Hf11 O50 133.0(5) . . . . ?
Hf12 Hf10 Hf11 O50 89.6(3) . . . . ?
Hf5 Hf10 Hf11 O50 -18.4(3) . . . . ?
Hf4 Hf10 Hf11 O50 35.0(3) . . . . ?
O5 Hf10 Hf11 O22 -171.1(6) . . . . ?
O3 Hf10 Hf11 O22 -68.4(4) . . . . ?
O14 Hf10 Hf11 O22 146.3(4) . . . . ?
O29 Hf10 Hf11 O22 -100.5(12) . . . . ?
O36 Hf10 Hf11 O22 14.8(4) . . . . ?
O35 Hf10 Hf11 O22 81.4(4) . . . . ?
O43 Hf10 Hf11 O22 -135.9(4) . . . . ?
Hf12 Hf10 Hf11 O22 -43.4(4) . . . . ?
Hf5 Hf10 Hf11 O22 -151.4(4) . . . . ?
Hf4 Hf10 Hf11 O22 -98.0(4) . . . . ?
O5 Hf10 Hf11 O47 104.3(5) . . . . ?
O3 Hf10 Hf11 O47 -153.0(4) . . . . ?
O14 Hf10 Hf11 O47 61.7(4) . . . . ?
O29 Hf10 Hf11 O47 174.9(12) . . . . ?
O36 Hf10 Hf11 O47 -69.8(4) . . . . ?
O35 Hf10 Hf11 O47 -3.2(4) . . . . ?
O43 Hf10 Hf11 O47 139.5(4) . . . . ?
O22 Hf10 Hf11 O47 -84.6(5) . . . . ?
Hf12 Hf10 Hf11 O47 -128.0(3) . . . . ?
Hf5 Hf10 Hf11 O47 124.1(3) . . . . ?
Hf4 Hf10 Hf11 O47 177.4(3) . . . . ?
O5 Hf10 Hf11 O58 38.8(6) . . . . ?
O3 Hf10 Hf11 O58 141.4(4) . . . . ?
O14 Hf10 Hf11 O58 -3.8(4) . . . . ?
O29 Hf10 Hf11 O58 109.4(12) . . . . ?
O36 Hf10 Hf11 O58 -135.3(4) . . . . ?
O35 Hf10 Hf11 O58 -68.7(4) . . . . ?
O43 Hf10 Hf11 O58 73.9(4) . . . . ?
O22 Hf10 Hf11 O58 -150.1(5) . . . . ?
Hf12 Hf10 Hf11 O58 166.5(3) . . . . ?
Hf5 Hf10 Hf11 O58 58.5(3) . . . . ?
Hf4 Hf10 Hf11 O58 111.9(3) . . . . ?
O5 Hf10 Hf11 O62 -157(3) . . . . ?
O3 Hf10 Hf11 O62 -54(3) . . . . ?
O14 Hf10 Hf11 O62 160(3) . . . . ?
O29 Hf10 Hf11 O62 -86(3) . . . . ?
O36 Hf10 Hf11 O62 29(3) . . . . ?
O35 Hf10 Hf11 O62 95(3) . . . . ?
O43 Hf10 Hf11 O62 -122(3) . . . . ?
O22 Hf10 Hf11 O62 14(3) . . . . ?
Hf12 Hf10 Hf11 O62 -29(3) . . . . ?
Hf5 Hf10 Hf11 O62 -137(3) . . . . ?
Hf4 Hf10 Hf11 O62 -84(3) . . . . ?
O5 Hf10 Hf11 O30 169.7(6) . . . . ?
O3 Hf10 Hf11 O30 -87.7(4) . . . . ?
O14 Hf10 Hf11 O30 127.0(4) . . . . ?
O29 Hf10 Hf11 O30 -119.7(12) . . . . ?
O36 Hf10 Hf11 O30 -4.4(4) . . . . ?
O35 Hf10 Hf11 O30 62.2(4) . . . . ?
O43 Hf10 Hf11 O30 -155.2(4) . . . . ?
O22 Hf10 Hf11 O30 -19.3(5) . . . . ?
Hf12 Hf10 Hf11 O30 -62.6(3) . . . . ?
Hf5 Hf10 Hf11 O30 -170.6(3) . . . . ?
Hf4 Hf10 Hf11 O30 -117.3(3) . . . . ?
O5 Hf10 Hf11 Hf5 -19.7(5) . . . . ?
O3 Hf10 Hf11 Hf5 82.9(2) . . . . ?
O14 Hf10 Hf11 Hf5 -62.3(2) . . . . ?
O29 Hf10 Hf11 Hf5 50.9(12) . . . . ?
O36 Hf10 Hf11 Hf5 166.2(3) . . . . ?
O35 Hf10 Hf11 Hf5 -127.2(3) . . . . ?
O43 Hf10 Hf11 Hf5 15.4(2) . . . . ?
O22 Hf10 Hf11 Hf5 151.4(4) . . . . ?
Hf12 Hf10 Hf11 Hf5 107.98(2) . . . . ?
Hf4 Hf10 Hf11 Hf5 53.360(16) . . . . ?
O5 Hf10 Hf11 Hf6 -74.3(5) . . . . ?
O3 Hf10 Hf11 Hf6 28.3(2) . . . . ?
O14 Hf10 Hf11 Hf6 -116.9(2) . . . . ?
O29 Hf10 Hf11 Hf6 -3.7(12) . . . . ?
O36 Hf10 Hf11 Hf6 111.6(3) . . . . ?
O35 Hf10 Hf11 Hf6 178.2(3) . . . . ?
O43 Hf10 Hf11 Hf6 -39.2(2) . . . . ?
O22 Hf10 Hf11 Hf6 96.8(4) . . . . ?
Hf12 Hf10 Hf11 Hf6 53.403(19) . . . . ?
Hf5 Hf10 Hf11 Hf6 -54.579(18) . . . . ?
Hf4 Hf10 Hf11 Hf6 -1.219(19) . . . . ?
O5 Hf10 Hf11 Hf12 -127.7(5) . . . . ?
O3 Hf10 Hf11 Hf12 -25.1(2) . . . . ?
O14 Hf10 Hf11 Hf12 -170.3(2) . . . . ?
O29 Hf10 Hf11 Hf12 -57.1(12) . . . . ?
O36 Hf10 Hf11 Hf12 58.2(3) . . . . ?
O35 Hf10 Hf11 Hf12 124.8(3) . . . . ?
O43 Hf10 Hf11 Hf12 -92.6(2) . . . . ?
O22 Hf10 Hf11 Hf12 43.4(4) . . . . ?
Hf5 Hf10 Hf11 Hf12 -107.98(2) . . . . ?
Hf4 Hf10 Hf11 Hf12 -54.622(16) . . . . ?
O25 Hf5 Hf11 O5 -105.5(5) . . . . ?
O57 Hf5 Hf11 O5 172.7(6) . . . . ?
O23 Hf5 Hf11 O5 46.5(5) . . . . ?
O53 Hf5 Hf11 O5 103.3(6) . . . . ?
O32 Hf5 Hf11 O5 -97.1(9) . . . . ?
O43 Hf5 Hf11 O5 -35.4(5) . . . . ?
O50 Hf5 Hf11 O5 -173.1(6) . . . . ?
Hf4 Hf5 Hf11 O5 -75.3(5) . . . . ?
Hf6 Hf5 Hf11 O5 -129.8(5) . . . . ?
Hf10 Hf5 Hf11 O5 -20.0(5) . . . . ?
O25 Hf5 Hf11 O46 2.2(4) . . . . ?
O5 Hf5 Hf11 O46 107.7(5) . . . . ?
O57 Hf5 Hf11 O46 -79.7(4) . . . . ?
O23 Hf5 Hf11 O46 154.1(4) . . . . ?
O53 Hf5 Hf11 O46 -149.0(4) . . . . ?
O32 Hf5 Hf11 O46 10.5(8) . . . . ?
O43 Hf5 Hf11 O46 72.3(3) . . . . ?
O50 Hf5 Hf11 O46 -65.4(5) . . . . ?
Hf4 Hf5 Hf11 O46 32.4(3) . . . . ?
Hf6 Hf5 Hf11 O46 -22.1(3) . . . . ?
Hf10 Hf5 Hf11 O46 87.7(3) . . . . ?
O25 Hf5 Hf11 O50 67.6(5) . . . . ?
O5 Hf5 Hf11 O50 173.1(6) . . . . ?
O57 Hf5 Hf11 O50 -14.2(5) . . . . ?
O23 Hf5 Hf11 O50 -140.4(5) . . . . ?
O53 Hf5 Hf11 O50 -83.6(5) . . . . ?
O32 Hf5 Hf11 O50 76.0(9) . . . . ?
O43 Hf5 Hf11 O50 137.7(5) . . . . ?
Hf4 Hf5 Hf11 O50 97.8(4) . . . . ?
Hf6 Hf5 Hf11 O50 43.3(4) . . . . ?
Hf10 Hf5 Hf11 O50 153.1(4) . . . . ?
O25 Hf5 Hf11 O22 -66.8(4) . . . . ?
O5 Hf5 Hf11 O22 38.7(5) . . . . ?
O57 Hf5 Hf11 O22 -148.7(4) . . . . ?
O23 Hf5 Hf11 O22 85.1(4) . . . . ?
O53 Hf5 Hf11 O22 142.0(4) . . . . ?
O32 Hf5 Hf11 O22 -58.5(8) . . . . ?
O43 Hf5 Hf11 O22 3.3(3) . . . . ?
O50 Hf5 Hf11 O22 -134.4(5) . . . . ?
Hf4 Hf5 Hf11 O22 -36.6(2) . . . . ?
Hf6 Hf5 Hf11 O22 -91.1(2) . . . . ?
Hf10 Hf5 Hf11 O22 18.7(2) . . . . ?
O25 Hf5 Hf11 O47 -144.4(4) . . . . ?
O5 Hf5 Hf11 O47 -38.9(6) . . . . ?
O57 Hf5 Hf11 O47 133.7(4) . . . . ?
O23 Hf5 Hf11 O47 7.5(4) . . . . ?
O53 Hf5 Hf11 O47 64.4(4) . . . . ?
O32 Hf5 Hf11 O47 -136.0(8) . . . . ?
O43 Hf5 Hf11 O47 -74.3(4) . . . . ?
O50 Hf5 Hf11 O47 148.0(5) . . . . ?
Hf4 Hf5 Hf11 O47 -114.2(3) . . . . ?
Hf6 Hf5 Hf11 O47 -168.7(3) . . . . ?
Hf10 Hf5 Hf11 O47 -58.9(3) . . . . ?
O25 Hf5 Hf11 O58 150.4(4) . . . . ?
O5 Hf5 Hf11 O58 -104.1(6) . . . . ?
O57 Hf5 Hf11 O58 68.5(4) . . . . ?
O23 Hf5 Hf11 O58 -57.7(4) . . . . ?
O53 Hf5 Hf11 O58 -0.8(4) . . . . ?
O32 Hf5 Hf11 O58 158.8(8) . . . . ?
O43 Hf5 Hf11 O58 -139.5(4) . . . . ?
O50 Hf5 Hf11 O58 82.8(5) . . . . ?
Hf4 Hf5 Hf11 O58 -179.4(3) . . . . ?
Hf6 Hf5 Hf11 O58 126.1(3) . . . . ?
Hf10 Hf5 Hf11 O58 -124.1(3) . . . . ?
O25 Hf5 Hf11 O62 88.7(5) . . . . ?
O5 Hf5 Hf11 O62 -165.8(6) . . . . ?
O57 Hf5 Hf11 O62 6.9(5) . . . . ?
O23 Hf5 Hf11 O62 -119.3(5) . . . . ?
O53 Hf5 Hf11 O62 -62.5(5) . . . . ?
O32 Hf5 Hf11 O62 97.1(9) . . . . ?
O43 Hf5 Hf11 O62 158.8(5) . . . . ?
O50 Hf5 Hf11 O62 21.1(6) . . . . ?
Hf4 Hf5 Hf11 O62 118.9(4) . . . . ?
Hf6 Hf5 Hf11 O62 64.4(4) . . . . ?
Hf10 Hf5 Hf11 O62 174.2(4) . . . . ?
O25 Hf5 Hf11 O30 1(2) . . . . ?
O5 Hf5 Hf11 O30 106(2) . . . . ?
O57 Hf5 Hf11 O30 -81(2) . . . . ?
O23 Hf5 Hf11 O30 153(2) . . . . ?
O53 Hf5 Hf11 O30 -150(2) . . . . ?
O32 Hf5 Hf11 O30 9(2) . . . . ?
O43 Hf5 Hf11 O30 70.9(19) . . . . ?
O50 Hf5 Hf11 O30 -67(2) . . . . ?
Hf4 Hf5 Hf11 O30 31.0(19) . . . . ?
Hf6 Hf5 Hf11 O30 -23.5(19) . . . . ?
Hf10 Hf5 Hf11 O30 86.3(19) . . . . ?
O25 Hf5 Hf11 Hf10 -85.5(3) . . . . ?
O5 Hf5 Hf11 Hf10 20.0(5) . . . . ?
O57 Hf5 Hf11 Hf10 -167.4(3) . . . . ?
O23 Hf5 Hf11 Hf10 66.4(3) . . . . ?
O53 Hf5 Hf11 Hf10 123.3(3) . . . . ?
O32 Hf5 Hf11 Hf10 -77.1(8) . . . . ?
O43 Hf5 Hf11 Hf10 -15.4(2) . . . . ?
O50 Hf5 Hf11 Hf10 -153.1(4) . . . . ?
Hf4 Hf5 Hf11 Hf10 -55.342(16) . . . . ?
Hf6 Hf5 Hf11 Hf10 -109.84(2) . . . . ?
O25 Hf5 Hf11 Hf6 24.3(3) . . . . ?
O5 Hf5 Hf11 Hf6 129.8(5) . . . . ?
O57 Hf5 Hf11 Hf6 -57.5(3) . . . . ?
O23 Hf5 Hf11 Hf6 176.3(3) . . . . ?
O53 Hf5 Hf11 Hf6 -126.9(3) . . . . ?
O32 Hf5 Hf11 Hf6 32.7(8) . . . . ?
O43 Hf5 Hf11 Hf6 94.4(2) . . . . ?
O50 Hf5 Hf11 Hf6 -43.3(4) . . . . ?
Hf4 Hf5 Hf11 Hf6 54.500(18) . . . . ?
Hf10 Hf5 Hf11 Hf6 109.84(2) . . . . ?
O25 Hf5 Hf11 Hf12 -30.6(3) . . . . ?
O5 Hf5 Hf11 Hf12 74.9(5) . . . . ?
O57 Hf5 Hf11 Hf12 -112.4(3) . . . . ?
O23 Hf5 Hf11 Hf12 121.4(3) . . . . ?
O53 Hf5 Hf11 Hf12 178.2(3) . . . . ?
O32 Hf5 Hf11 Hf12 -22.2(8) . . . . ?
O43 Hf5 Hf11 Hf12 39.5(2) . . . . ?
O50 Hf5 Hf11 Hf12 -98.2(4) . . . . ?
Hf4 Hf5 Hf11 Hf12 -0.417(18) . . . . ?
Hf6 Hf5 Hf11 Hf12 -54.917(18) . . . . ?
Hf10 Hf5 Hf11 Hf12 54.925(17) . . . . ?
O25 Hf6 Hf11 O5 -0.1(4) . . . . ?
O46 Hf6 Hf11 O5 -112.2(5) . . . . ?
O59 Hf6 Hf11 O5 -21.4(11) . . . . ?
O50 Hf6 Hf11 O5 75.2(5) . . . . ?
O41 Hf6 Hf11 O5 -71.9(4) . . . . ?
O61 Hf6 Hf11 O5 79.5(4) . . . . ?
O64 Hf6 Hf11 O5 153.9(4) . . . . ?
O63 Hf6 Hf11 O5 -154.3(5) . . . . ?
Hf4 Hf6 Hf11 O5 -30.4(3) . . . . ?
Hf5 Hf6 Hf11 O5 24.4(3) . . . . ?
Hf12 Hf6 Hf11 O5 -84.6(3) . . . . ?
O25 Hf6 Hf11 O46 112.1(5) . . . . ?
O59 Hf6 Hf11 O46 90.8(11) . . . . ?
O50 Hf6 Hf11 O46 -172.6(7) . . . . ?
O41 Hf6 Hf11 O46 40.3(5) . . . . ?
O61 Hf6 Hf11 O46 -168.3(6) . . . . ?
O64 Hf6 Hf11 O46 -93.8(6) . . . . ?
O63 Hf6 Hf11 O46 -42.0(6) . . . . ?
Hf4 Hf6 Hf11 O46 81.8(5) . . . . ?
Hf5 Hf6 Hf11 O46 136.7(5) . . . . ?
Hf12 Hf6 Hf11 O46 27.6(5) . . . . ?
O25 Hf6 Hf11 O50 -75.3(5) . . . . ?
O46 Hf6 Hf11 O50 172.6(7) . . . . ?
O59 Hf6 Hf11 O50 -96.6(11) . . . . ?
O41 Hf6 Hf11 O50 -147.1(5) . . . . ?
O61 Hf6 Hf11 O50 4.3(5) . . . . ?
O64 Hf6 Hf11 O50 78.7(6) . . . . ?
O63 Hf6 Hf11 O50 130.5(6) . . . . ?
Hf4 Hf6 Hf11 O50 -105.6(4) . . . . ?
Hf5 Hf6 Hf11 O50 -50.8(4) . . . . ?
Hf12 Hf6 Hf11 O50 -159.8(4) . . . . ?
O25 Hf6 Hf11 O22 72.8(3) . . . . ?
O46 Hf6 Hf11 O22 -39.4(5) . . . . ?
O59 Hf6 Hf11 O22 51.4(10) . . . . ?
O50 Hf6 Hf11 O22 148.1(5) . . . . ?
O41 Hf6 Hf11 O22 0.9(3) . . . . ?
O61 Hf6 Hf11 O22 152.3(4) . . . . ?
O64 Hf6 Hf11 O22 -133.2(4) . . . . ?
O63 Hf6 Hf11 O22 -81.4(5) . . . . ?
Hf4 Hf6 Hf11 O22 42.5(2) . . . . ?
Hf5 Hf6 Hf11 O22 97.3(2) . . . . ?
Hf12 Hf6 Hf11 O22 -11.7(2) . . . . ?
O25 Hf6 Hf11 O47 26.0(12) . . . . ?
O46 Hf6 Hf11 O47 -86.2(12) . . . . ?
O59 Hf6 Hf11 O47 4.6(15) . . . . ?
O50 Hf6 Hf11 O47 101.3(12) . . . . ?
O41 Hf6 Hf11 O47 -45.8(12) . . . . ?
O61 Hf6 Hf11 O47 105.5(12) . . . . ?
O64 Hf6 Hf11 O47 180.0(12) . . . . ?
O63 Hf6 Hf11 O47 -128.2(12) . . . . ?
Hf4 Hf6 Hf11 O47 -4.3(11) . . . . ?
Hf5 Hf6 Hf11 O47 50.5(11) . . . . ?
Hf12 Hf6 Hf11 O47 -58.5(11) . . . . ?
O25 Hf6 Hf11 O58 -81.1(4) . . . . ?
O46 Hf6 Hf11 O58 166.7(6) . . . . ?
O59 Hf6 Hf11 O58 -102.5(11) . . . . ?
O50 Hf6 Hf11 O58 -5.8(5) . . . . ?
O41 Hf6 Hf11 O58 -153.0(4) . . . . ?
O61 Hf6 Hf11 O58 -1.6(4) . . . . ?
O64 Hf6 Hf11 O58 72.9(5) . . . . ?
O63 Hf6 Hf11 O58 124.7(5) . . . . ?
Hf4 Hf6 Hf11 O58 -111.4(3) . . . . ?
Hf5 Hf6 Hf11 O58 -56.6(3) . . . . ?
Hf12 Hf6 Hf11 O58 -165.6(3) . . . . ?
O25 Hf6 Hf11 O62 -155.5(4) . . . . ?
O46 Hf6 Hf11 O62 92.4(6) . . . . ?
O59 Hf6 Hf11 O62 -176.8(11) . . . . ?
O50 Hf6 Hf11 O62 -80.2(6) . . . . ?
O41 Hf6 Hf11 O62 132.7(4) . . . . ?
O61 Hf6 Hf11 O62 -76.0(4) . . . . ?
O64 Hf6 Hf11 O62 -1.5(5) . . . . ?
O63 Hf6 Hf11 O62 50.3(5) . . . . ?
Hf4 Hf6 Hf11 O62 174.2(3) . . . . ?
Hf5 Hf6 Hf11 O62 -131.0(3) . . . . ?
Hf12 Hf6 Hf11 O62 120.0(3) . . . . ?
O25 Hf6 Hf11 O30 151.9(4) . . . . ?
O46 Hf6 Hf11 O30 39.7(6) . . . . ?
O59 Hf6 Hf11 O30 130.5(11) . . . . ?
O50 Hf6 Hf11 O30 -132.8(5) . . . . ?
O41 Hf6 Hf11 O30 80.1(4) . . . . ?
O61 Hf6 Hf11 O30 -128.6(4) . . . . ?
O64 Hf6 Hf11 O30 -54.1(5) . . . . ?
O63 Hf6 Hf11 O30 -2.3(5) . . . . ?
Hf4 Hf6 Hf11 O30 121.6(3) . . . . ?
Hf5 Hf6 Hf11 O30 176.4(3) . . . . ?
Hf12 Hf6 Hf11 O30 67.4(3) . . . . ?
O25 Hf6 Hf11 Hf10 31.5(3) . . . . ?
O46 Hf6 Hf11 Hf10 -80.6(5) . . . . ?
O59 Hf6 Hf11 Hf10 10.2(10) . . . . ?
O50 Hf6 Hf11 Hf10 106.8(4) . . . . ?
O41 Hf6 Hf11 Hf10 -40.3(3) . . . . ?
O61 Hf6 Hf11 Hf10 111.1(3) . . . . ?
O64 Hf6 Hf11 Hf10 -174.4(4) . . . . ?
O63 Hf6 Hf11 Hf10 -122.6(4) . . . . ?
Hf4 Hf6 Hf11 Hf10 1.25(2) . . . . ?
Hf5 Hf6 Hf11 Hf10 56.074(17) . . . . ?
Hf12 Hf6 Hf11 Hf10 -52.946(17) . . . . ?
O25 Hf6 Hf11 Hf5 -24.5(3) . . . . ?
O46 Hf6 Hf11 Hf5 -136.7(5) . . . . ?
O59 Hf6 Hf11 Hf5 -45.9(10) . . . . ?
O50 Hf6 Hf11 Hf5 50.8(4) . . . . ?
O41 Hf6 Hf11 Hf5 -96.4(3) . . . . ?
O61 Hf6 Hf11 Hf5 55.0(3) . . . . ?
O64 Hf6 Hf11 Hf5 129.5(4) . . . . ?
O63 Hf6 Hf11 Hf5 -178.7(4) . . . . ?
Hf4 Hf6 Hf11 Hf5 -54.819(17) . . . . ?
Hf12 Hf6 Hf11 Hf5 -109.02(2) . . . . ?
O25 Hf6 Hf11 Hf12 84.5(3) . . . . ?
O46 Hf6 Hf11 Hf12 -27.6(5) . . . . ?
O59 Hf6 Hf11 Hf12 63.2(10) . . . . ?
O50 Hf6 Hf11 Hf12 159.8(4) . . . . ?
O41 Hf6 Hf11 Hf12 12.7(3) . . . . ?
O61 Hf6 Hf11 Hf12 164.1(3) . . . . ?
O64 Hf6 Hf11 Hf12 -121.5(4) . . . . ?
O63 Hf6 Hf11 Hf12 -69.7(4) . . . . ?
Hf4 Hf6 Hf11 Hf12 54.201(18) . . . . ?
Hf5 Hf6 Hf11 Hf12 109.02(2) . . . . ?
O5 Hf10 Hf12 O3 -103.7(5) . . . . ?
O14 Hf10 Hf12 O3 -70.5(13) . . . . ?
O29 Hf10 Hf12 O3 41.0(5) . . . . ?
O36 Hf10 Hf12 O3 107.0(5) . . . . ?
O35 Hf10 Hf12 O3 174.4(5) . . . . ?
O43 Hf10 Hf12 O3 -35.3(5) . . . . ?
O22 Hf10 Hf12 O3 -172.0(6) . . . . ?
Hf11 Hf10 Hf12 O3 -129.0(5) . . . . ?
Hf5 Hf10 Hf12 O3 -73.9(5) . . . . ?
Hf4 Hf10 Hf12 O3 -21.0(5) . . . . ?
O5 Hf10 Hf12 O46 4.8(4) . . . . ?
O3 Hf10 Hf12 O46 108.5(5) . . . . ?
O14 Hf10 Hf12 O46 38.0(13) . . . . ?
O29 Hf10 Hf12 O46 149.4(4) . . . . ?
O36 Hf10 Hf12 O46 -144.5(4) . . . . ?
O35 Hf10 Hf12 O46 -77.1(4) . . . . ?
O43 Hf10 Hf12 O46 73.2(3) . . . . ?
O22 Hf10 Hf12 O46 -63.5(5) . . . . ?
Hf11 Hf10 Hf12 O46 -20.5(3) . . . . ?
Hf5 Hf10 Hf12 O46 34.6(3) . . . . ?
Hf4 Hf10 Hf12 O46 87.5(3) . . . . ?
O5 Hf10 Hf12 O45 -142.8(4) . . . . ?
O3 Hf10 Hf12 O45 -39.1(5) . . . . ?
O14 Hf10 Hf12 O45 -109.6(13) . . . . ?
O29 Hf10 Hf12 O45 1.9(4) . . . . ?
O36 Hf10 Hf12 O45 67.9(4) . . . . ?
O35 Hf10 Hf12 O45 135.4(4) . . . . ?
O43 Hf10 Hf12 O45 -74.4(4) . . . . ?
O22 Hf10 Hf12 O45 148.9(5) . . . . ?
Hf11 Hf10 Hf12 O45 -168.1(3) . . . . ?
Hf5 Hf10 Hf12 O45 -113.0(3) . . . . ?
Hf4 Hf10 Hf12 O45 -60.1(3) . . . . ?
O5 Hf10 Hf12 O41 -64.5(4) . . . . ?
O3 Hf10 Hf12 O41 39.3(5) . . . . ?
O14 Hf10 Hf12 O41 -31.3(13) . . . . ?
O29 Hf10 Hf12 O41 80.2(4) . . . . ?
O36 Hf10 Hf12 O41 146.2(4) . . . . ?
O35 Hf10 Hf12 O41 -146.3(4) . . . . ?
O43 Hf10 Hf12 O41 3.9(3) . . . . ?
O22 Hf10 Hf12 O41 -132.8(5) . . . . ?
Hf11 Hf10 Hf12 O41 -89.8(3) . . . . ?
Hf5 Hf10 Hf12 O41 -34.6(3) . . . . ?
Hf4 Hf10 Hf12 O41 18.2(3) . . . . ?
O5 Hf10 Hf12 O22 68.3(4) . . . . ?
O3 Hf10 Hf12 O22 172.0(6) . . . . ?
O14 Hf10 Hf12 O22 101.5(13) . . . . ?
O29 Hf10 Hf12 O22 -147.0(4) . . . . ?
O36 Hf10 Hf12 O22 -81.0(5) . . . . ?
O35 Hf10 Hf12 O22 -13.6(5) . . . . ?
O43 Hf10 Hf12 O22 136.7(4) . . . . ?
Hf11 Hf10 Hf12 O22 43.0(4) . . . . ?
Hf5 Hf10 Hf12 O22 98.1(4) . . . . ?
Hf4 Hf10 Hf12 O22 151.0(4) . . . . ?
O5 Hf10 Hf12 O34 151.7(4) . . . . ?
O3 Hf10 Hf12 O34 -104.6(5) . . . . ?
O14 Hf10 Hf12 O34 -175.1(13) . . . . ?
O29 Hf10 Hf12 O34 -63.6(4) . . . . ?
O36 Hf10 Hf12 O34 2.4(4) . . . . ?
O35 Hf10 Hf12 O34 69.8(4) . . . . ?
O43 Hf10 Hf12 O34 -139.9(3) . . . . ?
O22 Hf10 Hf12 O34 83.4(5) . . . . ?
Hf11 Hf10 Hf12 O34 126.4(3) . . . . ?
Hf5 Hf10 Hf12 O34 -178.5(3) . . . . ?
Hf4 Hf10 Hf12 O34 -125.6(3) . . . . ?
O5 Hf10 Hf12 O60 89.5(5) . . . . ?
O3 Hf10 Hf12 O60 -166.8(6) . . . . ?
O14 Hf10 Hf12 O60 122.7(13) . . . . ?
O29 Hf10 Hf12 O60 -125.9(5) . . . . ?
O36 Hf10 Hf12 O60 -59.8(5) . . . . ?
O35 Hf10 Hf12 O60 7.6(5) . . . . ?
O43 Hf10 Hf12 O60 157.9(4) . . . . ?
O22 Hf10 Hf12 O60 21.2(5) . . . . ?
Hf11 Hf10 Hf12 O60 64.2(4) . . . . ?
Hf5 Hf10 Hf12 O60 119.3(4) . . . . ?
Hf4 Hf10 Hf12 O60 172.2(4) . . . . ?
O5 Hf10 Hf12 O56 28(2) . . . . ?
O3 Hf10 Hf12 O56 132(2) . . . . ?
O14 Hf10 Hf12 O56 62(2) . . . . ?
O29 Hf10 Hf12 O56 173(2) . . . . ?
O36 Hf10 Hf12 O56 -121(2) . . . . ?
O35 Hf10 Hf12 O56 -53(2) . . . . ?
O43 Hf10 Hf12 O56 97(2) . . . . ?
O22 Hf10 Hf12 O56 -40(2) . . . . ?
Hf11 Hf10 Hf12 O56 3(2) . . . . ?
Hf5 Hf10 Hf12 O56 58(2) . . . . ?
Hf4 Hf10 Hf12 O56 111(2) . . . . ?
O5 Hf10 Hf12 Hf4 -82.7(2) . . . . ?
O3 Hf10 Hf12 Hf4 21.0(5) . . . . ?
O14 Hf10 Hf12 Hf4 -49.5(12) . . . . ?
O29 Hf10 Hf12 Hf4 62.0(2) . . . . ?
O36 Hf10 Hf12 Hf4 128.0(3) . . . . ?
O35 Hf10 Hf12 Hf4 -164.6(3) . . . . ?
O43 Hf10 Hf12 Hf4 -14.3(2) . . . . ?
O22 Hf10 Hf12 Hf4 -151.0(4) . . . . ?
Hf11 Hf10 Hf12 Hf4 -108.03(2) . . . . ?
Hf5 Hf10 Hf12 Hf4 -52.879(17) . . . . ?
O5 Hf10 Hf12 Hf6 -28.0(2) . . . . ?
O3 Hf10 Hf12 Hf6 75.7(5) . . . . ?
O14 Hf10 Hf12 Hf6 5.2(12) . . . . ?
O29 Hf10 Hf12 Hf6 116.7(2) . . . . ?
O36 Hf10 Hf12 Hf6 -177.3(3) . . . . ?
O35 Hf10 Hf12 Hf6 -109.8(3) . . . . ?
O43 Hf10 Hf12 Hf6 40.4(2) . . . . ?
O22 Hf10 Hf12 Hf6 -96.3(4) . . . . ?
Hf11 Hf10 Hf12 Hf6 -53.327(19) . . . . ?
Hf5 Hf10 Hf12 Hf6 1.822(19) . . . . ?
Hf4 Hf10 Hf12 Hf6 54.701(17) . . . . ?
O5 Hf10 Hf12 Hf11 25.3(2) . . . . ?
O3 Hf10 Hf12 Hf11 129.0(5) . . . . ?
O14 Hf10 Hf12 Hf11 58.5(12) . . . . ?
O29 Hf10 Hf12 Hf11 170.0(2) . . . . ?
O36 Hf10 Hf12 Hf11 -124.0(3) . . . . ?
O35 Hf10 Hf12 Hf11 -56.5(3) . . . . ?
O43 Hf10 Hf12 Hf11 93.7(2) . . . . ?
O22 Hf10 Hf12 Hf11 -43.0(4) . . . . ?
Hf5 Hf10 Hf12 Hf11 55.149(17) . . . . ?
Hf4 Hf10 Hf12 Hf11 108.03(2) . . . . ?
O25 Hf4 Hf12 O3 106.0(5) . . . . ?
O4 Hf4 Hf12 O3 -46.5(5) . . . . ?
O33 Hf4 Hf12 O3 -172.0(5) . . . . ?
O20 Hf4 Hf12 O3 95.0(9) . . . . ?
O28 Hf4 Hf12 O3 -102.7(5) . . . . ?
O43 Hf4 Hf12 O3 35.5(5) . . . . ?
O41 Hf4 Hf12 O3 173.7(6) . . . . ?
Hf6 Hf4 Hf12 O3 130.6(5) . . . . ?
Hf5 Hf4 Hf12 O3 75.7(5) . . . . ?
Hf10 Hf4 Hf12 O3 21.1(5) . . . . ?
O25 Hf4 Hf12 O46 -2.8(4) . . . . ?
O3 Hf4 Hf12 O46 -108.8(5) . . . . ?
O4 Hf4 Hf12 O46 -155.3(4) . . . . ?
O33 Hf4 Hf12 O46 79.2(4) . . . . ?
O20 Hf4 Hf12 O46 -13.8(9) . . . . ?
O28 Hf4 Hf12 O46 148.5(4) . . . . ?
O43 Hf4 Hf12 O46 -73.2(3) . . . . ?
O41 Hf4 Hf12 O46 64.9(5) . . . . ?
Hf6 Hf4 Hf12 O46 21.8(3) . . . . ?
Hf5 Hf4 Hf12 O46 -33.1(3) . . . . ?
Hf10 Hf4 Hf12 O46 -87.6(3) . . . . ?
O25 Hf4 Hf12 O45 -153.0(4) . . . . ?
O3 Hf4 Hf12 O45 101.0(5) . . . . ?
O4 Hf4 Hf12 O45 54.5(4) . . . . ?
O33 Hf4 Hf12 O45 -71.0(4) . . . . ?
O20 Hf4 Hf12 O45 -164.0(9) . . . . ?
O28 Hf4 Hf12 O45 -1.7(4) . . . . ?
O43 Hf4 Hf12 O45 136.6(4) . . . . ?
O41 Hf4 Hf12 O45 -85.2(5) . . . . ?
Hf6 Hf4 Hf12 O45 -128.4(3) . . . . ?
Hf5 Hf4 Hf12 O45 176.7(3) . . . . ?
Hf10 Hf4 Hf12 O45 122.2(3) . . . . ?
O25 Hf4 Hf12 O41 -67.8(5) . . . . ?
O3 Hf4 Hf12 O41 -173.7(6) . . . . ?
O4 Hf4 Hf12 O41 139.8(5) . . . . ?
O33 Hf4 Hf12 O41 14.3(5) . . . . ?
O20 Hf4 Hf12 O41 -78.8(9) . . . . ?
O28 Hf4 Hf12 O41 83.6(5) . . . . ?
O43 Hf4 Hf12 O41 -138.2(5) . . . . ?
Hf6 Hf4 Hf12 O41 -43.1(4) . . . . ?
Hf5 Hf4 Hf12 O41 -98.0(4) . . . . ?
Hf10 Hf4 Hf12 O41 -152.6(4) . . . . ?
O25 Hf4 Hf12 O22 65.8(4) . . . . ?
O3 Hf4 Hf12 O22 -40.1(5) . . . . ?
O4 Hf4 Hf12 O22 -86.6(4) . . . . ?
O33 Hf4 Hf12 O22 147.9(4) . . . . ?
O20 Hf4 Hf12 O22 54.8(8) . . . . ?
O28 Hf4 Hf12 O22 -142.8(4) . . . . ?
O43 Hf4 Hf12 O22 -4.6(3) . . . . ?
O41 Hf4 Hf12 O22 133.6(5) . . . . ?
Hf6 Hf4 Hf12 O22 90.5(2) . . . . ?
Hf5 Hf4 Hf12 O22 35.6(2) . . . . ?
Hf10 Hf4 Hf12 O22 -19.0(2) . . . . ?
O25 Hf4 Hf12 O34 141.9(4) . . . . ?
O3 Hf4 Hf12 O34 35.9(5) . . . . ?
O4 Hf4 Hf12 O34 -10.6(4) . . . . ?
O33 Hf4 Hf12 O34 -136.1(4) . . . . ?
O20 Hf4 Hf12 O34 130.9(8) . . . . ?
O28 Hf4 Hf12 O34 -66.8(4) . . . . ?
O43 Hf4 Hf12 O34 71.5(3) . . . . ?
O41 Hf4 Hf12 O34 -150.3(5) . . . . ?
Hf6 Hf4 Hf12 O34 166.5(3) . . . . ?
Hf5 Hf4 Hf12 O34 111.6(3) . . . . ?
Hf10 Hf4 Hf12 O34 57.1(3) . . . . ?
O25 Hf4 Hf12 O60 -31(2) . . . . ?
O3 Hf4 Hf12 O60 -137(2) . . . . ?
O4 Hf4 Hf12 O60 177(2) . . . . ?
O33 Hf4 Hf12 O60 51(2) . . . . ?
O20 Hf4 Hf12 O60 -42(2) . . . . ?
O28 Hf4 Hf12 O60 120(2) . . . . ?
O43 Hf4 Hf12 O60 -101(2) . . . . ?
O41 Hf4 Hf12 O60 37(2) . . . . ?
Hf6 Hf4 Hf12 O60 -6(2) . . . . ?
Hf5 Hf4 Hf12 O60 -61(2) . . . . ?
Hf10 Hf4 Hf12 O60 -116(2) . . . . ?
O25 Hf4 Hf12 O56 -87.1(5) . . . . ?
O3 Hf4 Hf12 O56 166.9(6) . . . . ?
O4 Hf4 Hf12 O56 120.4(5) . . . . ?
O33 Hf4 Hf12 O56 -5.1(5) . . . . ?
O20 Hf4 Hf12 O56 -98.1(9) . . . . ?
O28 Hf4 Hf12 O56 64.2(5) . . . . ?
O43 Hf4 Hf12 O56 -157.6(5) . . . . ?
O41 Hf4 Hf12 O56 -19.4(6) . . . . ?
Hf6 Hf4 Hf12 O56 -62.5(4) . . . . ?
Hf5 Hf4 Hf12 O56 -117.4(4) . . . . ?
Hf10 Hf4 Hf12 O56 -172.0(4) . . . . ?
O25 Hf4 Hf12 Hf10 84.8(3) . . . . ?
O3 Hf4 Hf12 Hf10 -21.1(5) . . . . ?
O4 Hf4 Hf12 Hf10 -67.6(3) . . . . ?
O33 Hf4 Hf12 Hf10 166.9(3) . . . . ?
O20 Hf4 Hf12 Hf10 73.8(8) . . . . ?
O28 Hf4 Hf12 Hf10 -123.8(3) . . . . ?
O43 Hf4 Hf12 Hf10 14.4(2) . . . . ?
O41 Hf4 Hf12 Hf10 152.6(4) . . . . ?
Hf6 Hf4 Hf12 Hf10 109.48(2) . . . . ?
Hf5 Hf4 Hf12 Hf10 54.585(16) . . . . ?
O25 Hf4 Hf12 Hf6 -24.6(3) . . . . ?
O3 Hf4 Hf12 Hf6 -130.6(5) . . . . ?
O4 Hf4 Hf12 Hf6 -177.1(3) . . . . ?
O33 Hf4 Hf12 Hf6 57.4(3) . . . . ?
O20 Hf4 Hf12 Hf6 -35.7(8) . . . . ?
O28 Hf4 Hf12 Hf6 126.7(3) . . . . ?
O43 Hf4 Hf12 Hf6 -95.1(2) . . . . ?
O41 Hf4 Hf12 Hf6 43.1(4) . . . . ?
Hf5 Hf4 Hf12 Hf6 -54.897(18) . . . . ?
Hf10 Hf4 Hf12 Hf6 -109.48(2) . . . . ?
O25 Hf4 Hf12 Hf11 29.8(3) . . . . ?
O3 Hf4 Hf12 Hf11 -76.1(5) . . . . ?
O4 Hf4 Hf12 Hf11 -122.6(3) . . . . ?
O33 Hf4 Hf12 Hf11 111.9(3) . . . . ?
O20 Hf4 Hf12 Hf11 18.8(8) . . . . ?
O28 Hf4 Hf12 Hf11 -178.8(3) . . . . ?
O43 Hf4 Hf12 Hf11 -40.6(2) . . . . ?
O41 Hf4 Hf12 Hf11 97.6(4) . . . . ?
Hf6 Hf4 Hf12 Hf11 54.477(19) . . . . ?
Hf5 Hf4 Hf12 Hf11 -0.420(18) . . . . ?
Hf10 Hf4 Hf12 Hf11 -55.005(16) . . . . ?
O25 Hf6 Hf12 O3 0.4(4) . . . . ?
O46 Hf6 Hf12 O3 112.8(5) . . . . ?
O59 Hf6 Hf12 O3 -78.7(4) . . . . ?
O50 Hf6 Hf12 O3 73.2(4) . . . . ?
O41 Hf6 Hf12 O3 -73.4(5) . . . . ?
O61 Hf6 Hf12 O3 21.8(12) . . . . ?
O64 Hf6 Hf12 O3 155.7(5) . . . . ?
O63 Hf6 Hf12 O3 -152.8(5) . . . . ?
Hf4 Hf6 Hf12 O3 -24.5(2) . . . . ?
Hf5 Hf6 Hf12 O3 30.3(2) . . . . ?
Hf11 Hf6 Hf12 O3 85.2(2) . . . . ?
O25 Hf6 Hf12 O46 -112.4(6) . . . . ?
O59 Hf6 Hf12 O46 168.5(6) . . . . ?
O50 Hf6 Hf12 O46 -39.6(6) . . . . ?
O41 Hf6 Hf12 O46 173.8(6) . . . . ?
O61 Hf6 Hf12 O46 -91.0(12) . . . . ?
O64 Hf6 Hf12 O46 42.9(7) . . . . ?
O63 Hf6 Hf12 O46 94.4(6) . . . . ?
Hf4 Hf6 Hf12 O46 -137.3(5) . . . . ?
Hf5 Hf6 Hf12 O46 -82.5(5) . . . . ?
Hf11 Hf6 Hf12 O46 -27.6(5) . . . . ?
O25 Hf6 Hf12 O45 80.1(4) . . . . ?
O46 Hf6 Hf12 O45 -167.5(6) . . . . ?
O59 Hf6 Hf12 O45 1.0(4) . . . . ?
O50 Hf6 Hf12 O45 152.9(4) . . . . ?
O41 Hf6 Hf12 O45 6.3(5) . . . . ?
O61 Hf6 Hf12 O45 101.5(12) . . . . ?
O64 Hf6 Hf12 O45 -124.6(6) . . . . ?
O63 Hf6 Hf12 O45 -73.1(5) . . . . ?
Hf4 Hf6 Hf12 O45 55.2(3) . . . . ?
Hf5 Hf6 Hf12 O45 110.0(3) . . . . ?
Hf11 Hf6 Hf12 O45 164.9(3) . . . . ?
O25 Hf6 Hf12 O41 73.8(5) . . . . ?
O46 Hf6 Hf12 O41 -173.8(6) . . . . ?
O59 Hf6 Hf12 O41 -5.3(5) . . . . ?
O50 Hf6 Hf12 O41 146.6(5) . . . . ?
O61 Hf6 Hf12 O41 95.2(12) . . . . ?
O64 Hf6 Hf12 O41 -130.9(6) . . . . ?
O63 Hf6 Hf12 O41 -79.4(6) . . . . ?
Hf4 Hf6 Hf12 O41 48.9(4) . . . . ?
Hf5 Hf6 Hf12 O41 103.7(4) . . . . ?
Hf11 Hf6 Hf12 O41 158.6(4) . . . . ?
O25 Hf6 Hf12 O22 -73.2(3) . . . . ?
O46 Hf6 Hf12 O22 39.3(5) . . . . ?
O59 Hf6 Hf12 O22 -152.2(4) . . . . ?
O50 Hf6 Hf12 O22 -0.3(4) . . . . ?
O41 Hf6 Hf12 O22 -147.0(5) . . . . ?
O61 Hf6 Hf12 O22 -51.7(12) . . . . ?
O64 Hf6 Hf12 O22 82.2(5) . . . . ?
O63 Hf6 Hf12 O22 133.6(5) . . . . ?
Hf4 Hf6 Hf12 O22 -98.1(2) . . . . ?
Hf5 Hf6 Hf12 O22 -43.2(2) . . . . ?
Hf11 Hf6 Hf12 O22 11.7(2) . . . . ?
O25 Hf6 Hf12 O34 -32.9(10) . . . . ?
O46 Hf6 Hf12 O34 79.5(11) . . . . ?
O59 Hf6 Hf12 O34 -112.0(10) . . . . ?
O50 Hf6 Hf12 O34 39.9(10) . . . . ?
O41 Hf6 Hf12 O34 -106.7(11) . . . . ?
O61 Hf6 Hf12 O34 -11.5(15) . . . . ?
O64 Hf6 Hf12 O34 122.4(11) . . . . ?
O63 Hf6 Hf12 O34 173.9(11) . . . . ?
Hf4 Hf6 Hf12 O34 -57.8(10) . . . . ?
Hf5 Hf6 Hf12 O34 -3.0(10) . . . . ?
Hf11 Hf6 Hf12 O34 51.9(10) . . . . ?
O25 Hf6 Hf12 O60 -156.0(4) . . . . ?
O46 Hf6 Hf12 O60 -43.5(6) . . . . ?
O59 Hf6 Hf12 O60 125.0(4) . . . . ?
O50 Hf6 Hf12 O60 -83.1(4) . . . . ?
O41 Hf6 Hf12 O60 130.2(5) . . . . ?
O61 Hf6 Hf12 O60 -134.5(12) . . . . ?
O64 Hf6 Hf12 O60 -0.6(6) . . . . ?
O63 Hf6 Hf12 O60 50.8(5) . . . . ?
Hf4 Hf6 Hf12 O60 179.1(3) . . . . ?
Hf5 Hf6 Hf12 O60 -126.0(3) . . . . ?
Hf11 Hf6 Hf12 O60 -71.1(3) . . . . ?
O25 Hf6 Hf12 O56 154.4(4) . . . . ?
O46 Hf6 Hf12 O56 -93.1(6) . . . . ?
O59 Hf6 Hf12 O56 75.4(4) . . . . ?
O50 Hf6 Hf12 O56 -132.7(4) . . . . ?
O41 Hf6 Hf12 O56 80.6(5) . . . . ?
O61 Hf6 Hf12 O56 175.9(12) . . . . ?
O64 Hf6 Hf12 O56 -50.2(6) . . . . ?
O63 Hf6 Hf12 O56 1.2(5) . . . . ?
Hf4 Hf6 Hf12 O56 129.5(3) . . . . ?
Hf5 Hf6 Hf12 O56 -175.6(3) . . . . ?
Hf11 Hf6 Hf12 O56 -120.7(3) . . . . ?
O25 Hf6 Hf12 Hf10 -31.8(3) . . . . ?
O46 Hf6 Hf12 Hf10 80.6(5) . . . . ?
O59 Hf6 Hf12 Hf10 -110.9(3) . . . . ?
O50 Hf6 Hf12 Hf10 41.0(3) . . . . ?
O41 Hf6 Hf12 Hf10 -105.6(4) . . . . ?
O61 Hf6 Hf12 Hf10 -10.4(11) . . . . ?
O64 Hf6 Hf12 Hf10 123.6(5) . . . . ?
O63 Hf6 Hf12 Hf10 175.0(4) . . . . ?
Hf4 Hf6 Hf12 Hf10 -56.699(17) . . . . ?
Hf5 Hf6 Hf12 Hf10 -1.861(19) . . . . ?
Hf11 Hf6 Hf12 Hf10 53.043(17) . . . . ?
O25 Hf6 Hf12 Hf4 24.9(3) . . . . ?
O46 Hf6 Hf12 Hf4 137.3(5) . . . . ?
O59 Hf6 Hf12 Hf4 -54.2(3) . . . . ?
O50 Hf6 Hf12 Hf4 97.7(3) . . . . ?
O41 Hf6 Hf12 Hf4 -48.9(4) . . . . ?
O61 Hf6 Hf12 Hf4 46.3(11) . . . . ?
O64 Hf6 Hf12 Hf4 -179.8(5) . . . . ?
O63 Hf6 Hf12 Hf4 -128.3(4) . . . . ?
Hf5 Hf6 Hf12 Hf4 54.838(17) . . . . ?
Hf11 Hf6 Hf12 Hf4 109.74(2) . . . . ?
O25 Hf6 Hf12 Hf11 -84.8(3) . . . . ?
O46 Hf6 Hf12 Hf11 27.6(5) . . . . ?
O59 Hf6 Hf12 Hf11 -163.9(3) . . . . ?
O50 Hf6 Hf12 Hf11 -12.0(3) . . . . ?
O41 Hf6 Hf12 Hf11 -158.6(4) . . . . ?
O61 Hf6 Hf12 Hf11 -63.4(11) . . . . ?
O64 Hf6 Hf12 Hf11 70.5(5) . . . . ?
O63 Hf6 Hf12 Hf11 122.0(4) . . . . ?
Hf4 Hf6 Hf12 Hf11 -109.74(2) . . . . ?
Hf5 Hf6 Hf12 Hf11 -54.904(18) . . . . ?
O5 Hf11 Hf12 O3 -0.3(4) . . . . ?
O46 Hf11 Hf12 O3 -114.5(5) . . . . ?
O50 Hf11 Hf12 O3 -74.5(4) . . . . ?
O22 Hf11 Hf12 O3 73.8(5) . . . . ?
O47 Hf11 Hf12 O3 80.8(4) . . . . ?
O58 Hf11 Hf12 O3 -28.2(11) . . . . ?
O62 Hf11 Hf12 O3 -158.5(4) . . . . ?
O30 Hf11 Hf12 O3 152.7(4) . . . . ?
Hf10 Hf11 Hf12 O3 25.3(2) . . . . ?
Hf5 Hf11 Hf12 O3 -31.7(2) . . . . ?
Hf6 Hf11 Hf12 O3 -86.7(2) . . . . ?
O5 Hf11 Hf12 O46 114.2(5) . . . . ?
O50 Hf11 Hf12 O46 40.0(6) . . . . ?
O22 Hf11 Hf12 O46 -171.7(6) . . . . ?
O47 Hf11 Hf12 O46 -164.7(6) . . . . ?
O58 Hf11 Hf12 O46 86.3(12) . . . . ?
O62 Hf11 Hf12 O46 -44.0(6) . . . . ?
O30 Hf11 Hf12 O46 -92.8(6) . . . . ?
Hf10 Hf11 Hf12 O46 139.8(5) . . . . ?
Hf5 Hf11 Hf12 O46 82.8(5) . . . . ?
Hf6 Hf11 Hf12 O46 27.8(5) . . . . ?
O5 Hf11 Hf12 O45 21.5(11) . . . . ?
O46 Hf11 Hf12 O45 -92.8(12) . . . . ?
O50 Hf11 Hf12 O45 -52.8(11) . . . . ?
O22 Hf11 Hf12 O45 95.6(11) . . . . ?
O47 Hf11 Hf12 O45 102.5(11) . . . . ?
O58 Hf11 Hf12 O45 -6.5(16) . . . . ?
O62 Hf11 Hf12 O45 -136.7(11) . . . . ?
O30 Hf11 Hf12 O45 174.4(11) . . . . ?
Hf10 Hf11 Hf12 O45 47.1(11) . . . . ?
Hf5 Hf11 Hf12 O45 -9.9(11) . . . . ?
Hf6 Hf11 Hf12 O45 -64.9(11) . . . . ?
O5 Hf11 Hf12 O41 73.6(4) . . . . ?
O46 Hf11 Hf12 O41 -40.7(5) . . . . ?
O50 Hf11 Hf12 O41 -0.7(4) . . . . ?
O22 Hf11 Hf12 O41 147.6(5) . . . . ?
O47 Hf11 Hf12 O41 154.6(4) . . . . ?
O58 Hf11 Hf12 O41 45.6(11) . . . . ?
O62 Hf11 Hf12 O41 -84.7(4) . . . . ?
O30 Hf11 Hf12 O41 -133.5(4) . . . . ?
Hf10 Hf11 Hf12 O41 99.2(3) . . . . ?
Hf5 Hf11 Hf12 O41 42.2(3) . . . . ?
Hf6 Hf11 Hf12 O41 -12.8(3) . . . . ?
O5 Hf11 Hf12 O22 -74.1(5) . . . . ?
O46 Hf11 Hf12 O22 171.7(6) . . . . ?
O50 Hf11 Hf12 O22 -148.3(5) . . . . ?
O47 Hf11 Hf12 O22 6.9(5) . . . . ?
O58 Hf11 Hf12 O22 -102.1(12) . . . . ?
O62 Hf11 Hf12 O22 127.7(5) . . . . ?
O30 Hf11 Hf12 O22 78.9(5) . . . . ?
Hf10 Hf11 Hf12 O22 -48.5(4) . . . . ?
Hf5 Hf11 Hf12 O22 -105.5(4) . . . . ?
Hf6 Hf11 Hf12 O22 -160.5(4) . . . . ?
O5 Hf11 Hf12 O34 -81.2(4) . . . . ?
O46 Hf11 Hf12 O34 164.6(6) . . . . ?
O50 Hf11 Hf12 O34 -155.5(4) . . . . ?
O22 Hf11 Hf12 O34 -7.1(5) . . . . ?
O47 Hf11 Hf12 O34 -0.2(4) . . . . ?
O58 Hf11 Hf12 O34 -109.2(11) . . . . ?
O62 Hf11 Hf12 O34 120.6(4) . . . . ?
O30 Hf11 Hf12 O34 71.7(4) . . . . ?
Hf10 Hf11 Hf12 O34 -55.6(3) . . . . ?
Hf5 Hf11 Hf12 O34 -112.6(3) . . . . ?
Hf6 Hf11 Hf12 O34 -167.6(3) . . . . ?
O5 Hf11 Hf12 O60 -154.7(4) . . . . ?
O46 Hf11 Hf12 O60 91.1(6) . . . . ?
O50 Hf11 Hf12 O60 131.1(4) . . . . ?
O22 Hf11 Hf12 O60 -80.6(5) . . . . ?
O47 Hf11 Hf12 O60 -73.7(4) . . . . ?
O58 Hf11 Hf12 O60 177.3(11) . . . . ?
O62 Hf11 Hf12 O60 47.1(4) . . . . ?
O30 Hf11 Hf12 O60 -1.7(4) . . . . ?
Hf10 Hf11 Hf12 O60 -129.1(3) . . . . ?
Hf5 Hf11 Hf12 O60 173.9(3) . . . . ?
Hf6 Hf11 Hf12 O60 118.9(3) . . . . ?
O5 Hf11 Hf12 O56 154.8(4) . . . . ?
O46 Hf11 Hf12 O56 40.6(6) . . . . ?
O50 Hf11 Hf12 O56 80.6(4) . . . . ?
O22 Hf11 Hf12 O56 -131.1(5) . . . . ?
O47 Hf11 Hf12 O56 -124.1(4) . . . . ?
O58 Hf11 Hf12 O56 126.9(11) . . . . ?
O62 Hf11 Hf12 O56 -3.4(4) . . . . ?
O30 Hf11 Hf12 O56 -52.2(4) . . . . ?
Hf10 Hf11 Hf12 O56 -179.6(3) . . . . ?
Hf5 Hf11 Hf12 O56 123.4(3) . . . . ?
Hf6 Hf11 Hf12 O56 68.5(3) . . . . ?
O5 Hf11 Hf12 Hf10 -25.6(3) . . . . ?
O46 Hf11 Hf12 Hf10 -139.8(5) . . . . ?
O50 Hf11 Hf12 Hf10 -99.9(3) . . . . ?
O22 Hf11 Hf12 Hf10 48.5(4) . . . . ?
O47 Hf11 Hf12 Hf10 55.4(3) . . . . ?
O58 Hf11 Hf12 Hf10 -53.6(11) . . . . ?
O62 Hf11 Hf12 Hf10 176.2(3) . . . . ?
O30 Hf11 Hf12 Hf10 127.3(3) . . . . ?
Hf5 Hf11 Hf12 Hf10 -57.016(17) . . . . ?
Hf6 Hf11 Hf12 Hf10 -111.98(2) . . . . ?
O5 Hf11 Hf12 Hf4 31.8(3) . . . . ?
O46 Hf11 Hf12 Hf4 -82.4(5) . . . . ?
O50 Hf11 Hf12 Hf4 -42.4(3) . . . . ?
O22 Hf11 Hf12 Hf4 105.9(4) . . . . ?
O47 Hf11 Hf12 Hf4 112.9(3) . . . . ?
O58 Hf11 Hf12 Hf4 3.9(11) . . . . ?
O62 Hf11 Hf12 Hf4 -126.4(3) . . . . ?
O30 Hf11 Hf12 Hf4 -175.2(3) . . . . ?
Hf10 Hf11 Hf12 Hf4 57.436(17) . . . . ?
Hf5 Hf11 Hf12 Hf4 0.420(18) . . . . ?
Hf6 Hf11 Hf12 Hf4 -54.548(17) . . . . ?
O5 Hf11 Hf12 Hf6 86.4(3) . . . . ?
O46 Hf11 Hf12 Hf6 -27.8(5) . . . . ?
O50 Hf11 Hf12 Hf6 12.1(3) . . . . ?
O22 Hf11 Hf12 Hf6 160.5(4) . . . . ?
O47 Hf11 Hf12 Hf6 167.4(3) . . . . ?
O58 Hf11 Hf12 Hf6 58.4(11) . . . . ?
O62 Hf11 Hf12 Hf6 -71.8(3) . . . . ?
O30 Hf11 Hf12 Hf6 -120.7(3) . . . . ?
Hf10 Hf11 Hf12 Hf6 111.98(2) . . . . ?
Hf5 Hf11 Hf12 Hf6 54.968(17) . . . . ?
O10 Hf8 O1 Hf9 72.1(5) . . . . ?
O37 Hf8 O1 Hf9 139.6(5) . . . . ?
O18 Hf8 O1 Hf9 4.8(4) . . . . ?
O16 Hf8 O1 Hf9 -143.3(5) . . . . ?
O15 Hf8 O1 Hf9 -69.1(4) . . . . ?
O52 Hf8 O1 Hf9 174.0(7) . . . . ?
O48 Hf8 O1 Hf9 -25.2(10) . . . . ?
Hf2 Hf8 O1 Hf9 143.8(7) . . . . ?
Hf3 Hf8 O1 Hf9 102.5(4) . . . . ?
Hf7 Hf8 O1 Hf9 42.1(3) . . . . ?
O10 Hf8 O1 Hf2 -71.8(4) . . . . ?
O37 Hf8 O1 Hf2 -4.2(4) . . . . ?
O18 Hf8 O1 Hf2 -139.0(5) . . . . ?
O16 Hf8 O1 Hf2 72.8(4) . . . . ?
O15 Hf8 O1 Hf2 147.1(5) . . . . ?
O52 Hf8 O1 Hf2 30.2(10) . . . . ?
O48 Hf8 O1 Hf2 -169.0(6) . . . . ?
Hf9 Hf8 O1 Hf2 -143.8(7) . . . . ?
Hf3 Hf8 O1 Hf2 -41.3(3) . . . . ?
Hf7 Hf8 O1 Hf2 -101.7(4) . . . . ?
O12 Hf9 O1 Hf8 -74.4(4) . . . . ?
O7 Hf9 O1 Hf8 67.2(4) . . . . ?
O13 Hf9 O1 Hf8 142.5(4) . . . . ?
O9 Hf9 O1 Hf8 -163.7(4) . . . . ?
O24 Hf9 O1 Hf8 9.0(8) . . . . ?
O19 Hf9 O1 Hf8 -140.7(5) . . . . ?
O18 Hf9 O1 Hf8 -4.6(4) . . . . ?
Hf7 Hf9 O1 Hf8 -42.8(4) . . . . ?
Hf2 Hf9 O1 Hf8 -142.2(7) . . . . ?
Hf1 Hf9 O1 Hf8 -102.7(4) . . . . ?
O12 Hf9 O1 Hf2 67.8(5) . . . . ?
O7 Hf9 O1 Hf2 -150.6(5) . . . . ?
O13 Hf9 O1 Hf2 -75.2(5) . . . . ?
O9 Hf9 O1 Hf2 -21.5(8) . . . . ?
O24 Hf9 O1 Hf2 151.2(4) . . . . ?
O19 Hf9 O1 Hf2 1.5(4) . . . . ?
O18 Hf9 O1 Hf2 137.6(5) . . . . ?
Hf8 Hf9 O1 Hf2 142.2(7) . . . . ?
Hf7 Hf9 O1 Hf2 99.4(4) . . . . ?
Hf1 Hf9 O1 Hf2 39.6(4) . . . . ?
O2 Hf2 O1 Hf8 71.8(4) . . . . ?
O26 Hf2 O1 Hf8 -143.0(4) . . . . ?
O27 Hf2 O1 Hf8 -71.0(4) . . . . ?
O17 Hf2 O1 Hf8 147.5(5) . . . . ?
O11 Hf2 O1 Hf8 -12.0(7) . . . . ?
O19 Hf2 O1 Hf8 140.8(5) . . . . ?
O37 Hf2 O1 Hf8 4.0(4) . . . . ?
Hf3 Hf2 O1 Hf8 41.6(3) . . . . ?
Hf1 Hf2 O1 Hf8 101.8(4) . . . . ?
Hf9 Hf2 O1 Hf8 142.3(7) . . . . ?
O2 Hf2 O1 Hf9 -70.5(5) . . . . ?
O26 Hf2 O1 Hf9 74.7(5) . . . . ?
O27 Hf2 O1 Hf9 146.7(5) . . . . ?
O17 Hf2 O1 Hf9 5.2(8) . . . . ?
O11 Hf2 O1 Hf9 -154.3(4) . . . . ?
O19 Hf2 O1 Hf9 -1.5(4) . . . . ?
O37 Hf2 O1 Hf9 -138.3(5) . . . . ?
Hf8 Hf2 O1 Hf9 -142.3(7) . . . . ?
Hf3 Hf2 O1 Hf9 -100.7(4) . . . . ?
Hf1 Hf2 O1 Hf9 -40.4(4) . . . . ?
O10 Hf3 O2 Hf1 -75.6(5) . . . . ?
O37 Hf3 O2 Hf1 -143.7(5) . . . . ?
O40 Hf3 O2 Hf1 141.2(5) . . . . ?
O31 Hf3 O2 Hf1 -7.5(4) . . . . ?
O44 Hf3 O2 Hf1 67.4(5) . . . . ?
O49 Hf3 O2 Hf1 15.2(10) . . . . ?
O54 Hf3 O2 Hf1 -171.6(7) . . . . ?
Hf2 Hf3 O2 Hf1 -150.8(8) . . . . ?
Hf8 Hf3 O2 Hf1 -106.1(4) . . . . ?
Hf7 Hf3 O2 Hf1 -44.9(4) . . . . ?
O10 Hf3 O2 Hf2 75.2(5) . . . . ?
O37 Hf3 O2 Hf2 7.1(4) . . . . ?
O40 Hf3 O2 Hf2 -68.0(5) . . . . ?
O31 Hf3 O2 Hf2 143.3(5) . . . . ?
O44 Hf3 O2 Hf2 -141.8(5) . . . . ?
O49 Hf3 O2 Hf2 166.0(6) . . . . ?
O54 Hf3 O2 Hf2 -20.8(11) . . . . ?
Hf1 Hf3 O2 Hf2 150.8(8) . . . . ?
Hf8 Hf3 O2 Hf2 44.7(4) . . . . ?
Hf7 Hf3 O2 Hf2 105.8(4) . . . . ?
O12 Hf1 O2 Hf3 76.0(5) . . . . ?
O6 Hf1 O2 Hf3 178.7(4) . . . . ?
O55 Hf1 O2 Hf3 -65.5(5) . . . . ?
O21 Hf1 O2 Hf3 -1.3(8) . . . . ?
O8 Hf1 O2 Hf3 -138.0(5) . . . . ?
O19 Hf1 O2 Hf3 143.6(5) . . . . ?
O31 Hf1 O2 Hf3 7.2(4) . . . . ?
Hf7 Hf1 O2 Hf3 45.2(4) . . . . ?
Hf2 Hf1 O2 Hf3 150.7(8) . . . . ?
Hf9 Hf1 O2 Hf3 104.7(4) . . . . ?
O12 Hf1 O2 Hf2 -74.7(5) . . . . ?
O6 Hf1 O2 Hf2 28.0(8) . . . . ?
O55 Hf1 O2 Hf2 143.7(5) . . . . ?
O21 Hf1 O2 Hf2 -152.0(5) . . . . ?
O8 Hf1 O2 Hf2 71.3(5) . . . . ?
O19 Hf1 O2 Hf2 -7.2(4) . . . . ?
O31 Hf1 O2 Hf2 -143.6(5) . . . . ?
Hf3 Hf1 O2 Hf2 -150.7(8) . . . . ?
Hf7 Hf1 O2 Hf2 -105.5(4) . . . . ?
Hf9 Hf1 O2 Hf2 -46.0(4) . . . . ?
O1 Hf2 O2 Hf3 -75.9(5) . . . . ?
O26 Hf2 O2 Hf3 -178.2(4) . . . . ?
O27 Hf2 O2 Hf3 1.5(8) . . . . ?
O17 Hf2 O2 Hf3 137.4(5) . . . . ?
O11 Hf2 O2 Hf3 65.0(5) . . . . ?
O19 Hf2 O2 Hf3 -143.6(5) . . . . ?
O37 Hf2 O2 Hf3 -6.7(4) . . . . ?
Hf8 Hf2 O2 Hf3 -45.1(4) . . . . ?
Hf1 Hf2 O2 Hf3 -150.7(8) . . . . ?
Hf9 Hf2 O2 Hf3 -104.6(4) . . . . ?
O1 Hf2 O2 Hf1 74.9(5) . . . . ?
O26 Hf2 O2 Hf1 -27.5(8) . . . . ?
O27 Hf2 O2 Hf1 152.3(4) . . . . ?
O17 Hf2 O2 Hf1 -71.8(5) . . . . ?
O11 Hf2 O2 Hf1 -144.3(5) . . . . ?
O19 Hf2 O2 Hf1 7.2(4) . . . . ?
O37 Hf2 O2 Hf1 144.0(5) . . . . ?
Hf8 Hf2 O2 Hf1 105.6(4) . . . . ?
Hf3 Hf2 O2 Hf1 150.7(8) . . . . ?
Hf9 Hf2 O2 Hf1 46.1(4) . . . . ?
O46 Hf12 O3 Hf10 -72.3(5) . . . . ?
O45 Hf12 O3 Hf10 143.2(5) . . . . ?
O41 Hf12 O3 Hf10 -139.8(5) . . . . ?
O22 Hf12 O3 Hf10 -5.5(4) . . . . ?
O34 Hf12 O3 Hf10 69.1(5) . . . . ?
O60 Hf12 O3 Hf10 24.8(11) . . . . ?
O56 Hf12 O3 Hf10 -168.4(8) . . . . ?
Hf4 Hf12 O3 Hf10 -144.2(7) . . . . ?
Hf6 Hf12 O3 Hf10 -102.8(4) . . . . ?
Hf11 Hf12 O3 Hf10 -42.4(4) . . . . ?
O46 Hf12 O3 Hf4 71.9(5) . . . . ?
O45 Hf12 O3 Hf4 -72.6(5) . . . . ?
O41 Hf12 O3 Hf4 4.3(4) . . . . ?
O22 Hf12 O3 Hf4 138.7(5) . . . . ?
O34 Hf12 O3 Hf4 -146.7(5) . . . . ?
O60 Hf12 O3 Hf4 169.0(7) . . . . ?
O56 Hf12 O3 Hf4 -24.2(11) . . . . ?
Hf10 Hf12 O3 Hf4 144.2(7) . . . . ?
Hf6 Hf12 O3 Hf4 41.4(4) . . . . ?
Hf11 Hf12 O3 Hf4 101.7(4) . . . . ?
O5 Hf10 O3 Hf12 74.8(5) . . . . ?
O14 Hf10 O3 Hf12 163.7(4) . . . . ?
O29 Hf10 O3 Hf12 -142.7(5) . . . . ?
O36 Hf10 O3 Hf12 -67.5(5) . . . . ?
O35 Hf10 O3 Hf12 -8.6(8) . . . . ?
O43 Hf10 O3 Hf12 141.7(5) . . . . ?
O22 Hf10 O3 Hf12 5.3(4) . . . . ?
Hf11 Hf10 O3 Hf12 43.2(4) . . . . ?
Hf5 Hf10 O3 Hf12 103.3(4) . . . . ?
Hf4 Hf10 O3 Hf12 142.0(8) . . . . ?
O5 Hf10 O3 Hf4 -67.2(5) . . . . ?
O14 Hf10 O3 Hf4 21.7(8) . . . . ?
O29 Hf10 O3 Hf4 75.4(5) . . . . ?
O36 Hf10 O3 Hf4 150.6(5) . . . . ?
O35 Hf10 O3 Hf4 -150.6(5) . . . . ?
O43 Hf10 O3 Hf4 -0.3(4) . . . . ?
O22 Hf10 O3 Hf4 -136.7(6) . . . . ?
Hf12 Hf10 O3 Hf4 -142.0(8) . . . . ?
Hf11 Hf10 O3 Hf4 -98.8(4) . . . . ?
Hf5 Hf10 O3 Hf4 -38.7(4) . . . . ?
O25 Hf4 O3 Hf12 -72.0(5) . . . . ?
O4 Hf4 O3 Hf12 141.2(4) . . . . ?
O33 Hf4 O3 Hf12 12.2(8) . . . . ?
O20 Hf4 O3 Hf12 -148.8(5) . . . . ?
O28 Hf4 O3 Hf12 70.2(5) . . . . ?
O43 Hf4 O3 Hf12 -141.5(5) . . . . ?
O41 Hf4 O3 Hf12 -4.1(4) . . . . ?
Hf6 Hf4 O3 Hf12 -41.7(4) . . . . ?
Hf5 Hf4 O3 Hf12 -102.3(4) . . . . ?
Hf10 Hf4 O3 Hf12 -141.8(8) . . . . ?
O25 Hf4 O3 Hf10 69.8(5) . . . . ?
O4 Hf4 O3 Hf10 -77.0(5) . . . . ?
O33 Hf4 O3 Hf10 154.0(5) . . . . ?
O20 Hf4 O3 Hf10 -7.0(9) . . . . ?
O28 Hf4 O3 Hf10 -148.0(5) . . . . ?
O43 Hf4 O3 Hf10 0.3(4) . . . . ?
O41 Hf4 O3 Hf10 137.7(6) . . . . ?
Hf12 Hf4 O3 Hf10 141.8(8) . . . . ?
Hf6 Hf4 O3 Hf10 100.1(4) . . . . ?
Hf5 Hf4 O3 Hf10 39.5(4) . . . . ?
O25 Hf4 O4 C67 6.9(16) . . . . ?
O3 Hf4 O4 C67 109.2(13) . . . . ?
O33 Hf4 O4 C67 -100.9(13) . . . . ?
O20 Hf4 O4 C67 -36.4(12) . . . . ?
O28 Hf4 O4 C67 -171.2(13) . . . . ?
O43 Hf4 O4 C67 42.3(12) . . . . ?
O41 Hf4 O4 C67 175.5(11) . . . . ?
Hf12 Hf4 O4 C67 132.3(12) . . . . ?
Hf6 Hf4 O4 C67 12(6) . . . . ?
Hf5 Hf4 O4 C67 24.0(13) . . . . ?
Hf10 Hf4 O4 C67 80.2(12) . . . . ?
O46 Hf11 O5 Hf10 73.4(5) . . . . ?
O50 Hf11 O5 Hf10 141.3(5) . . . . ?
O22 Hf11 O5 Hf10 6.1(4) . . . . ?
O47 Hf11 O5 Hf10 -70.0(5) . . . . ?
O58 Hf11 O5 Hf10 -143.9(5) . . . . ?
O62 Hf11 O5 Hf10 173.8(8) . . . . ?
O30 Hf11 O5 Hf10 -18.1(10) . . . . ?
Hf5 Hf11 O5 Hf10 146.1(7) . . . . ?
Hf6 Hf11 O5 Hf10 104.0(4) . . . . ?
Hf12 Hf11 O5 Hf10 43.5(4) . . . . ?
O46 Hf11 O5 Hf5 -72.8(5) . . . . ?
O50 Hf11 O5 Hf5 -4.9(5) . . . . ?
O22 Hf11 O5 Hf5 -140.0(5) . . . . ?
O47 Hf11 O5 Hf5 143.9(5) . . . . ?
O58 Hf11 O5 Hf5 70.0(5) . . . . ?
O62 Hf11 O5 Hf5 27.6(12) . . . . ?
O30 Hf11 O5 Hf5 -164.2(6) . . . . ?
Hf10 Hf11 O5 Hf5 -146.1(7) . . . . ?
Hf6 Hf11 O5 Hf5 -42.1(4) . . . . ?
Hf12 Hf11 O5 Hf5 -102.7(4) . . . . ?
O3 Hf10 O5 Hf11 -76.1(5) . . . . ?
O14 Hf10 O5 Hf11 141.4(5) . . . . ?
O29 Hf10 O5 Hf11 -162.7(4) . . . . ?
O36 Hf10 O5 Hf11 9.1(8) . . . . ?
O35 Hf10 O5 Hf11 66.4(4) . . . . ?
O43 Hf10 O5 Hf11 -142.2(5) . . . . ?
O22 Hf10 O5 Hf11 -5.9(4) . . . . ?
Hf12 Hf10 O5 Hf11 -44.3(4) . . . . ?
Hf5 Hf10 O5 Hf11 -144.9(8) . . . . ?
Hf4 Hf10 O5 Hf11 -103.9(4) . . . . ?
O3 Hf10 O5 Hf5 68.8(5) . . . . ?
O14 Hf10 O5 Hf5 -73.7(5) . . . . ?
O29 Hf10 O5 Hf5 -17.8(8) . . . . ?
O36 Hf10 O5 Hf5 154.0(4) . . . . ?
O35 Hf10 O5 Hf5 -148.8(5) . . . . ?
O43 Hf10 O5 Hf5 2.7(4) . . . . ?
O22 Hf10 O5 Hf5 139.0(6) . . . . ?
Hf12 Hf10 O5 Hf5 100.6(4) . . . . ?
Hf11 Hf10 O5 Hf5 144.9(8) . . . . ?
Hf4 Hf10 O5 Hf5 41.0(4) . . . . ?
O25 Hf5 O5 Hf11 72.1(5) . . . . ?
O57 Hf5 O5 Hf11 -10.8(8) . . . . ?
O23 Hf5 O5 Hf11 -141.6(4) . . . . ?
O53 Hf5 O5 Hf11 -69.6(5) . . . . ?
O32 Hf5 O5 Hf11 147.1(5) . . . . ?
O43 Hf5 O5 Hf11 141.8(5) . . . . ?
O50 Hf5 O5 Hf11 4.5(4) . . . . ?
Hf4 Hf5 O5 Hf11 102.5(4) . . . . ?
Hf6 Hf5 O5 Hf11 42.2(4) . . . . ?
Hf10 Hf5 O5 Hf11 144.5(8) . . . . ?
O25 Hf5 O5 Hf10 -72.4(5) . . . . ?
O57 Hf5 O5 Hf10 -155.3(5) . . . . ?
O23 Hf5 O5 Hf10 74.0(5) . . . . ?
O53 Hf5 O5 Hf10 145.9(5) . . . . ?
O32 Hf5 O5 Hf10 2.7(9) . . . . ?
O43 Hf5 O5 Hf10 -2.7(4) . . . . ?
O50 Hf5 O5 Hf10 -139.9(6) . . . . ?
Hf11 Hf5 O5 Hf10 -144.5(8) . . . . ?
Hf4 Hf5 O5 Hf10 -42.0(4) . . . . ?
Hf6 Hf5 O5 Hf10 -102.3(4) . . . . ?
O2 Hf1 O6 C34 14.2(15) . . . 3_666 ?
O12 Hf1 O6 C34 114.9(12) . . . 3_666 ?
O55 Hf1 O6 C34 -95.5(12) . . . 3_666 ?
O21 Hf1 O6 C34 -165.8(12) . . . 3_666 ?
O8 Hf1 O6 C34 -31.1(12) . . . 3_666 ?
O19 Hf1 O6 C34 47.7(12) . . . 3_666 ?
O31 Hf1 O6 C34 -179.4(10) . . . 3_666 ?
Hf3 Hf1 O6 C34 25(5) . . . 3_666 ?
Hf7 Hf1 O6 C34 137.5(11) . . . 3_666 ?
Hf2 Hf1 O6 C34 29.9(12) . . . 3_666 ?
Hf9 Hf1 O6 C34 85.8(12) . . . 3_666 ?
O1 Hf9 O7 C19 -31.1(12) . . . . ?
O12 Hf9 O7 C19 56.6(14) . . . . ?
O13 Hf9 O7 C19 -119.1(12) . . . . ?
O9 Hf9 O7 C19 -179.6(11) . . . . ?
O24 Hf9 O7 C19 116.2(12) . . . . ?
O19 Hf9 O7 C19 -77.7(13) . . . . ?
O18 Hf9 O7 C19 40.6(11) . . . . ?
Hf8 Hf9 O7 C19 -0.3(11) . . . . ?
Hf7 Hf9 O7 C19 50.6(12) . . . . ?
Hf2 Hf9 O7 C19 -46.8(12) . . . . ?
Hf1 Hf9 O7 C19 6.1(18) . . . . ?
O2 Hf1 O8 C28 -30.4(11) . . . . ?
O12 Hf1 O8 C28 48.4(14) . . . . ?
O6 Hf1 O8 C28 125.6(12) . . . . ?
O55 Hf1 O8 C28 -119.2(12) . . . . ?
O21 Hf1 O8 C28 -179.5(11) . . . . ?
O19 Hf1 O8 C28 41.8(11) . . . . ?
O31 Hf1 O8 C28 -80.5(12) . . . . ?
Hf3 Hf1 O8 C28 -51.3(11) . . . . ?
Hf7 Hf1 O8 C28 -19.8(17) . . . . ?
Hf2 Hf1 O8 C28 0.3(11) . . . . ?
Hf9 Hf1 O8 C28 45.4(12) . . . . ?
O1 Hf9 O9 C31 124.7(14) . . . . ?
O12 Hf9 O9 C31 33.9(15) . . . . ?
O7 Hf9 O9 C31 -114.9(15) . . . . ?
O13 Hf9 O9 C31 -177.3(15) . . . . ?
O24 Hf9 O9 C31 -50.7(15) . . . . ?
O19 Hf9 O9 C31 102.5(15) . . . . ?
O18 Hf9 O9 C31 -21.9(17) . . . . ?
Hf8 Hf9 O9 C31 68(2) . . . . ?
Hf7 Hf9 O9 C31 12.9(15) . . . . ?
Hf2 Hf9 O9 C31 112.9(14) . . . . ?
Hf1 Hf9 O9 C31 63.4(14) . . . . ?
O2 Hf3 O10 Hf8 -66.0(4) . . . . ?
O37 Hf3 O10 Hf8 4.5(4) . . . . ?
O40 Hf3 O10 Hf8 19.2(8) . . . . ?
O31 Hf3 O10 Hf8 -136.7(5) . . . . ?
O44 Hf3 O10 Hf8 -151.4(5) . . . . ?
O49 Hf3 O10 Hf8 143.9(5) . . . . ?
O54 Hf3 O10 Hf8 86.8(5) . . . . ?
Hf1 Hf3 O10 Hf8 -96.2(4) . . . . ?
Hf2 Hf3 O10 Hf8 -35.7(4) . . . . ?
Hf7 Hf3 O10 Hf8 -132.2(7) . . . . ?
O2 Hf3 O10 Hf7 66.2(4) . . . . ?
O37 Hf3 O10 Hf7 136.6(5) . . . . ?
O40 Hf3 O10 Hf7 151.4(5) . . . . ?
O31 Hf3 O10 Hf7 -4.5(4) . . . . ?
O44 Hf3 O10 Hf7 -19.2(8) . . . . ?
O49 Hf3 O10 Hf7 -83.9(4) . . . . ?
O54 Hf3 O10 Hf7 -141.1(5) . . . . ?
Hf1 Hf3 O10 Hf7 36.0(3) . . . . ?
Hf2 Hf3 O10 Hf7 96.5(4) . . . . ?
Hf8 Hf3 O10 Hf7 132.2(7) . . . . ?
O1 Hf8 O10 Hf3 67.1(5) . . . . ?
O37 Hf8 O10 Hf3 -4.5(4) . . . . ?
O18 Hf8 O10 Hf3 137.9(5) . . . . ?
O16 Hf8 O10 Hf3 -19.8(8) . . . . ?
O15 Hf8 O10 Hf3 156.2(4) . . . . ?
O52 Hf8 O10 Hf3 -83.9(5) . . . . ?
O48 Hf8 O10 Hf3 -140.4(5) . . . . ?
Hf9 Hf8 O10 Hf3 98.1(4) . . . . ?
Hf2 Hf8 O10 Hf3 35.9(4) . . . . ?
Hf7 Hf8 O10 Hf3 132.0(7) . . . . ?
O1 Hf8 O10 Hf7 -64.9(5) . . . . ?
O37 Hf8 O10 Hf7 -136.5(5) . . . . ?
O18 Hf8 O10 Hf7 5.9(4) . . . . ?
O16 Hf8 O10 Hf7 -151.9(5) . . . . ?
O15 Hf8 O10 Hf7 24.2(7) . . . . ?
O52 Hf8 O10 Hf7 144.1(5) . . . . ?
O48 Hf8 O10 Hf7 87.5(5) . . . . ?
Hf9 Hf8 O10 Hf7 -34.0(4) . . . . ?
Hf2 Hf8 O10 Hf7 -96.2(4) . . . . ?
Hf3 Hf8 O10 Hf7 -132.0(7) . . . . ?
O12 Hf7 O10 Hf3 -66.9(4) . . . . ?
O38 Hf7 O10 Hf3 -156.6(4) . . . . ?
O31 Hf7 O10 Hf3 4.6(4) . . . . ?
O42 Hf7 O10 Hf3 21.4(8) . . . . ?
O18 Hf7 O10 Hf3 -137.9(5) . . . . ?
O51 Hf7 O10 Hf3 85.5(5) . . . . ?
O39 Hf7 O10 Hf3 142.5(5) . . . . ?
Hf9 Hf7 O10 Hf3 -98.2(4) . . . . ?
Hf1 Hf7 O10 Hf3 -36.0(3) . . . . ?
Hf8 Hf7 O10 Hf3 -132.1(7) . . . . ?
O12 Hf7 O10 Hf8 65.2(4) . . . . ?
O38 Hf7 O10 Hf8 -24.6(8) . . . . ?
O31 Hf7 O10 Hf8 136.6(5) . . . . ?
O42 Hf7 O10 Hf8 153.5(5) . . . . ?
O18 Hf7 O10 Hf8 -5.9(4) . . . . ?
O51 Hf7 O10 Hf8 -142.4(5) . . . . ?
O39 Hf7 O10 Hf8 -85.4(5) . . . . ?
Hf9 Hf7 O10 Hf8 33.9(4) . . . . ?
Hf1 Hf7 O10 Hf8 96.1(4) . . . . ?
Hf3 Hf7 O10 Hf8 132.1(7) . . . . ?
O2 Hf2 O11 C25 -20.2(13) . . . . ?
O1 Hf2 O11 C25 65.4(14) . . . . ?
O26 Hf2 O11 C25 -167.1(12) . . . . ?
O27 Hf2 O11 C25 125.6(13) . . . . ?
O17 Hf2 O11 C25 -102.7(13) . . . . ?
O19 Hf2 O11 C25 -69.1(14) . . . . ?
O37 Hf2 O11 C25 49.4(12) . . . . ?
Hf8 Hf2 O11 C25 58.7(13) . . . . ?
Hf3 Hf2 O11 C25 8.9(12) . . . . ?
Hf1 Hf2 O11 C25 -39.0(13) . . . . ?
Hf9 Hf2 O11 C25 17.3(19) . . . . ?
O10 Hf7 O12 Hf9 -72.9(5) . . . . ?
O38 Hf7 O12 Hf9 69.5(4) . . . . ?
O31 Hf7 O12 Hf9 -141.0(5) . . . . ?
O42 Hf7 O12 Hf9 144.3(5) . . . . ?
O18 Hf7 O12 Hf9 -5.7(4) . . . . ?
O51 Hf7 O12 Hf9 -171.6(7) . . . . ?
O39 Hf7 O12 Hf9 16.9(10) . . . . ?
Hf1 Hf7 O12 Hf9 -144.9(7) . . . . ?
Hf3 Hf7 O12 Hf9 -103.3(4) . . . . ?
Hf8 Hf7 O12 Hf9 -42.9(4) . . . . ?
O10 Hf7 O12 Hf1 72.1(5) . . . . ?
O38 Hf7 O12 Hf1 -145.6(5) . . . . ?
O31 Hf7 O12 Hf1 3.9(4) . . . . ?
O42 Hf7 O12 Hf1 -70.8(5) . . . . ?
O18 Hf7 O12 Hf1 139.3(5) . . . . ?
O51 Hf7 O12 Hf1 -26.7(11) . . . . ?
O39 Hf7 O12 Hf1 161.8(6) . . . . ?
Hf9 Hf7 O12 Hf1 144.9(7) . . . . ?
Hf3 Hf7 O12 Hf1 41.6(4) . . . . ?
Hf8 Hf7 O12 Hf1 102.1(4) . . . . ?
O1 Hf9 O12 Hf7 74.9(4) . . . . ?
O7 Hf9 O12 Hf7 -10.5(8) . . . . ?
O13 Hf9 O12 Hf7 162.6(4) . . . . ?
O9 Hf9 O12 Hf7 -142.2(4) . . . . ?
O24 Hf9 O12 Hf7 -67.3(4) . . . . ?
O19 Hf9 O12 Hf7 141.9(5) . . . . ?
O18 Hf9 O12 Hf7 5.4(4) . . . . ?
Hf8 Hf9 O12 Hf7 43.7(4) . . . . ?
Hf2 Hf9 O12 Hf7 103.5(4) . . . . ?
Hf1 Hf9 O12 Hf7 143.3(8) . . . . ?
O1 Hf9 O12 Hf1 -68.5(5) . . . . ?
O7 Hf9 O12 Hf1 -153.8(4) . . . . ?
O13 Hf9 O12 Hf1 19.3(8) . . . . ?
O9 Hf9 O12 Hf1 74.4(5) . . . . ?
O24 Hf9 O12 Hf1 149.4(5) . . . . ?
O19 Hf9 O12 Hf1 -1.5(4) . . . . ?
O18 Hf9 O12 Hf1 -137.9(5) . . . . ?
Hf8 Hf9 O12 Hf1 -99.7(4) . . . . ?
Hf7 Hf9 O12 Hf1 -143.3(8) . . . . ?
Hf2 Hf9 O12 Hf1 -39.8(4) . . . . ?
O2 Hf1 O12 Hf7 -72.2(4) . . . . ?
O6 Hf1 O12 Hf7 141.6(4) . . . . ?
O55 Hf1 O12 Hf7 12.4(8) . . . . ?
O21 Hf1 O12 Hf7 70.0(4) . . . . ?
O8 Hf1 O12 Hf7 -148.4(5) . . . . ?
O19 Hf1 O12 Hf7 -141.6(5) . . . . ?
O31 Hf1 O12 Hf7 -3.7(4) . . . . ?
Hf3 Hf1 O12 Hf7 -42.0(4) . . . . ?
Hf2 Hf1 O12 Hf7 -102.4(4) . . . . ?
Hf9 Hf1 O12 Hf7 -143.0(8) . . . . ?
O2 Hf1 O12 Hf9 70.8(5) . . . . ?
O6 Hf1 O12 Hf9 -75.3(5) . . . . ?
O55 Hf1 O12 Hf9 155.4(4) . . . . ?
O21 Hf1 O12 Hf9 -147.0(5) . . . . ?
O8 Hf1 O12 Hf9 -5.3(9) . . . . ?
O19 Hf1 O12 Hf9 1.5(4) . . . . ?
O31 Hf1 O12 Hf9 139.3(5) . . . . ?
Hf3 Hf1 O12 Hf9 101.1(4) . . . . ?
Hf7 Hf1 O12 Hf9 143.0(8) . . . . ?
Hf2 Hf1 O12 Hf9 40.6(4) . . . . ?
O1 Hf9 O13 C34 -36.9(16) . . . . ?
O12 Hf9 O13 C34 -126.4(15) . . . . ?
O7 Hf9 O13 C34 49.2(16) . . . . ?
O9 Hf9 O13 C34 173.9(17) . . . . ?
O24 Hf9 O13 C34 112.9(16) . . . . ?
O19 Hf9 O13 C34 -106.5(16) . . . . ?
O18 Hf9 O13 C34 17.8(18) . . . . ?
Hf8 Hf9 O13 C34 -16.4(17) . . . . ?
Hf7 Hf9 O13 C34 -67(2) . . . . ?
Hf2 Hf9 O13 C34 -67.0(16) . . . . ?
Hf1 Hf9 O13 C34 -115.9(16) . . . . ?
O5 Hf10 O14 C67 -35.2(16) . . . 3_765 ?
O3 Hf10 O14 C67 -125.3(15) . . . 3_765 ?
O29 Hf10 O14 C67 176.8(16) . . . 3_765 ?
O36 Hf10 O14 C67 114.5(15) . . . 3_765 ?
O35 Hf10 O14 C67 49.8(15) . . . 3_765 ?
O43 Hf10 O14 C67 -104.3(16) . . . 3_765 ?
O22 Hf10 O14 C67 20.3(18) . . . 3_765 ?
Hf12 Hf10 O14 C67 -68(2) . . . 3_765 ?
Hf11 Hf10 O14 C67 -13.9(16) . . . 3_765 ?
Hf5 Hf10 O14 C67 -64.7(15) . . . 3_765 ?
Hf4 Hf10 O14 C67 -113.6(15) . . . 3_765 ?
O1 Hf8 O15 C19 39.4(12) . . . . ?
O10 Hf8 O15 C19 -54.2(14) . . . . ?
O37 Hf8 O15 C19 93.1(13) . . . . ?
O18 Hf8 O15 C19 -36.2(12) . . . . ?
O16 Hf8 O15 C19 123.4(12) . . . . ?
O52 Hf8 O15 C19 -168.3(12) . . . . ?
O48 Hf8 O15 C19 -121.2(12) . . . . ?
Hf9 Hf8 O15 C19 7.7(11) . . . . ?
Hf2 Hf8 O15 C19 58.0(12) . . . . ?
Hf3 Hf8 O15 C19 5(2) . . . . ?
Hf7 Hf8 O15 C19 -40.4(12) . . . . ?
O1 Hf8 O16 C22 -34.4(12) . . . . ?
O10 Hf8 O16 C22 57.1(14) . . . . ?
O37 Hf8 O16 C22 42.2(12) . . . . ?
O18 Hf8 O16 C22 -88.4(13) . . . . ?
O15 Hf8 O16 C22 -120.4(12) . . . . ?
O52 Hf8 O16 C22 125.4(13) . . . . ?
O48 Hf8 O16 C22 171.4(12) . . . . ?
Hf9 Hf8 O16 C22 -54.2(12) . . . . ?
Hf2 Hf8 O16 C22 -1.7(11) . . . . ?
Hf3 Hf8 O16 C22 45.5(12) . . . . ?
Hf7 Hf8 O16 C22 -14.1(19) . . . . ?
O2 Hf2 O17 C28 32.3(11) . . . . ?
O1 Hf2 O17 C28 -46.2(14) . . . . ?
O26 Hf2 O17 C28 -122.7(12) . . . . ?
O27 Hf2 O17 C28 -178.6(11) . . . . ?
O11 Hf2 O17 C28 120.3(12) . . . . ?
O19 Hf2 O17 C28 -39.8(11) . . . . ?
O37 Hf2 O17 C28 82.2(12) . . . . ?
Hf8 Hf2 O17 C28 24.0(17) . . . . ?
Hf3 Hf2 O17 C28 53.4(11) . . . . ?
Hf1 Hf2 O17 C28 1.6(11) . . . . ?
Hf9 Hf2 O17 C28 -43.3(12) . . . . ?
O1 Hf8 O18 Hf7 98.0(4) . . . . ?
O10 Hf8 O18 Hf7 -5.3(3) . . . . ?
O37 Hf8 O18 Hf7 40.0(5) . . . . ?
O16 Hf8 O18 Hf7 154.4(4) . . . . ?
O15 Hf8 O18 Hf7 -173.5(4) . . . . ?
O52 Hf8 O18 Hf7 -74.5(6) . . . . ?
O48 Hf8 O18 Hf7 -95.6(4) . . . . ?
Hf9 Hf8 O18 Hf7 101.9(4) . . . . ?
Hf2 Hf8 O18 Hf7 76.7(3) . . . . ?
Hf3 Hf8 O18 Hf7 16.3(3) . . . . ?
O1 Hf8 O18 Hf9 -3.9(3) . . . . ?
O10 Hf8 O18 Hf9 -107.2(4) . . . . ?
O37 Hf8 O18 Hf9 -61.9(5) . . . . ?
O16 Hf8 O18 Hf9 52.5(6) . . . . ?
O15 Hf8 O18 Hf9 84.6(4) . . . . ?
O52 Hf8 O18 Hf9 -176.4(5) . . . . ?
O48 Hf8 O18 Hf9 162.5(4) . . . . ?
Hf2 Hf8 O18 Hf9 -25.2(3) . . . . ?
Hf3 Hf8 O18 Hf9 -85.6(3) . . . . ?
Hf7 Hf8 O18 Hf9 -101.9(4) . . . . ?
O12 Hf7 O18 Hf8 -97.3(4) . . . . ?
O10 Hf7 O18 Hf8 5.3(3) . . . . ?
O38 Hf7 O18 Hf8 173.6(4) . . . . ?
O31 Hf7 O18 Hf8 -40.1(5) . . . . ?
O42 Hf7 O18 Hf8 -153.9(5) . . . . ?
O51 Hf7 O18 Hf8 73.8(6) . . . . ?
O39 Hf7 O18 Hf8 93.7(4) . . . . ?
Hf9 Hf7 O18 Hf8 -101.9(4) . . . . ?
Hf1 Hf7 O18 Hf8 -76.5(3) . . . . ?
Hf3 Hf7 O18 Hf8 -16.3(3) . . . . ?
O12 Hf7 O18 Hf9 4.6(3) . . . . ?
O10 Hf7 O18 Hf9 107.2(4) . . . . ?
O38 Hf7 O18 Hf9 -84.5(4) . . . . ?
O31 Hf7 O18 Hf9 61.7(5) . . . . ?
O42 Hf7 O18 Hf9 -52.0(6) . . . . ?
O51 Hf7 O18 Hf9 175.7(4) . . . . ?
O39 Hf7 O18 Hf9 -164.4(4) . . . . ?
Hf1 Hf7 O18 Hf9 25.4(3) . . . . ?
Hf3 Hf7 O18 Hf9 85.6(2) . . . . ?
Hf8 Hf7 O18 Hf9 101.9(4) . . . . ?
O1 Hf9 O18 Hf8 3.9(3) . . . . ?
O12 Hf9 O18 Hf8 102.8(4) . . . . ?
O7 Hf9 O18 Hf8 -87.6(4) . . . . ?
O13 Hf9 O18 Hf8 -55.5(6) . . . . ?
O9 Hf9 O18 Hf8 163.4(4) . . . . ?
O24 Hf9 O18 Hf8 -167.3(4) . . . . ?
O19 Hf9 O18 Hf8 53.7(4) . . . . ?
Hf7 Hf9 O18 Hf8 107.4(4) . . . . ?
Hf2 Hf9 O18 Hf8 24.2(3) . . . . ?
Hf1 Hf9 O18 Hf8 83.0(3) . . . . ?
O1 Hf9 O18 Hf7 -103.5(4) . . . . ?
O12 Hf9 O18 Hf7 -4.6(3) . . . . ?
O7 Hf9 O18 Hf7 165.0(4) . . . . ?
O13 Hf9 O18 Hf7 -162.9(4) . . . . ?
O9 Hf9 O18 Hf7 56.0(6) . . . . ?
O24 Hf9 O18 Hf7 85.3(4) . . . . ?
O19 Hf9 O18 Hf7 -53.7(4) . . . . ?
Hf8 Hf9 O18 Hf7 -107.4(4) . . . . ?
Hf2 Hf9 O18 Hf7 -83.2(3) . . . . ?
Hf1 Hf9 O18 Hf7 -24.4(3) . . . . ?
O2 Hf1 O19 Hf2 5.7(3) . . . . ?
O12 Hf1 O19 Hf2 103.8(4) . . . . ?
O6 Hf1 O19 Hf2 -154.9(4) . . . . ?
O55 Hf1 O19 Hf2 -48.8(6) . . . . ?
O21 Hf1 O19 Hf2 153.8(4) . . . . ?
O8 Hf1 O19 Hf2 -80.2(3) . . . . ?
O31 Hf1 O19 Hf2 55.6(4) . . . . ?
Hf3 Hf1 O19 Hf2 23.7(3) . . . . ?
Hf7 Hf1 O19 Hf2 84.4(2) . . . . ?
Hf9 Hf1 O19 Hf2 105.0(4) . . . . ?
O2 Hf1 O19 Hf9 -99.2(4) . . . . ?
O12 Hf1 O19 Hf9 -1.2(3) . . . . ?
O6 Hf1 O19 Hf9 100.1(4) . . . . ?
O55 Hf1 O19 Hf9 -153.8(4) . . . . ?
O21 Hf1 O19 Hf9 48.8(6) . . . . ?
O8 Hf1 O19 Hf9 174.8(4) . . . . ?
O31 Hf1 O19 Hf9 -49.4(5) . . . . ?
Hf3 Hf1 O19 Hf9 -81.3(3) . . . . ?
Hf7 Hf1 O19 Hf9 -20.5(3) . . . . ?
Hf2 Hf1 O19 Hf9 -105.0(4) . . . . ?
O2 Hf2 O19 Hf1 -5.7(3) . . . . ?
O1 Hf2 O19 Hf1 -104.1(4) . . . . ?
O26 Hf2 O19 Hf1 154.7(4) . . . . ?
O27 Hf2 O19 Hf1 -154.5(4) . . . . ?
O17 Hf2 O19 Hf1 79.7(3) . . . . ?
O11 Hf2 O19 Hf1 47.0(6) . . . . ?
O37 Hf2 O19 Hf1 -54.6(4) . . . . ?
Hf8 Hf2 O19 Hf1 -84.4(2) . . . . ?
Hf3 Hf2 O19 Hf1 -23.6(3) . . . . ?
Hf9 Hf2 O19 Hf1 -105.3(4) . . . . ?
O2 Hf2 O19 Hf9 99.6(4) . . . . ?
O1 Hf2 O19 Hf9 1.2(3) . . . . ?
O26 Hf2 O19 Hf9 -100.0(4) . . . . ?
O27 Hf2 O19 Hf9 -49.2(6) . . . . ?
O17 Hf2 O19 Hf9 -175.0(4) . . . . ?
O11 Hf2 O19 Hf9 152.3(4) . . . . ?
O37 Hf2 O19 Hf9 50.7(4) . . . . ?
Hf8 Hf2 O19 Hf9 20.9(3) . . . . ?
Hf3 Hf2 O19 Hf9 81.7(3) . . . . ?
Hf1 Hf2 O19 Hf9 105.3(4) . . . . ?
O1 Hf9 O19 Hf1 102.0(4) . . . . ?
O12 Hf9 O19 Hf1 1.2(3) . . . . ?
O7 Hf9 O19 Hf1 152.7(4) . . . . ?
O13 Hf9 O19 Hf1 -166.2(4) . . . . ?
O9 Hf9 O19 Hf1 -92.1(3) . . . . ?
O24 Hf9 O19 Hf1 -48.7(6) . . . . ?
O18 Hf9 O19 Hf1 51.4(4) . . . . ?
Hf8 Hf9 O19 Hf1 82.1(3) . . . . ?
Hf7 Hf9 O19 Hf1 20.7(3) . . . . ?
Hf2 Hf9 O19 Hf1 103.2(4) . . . . ?
O1 Hf9 O19 Hf2 -1.2(3) . . . . ?
O12 Hf9 O19 Hf2 -102.0(4) . . . . ?
O7 Hf9 O19 Hf2 49.5(6) . . . . ?
O13 Hf9 O19 Hf2 90.6(3) . . . . ?
O9 Hf9 O19 Hf2 164.8(4) . . . . ?
O24 Hf9 O19 Hf2 -151.9(4) . . . . ?
O18 Hf9 O19 Hf2 -51.7(4) . . . . ?
Hf8 Hf9 O19 Hf2 -21.1(3) . . . . ?
Hf7 Hf9 O19 Hf2 -82.5(3) . . . . ?
Hf1 Hf9 O19 Hf2 -103.2(4) . . . . ?
O25 Hf4 O20 C64 -29.0(12) . . . . ?
O3 Hf4 O20 C64 50.8(15) . . . . ?
O4 Hf4 O20 C64 128.1(13) . . . . ?
O33 Hf4 O20 C64 -117.0(13) . . . . ?
O28 Hf4 O20 C64 -177.6(12) . . . . ?
O43 Hf4 O20 C64 43.9(12) . . . . ?
O41 Hf4 O20 C64 -78.1(13) . . . . ?
Hf12 Hf4 O20 C64 -18.0(18) . . . . ?
Hf6 Hf4 O20 C64 -49.7(13) . . . . ?
Hf5 Hf4 O20 C64 2.2(12) . . . . ?
Hf10 Hf4 O20 C64 47.0(13) . . . . ?
O2 Hf1 O21 C13 42.2(15) . . . . ?
O12 Hf1 O21 C13 -38.0(13) . . . . ?
O6 Hf1 O21 C13 -137.8(13) . . . . ?
O55 Hf1 O21 C13 109.3(13) . . . . ?
O8 Hf1 O21 C13 167.3(12) . . . . ?
O19 Hf1 O21 C13 -84.3(13) . . . . ?
O31 Hf1 O21 C13 33.9(12) . . . . ?
Hf3 Hf1 O21 C13 41.5(13) . . . . ?
Hf7 Hf1 O21 C13 -6.5(12) . . . . ?
Hf2 Hf1 O21 C13 -12.1(19) . . . . ?
Hf9 Hf1 O21 C13 -54.7(13) . . . . ?
O5 Hf11 O22 Hf12 97.7(4) . . . . ?
O46 Hf11 O22 Hf12 -4.8(4) . . . . ?
O50 Hf11 O22 Hf12 40.2(6) . . . . ?
O47 Hf11 O22 Hf12 -173.4(4) . . . . ?
O58 Hf11 O22 Hf12 153.7(5) . . . . ?
O62 Hf11 O22 Hf12 -75.0(6) . . . . ?
O30 Hf11 O22 Hf12 -94.8(4) . . . . ?
Hf10 Hf11 O22 Hf12 102.7(4) . . . . ?
Hf5 Hf11 O22 Hf12 77.4(3) . . . . ?
Hf6 Hf11 O22 Hf12 16.9(3) . . . . ?
O5 Hf11 O22 Hf10 -5.0(3) . . . . ?
O46 Hf11 O22 Hf10 -107.5(4) . . . . ?
O50 Hf11 O22 Hf10 -62.5(5) . . . . ?
O47 Hf11 O22 Hf10 83.9(4) . . . . ?
O58 Hf11 O22 Hf10 51.0(7) . . . . ?
O62 Hf11 O22 Hf10 -177.7(5) . . . . ?
O30 Hf11 O22 Hf10 162.6(4) . . . . ?
Hf5 Hf11 O22 Hf10 -25.3(3) . . . . ?
Hf6 Hf11 O22 Hf10 -85.8(3) . . . . ?
Hf12 Hf11 O22 Hf10 -102.7(4) . . . . ?
O3 Hf12 O22 Hf11 -98.5(4) . . . . ?
O46 Hf12 O22 Hf11 4.8(4) . . . . ?
O45 Hf12 O22 Hf11 -154.8(5) . . . . ?
O41 Hf12 O22 Hf11 -40.8(6) . . . . ?
O34 Hf12 O22 Hf11 173.0(5) . . . . ?
O60 Hf12 O22 Hf11 95.3(4) . . . . ?
O56 Hf12 O22 Hf11 70.5(6) . . . . ?
Hf10 Hf12 O22 Hf11 -103.1(5) . . . . ?
Hf4 Hf12 O22 Hf11 -77.2(3) . . . . ?
Hf6 Hf12 O22 Hf11 -16.9(3) . . . . ?
O3 Hf12 O22 Hf10 4.5(3) . . . . ?
O46 Hf12 O22 Hf10 107.9(4) . . . . ?
O45 Hf12 O22 Hf10 -51.8(7) . . . . ?
O41 Hf12 O22 Hf10 62.3(5) . . . . ?
O34 Hf12 O22 Hf10 -83.9(4) . . . . ?
O60 Hf12 O22 Hf10 -161.7(5) . . . . ?
O56 Hf12 O22 Hf10 173.5(5) . . . . ?
Hf4 Hf12 O22 Hf10 25.8(3) . . . . ?
Hf6 Hf12 O22 Hf10 86.2(3) . . . . ?
Hf11 Hf12 O22 Hf10 103.1(5) . . . . ?
O5 Hf10 O22 Hf11 5.0(3) . . . . ?
O3 Hf10 O22 Hf11 103.3(4) . . . . ?
O14 Hf10 O22 Hf11 -55.5(6) . . . . ?
O29 Hf10 O22 Hf11 162.3(4) . . . . ?
O36 Hf10 O22 Hf11 -165.4(4) . . . . ?
O35 Hf10 O22 Hf11 -85.6(4) . . . . ?
O43 Hf10 O22 Hf11 54.4(5) . . . . ?
Hf12 Hf10 O22 Hf11 107.8(5) . . . . ?
Hf5 Hf10 O22 Hf11 24.5(3) . . . . ?
Hf4 Hf10 O22 Hf11 83.2(3) . . . . ?
O5 Hf10 O22 Hf12 -102.8(4) . . . . ?
O3 Hf10 O22 Hf12 -4.6(3) . . . . ?
O14 Hf10 O22 Hf12 -163.3(4) . . . . ?
O29 Hf10 O22 Hf12 54.5(6) . . . . ?
O36 Hf10 O22 Hf12 86.8(4) . . . . ?
O35 Hf10 O22 Hf12 166.5(5) . . . . ?
O43 Hf10 O22 Hf12 -53.4(5) . . . . ?
Hf11 Hf10 O22 Hf12 -107.8(5) . . . . ?
Hf5 Hf10 O22 Hf12 -83.3(3) . . . . ?
Hf4 Hf10 O22 Hf12 -24.6(3) . . . . ?
O25 Hf5 O23 C70 -4.1(16) . . . 3_765 ?
O5 Hf5 O23 C70 -106.6(13) . . . 3_765 ?
O57 Hf5 O23 C70 104.4(13) . . . 3_765 ?
O53 Hf5 O23 C70 174.4(14) . . . 3_765 ?
O32 Hf5 O23 C70 39.8(13) . . . 3_765 ?
O43 Hf5 O23 C70 -39.6(13) . . . 3_765 ?
O50 Hf5 O23 C70 -172.6(11) . . . 3_765 ?
Hf11 Hf5 O23 C70 -129.2(12) . . . 3_765 ?
Hf4 Hf5 O23 C70 -21.2(14) . . . 3_765 ?
Hf6 Hf5 O23 C70 -9(5) . . . 3_765 ?
Hf10 Hf5 O23 C70 -77.8(13) . . . 3_765 ?
O1 Hf9 O24 C16 -54.6(14) . . . . ?
O12 Hf9 O24 C16 31.4(12) . . . . ?
O7 Hf9 O24 C16 -116.0(13) . . . . ?
O13 Hf9 O24 C16 -179.8(12) . . . . ?
O9 Hf9 O24 C16 120.8(13) . . . . ?
O19 Hf9 O24 C16 77.2(13) . . . . ?
O18 Hf9 O24 C16 -41.0(12) . . . . ?
Hf8 Hf9 O24 C16 -49.5(13) . . . . ?
Hf7 Hf9 O24 C16 0.1(12) . . . . ?
Hf2 Hf9 O24 C16 -0.1(18) . . . . ?
Hf1 Hf9 O24 C16 47.3(13) . . . . ?
O46 Hf6 O25 Hf4 -74.5(5) . . . . ?
O59 Hf6 O25 Hf4 68.8(5) . . . . ?
O50 Hf6 O25 Hf4 -142.2(5) . . . . ?
O41 Hf6 O25 Hf4 -7.0(4) . . . . ?
O61 Hf6 O25 Hf4 142.0(5) . . . . ?
O64 Hf6 O25 Hf4 -171.7(9) . . . . ?
O63 Hf6 O25 Hf4 21.9(11) . . . . ?
Hf5 Hf6 O25 Hf4 -149.1(8) . . . . ?
Hf11 Hf6 O25 Hf4 -105.1(4) . . . . ?
Hf12 Hf6 O25 Hf4 -44.0(4) . . . . ?
O46 Hf6 O25 Hf5 74.6(5) . . . . ?
O59 Hf6 O25 Hf5 -142.0(5) . . . . ?
O50 Hf6 O25 Hf5 6.9(4) . . . . ?
O41 Hf6 O25 Hf5 142.2(5) . . . . ?
O61 Hf6 O25 Hf5 -68.9(5) . . . . ?
O64 Hf6 O25 Hf5 -22.6(12) . . . . ?
O63 Hf6 O25 Hf5 171.0(7) . . . . ?
Hf4 Hf6 O25 Hf5 149.1(8) . . . . ?
Hf11 Hf6 O25 Hf5 44.0(4) . . . . ?
Hf12 Hf6 O25 Hf5 105.1(4) . . . . ?
O3 Hf4 O25 Hf6 75.6(5) . . . . ?
O4 Hf4 O25 Hf6 179.5(4) . . . . ?
O33 Hf4 O25 Hf6 -66.4(5) . . . . ?
O20 Hf4 O25 Hf6 -138.8(5) . . . . ?
O28 Hf4 O25 Hf6 -3.3(8) . . . . ?
O43 Hf4 O25 Hf6 142.5(5) . . . . ?
O41 Hf4 O25 Hf6 6.7(4) . . . . ?
Hf12 Hf4 O25 Hf6 44.5(4) . . . . ?
Hf5 Hf4 O25 Hf6 149.4(8) . . . . ?
Hf10 Hf4 O25 Hf6 103.8(4) . . . . ?
O3 Hf4 O25 Hf5 -73.8(5) . . . . ?
O4 Hf4 O25 Hf5 30.1(9) . . . . ?
O33 Hf4 O25 Hf5 144.2(5) . . . . ?
O20 Hf4 O25 Hf5 71.8(5) . . . . ?
O28 Hf4 O25 Hf5 -152.7(5) . . . . ?
O43 Hf4 O25 Hf5 -6.9(4) . . . . ?
O41 Hf4 O25 Hf5 -142.7(5) . . . . ?
Hf12 Hf4 O25 Hf5 -104.9(4) . . . . ?
Hf6 Hf4 O25 Hf5 -149.4(8) . . . . ?
Hf10 Hf4 O25 Hf5 -45.6(4) . . . . ?
O5 Hf5 O25 Hf6 -74.5(5) . . . . ?
O57 Hf5 O25 Hf6 65.3(5) . . . . ?
O23 Hf5 O25 Hf6 -179.4(5) . . . . ?
O53 Hf5 O25 Hf6 2.8(8) . . . . ?
O32 Hf5 O25 Hf6 138.4(5) . . . . ?
O43 Hf5 O25 Hf6 -142.2(5) . . . . ?
O50 Hf5 O25 Hf6 -6.5(4) . . . . ?
Hf11 Hf5 O25 Hf6 -44.1(4) . . . . ?
Hf4 Hf5 O25 Hf6 -149.1(8) . . . . ?
Hf10 Hf5 O25 Hf6 -103.4(4) . . . . ?
O5 Hf5 O25 Hf4 74.6(5) . . . . ?
O57 Hf5 O25 Hf4 -145.6(5) . . . . ?
O23 Hf5 O25 Hf4 -30.3(9) . . . . ?
O53 Hf5 O25 Hf4 152.0(5) . . . . ?
O32 Hf5 O25 Hf4 -72.4(5) . . . . ?
O43 Hf5 O25 Hf4 6.9(4) . . . . ?
O50 Hf5 O25 Hf4 142.7(5) . . . . ?
Hf11 Hf5 O25 Hf4 105.0(4) . . . . ?
Hf6 Hf5 O25 Hf4 149.1(8) . . . . ?
Hf10 Hf5 O25 Hf4 45.7(4) . . . . ?
O2 Hf2 O26 C31 -12.5(15) . . . 3_666 ?
O1 Hf2 O26 C31 -113.0(12) . . . 3_666 ?
O27 Hf2 O26 C31 167.6(13) . . . 3_666 ?
O17 Hf2 O26 C31 33.7(12) . . . 3_666 ?
O11 Hf2 O26 C31 97.3(13) . . . 3_666 ?
O19 Hf2 O26 C31 -45.6(12) . . . 3_666 ?
O37 Hf2 O26 C31 -178.4(11) . . . 3_666 ?
Hf8 Hf2 O26 C31 -135.0(12) . . . 3_666 ?
Hf3 Hf2 O26 C31 -24(4) . . . 3_666 ?
Hf1 Hf2 O26 C31 -27.8(13) . . . 3_666 ?
Hf9 Hf2 O26 C31 -84.0(12) . . . 3_666 ?
O2 Hf2 O27 C22 -51.0(14) . . . . ?
O1 Hf2 O27 C22 29.5(12) . . . . ?
O26 Hf2 O27 C22 128.9(12) . . . . ?
O17 Hf2 O27 C22 -175.3(11) . . . . ?
O11 Hf2 O27 C22 -116.8(12) . . . . ?
O19 Hf2 O27 C22 76.2(13) . . . . ?
O37 Hf2 O27 C22 -42.9(12) . . . . ?
Hf8 Hf2 O27 C22 -2.3(11) . . . . ?
Hf3 Hf2 O27 C22 -50.1(12) . . . . ?
Hf1 Hf2 O27 C22 4.4(18) . . . . ?
Hf9 Hf2 O27 C22 46.3(12) . . . . ?
O25 Hf4 O28 C52 51.1(16) . . . . ?
O3 Hf4 O28 C52 -31.0(14) . . . . ?
O4 Hf4 O28 C52 -130.6(15) . . . . ?
O33 Hf4 O28 C52 116.7(15) . . . . ?
O20 Hf4 O28 C52 174.7(13) . . . . ?
O43 Hf4 O28 C52 -77.2(15) . . . . ?
O41 Hf4 O28 C52 41.3(14) . . . . ?
Hf12 Hf4 O28 C52 1.0(14) . . . . ?
Hf6 Hf4 O28 C52 49.2(15) . . . . ?
Hf5 Hf4 O28 C52 -4(2) . . . . ?
Hf10 Hf4 O28 C52 -47.0(15) . . . . ?
O5 Hf10 O29 C70 123.7(15) . . . . ?
O3 Hf10 O29 C70 35.4(15) . . . . ?
O14 Hf10 O29 C70 -175.7(16) . . . . ?
O36 Hf10 O29 C70 -51.1(15) . . . . ?
O35 Hf10 O29 C70 -114.7(15) . . . . ?
O43 Hf10 O29 C70 103.9(15) . . . . ?
O22 Hf10 O29 C70 -19.2(17) . . . . ?
Hf12 Hf10 O29 C70 14.6(16) . . . . ?
Hf11 Hf10 O29 C70 67(2) . . . . ?
Hf5 Hf10 O29 C70 114.0(15) . . . . ?
Hf4 Hf10 O29 C70 64.8(15) . . . . ?
O5 Hf11 O30 C43 -172.8(9) . . . . ?
O46 Hf11 O30 C43 93.0(10) . . . . ?
O50 Hf11 O30 C43 35.0(12) . . . . ?
O22 Hf11 O30 C43 163.4(10) . . . . ?
O47 Hf11 O30 C43 -119.0(10) . . . . ?
O58 Hf11 O30 C43 -53.8(11) . . . . ?
O62 Hf11 O30 C43 0.9(10) . . . . ?
Hf10 Hf11 O30 C43 176.3(9) . . . . ?
Hf5 Hf11 O30 C43 94(2) . . . . ?
Hf6 Hf11 O30 C43 72.4(10) . . . . ?
Hf12 Hf11 O30 C43 126.0(10) . . . . ?
O12 Hf7 O31 Hf3 98.1(4) . . . . ?
O10 Hf7 O31 Hf3 -4.1(3) . . . . ?
O38 Hf7 O31 Hf3 156.6(4) . . . . ?
O42 Hf7 O31 Hf3 -173.6(5) . . . . ?
O18 Hf7 O31 Hf3 41.0(5) . . . . ?
O51 Hf7 O31 Hf3 -95.9(4) . . . . ?
O39 Hf7 O31 Hf3 -67.6(6) . . . . ?
Hf9 Hf7 O31 Hf3 77.8(3) . . . . ?
Hf1 Hf7 O31 Hf3 101.3(4) . . . . ?
Hf8 Hf7 O31 Hf3 18.0(3) . . . . ?
O12 Hf7 O31 Hf1 -3.2(3) . . . . ?
O10 Hf7 O31 Hf1 -105.4(4) . . . . ?
O38 Hf7 O31 Hf1 55.3(7) . . . . ?
O42 Hf7 O31 Hf1 85.1(4) . . . . ?
O18 Hf7 O31 Hf1 -60.3(5) . . . . ?
O51 Hf7 O31 Hf1 162.8(4) . . . . ?
O39 Hf7 O31 Hf1 -168.9(4) . . . . ?
Hf9 Hf7 O31 Hf1 -23.5(3) . . . . ?
Hf3 Hf7 O31 Hf1 -101.3(4) . . . . ?
Hf8 Hf7 O31 Hf1 -83.3(3) . . . . ?
O2 Hf3 O31 Hf7 -96.4(4) . . . . ?
O10 Hf3 O31 Hf7 4.1(3) . . . . ?
O37 Hf3 O31 Hf7 -42.3(5) . . . . ?
O40 Hf3 O31 Hf7 -152.8(4) . . . . ?
O44 Hf3 O31 Hf7 175.0(5) . . . . ?
O49 Hf3 O31 Hf7 94.9(4) . . . . ?
O54 Hf3 O31 Hf7 73.7(6) . . . . ?
Hf1 Hf3 O31 Hf7 -102.1(4) . . . . ?
Hf2 Hf3 O31 Hf7 -78.1(3) . . . . ?
Hf8 Hf3 O31 Hf7 -18.1(3) . . . . ?
O2 Hf3 O31 Hf1 5.7(3) . . . . ?
O10 Hf3 O31 Hf1 106.2(4) . . . . ?
O37 Hf3 O31 Hf1 59.9(5) . . . . ?
O40 Hf3 O31 Hf1 -50.6(6) . . . . ?
O44 Hf3 O31 Hf1 -82.9(4) . . . . ?
O49 Hf3 O31 Hf1 -163.0(4) . . . . ?
O54 Hf3 O31 Hf1 175.8(4) . . . . ?
Hf2 Hf3 O31 Hf1 24.1(3) . . . . ?
Hf8 Hf3 O31 Hf1 84.1(3) . . . . ?
Hf7 Hf3 O31 Hf1 102.1(4) . . . . ?
O2 Hf1 O31 Hf7 101.1(4) . . . . ?
O12 Hf1 O31 Hf7 3.2(3) . . . . ?
O6 Hf1 O31 Hf7 -70.8(6) . . . . ?
O55 Hf1 O31 Hf7 -166.4(4) . . . . ?
O21 Hf1 O31 Hf7 -84.4(4) . . . . ?
O8 Hf1 O31 Hf7 155.1(3) . . . . ?
O19 Hf1 O31 Hf7 50.8(5) . . . . ?
Hf3 Hf1 O31 Hf7 106.9(4) . . . . ?
Hf2 Hf1 O31 Hf7 83.1(3) . . . . ?
Hf9 Hf1 O31 Hf7 22.3(3) . . . . ?
O2 Hf1 O31 Hf3 -5.8(3) . . . . ?
O12 Hf1 O31 Hf3 -103.7(4) . . . . ?
O6 Hf1 O31 Hf3 -177.7(4) . . . . ?
O55 Hf1 O31 Hf3 86.7(4) . . . . ?
O21 Hf1 O31 Hf3 168.7(4) . . . . ?
O8 Hf1 O31 Hf3 48.2(5) . . . . ?
O19 Hf1 O31 Hf3 -56.1(4) . . . . ?
Hf7 Hf1 O31 Hf3 -106.9(4) . . . . ?
Hf2 Hf1 O31 Hf3 -23.8(3) . . . . ?
Hf9 Hf1 O31 Hf3 -84.6(3) . . . . ?
O25 Hf5 O32 C64 30.3(12) . . . . ?
O5 Hf5 O32 C64 -47.3(15) . . . . ?
O57 Hf5 O32 C64 117.9(13) . . . . ?
O23 Hf5 O32 C64 -126.2(12) . . . . ?
O53 Hf5 O32 C64 178.3(11) . . . . ?
O43 Hf5 O32 C64 -42.2(12) . . . . ?
O50 Hf5 O32 C64 79.4(13) . . . . ?
Hf11 Hf5 O32 C64 21.9(18) . . . . ?
Hf4 Hf5 O32 C64 -0.8(11) . . . . ?
Hf6 Hf5 O32 C64 50.9(12) . . . . ?
Hf10 Hf5 O32 C64 -45.8(13) . . . . ?
O25 Hf4 O33 C49 22.8(13) . . . . ?
O3 Hf4 O33 C49 -63.4(15) . . . . ?
O4 Hf4 O33 C49 170.4(12) . . . . ?
O20 Hf4 O33 C49 105.2(13) . . . . ?
O28 Hf4 O33 C49 -122.8(13) . . . . ?
O43 Hf4 O33 C49 73.0(14) . . . . ?
O41 Hf4 O33 C49 -47.2(12) . . . . ?
Hf12 Hf4 O33 C49 -56.5(13) . . . . ?
Hf6 Hf4 O33 C49 -6.8(12) . . . . ?
Hf5 Hf4 O33 C49 41.8(13) . . . . ?
Hf10 Hf4 O33 C49 -13(2) . . . . ?
O3 Hf12 O34 C55 -43.3(12) . . . . ?
O46 Hf12 O34 C55 50.0(15) . . . . ?
O45 Hf12 O34 C55 -127.8(13) . . . . ?
O41 Hf12 O34 C55 -96.6(13) . . . . ?
O22 Hf12 O34 C55 32.1(12) . . . . ?
O60 Hf12 O34 C55 117.1(13) . . . . ?
O56 Hf12 O34 C55 162.2(12) . . . . ?
Hf10 Hf12 O34 C55 -11.2(12) . . . . ?
Hf4 Hf12 O34 C55 -61.9(12) . . . . ?
Hf6 Hf12 O34 C55 -10(2) . . . . ?
Hf11 Hf12 O34 C55 36.6(13) . . . . ?
O5 Hf10 O35 C58 -29.0(13) . . . . ?
O3 Hf10 O35 C58 56.6(15) . . . . ?
O14 Hf10 O35 C58 -118.5(13) . . . . ?
O29 Hf10 O35 C58 -177.7(12) . . . . ?
O36 Hf10 O35 C58 118.7(13) . . . . ?
O43 Hf10 O35 C58 -75.3(14) . . . . ?
O22 Hf10 O35 C58 42.7(12) . . . . ?
Hf12 Hf10 O35 C58 51.7(13) . . . . ?
Hf11 Hf10 O35 C58 1.9(12) . . . . ?
Hf5 Hf10 O35 C58 -45.3(13) . . . . ?
Hf4 Hf10 O35 C58 3.8(18) . . . . ?
O5 Hf10 O36 C55 -51.9(14) . . . . ?
O3 Hf10 O36 C55 35.2(12) . . . . ?
O14 Hf10 O36 C55 -176.6(11) . . . . ?
O29 Hf10 O36 C55 123.0(12) . . . . ?
O35 Hf10 O36 C55 -112.0(12) . . . . ?
O43 Hf10 O36 C55 81.9(13) . . . . ?
O22 Hf10 O36 C55 -37.0(11) . . . . ?
Hf12 Hf10 O36 C55 3.9(11) . . . . ?
Hf11 Hf10 O36 C55 -46.7(12) . . . . ?
Hf5 Hf10 O36 C55 0.7(19) . . . . ?
Hf4 Hf10 O36 C55 50.5(12) . . . . ?
O1 Hf8 O37 Hf3 -98.9(4) . . . . ?
O10 Hf8 O37 Hf3 4.0(3) . . . . ?
O18 Hf8 O37 Hf3 -41.2(5) . . . . ?
O16 Hf8 O37 Hf3 175.0(4) . . . . ?
O15 Hf8 O37 Hf3 -155.0(4) . . . . ?
O52 Hf8 O37 Hf3 97.5(5) . . . . ?
O48 Hf8 O37 Hf3 71.7(6) . . . . ?
Hf9 Hf8 O37 Hf3 -78.1(3) . . . . ?
Hf2 Hf8 O37 Hf3 -102.3(4) . . . . ?
Hf7 Hf8 O37 Hf3 -18.2(3) . . . . ?
O1 Hf8 O37 Hf2 3.4(3) . . . . ?
O10 Hf8 O37 Hf2 106.3(4) . . . . ?
O18 Hf8 O37 Hf2 61.1(5) . . . . ?
O16 Hf8 O37 Hf2 -82.7(4) . . . . ?
O15 Hf8 O37 Hf2 -52.7(7) . . . . ?
O52 Hf8 O37 Hf2 -160.1(5) . . . . ?
O48 Hf8 O37 Hf2 174.0(4) . . . . ?
Hf9 Hf8 O37 Hf2 24.2(3) . . . . ?
Hf3 Hf8 O37 Hf2 102.3(4) . . . . ?
Hf7 Hf8 O37 Hf2 84.2(3) . . . . ?
O2 Hf3 O37 Hf8 96.5(4) . . . . ?
O10 Hf3 O37 Hf8 -4.0(3) . . . . ?
O40 Hf3 O37 Hf8 -174.9(5) . . . . ?
O31 Hf3 O37 Hf8 42.3(5) . . . . ?
O44 Hf3 O37 Hf8 152.6(4) . . . . ?
O49 Hf3 O37 Hf8 -69.0(6) . . . . ?
O54 Hf3 O37 Hf8 -96.0(4) . . . . ?
Hf1 Hf3 O37 Hf8 78.5(3) . . . . ?
Hf2 Hf3 O37 Hf8 102.0(4) . . . . ?
Hf7 Hf3 O37 Hf8 18.2(3) . . . . ?
O2 Hf3 O37 Hf2 -5.5(3) . . . . ?
O10 Hf3 O37 Hf2 -106.0(4) . . . . ?
O40 Hf3 O37 Hf2 83.1(4) . . . . ?
O31 Hf3 O37 Hf2 -59.7(5) . . . . ?
O44 Hf3 O37 Hf2 50.6(6) . . . . ?
O49 Hf3 O37 Hf2 -171.0(4) . . . . ?
O54 Hf3 O37 Hf2 162.0(4) . . . . ?
Hf1 Hf3 O37 Hf2 -23.5(3) . . . . ?
Hf8 Hf3 O37 Hf2 -102.0(4) . . . . ?
Hf7 Hf3 O37 Hf2 -83.8(3) . . . . ?
O2 Hf2 O37 Hf8 -101.7(4) . . . . ?
O1 Hf2 O37 Hf8 -3.4(3) . . . . ?
O26 Hf2 O37 Hf8 69.6(6) . . . . ?
O27 Hf2 O37 Hf8 83.6(4) . . . . ?
O17 Hf2 O37 Hf8 -155.7(4) . . . . ?
O11 Hf2 O37 Hf8 166.0(4) . . . . ?
O19 Hf2 O37 Hf8 -52.3(5) . . . . ?
Hf3 Hf2 O37 Hf8 -107.3(4) . . . . ?
Hf1 Hf2 O37 Hf8 -84.0(3) . . . . ?
Hf9 Hf2 O37 Hf8 -23.0(3) . . . . ?
O2 Hf2 O37 Hf3 5.5(3) . . . . ?
O1 Hf2 O37 Hf3 103.9(4) . . . . ?
O26 Hf2 O37 Hf3 176.8(4) . . . . ?
O27 Hf2 O37 Hf3 -169.2(4) . . . . ?
O17 Hf2 O37 Hf3 -48.4(6) . . . . ?
O11 Hf2 O37 Hf3 -86.7(4) . . . . ?
O19 Hf2 O37 Hf3 55.0(4) . . . . ?
Hf8 Hf2 O37 Hf3 107.3(4) . . . . ?
Hf1 Hf2 O37 Hf3 23.2(3) . . . . ?
Hf9 Hf2 O37 Hf3 84.3(3) . . . . ?
O12 Hf7 O38 C16 -36.6(12) . . . . ?
O10 Hf7 O38 C16 56.9(14) . . . . ?
O31 Hf7 O38 C16 -92.2(13) . . . . ?
O42 Hf7 O38 C16 -121.9(13) . . . . ?
O18 Hf7 O38 C16 38.7(12) . . . . ?
O51 Hf7 O38 C16 168.9(12) . . . . ?
O39 Hf7 O38 C16 120.0(13) . . . . ?
Hf9 Hf7 O38 C16 -4.8(12) . . . . ?
Hf1 Hf7 O38 C16 -55.7(13) . . . . ?
Hf3 Hf7 O38 C16 -6(2) . . . . ?
Hf8 Hf7 O38 C16 42.8(13) . . . . ?
O12 Hf7 O39 C4 179.0(10) . . . . ?
O10 Hf7 O39 C4 -88.3(10) . . . . ?
O38 Hf7 O39 C4 124.7(11) . . . . ?
O31 Hf7 O39 C4 -30.2(12) . . . . ?
O42 Hf7 O39 C4 57.8(11) . . . . ?
O18 Hf7 O39 C4 -158.9(11) . . . . ?
O51 Hf7 O39 C4 3.7(10) . . . . ?
Hf9 Hf7 O39 C4 -170.7(9) . . . . ?
Hf1 Hf7 O39 C4 -79.4(19) . . . . ?
Hf3 Hf7 O39 C4 -67.5(10) . . . . ?
Hf8 Hf7 O39 C4 -121.5(10) . . . . ?
O2 Hf3 O40 C25 32.0(13) . . . . ?
O10 Hf3 O40 C25 -56.4(15) . . . . ?
O37 Hf3 O40 C25 -42.0(13) . . . . ?
O31 Hf3 O40 C25 85.3(14) . . . . ?
O44 Hf3 O40 C25 117.7(13) . . . . ?
O49 Hf3 O40 C25 -173.7(12) . . . . ?
O54 Hf3 O40 C25 -127.7(13) . . . . ?
Hf1 Hf3 O40 C25 52.0(13) . . . . ?
Hf2 Hf3 O40 C25 1.9(12) . . . . ?
Hf8 Hf3 O40 C25 -45.3(13) . . . . ?
Hf7 Hf3 O40 C25 10(2) . . . . ?
O3 Hf12 O41 Hf6 99.3(4) . . . . ?
O46 Hf12 O41 Hf6 -3.6(4) . . . . ?
O45 Hf12 O41 Hf6 -174.0(5) . . . . ?
O22 Hf12 O41 Hf6 41.7(6) . . . . ?
O34 Hf12 O41 Hf6 155.1(5) . . . . ?
O60 Hf12 O41 Hf6 -71.2(6) . . . . ?
O56 Hf12 O41 Hf6 -94.1(5) . . . . ?
Hf10 Hf12 O41 Hf6 78.3(3) . . . . ?
Hf4 Hf12 O41 Hf6 102.8(5) . . . . ?
Hf11 Hf12 O41 Hf6 18.4(4) . . . . ?
O3 Hf12 O41 Hf4 -3.5(3) . . . . ?
O46 Hf12 O41 Hf4 -106.4(4) . . . . ?
O45 Hf12 O41 Hf4 83.1(4) . . . . ?
O22 Hf12 O41 Hf4 -61.1(5) . . . . ?
O34 Hf12 O41 Hf4 52.3(7) . . . . ?
O60 Hf12 O41 Hf4 -174.0(5) . . . . ?
O56 Hf12 O41 Hf4 163.0(5) . . . . ?
Hf10 Hf12 O41 Hf4 -24.5(3) . . . . ?
Hf6 Hf12 O41 Hf4 -102.8(5) . . . . ?
Hf11 Hf12 O41 Hf4 -84.4(3) . . . . ?
O25 Hf6 O41 Hf12 -97.5(4) . . . . ?
O46 Hf6 O41 Hf12 3.6(4) . . . . ?
O59 Hf6 O41 Hf12 174.9(5) . . . . ?
O50 Hf6 O41 Hf12 -41.9(6) . . . . ?
O61 Hf6 O41 Hf12 -152.8(5) . . . . ?
O64 Hf6 O41 Hf12 72.5(8) . . . . ?
O63 Hf6 O41 Hf12 96.5(5) . . . . ?
Hf4 Hf6 O41 Hf12 -102.9(5) . . . . ?
Hf5 Hf6 O41 Hf12 -78.8(3) . . . . ?
Hf11 Hf6 O41 Hf12 -18.5(4) . . . . ?
O25 Hf6 O41 Hf4 5.5(3) . . . . ?
O46 Hf6 O41 Hf4 106.5(4) . . . . ?
O59 Hf6 O41 Hf4 -82.2(4) . . . . ?
O50 Hf6 O41 Hf4 61.0(5) . . . . ?
O61 Hf6 O41 Hf4 -49.9(7) . . . . ?
O64 Hf6 O41 Hf4 175.4(6) . . . . ?
O63 Hf6 O41 Hf4 -160.6(5) . . . . ?
Hf5 Hf6 O41 Hf4 24.1(3) . . . . ?
Hf11 Hf6 O41 Hf4 84.4(3) . . . . ?
Hf12 Hf6 O41 Hf4 102.9(5) . . . . ?
O25 Hf4 O41 Hf12 102.4(4) . . . . ?
O3 Hf4 O41 Hf12 3.6(3) . . . . ?
O4 Hf4 O41 Hf12 -70.7(7) . . . . ?
O33 Hf4 O41 Hf12 -165.9(5) . . . . ?
O20 Hf4 O41 Hf12 155.3(4) . . . . ?
O28 Hf4 O41 Hf12 -84.0(4) . . . . ?
O43 Hf4 O41 Hf12 51.4(5) . . . . ?
Hf6 Hf4 O41 Hf12 108.0(5) . . . . ?
Hf5 Hf4 O41 Hf12 84.0(3) . . . . ?
Hf10 Hf4 O41 Hf12 23.2(3) . . . . ?
O25 Hf4 O41 Hf6 -5.5(3) . . . . ?
O3 Hf4 O41 Hf6 -104.4(4) . . . . ?
O4 Hf4 O41 Hf6 -178.7(4) . . . . ?
O33 Hf4 O41 Hf6 86.1(4) . . . . ?
O20 Hf4 O41 Hf6 47.4(6) . . . . ?
O28 Hf4 O41 Hf6 168.0(4) . . . . ?
O43 Hf4 O41 Hf6 -56.6(5) . . . . ?
Hf12 Hf4 O41 Hf6 -108.0(5) . . . . ?
Hf5 Hf4 O41 Hf6 -24.0(3) . . . . ?
Hf10 Hf4 O41 Hf6 -84.8(3) . . . . ?
O12 Hf7 O42 C13 36.6(12) . . . . ?
O10 Hf7 O42 C13 -55.7(14) . . . . ?
O38 Hf7 O42 C13 123.1(13) . . . . ?
O31 Hf7 O42 C13 -39.1(12) . . . . ?
O18 Hf7 O42 C13 90.6(13) . . . . ?
O51 Hf7 O42 C13 -123.7(13) . . . . ?
O39 Hf7 O42 C13 -168.2(12) . . . . ?
Hf9 Hf7 O42 C13 56.4(13) . . . . ?
Hf1 Hf7 O42 C13 4.8(12) . . . . ?
Hf3 Hf7 O42 C13 -43.3(13) . . . . ?
Hf8 Hf7 O42 C13 9(2) . . . . ?
O25 Hf4 O43 Hf5 5.6(3) . . . . ?
O3 Hf4 O43 Hf5 104.6(4) . . . . ?
O4 Hf4 O43 Hf5 -154.4(4) . . . . ?
O33 Hf4 O43 Hf5 -48.2(7) . . . . ?
O20 Hf4 O43 Hf5 -79.7(4) . . . . ?
O28 Hf4 O43 Hf5 154.8(4) . . . . ?
O41 Hf4 O43 Hf5 55.8(5) . . . . ?
Hf12 Hf4 O43 Hf5 85.0(3) . . . . ?
Hf6 Hf4 O43 Hf5 24.1(3) . . . . ?
Hf10 Hf4 O43 Hf5 104.8(4) . . . . ?
O25 Hf4 O43 Hf10 -99.2(4) . . . . ?
O3 Hf4 O43 Hf10 -0.2(3) . . . . ?
O4 Hf4 O43 Hf10 100.8(4) . . . . ?
O33 Hf4 O43 Hf10 -153.0(5) . . . . ?
O20 Hf4 O43 Hf10 175.5(4) . . . . ?
O28 Hf4 O43 Hf10 50.0(6) . . . . ?
O41 Hf4 O43 Hf10 -49.0(5) . . . . ?
Hf12 Hf4 O43 Hf10 -19.8(3) . . . . ?
Hf6 Hf4 O43 Hf10 -80.7(3) . . . . ?
Hf5 Hf4 O43 Hf10 -104.8(4) . . . . ?
O25 Hf5 O43 Hf4 -5.6(3) . . . . ?
O5 Hf5 O43 Hf4 -103.3(4) . . . . ?
O57 Hf5 O43 Hf4 46.2(7) . . . . ?
O23 Hf5 O43 Hf4 154.1(4) . . . . ?
O53 Hf5 O43 Hf4 -153.3(4) . . . . ?
O32 Hf5 O43 Hf4 79.8(4) . . . . ?
O50 Hf5 O43 Hf4 -55.2(5) . . . . ?
Hf11 Hf5 O43 Hf4 -84.3(3) . . . . ?
Hf6 Hf5 O43 Hf4 -24.0(3) . . . . ?
Hf10 Hf5 O43 Hf4 -105.4(4) . . . . ?
O25 Hf5 O43 Hf10 99.8(4) . . . . ?
O5 Hf5 O43 Hf10 2.1(3) . . . . ?
O57 Hf5 O43 Hf10 151.6(5) . . . . ?
O23 Hf5 O43 Hf10 -100.5(4) . . . . ?
O53 Hf5 O43 Hf10 -47.8(6) . . . . ?
O32 Hf5 O43 Hf10 -174.8(4) . . . . ?
O50 Hf5 O43 Hf10 50.2(5) . . . . ?
Hf11 Hf5 O43 Hf10 21.1(3) . . . . ?
Hf4 Hf5 O43 Hf10 105.4(4) . . . . ?
Hf6 Hf5 O43 Hf10 81.5(3) . . . . ?
O5 Hf10 O43 Hf4 100.6(4) . . . . ?
O3 Hf10 O43 Hf4 0.2(3) . . . . ?
O14 Hf10 O43 Hf4 -166.3(4) . . . . ?
O29 Hf10 O43 Hf4 -92.1(4) . . . . ?
O36 Hf10 O43 Hf4 -51.1(6) . . . . ?
O35 Hf10 O43 Hf4 150.9(4) . . . . ?
O22 Hf10 O43 Hf4 50.5(5) . . . . ?
Hf12 Hf10 O43 Hf4 19.9(3) . . . . ?
Hf11 Hf10 O43 Hf4 81.4(3) . . . . ?
Hf5 Hf10 O43 Hf4 102.8(4) . . . . ?
O5 Hf10 O43 Hf5 -2.1(3) . . . . ?
O3 Hf10 O43 Hf5 -102.6(4) . . . . ?
O14 Hf10 O43 Hf5 91.0(4) . . . . ?
O29 Hf10 O43 Hf5 165.2(4) . . . . ?
O36 Hf10 O43 Hf5 -153.9(4) . . . . ?
O35 Hf10 O43 Hf5 48.2(6) . . . . ?
O22 Hf10 O43 Hf5 -52.2(5) . . . . ?
Hf12 Hf10 O43 Hf5 -82.9(3) . . . . ?
Hf11 Hf10 O43 Hf5 -21.4(3) . . . . ?
Hf4 Hf10 O43 Hf5 -102.8(4) . . . . ?
O2 Hf3 O44 C10 -36.0(13) . . . . ?
O10 Hf3 O44 C10 52.7(15) . . . . ?
O37 Hf3 O44 C10 -88.9(14) . . . . ?
O40 Hf3 O44 C10 -121.5(13) . . . . ?
O31 Hf3 O44 C10 38.3(12) . . . . ?
O49 Hf3 O44 C10 120.3(13) . . . . ?
O54 Hf3 O44 C10 168.7(12) . . . . ?
Hf1 Hf3 O44 C10 -6.0(12) . . . . ?
Hf2 Hf3 O44 C10 -55.8(13) . . . . ?
Hf8 Hf3 O44 C10 -13(2) . . . . ?
Hf7 Hf3 O44 C10 41.5(13) . . . . ?
O3 Hf12 O45 C52 36.3(14) . . . . ?
O46 Hf12 O45 C52 -55.4(17) . . . . ?
O41 Hf12 O45 C52 -39.6(14) . . . . ?
O22 Hf12 O45 C52 90.1(15) . . . . ?
O34 Hf12 O45 C52 122.2(14) . . . . ?
O60 Hf12 O45 C52 -169.5(13) . . . . ?
O56 Hf12 O45 C52 -122.3(14) . . . . ?
Hf10 Hf12 O45 C52 56.6(14) . . . . ?
Hf4 Hf12 O45 C52 3.8(13) . . . . ?
Hf6 Hf12 O45 C52 -43.6(14) . . . . ?
Hf11 Hf12 O45 C52 15(2) . . . . ?
O5 Hf11 O46 Hf6 67.3(5) . . . . ?
O50 Hf11 O46 Hf6 -4.8(4) . . . . ?
O22 Hf11 O46 Hf6 137.8(5) . . . . ?
O47 Hf11 O46 Hf6 156.6(5) . . . . ?
O58 Hf11 O46 Hf6 -20.8(9) . . . . ?
O62 Hf11 O46 Hf6 -86.8(5) . . . . ?
O30 Hf11 O46 Hf6 -143.6(5) . . . . ?
Hf10 Hf11 O46 Hf6 98.6(4) . . . . ?
Hf5 Hf11 O46 Hf6 36.6(4) . . . . ?
Hf12 Hf11 O46 Hf6 132.4(7) . . . . ?
O5 Hf11 O46 Hf12 -65.1(5) . . . . ?
O50 Hf11 O46 Hf12 -137.2(6) . . . . ?
O22 Hf11 O46 Hf12 5.3(4) . . . . ?
O47 Hf11 O46 Hf12 24.2(9) . . . . ?
O58 Hf11 O46 Hf12 -153.2(5) . . . . ?
O62 Hf11 O46 Hf12 140.8(5) . . . . ?
O30 Hf11 O46 Hf12 83.9(5) . . . . ?
Hf10 Hf11 O46 Hf12 -33.8(4) . . . . ?
Hf5 Hf11 O46 Hf12 -95.8(4) . . . . ?
Hf6 Hf11 O46 Hf12 -132.4(7) . . . . ?
O25 Hf6 O46 Hf11 -66.5(5) . . . . ?
O59 Hf6 O46 Hf11 -150.9(5) . . . . ?
O50 Hf6 O46 Hf11 4.7(4) . . . . ?
O41 Hf6 O46 Hf11 -136.7(5) . . . . ?
O61 Hf6 O46 Hf11 18.5(9) . . . . ?
O64 Hf6 O46 Hf11 85.3(6) . . . . ?
O63 Hf6 O46 Hf11 142.8(6) . . . . ?
Hf4 Hf6 O46 Hf11 -96.9(4) . . . . ?
Hf5 Hf6 O46 Hf11 -36.6(4) . . . . ?
Hf12 Hf6 O46 Hf11 -132.7(7) . . . . ?
O25 Hf6 O46 Hf12 66.2(5) . . . . ?
O59 Hf6 O46 Hf12 -18.2(9) . . . . ?
O50 Hf6 O46 Hf12 137.5(6) . . . . ?
O41 Hf6 O46 Hf12 -4.0(4) . . . . ?
O61 Hf6 O46 Hf12 151.2(5) . . . . ?
O64 Hf6 O46 Hf12 -142.0(6) . . . . ?
O63 Hf6 O46 Hf12 -84.5(6) . . . . ?
Hf4 Hf6 O46 Hf12 35.9(4) . . . . ?
Hf5 Hf6 O46 Hf12 96.2(4) . . . . ?
Hf11 Hf6 O46 Hf12 132.7(7) . . . . ?
O3 Hf12 O46 Hf11 65.3(5) . . . . ?
O45 Hf12 O46 Hf11 152.7(5) . . . . ?
O41 Hf12 O46 Hf11 136.5(5) . . . . ?
O22 Hf12 O46 Hf11 -5.3(4) . . . . ?
O34 Hf12 O46 Hf11 -23.7(8) . . . . ?
O60 Hf12 O46 Hf11 -87.1(5) . . . . ?
O56 Hf12 O46 Hf11 -143.2(5) . . . . ?
Hf10 Hf12 O46 Hf11 33.9(4) . . . . ?
Hf4 Hf12 O46 Hf11 96.4(4) . . . . ?
Hf6 Hf12 O46 Hf11 132.5(7) . . . . ?
O3 Hf12 O46 Hf6 -67.2(5) . . . . ?
O45 Hf12 O46 Hf6 20.2(9) . . . . ?
O41 Hf12 O46 Hf6 4.0(4) . . . . ?
O22 Hf12 O46 Hf6 -137.8(5) . . . . ?
O34 Hf12 O46 Hf6 -156.1(4) . . . . ?
O60 Hf12 O46 Hf6 140.5(5) . . . . ?
O56 Hf12 O46 Hf6 84.4(5) . . . . ?
Hf10 Hf12 O46 Hf6 -98.6(4) . . . . ?
Hf4 Hf12 O46 Hf6 -36.0(4) . . . . ?
Hf11 Hf12 O46 Hf6 -132.5(7) . . . . ?
O5 Hf11 O47 C58 38.9(13) . . . . ?
O46 Hf11 O47 C58 -53.9(15) . . . . ?
O50 Hf11 O47 C58 95.9(14) . . . . ?
O22 Hf11 O47 C58 -35.6(12) . . . . ?
O58 Hf11 O47 C58 124.5(13) . . . . ?
O62 Hf11 O47 C58 -165.5(12) . . . . ?
O30 Hf11 O47 C58 -116.5(13) . . . . ?
Hf10 Hf11 O47 C58 7.2(12) . . . . ?
Hf5 Hf11 O47 C58 58.6(13) . . . . ?
Hf6 Hf11 O47 C58 13(2) . . . . ?
Hf12 Hf11 O47 C58 -40.0(13) . . . . ?
O1 Hf8 O48 C7 -168.4(10) . . . . ?
O10 Hf8 O48 C7 92.0(11) . . . . ?
O37 Hf8 O48 C7 31.3(12) . . . . ?
O18 Hf8 O48 C7 162.4(11) . . . . ?
O16 Hf8 O48 C7 -56.3(11) . . . . ?
O15 Hf8 O48 C7 -123.0(11) . . . . ?
O52 Hf8 O48 C7 0.3(11) . . . . ?
Hf9 Hf8 O48 C7 176.0(10) . . . . ?
Hf2 Hf8 O48 C7 63(3) . . . . ?
Hf3 Hf8 O48 C7 69.9(11) . . . . ?
Hf7 Hf8 O48 C7 125.2(10) . . . . ?
O2 Hf3 O49 C1 177.5(10) . . . . ?
O10 Hf3 O49 C1 -89.9(11) . . . . ?
O37 Hf3 O49 C1 -31.1(13) . . . . ?
O40 Hf3 O49 C1 58.0(12) . . . . ?
O31 Hf3 O49 C1 -160.4(11) . . . . ?
O44 Hf3 O49 C1 123.9(11) . . . . ?
O54 Hf3 O49 C1 1.3(11) . . . . ?
Hf1 Hf3 O49 C1 -173.5(10) . . . . ?
Hf2 Hf3 O49 C1 -87(2) . . . . ?
Hf8 Hf3 O49 C1 -69.2(11) . . . . ?
Hf7 Hf3 O49 C1 -123.2(11) . . . . ?
O5 Hf11 O50 Hf6 -97.4(5) . . . . ?
O46 Hf11 O50 Hf6 4.3(4) . . . . ?
O22 Hf11 O50 Hf6 -40.6(6) . . . . ?
O47 Hf11 O50 Hf6 -157.2(5) . . . . ?
O58 Hf11 O50 Hf6 174.3(5) . . . . ?
O62 Hf11 O50 Hf6 96.5(5) . . . . ?
O30 Hf11 O50 Hf6 68.2(7) . . . . ?
Hf10 Hf11 O50 Hf6 -77.3(4) . . . . ?
Hf5 Hf11 O50 Hf6 -101.2(5) . . . . ?
Hf12 Hf11 O50 Hf6 -17.5(4) . . . . ?
O5 Hf11 O50 Hf5 3.8(4) . . . . ?
O46 Hf11 O50 Hf5 105.5(4) . . . . ?
O22 Hf11 O50 Hf5 60.6(6) . . . . ?
O47 Hf11 O50 Hf5 -56.0(7) . . . . ?
O58 Hf11 O50 Hf5 -84.4(4) . . . . ?
O62 Hf11 O50 Hf5 -162.3(5) . . . . ?
O30 Hf11 O50 Hf5 169.5(4) . . . . ?
Hf10 Hf11 O50 Hf5 24.0(4) . . . . ?
Hf6 Hf11 O50 Hf5 101.2(5) . . . . ?
Hf12 Hf11 O50 Hf5 83.8(3) . . . . ?
O25 Hf6 O50 Hf11 96.4(5) . . . . ?
O46 Hf6 O50 Hf11 -4.3(4) . . . . ?
O59 Hf6 O50 Hf11 152.3(5) . . . . ?
O41 Hf6 O50 Hf11 41.2(6) . . . . ?
O61 Hf6 O50 Hf11 -175.9(5) . . . . ?
O64 Hf6 O50 Hf11 -97.4(5) . . . . ?
O63 Hf6 O50 Hf11 -72.8(7) . . . . ?
Hf4 Hf6 O50 Hf11 77.4(4) . . . . ?
Hf5 Hf6 O50 Hf11 101.6(5) . . . . ?
Hf12 Hf6 O50 Hf11 17.5(4) . . . . ?
O25 Hf6 O50 Hf5 -5.2(3) . . . . ?
O46 Hf6 O50 Hf5 -105.9(4) . . . . ?
O59 Hf6 O50 Hf5 50.7(7) . . . . ?
O41 Hf6 O50 Hf5 -60.4(5) . . . . ?
O61 Hf6 O50 Hf5 82.5(4) . . . . ?
O64 Hf6 O50 Hf5 161.0(5) . . . . ?
O63 Hf6 O50 Hf5 -174.4(5) . . . . ?
Hf4 Hf6 O50 Hf5 -24.2(3) . . . . ?
Hf11 Hf6 O50 Hf5 -101.6(5) . . . . ?
Hf12 Hf6 O50 Hf5 -84.1(3) . . . . ?
O25 Hf5 O50 Hf11 -102.3(5) . . . . ?
O5 Hf5 O50 Hf11 -3.8(4) . . . . ?
O57 Hf5 O50 Hf11 165.7(5) . . . . ?
O23 Hf5 O50 Hf11 70.8(7) . . . . ?
O53 Hf5 O50 Hf11 83.9(5) . . . . ?
O32 Hf5 O50 Hf11 -155.4(4) . . . . ?
O43 Hf5 O50 Hf11 -51.7(5) . . . . ?
Hf4 Hf5 O50 Hf11 -83.8(3) . . . . ?
Hf6 Hf5 O50 Hf11 -107.6(5) . . . . ?
Hf10 Hf5 O50 Hf11 -22.7(4) . . . . ?
O25 Hf5 O50 Hf6 5.3(3) . . . . ?
O5 Hf5 O50 Hf6 103.7(4) . . . . ?
O57 Hf5 O50 Hf6 -86.7(5) . . . . ?
O23 Hf5 O50 Hf6 178.3(4) . . . . ?
O53 Hf5 O50 Hf6 -168.6(5) . . . . ?
O32 Hf5 O50 Hf6 -47.8(6) . . . . ?
O43 Hf5 O50 Hf6 55.9(5) . . . . ?
Hf11 Hf5 O50 Hf6 107.6(5) . . . . ?
Hf4 Hf5 O50 Hf6 23.8(3) . . . . ?
Hf10 Hf5 O50 Hf6 84.9(3) . . . . ?
O12 Hf7 O51 C4 -178.8(10) . . . . ?
O10 Hf7 O51 C4 80.7(11) . . . . ?
O38 Hf7 O51 C4 -65.0(11) . . . . ?
O31 Hf7 O51 C4 151.4(11) . . . . ?
O42 Hf7 O51 C4 -133.2(11) . . . . ?
O18 Hf7 O51 C4 19.7(12) . . . . ?
O39 Hf7 O51 C4 -3.7(10) . . . . ?
Hf9 Hf7 O51 C4 46(3) . . . . ?
Hf1 Hf7 O51 C4 164.8(9) . . . . ?
Hf3 Hf7 O51 C4 113.8(10) . . . . ?
Hf8 Hf7 O51 C4 59.2(11) . . . . ?
O1 Hf8 O52 C7 169.1(10) . . . . ?
O10 Hf8 O52 C7 -87.2(11) . . . . ?
O37 Hf8 O52 C7 -157.3(12) . . . . ?
O18 Hf8 O52 C7 -25.6(14) . . . . ?
O16 Hf8 O52 C7 125.1(12) . . . . ?
O15 Hf8 O52 C7 58.1(12) . . . . ?
O48 Hf8 O52 C7 -0.3(11) . . . . ?
Hf9 Hf8 O52 C7 -60(5) . . . . ?
Hf2 Hf8 O52 C7 -172.5(10) . . . . ?
Hf3 Hf8 O52 C7 -120.2(11) . . . . ?
Hf7 Hf8 O52 C7 -66.3(12) . . . . ?
O25 Hf5 O53 C61 -43.1(17) . . . . ?
O5 Hf5 O53 C61 37.1(15) . . . . ?
O57 Hf5 O53 C61 -108.2(15) . . . . ?
O23 Hf5 O53 C61 138.2(16) . . . . ?
O32 Hf5 O53 C61 -166.6(14) . . . . ?
O43 Hf5 O53 C61 83.3(16) . . . . ?
O50 Hf5 O53 C61 -34.0(15) . . . . ?
Hf11 Hf5 O53 C61 6.0(14) . . . . ?
Hf4 Hf5 O53 C61 11(2) . . . . ?
Hf6 Hf5 O53 C61 -41.6(15) . . . . ?
Hf10 Hf5 O53 C61 54.2(15) . . . . ?
O2 Hf3 O54 C1 -177.2(11) . . . . ?
O10 Hf3 O54 C1 85.6(11) . . . . ?
O37 Hf3 O54 C1 156.0(11) . . . . ?
O40 Hf3 O54 C1 -128.8(12) . . . . ?
O31 Hf3 O54 C1 23.7(13) . . . . ?
O44 Hf3 O54 C1 -61.7(12) . . . . ?
O49 Hf3 O54 C1 -1.3(11) . . . . ?
Hf1 Hf3 O54 C1 54(4) . . . . ?
Hf2 Hf3 O54 C1 170.2(10) . . . . ?
Hf8 Hf3 O54 C1 118.9(11) . . . . ?
Hf7 Hf3 O54 C1 63.3(11) . . . . ?
O2 Hf1 O55 C10 26.8(12) . . . . ?
O12 Hf1 O55 C10 -59.2(14) . . . . ?
O6 Hf1 O55 C10 174.4(12) . . . . ?
O21 Hf1 O55 C10 -118.2(12) . . . . ?
O8 Hf1 O55 C10 109.4(13) . . . . ?
O19 Hf1 O55 C10 77.3(13) . . . . ?
O31 Hf1 O55 C10 -43.3(12) . . . . ?
Hf3 Hf1 O55 C10 -2.4(12) . . . . ?
Hf7 Hf1 O55 C10 -52.3(13) . . . . ?
Hf2 Hf1 O55 C10 45.9(13) . . . . ?
Hf9 Hf1 O55 C10 -10.3(19) . . . . ?
O3 Hf12 O56 C40 -174.1(11) . . . . ?
O46 Hf12 O56 C40 87.3(12) . . . . ?
O45 Hf12 O56 C40 -124.8(13) . . . . ?
O41 Hf12 O56 C40 157.9(13) . . . . ?
O22 Hf12 O56 C40 28.5(14) . . . . ?
O34 Hf12 O56 C40 -57.5(13) . . . . ?
O60 Hf12 O56 C40 -1.6(12) . . . . ?
Hf10 Hf12 O56 C40 64(3) . . . . ?
Hf4 Hf12 O56 C40 171.0(11) . . . . ?
Hf6 Hf12 O56 C40 120.5(12) . . . . ?
Hf11 Hf12 O56 C40 66.6(12) . . . . ?
O25 Hf5 O57 C46 -25.0(15) . . . . ?
O5 Hf5 O57 C46 59.7(17) . . . . ?
O23 Hf5 O57 C46 -172.4(14) . . . . ?
O53 Hf5 O57 C46 120.1(15) . . . . ?
O32 Hf5 O57 C46 -107.7(15) . . . . ?
O43 Hf5 O57 C46 -73.2(17) . . . . ?
O50 Hf5 O57 C46 44.5(15) . . . . ?
Hf11 Hf5 O57 C46 53.7(15) . . . . ?
Hf4 Hf5 O57 C46 -43.4(15) . . . . ?
Hf6 Hf5 O57 C46 4.0(14) . . . . ?
Hf10 Hf5 O57 C46 15(2) . . . . ?
O5 Hf11 O58 C61 -34.8(14) . . . . ?
O46 Hf11 O58 C61 57.2(17) . . . . ?
O50 Hf11 O58 C61 41.5(14) . . . . ?
O22 Hf11 O58 C61 -87.9(16) . . . . ?
O47 Hf11 O58 C61 -121.2(15) . . . . ?
O62 Hf11 O58 C61 127.3(15) . . . . ?
O30 Hf11 O58 C61 172.0(14) . . . . ?
Hf10 Hf11 O58 C61 -54.7(15) . . . . ?
Hf5 Hf11 O58 C61 -3.4(14) . . . . ?
Hf6 Hf11 O58 C61 45.2(15) . . . . ?
Hf12 Hf11 O58 C61 -7(2) . . . . ?
O25 Hf6 O59 C49 -33.5(13) . . . . ?
O46 Hf6 O59 C49 54.4(16) . . . . ?
O50 Hf6 O59 C49 -86.8(15) . . . . ?
O41 Hf6 O59 C49 40.6(13) . . . . ?
O61 Hf6 O59 C49 -119.0(14) . . . . ?
O64 Hf6 O59 C49 172.6(13) . . . . ?
O63 Hf6 O59 C49 124.7(14) . . . . ?
Hf4 Hf6 O59 C49 -3.0(13) . . . . ?
Hf5 Hf6 O59 C49 -53.0(14) . . . . ?
Hf11 Hf6 O59 C49 -12(2) . . . . ?
Hf12 Hf6 O59 C49 43.8(14) . . . . ?
O3 Hf12 O60 C40 173.9(11) . . . . ?
O46 Hf12 O60 C40 -86.7(12) . . . . ?
O45 Hf12 O60 C40 61.5(12) . . . . ?
O41 Hf12 O60 C40 -26.1(14) . . . . ?
O22 Hf12 O60 C40 -156.6(12) . . . . ?
O34 Hf12 O60 C40 128.2(12) . . . . ?
O56 Hf12 O60 C40 1.5(11) . . . . ?
Hf10 Hf12 O60 C40 -170.6(11) . . . . ?
Hf4 Hf12 O60 C40 -59(3) . . . . ?
Hf6 Hf12 O60 C40 -64.5(12) . . . . ?
Hf11 Hf12 O60 C40 -119.6(12) . . . . ?
O25 Hf6 O61 C46 37.7(14) . . . . ?
O46 Hf6 O61 C46 -50.7(17) . . . . ?
O59 Hf6 O61 C46 122.7(15) . . . . ?
O50 Hf6 O61 C46 -37.3(14) . . . . ?
O41 Hf6 O61 C46 90.0(16) . . . . ?
O64 Hf6 O61 C46 -121.5(15) . . . . ?
O63 Hf6 O61 C46 -169.2(14) . . . . ?
Hf4 Hf6 O61 C46 57.6(15) . . . . ?
Hf5 Hf6 O61 C46 7.6(14) . . . . ?
Hf11 Hf6 O61 C46 -40.0(15) . . . . ?
Hf12 Hf6 O61 C46 16(2) . . . . ?
O5 Hf11 O62 C43 171.8(9) . . . . ?
O46 Hf11 O62 C43 -86.3(10) . . . . ?
O50 Hf11 O62 C43 -156.5(11) . . . . ?
O22 Hf11 O62 C43 -24.2(13) . . . . ?
O47 Hf11 O62 C43 60.1(11) . . . . ?
O58 Hf11 O62 C43 128.2(11) . . . . ?
O30 Hf11 O62 C43 -0.9(9) . . . . ?
Hf10 Hf11 O62 C43 -37(3) . . . . ?
Hf5 Hf11 O62 C43 -170.9(9) . . . . ?
Hf6 Hf11 O62 C43 -119.5(10) . . . . ?
Hf12 Hf11 O62 C43 -64.1(11) . . . . ?
O25 Hf6 O63 C37 171.9(14) . . . . ?
O46 Hf6 O63 C37 -90.4(15) . . . . ?
O59 Hf6 O63 C37 123.7(15) . . . . ?
O50 Hf6 O63 C37 -29.6(17) . . . . ?
O41 Hf6 O63 C37 -160.2(15) . . . . ?
O61 Hf6 O63 C37 58.1(16) . . . . ?
O64 Hf6 O63 C37 -0.4(15) . . . . ?
Hf4 Hf6 O63 C37 -175.0(14) . . . . ?
Hf5 Hf6 O63 C37 -83(5) . . . . ?
Hf11 Hf6 O63 C37 -68.9(15) . . . . ?
Hf12 Hf6 O63 C37 -123.5(15) . . . . ?
O25 Hf6 O64 C37 -171.7(14) . . . . ?
O46 Hf6 O64 C37 90.1(15) . . . . ?
O59 Hf6 O64 C37 -58.3(15) . . . . ?
O50 Hf6 O64 C37 159.7(15) . . . . ?
O41 Hf6 O64 C37 28.9(17) . . . . ?
O61 Hf6 O64 C37 -124.1(15) . . . . ?
O63 Hf6 O64 C37 0.4(14) . . . . ?
Hf4 Hf6 O64 C37 66(5) . . . . ?
Hf5 Hf6 O64 C37 174.8(14) . . . . ?
Hf11 Hf6 O64 C37 123.1(15) . . . . ?
Hf12 Hf6 O64 C37 68.1(15) . . . . ?
Hf9 O9 C31 O26 -170.0(9) . . . 3_666 ?
Hf9 O9 C31 C32 15(2) . . . . ?
Hf8 O15 C19 O7 -11(2) . . . . ?
Hf8 O15 C19 C20 167.9(10) . . . . ?
Hf9 O7 C19 O15 6(2) . . . . ?
Hf9 O7 C19 C20 -173.1(9) . . . . ?
Hf9 O13 C34 O6 170.7(10) . . . 3_666 ?
Hf9 O13 C34 C35 -7(2) . . . . ?
Hf8 O16 C22 O27 1(2) . . . . ?
Hf8 O16 C22 C23 -178.6(11) . . . . ?
Hf2 O27 C22 O16 2(2) . . . . ?
Hf2 O27 C22 C23 -178.7(11) . . . . ?
Hf10 O29 C70 O23 -174.7(9) . . . 3_765 ?
Hf10 O29 C70 C71 4(2) . . . . ?
Hf1 O21 C13 O42 12(2) . . . . ?
Hf1 O21 C13 C14 -166.0(11) . . . . ?
Hf7 O42 C13 O21 -11(2) . . . . ?
Hf7 O42 C13 C14 167.4(11) . . . . ?
Hf12 O34 C55 O36 18(2) . . . . ?
Hf12 O34 C55 C56 -162.4(10) . . . . ?
Hf10 O36 C55 O34 -13(2) . . . . ?
Hf10 O36 C55 C56 167.4(9) . . . . ?
O9 C31 C32 C33 -166.5(12) . . . . ?
O26 C31 C32 C33 18.1(17) 3_666 . . . ?
Hf4 O20 C64 O32 -4(2) . . . . ?
Hf4 O20 C64 C65 -177.6(12) . . . . ?
Hf5 O32 C64 O20 3(2) . . . . ?
Hf5 O32 C64 C65 176.6(12) . . . . ?
Hf1 O8 C28 O17 1(2) . . . . ?
Hf1 O8 C28 C29 -175.8(9) . . . . ?
Hf2 O17 C28 O8 -2(2) . . . . ?
Hf2 O17 C28 C29 174.6(9) . . . . ?
O34 C55 C56 C57 7(2) . . . . ?
O36 C55 C56 C57 -173.1(13) . . . . ?
O13 C34 C35 C36 -162.7(12) . . . . ?
O6 C34 C35 C36 19.7(18) 3_666 . . . ?
Hf7 O38 C16 O24 7(2) . . . . ?
Hf7 O38 C16 C17 -174.2(9) . . . . ?
Hf9 O24 C16 O38 -4(2) . . . . ?
Hf9 O24 C16 C17 177.4(9) . . . . ?
Hf2 O11 C25 O40 -11(2) . . . . ?
Hf2 O11 C25 C26 170.7(10) . . . . ?
Hf3 O40 C25 O11 3(2) . . . . ?
Hf3 O40 C25 C26 -178.2(10) . . . . ?
Hf7 O39 C4 O51 -6.3(17) . . . . ?
Hf7 O39 C4 C5 170.3(19) . . . . ?
Hf7 O51 C4 O39 6.3(17) . . . . ?
Hf7 O51 C4 C5 -170.3(18) . . . . ?
O38 C16 C17 C18 169.9(15) . . . . ?
O24 C16 C17 C18 -11(2) . . . . ?
Hf4 O33 C49 O59 7(2) . . . . ?
Hf4 O33 C49 C50 -172.6(12) . . . . ?
Hf6 O59 C49 O33 -1(2) . . . . ?
Hf6 O59 C49 C50 179.4(12) . . . . ?
Hf4 O4 C67 O14 -27(2) . . . 3_765 ?
Hf4 O4 C67 C68 150.5(11) . . . . ?
O8 C28 C29 C30 -15(2) . . . . ?
O17 C28 C29 C30 168.2(13) . . . . ?
C55 C56 C57 S1 180.0(11) . . . . ?
O11 C25 C26 C27 -138.2(16) . . . . ?
O40 C25 C26 C27 43(2) . . . . ?
Hf3 O44 C10 O55 7(2) . . . . ?
Hf3 O44 C10 C11 -172.2(10) . . . . ?
Hf1 O55 C10 O44 -1(2) . . . . ?
Hf1 O55 C10 C11 178.1(9) . . . . ?
Hf4 O28 C52 O45 1(3) . . . . ?
Hf4 O28 C52 C53 179.1(11) . . . . ?
Hf12 O45 C52 O28 -5(3) . . . . ?
Hf12 O45 C52 C53 177.6(12) . . . . ?
O16 C22 C23 C24 -3(2) . . . . ?
O27 C22 C23 C24 177.5(16) . . . . ?
Hf11 O30 C43 O62 -1.5(16) . . . . ?
Hf11 O30 C43 C44 179.3(15) . . . . ?
Hf11 O62 C43 O30 1.5(16) . . . . ?
Hf11 O62 C43 C44 -179.2(15) . . . . ?
O15 C19 C20 C21 -3(2) . . . . ?
O7 C19 C20 C21 175.7(14) . . . . ?
O14 C67 C68 C69 -150.1(16) 3_765 . . . ?
O4 C67 C68 C69 32(2) . . . . ?
C31 C32 C33 S2 -167.9(10) . . . . ?
Hf11 O47 C58 O35 -9(2) . . . . ?
Hf11 O47 C58 C59 173.5(10) . . . . ?
Hf10 O35 C58 O47 3(2) . . . . ?
Hf10 O35 C58 C59 -179.7(10) . . . . ?
O29 C70 C71 C72 121.2(14) . . . . ?
O23 C70 C71 C72 -59.5(16) 3_765 . . . ?
C34 C35 C36 S4 69.1(16) . . . . ?
Hf8 O52 C7 O48 0.6(18) . . . . ?
Hf8 O52 C7 C8 -178.5(19) . . . . ?
Hf8 O48 C7 O52 -0.6(18) . . . . ?
Hf8 O48 C7 C8 178.5(19) . . . . ?
Hf11 O58 C61 O53 9(3) . . . . ?
Hf11 O58 C61 C62 -171.6(12) . . . . ?
Hf5 O53 C61 O58 -11(3) . . . . ?
Hf5 O53 C61 C62 169.5(12) . . . . ?
O44 C10 C11 C12 3(2) . . . . ?
O55 C10 C11 C12 -176.2(14) . . . . ?
O21 C13 C14 C15 23(2) . . . . ?
O42 C13 C14 C15 -155.8(16) . . . . ?
C19 C20 C21 S5 -174.1(12) . . . . ?
Hf12 O56 C40 O60 2.6(19) . . . . ?
Hf12 O56 C40 C41 180(2) . . . . ?
Hf12 O60 C40 O56 -2.6(19) . . . . ?
Hf12 O60 C40 C41 -179.7(19) . . . . ?
O33 C49 C50 C51 161(2) . . . . ?
O59 C49 C50 C51 -20(3) . . . . ?
C28 C29 C30 S7 -66.4(17) . . . . ?
O30 C43 C44 C45 -26(3) . . . . ?
O62 C43 C44 C45 154.4(18) . . . . ?
C76 C77 C78 S3 -171.0(12) . . . . ?
C70 C71 C72 S6 -173.9(10) . . . . ?
C16 C17 C18 S8 -171.3(13) . . . . ?
C78 C77 C76 O69 13(3) . . . . ?
C78 C77 C76 O70 -169.9(16) . . . . ?
Hf5 O57 C46 O61 0(3) . . . . ?
Hf5 O57 C46 C47 -179.9(11) . . . . ?
Hf6 O61 C46 O57 -8(3) . . . . ?
Hf6 O61 C46 C47 171.8(11) . . . . ?
O28 C52 C53 C54 -176.1(17) . . . . ?
O45 C52 C53 C54 2(3) . . . . ?
C25 C26 C27 S13 64.2(17) . . . . ?
Hf3 O49 C1 O54 -2.2(18) . . . . ?
Hf3 O49 C1 C2 172(2) . . . . ?
Hf3 O54 C1 O49 2.2(18) . . . . ?
Hf3 O54 C1 C2 -172(2) . . . . ?
O47 C58 C59 C60 -166.7(18) . . . . ?
O35 C58 C59 C60 15(2) . . . . ?
S17 C66 C65 C64 71(2) . . . . ?
O20 C64 C65 C66 -177.1(17) . . . . ?
O32 C64 C65 C66 8(3) . . . . ?
O65 C79 C80 C81 7(3) . . . . ?
O66 C79 C80 C81 -176.0(19) . . . . ?
C10 C11 C12 S9 176.7(11) . . . . ?
O58 C61 C62 C63 -13(3) . . . . ?
O53 C61 C62 C63 166.9(18) . . . . ?
C52 C53 C54 S11 -79(2) . . . . ?
S18 C87 C86 C85 -177.4(16) . . . . ?
O67 C85 C86 C87 14(3) . . . . ?
O68 C85 C86 C87 -164(2) . . . . ?
C79 C80 C81 S12 61(2) . . . . ?
O52 C7 C8 C9 131(3) . . . . ?
O48 C7 C8 C9 -48(4) . . . . ?
O57 C46 C47 C48 20(3) . . . . ?
O61 C46 C47 C48 -160.3(17) . . . . ?
C13 C14 C15 S10 170.3(13) . . . . ?
C46 C47 C48 S16 -177.6(14) . . . . ?
O56 C40 C41 C42 -117(3) . . . . ?
O60 C40 C41 C42 60(3) . . . . ?
C67 C68 C69 S14 -69(2) . . . . ?
C58 C59 C60 S15 173.5(15) . . . . ?
O39 C4 C5 C6 22(3) . . . . ?
O51 C4 C5 C6 -161(2) . . . . ?
C43 C44 C45 S20 -60(2) . . . . ?
O49 C1 C2 C3 7(4) . . . . ?
O54 C1 C2 C3 -179(2) . . . . ?
C1 C2 C3 S19 70(3) . . . . ?
C22 C23 C24 S23 -77(2) . . . . ?
C40 C41 C42 S21 54(3) . . . . ?
C4 C5 C6 S24 63(3) . . . . ?
C7 C8 C9 S25 -52(5) . . . . ?
C49 C50 C51 S22 -64(3) . . . . ?
O71 C82 C83 C84 135(4) . . . . ?
O72 C82 C83 C84 -56(4) . . . . ?
C61 C62 C63 S26 -60(3) . . . . ?
C82 C83 C84 S27 -50(4) . . . . ?
O73 C73 C74 C75 -79(3) . . . . ?
O74 C73 C74 C75 100(3) . . . . ?
C73 C74 C75 S29 -81(3) . . . . ?
Hf6 O63 C37 O64 1(2) . . . . ?
Hf6 O63 C37 C38 -160(4) . . . . ?
Hf6 O64 C37 O63 -1(2) . . . . ?
Hf6 O64 C37 C38 165(3) . . . . ?
O63 C37 C38 C39 164(3) . . . . ?
O64 C37 C38 C39 2(6) . . . . ?
C37 C38 C39 S28 90(5) . . . . ?
